data_4107230
loop_
_publ_author_name
'Chongchao Zhao'
'Zhuangqun Huang'
'William Rodr\'iguez-C\'ordoba'
'Choon Sung Kambara'
'Kevin P. O'Halloran'
'Ken I. Hardcastle'
'Djamaladdin G. Musaev'
'Tianquan Lian'
'Craig L. Hill'

_publ_section_title
;
 Synthesis and Characterization of a Metal-to-Polyoxometalate Charge
 Transfer Molecular Chromophore
;
_journal_name_full 'Journal of the American Chemical Society'
_journal_page_first 20134
_journal_page_last 20137
_journal_paper_doi 10.1021/ja209360x
_journal_volume 133
_journal_year 2011
_chemical_formula_moiety 'C6 K15 Na O156.50 P4 Re2 W35'
_chemical_formula_sum 'C6 K15 Na O156.5 P4 Re2 W35'
_chemical_formula_weight 10116.58
_chemical_name_systematic
; 
 ? 
;
_space_group_IT_number 2
_symmetry_cell_setting triclinic
_symmetry_space_group_name_Hall '-P 1'
_symmetry_space_group_name_H-M 'P -1'
_atom_sites_solution_hydrogens none
_atom_sites_solution_primary direct
_atom_sites_solution_secondary difmap
_audit_creation_method SHELXL-97
_cell_angle_alpha 100.326(4)
_cell_angle_beta 97.652(4)
_cell_angle_gamma 92.667(4)
_cell_formula_units_Z 2
_cell_length_a 12.819(3)
_cell_length_b 22.511(6)
_cell_length_c 25.188(6)
_cell_measurement_reflns_used 3782
_cell_measurement_temperature 173(2)
_cell_measurement_theta_max 25.36
_cell_measurement_theta_min 2.24
_cell_volume 7069(3)
_computing_cell_refinement 'Bruker SAINT'
_computing_data_collection 'Bruker APEX2'
_computing_data_reduction 'Bruker SAINT'
_computing_molecular_graphics 'Bruker SHELXTL'
_computing_publication_material 'Bruker SHELXTL'
_computing_structure_refinement 'SHELXL-97 (Sheldrick, 1997)'
_computing_structure_solution 'SHELXS-97 (Sheldrick, 1990)'
_diffrn_ambient_temperature 173(2)
_diffrn_measured_fraction_theta_full 0.994
_diffrn_measured_fraction_theta_max 0.994
_diffrn_measurement_device_type 'Bruker APEX-II CCD'
_diffrn_measurement_method '\f and \w scans'
_diffrn_radiation_monochromator graphite
_diffrn_radiation_source 'fine-focus sealed tube'
_diffrn_radiation_type MoK\a
_diffrn_radiation_wavelength 0.71073
_diffrn_reflns_av_R_equivalents 0.1886
_diffrn_reflns_av_sigmaI/netI 0.2096
_diffrn_reflns_limit_h_max 16
_diffrn_reflns_limit_h_min -16
_diffrn_reflns_limit_k_max 29
_diffrn_reflns_limit_k_min -29
_diffrn_reflns_limit_l_max 33
_diffrn_reflns_limit_l_min -33
_diffrn_reflns_number 119590
_diffrn_reflns_theta_full 27.98
_diffrn_reflns_theta_max 27.98
_diffrn_reflns_theta_min 1.12
_diffrn_standards_number 0
_exptl_absorpt_coefficient_mu 30.669
_exptl_absorpt_correction_T_max 0.4220
_exptl_absorpt_correction_T_min 0.0457
_exptl_absorpt_correction_type numerical
_exptl_absorpt_process_details sadabs
_exptl_crystal_colour red
_exptl_crystal_density_diffrn 4.753
_exptl_crystal_description plate
_exptl_crystal_F_000 8768
_exptl_crystal_size_max 0.26
_exptl_crystal_size_mid 0.10
_exptl_crystal_size_min 0.03
_refine_diff_density_max 4.332
_refine_diff_density_min -3.789
_refine_diff_density_rms 0.749
_refine_ls_extinction_method none
_refine_ls_goodness_of_fit_ref 1.002
_refine_ls_hydrogen_treatment undef
_refine_ls_matrix_type full
_refine_ls_number_parameters 1156
_refine_ls_number_reflns 33843
_refine_ls_number_restraints 0
_refine_ls_restrained_S_all 1.002
_refine_ls_R_factor_all 0.1750
_refine_ls_R_factor_gt 0.0729
_refine_ls_shift/su_max 0.000
_refine_ls_shift/su_mean 0.000
_refine_ls_structure_factor_coef Fsqd
_refine_ls_weighting_details 'calc w=1/[\s^2^(Fo^2^)+(0.0110P)^2^+0.0000P] where P=(Fo^2^+2Fc^2^)/3'
_refine_ls_weighting_scheme calc
_refine_ls_wR_factor_gt 0.1355
_refine_ls_wR_factor_ref 0.1721
_reflns_number_gt 16073
_reflns_number_total 33843
_reflns_threshold_expression >2sigma(I)
_cod_data_source_file ja209360x_si_002.cif
_cod_data_source_block zcc_4_25
_cod_original_cell_volume 7068(3)
_cod_original_formula_sum 'C6 K15 Na O156.50 P4 Re2 W35'
_cod_database_code 4107230

loop_
_symmetry_equiv_pos_as_xyz
'x, y, z'
'-x, -y, -z'

loop_
_atom_site_label
_atom_site_type_symbol
_atom_site_fract_x
_atom_site_fract_y
_atom_site_fract_z
_atom_site_U_iso_or_equiv
_atom_site_adp_type
_atom_site_occupancy
_atom_site_symmetry_multiplicity
_atom_site_calc_flag
_atom_site_refinement_flags
C1 C 0.629(3) 0.3112(16) -0.0997(15) 0.036(9) Uiso 1 1 d .
C2 C 0.653(2) 0.2984(13) 0.0003(12) 0.017(7) Uiso 1 1 d .
C3 C 0.601(2) 0.2069(14) -0.0786(13) 0.022(7) Uiso 1 1 d .
C4 C 0.455(2) 0.0634(15) 0.0122(13) 0.027(8) Uiso 1 1 d .
C5 C 0.3165(19) -0.0002(12) 0.0605(11) 0.009(6) Uiso 1 1 d .
C6 C 0.269(2) 0.0113(15) -0.0379(14) 0.029(8) Uiso 1 1 d .
K1 K 0.9877(7) 0.0756(4) 0.4381(4) 0.053(3) Uani 1 1 d .
K2 K 0.8055(7) 0.4741(4) 0.6268(4) 0.054(3) Uani 1 1 d .
K3 K 0.8934(6) 0.4444(5) 0.3040(4) 0.064(3) Uani 1 1 d .
K4 K 0.8996(5) 0.0134(3) 0.1739(3) 0.0242(16) Uani 1 1 d .
K5 K 0.9998(6) 0.0889(4) 0.9635(3) 0.0322(18) Uani 1 1 d .
K6 K 0.5932(5) 0.0679(3) 0.8121(4) 0.035(2) Uani 1 1 d .
K7 K 0.7684(6) 0.3591(3) 0.1479(3) 0.036(2) Uani 1 1 d .
K8 K 0.5346(6) 0.5861(3) 0.9352(3) 0.038(2) Uani 1 1 d .
K9 K 0.2707(6) 0.9594(4) 0.3533(4) 0.043(2) Uani 1 1 d .
K10 K 0.8089(6) 0.1566(4) 0.1033(4) 0.047(2) Uani 1 1 d .
K11 K 0.0000 0.5000 0.0000 0.043(3) Uani 1 2 d S
K12 K 0.4407(6) 0.1357(4) 0.5839(4) 0.050(3) Uani 1 1 d .
K13 K 0.6807(7) 0.1621(4) 0.4632(4) 0.053(3) Uani 1 1 d .
K14 K 0.519(2) 0.3582(15) 0.6453(13) 0.086(9) Uiso 0.40 1 d P
K14A K 0.5367(10) 0.3175(7) 0.6460(6) 0.037(3) Uiso 0.60 1 d P
K15 K 0.6500(10) 0.4609(5) 0.8049(6) 0.119(6) Uani 1 1 d .
K16 K 0.1297(14) 0.0482(10) 0.3568(8) 0.061(6) Uani 0.50 1 d P
Na1 Na 0.9696(10) 0.3718(6) 0.4587(7) 0.051(5) Uani 1 1 d .
O1 O -0.0384(16) 0.2663(10) -0.5107(9) 0.028(5) Uiso 1 1 d .
O2 O -0.0544(15) 0.0402(9) -0.4559(8) 0.022(5) Uiso 1 1 d .
O3 O -0.3664(15) 0.1921(9) -0.4134(8) 0.024(5) Uiso 1 1 d .
O4 O -0.1880(15) 0.1279(9) -0.4160(9) 0.025(5) Uiso 1 1 d .
O5 O -0.1840(15) 0.2330(9) -0.4449(9) 0.026(5) Uiso 1 1 d .
O6 O 0.1168(14) 0.2519(9) -0.4214(8) 0.018(5) Uiso 1 1 d .
O7 O -0.0369(14) 0.3238(9) -0.4000(8) 0.020(5) Uiso 1 1 d .
O8 O 0.0314(15) 0.4439(9) -0.3710(9) 0.027(5) Uiso 1 1 d .
O9 O 0.1529(16) 0.3465(10) -0.3465(9) 0.030(6) Uiso 1 1 d .
O10 O -0.1144(15) 0.3888(10) -0.3188(9) 0.027(5) Uiso 1 1 d .
O11 O -0.0300(16) 0.1608(10) -0.4642(9) 0.030(6) Uiso 1 1 d .
O12 O -0.0506(13) 0.2092(8) -0.3655(8) 0.013(4) Uiso 1 1 d .
O13 O -0.2355(15) 0.1771(9) -0.3192(8) 0.024(5) Uiso 1 1 d .
O14 O -0.2232(14) 0.2826(9) -0.3459(8) 0.020(5) Uiso 1 1 d .
O15 O -0.2934(14) 0.3727(9) -0.2721(8) 0.020(5) Uiso 1 1 d .
O16 O -0.3123(15) 0.1723(9) -0.2250(8) 0.023(5) Uiso 1 1 d .
O17 O -0.0123(13) 0.3032(8) -0.2928(7) 0.010(4) Uiso 1 1 d .
O18 O 0.1034(14) 0.1237(9) -0.3874(8) 0.019(5) Uiso 1 1 d .
O19 O 0.1309(14) 0.2329(9) -0.3122(8) 0.018(5) Uiso 1 1 d .
O20 O 0.2925(15) 0.0848(9) -0.3521(9) 0.026(5) Uiso 1 1 d .
O21 O 0.2776(15) 0.1992(9) -0.3718(9) 0.026(5) Uiso 1 1 d .
O22 O 0.1313(15) 0.1103(9) -0.2891(8) 0.022(5) Uiso 1 1 d .
O23 O -0.0208(14) 0.2003(9) -0.2674(8) 0.019(5) Uiso 1 1 d .
O24 O -0.1387(15) 0.1128(9) -0.2485(8) 0.025(5) Uiso 1 1 d .
O25 O -0.0031(16) 0.0244(10) -0.2639(9) 0.029(5) Uiso 1 1 d .
O26 O -0.1938(15) 0.2714(9) -0.2445(8) 0.023(5) Uiso 1 1 d .
O27 O -0.0547(14) 0.0911(8) -0.3423(8) 0.015(4) Uiso 1 1 d .
O28 O 0.0871(15) 0.4223(9) -0.2651(8) 0.024(5) Uiso 1 1 d .
O29 O 0.3224(14) 0.3022(9) -0.3011(8) 0.019(5) Uiso 1 1 d .
O30 O 0.3073(14) 0.1812(9) -0.2685(8) 0.020(5) Uiso 1 1 d .
O31 O -0.0988(15) 0.3833(9) -0.2138(8) 0.025(5) Uiso 1 1 d .
O32 O 0.0526(15) 0.1277(9) -0.1924(8) 0.023(5) Uiso 1 1 d .
O33 O -0.1149(14) 0.2107(9) -0.1702(8) 0.019(5) Uiso 1 1 d .
O34 O 0.2185(14) 0.5187(8) -0.2052(8) 0.016(4) Uiso 1 1 d .
O35 O 0.4855(14) 0.3803(8) -0.2476(8) 0.016(4) Uiso 1 1 d .
O36 O 0.4464(16) 0.2699(10) -0.2184(9) 0.028(5) Uiso 1 1 d .
O37 O 0.2771(14) 0.3995(8) -0.2325(8) 0.016(4) Uiso 1 1 d .
O38 O 0.0581(15) 0.4663(9) -0.1632(8) 0.025(5) Uiso 1 1 d .
O39 O -0.0673(14) 0.3274(9) -0.1322(8) 0.017(5) Uiso 1 1 d .
O40 O -0.1080(16) 0.4516(10) -0.1087(9) 0.032(6) Uiso 1 1 d .
O41 O -0.1402(15) 0.2547(9) -0.0647(8) 0.023(5) Uiso 1 1 d .
O42 O 0.0220(13) 0.1850(8) -0.0933(7) 0.012(4) Uiso 1 1 d .
O43 O 0.1052(14) 0.2528(9) -0.1519(8) 0.018(5) Uiso 1 1 d .
O44 O 0.1126(13) 0.3571(8) -0.1812(7) 0.011(4) Uiso 1 1 d .
O45 O 0.2576(13) 0.2852(8) -0.1964(7) 0.008(4) Uiso 1 1 d .
O46 O 0.2556(14) 0.1673(9) -0.1737(8) 0.020(5) Uiso 1 1 d .
O47 O 0.1630(16) 0.0981(10) -0.1059(9) 0.029(5) Uiso 1 1 d .
O48 O 0.4120(15) 0.3736(9) -0.1524(8) 0.022(5) Uiso 1 1 d .
O49 O 0.2648(13) 0.4487(8) -0.1318(7) 0.008(4) Uiso 1 1 d .
O50 O 0.2381(14) 0.3358(9) -0.1026(8) 0.021(5) Uiso 1 1 d .
O51 O 0.0795(14) 0.4094(8) -0.0758(8) 0.016(4) Uiso 1 1 d .
O52 O 0.2296(13) 0.2150(8) -0.0694(7) 0.011(4) Uiso 1 1 d .
O53 O 0.0633(13) 0.3051(8) -0.0520(8) 0.014(4) Uiso 1 1 d .
O54 O 0.4134(14) 0.2510(9) -0.1214(8) 0.018(5) Uiso 1 1 d .
O55 O 0.2850(13) 0.4247(8) -0.0274(8) 0.014(4) Uiso 1 1 d .
O56 O 0.4553(13) 0.3581(8) -0.0478(8) 0.014(4) Uiso 1 1 d .
O57 O 0.4629(15) 0.1556(9) -0.1934(8) 0.022(5) Uiso 1 1 d .
O58 O 0.4258(14) 0.2466(8) -0.0141(8) 0.015(4) Uiso 1 1 d .
O59 O 0.1289(14) 0.4056(9) 0.0321(8) 0.019(5) Uiso 1 1 d .
O60 O 0.2599(14) 0.3199(8) 0.0088(8) 0.016(4) Uiso 1 1 d .
O61 O 0.1532(13) 0.2246(8) 0.0291(7) 0.010(4) Uiso 1 1 d .
O62 O 0.3079(13) 0.1504(8) 0.0047(7) 0.010(4) Uiso 1 1 d .
O63 O 0.7675(16) 0.3398(10) 0.4568(9) 0.030(6) Uiso 1 1 d .
O64 O 0.5865(14) 0.2815(9) 0.4797(8) 0.018(5) Uiso 1 1 d .
O65 O 0.4472(14) 0.2377(9) 0.5403(8) 0.020(5) Uiso 1 1 d .
O66 O 0.4149(17) 0.4634(10) 0.5026(9) 0.036(6) Uiso 1 1 d .
O67 O 0.5758(14) 0.3930(9) 0.4613(8) 0.019(5) Uiso 1 1 d .
O68 O 0.6322(13) 0.3579(8) 0.3630(7) 0.011(4) Uiso 1 1 d .
O69 O 0.6367(15) 0.2469(9) 0.3782(8) 0.022(5) Uiso 1 1 d .
O70 O 0.4373(14) 0.4321(9) 0.3885(8) 0.017(5) Uiso 1 1 d .
O71 O 0.4512(14) 0.3070(8) 0.4033(8) 0.015(4) Uiso 1 1 d .
O72 O 0.2844(14) 0.3800(9) 0.4273(8) 0.021(5) Uiso 1 1 d .
O73 O 0.4601(15) 0.1878(9) 0.4310(8) 0.023(5) Uiso 1 1 d .
O74 O 0.2958(14) 0.2476(9) 0.4514(8) 0.017(5) Uiso 1 1 d .
O75 O 0.1076(14) 0.1815(9) 0.4326(8) 0.018(5) Uiso 1 1 d .
O76 O 0.4050(15) 0.0675(9) 0.3900(9) 0.026(5) Uiso 1 1 d .
O77 O 0.1276(15) 0.2971(9) 0.4047(8) 0.023(5) Uiso 1 1 d .
O78 O 0.0894(16) 0.4145(10) 0.3912(9) 0.030(6) Uiso 1 1 d .
O79 O 0.2770(14) 0.2772(8) 0.3452(8) 0.015(4) Uiso 1 1 d .
O80 O 0.2581(14) 0.4019(9) 0.3305(8) 0.020(5) Uiso 1 1 d .
O81 O 0.4233(14) 0.3254(9) 0.3087(8) 0.018(5) Uiso 1 1 d .
O82 O 0.3747(15) 0.5048(9) 0.3156(8) 0.024(5) Uiso 1 1 d .
O83 O 0.7073(14) 0.3756(8) 0.2690(8) 0.015(4) Uiso 1 1 d .
O84 O 0.6097(15) 0.2675(9) 0.2813(8) 0.023(5) Uiso 1 1 d .
O85 O 0.7283(15) 0.1682(9) 0.3053(9) 0.025(5) Uiso 1 1 d .
O86 O 0.4341(13) 0.2187(8) 0.3231(7) 0.011(4) Uiso 1 1 d .
O87 O 0.5513(14) 0.1361(9) 0.3473(8) 0.018(5) Uiso 1 1 d .
O88 O 0.4237(16) 0.3450(10) 0.5013(9) 0.028(5) Uiso 1 1 d .
O89 O 0.5287(13) 0.4269(8) 0.2991(7) 0.008(4) Uiso 1 1 d .
O90 O 0.2739(14) 0.1589(8) 0.3718(8) 0.016(4) Uiso 1 1 d .
O91 O 0.5630(14) 0.1010(9) 0.1390(8) 0.019(5) Uiso 1 1 d .
O92 O 0.3930(14) 0.0665(8) 0.1874(8) 0.014(4) Uiso 1 1 d .
O93 O 0.2498(14) 0.0012(8) 0.2290(8) 0.016(4) Uiso 1 1 d .
O94 O 0.3209(13) 0.1723(8) 0.2090(7) 0.011(4) Uiso 1 1 d .
O95 O 0.4891(13) 0.2177(8) 0.1628(7) 0.012(4) Uiso 1 1 d .
O96 O -0.0506(14) 0.1105(8) 0.2677(8) 0.016(4) Uiso 1 1 d .
O97 O 0.1654(13) 0.2309(8) 0.2315(7) 0.011(4) Uiso 1 1 d .
O98 O 0.5324(13) 0.1554(8) 0.2441(8) 0.013(4) Uiso 1 1 d .
O99 O 0.3628(14) 0.0998(8) 0.2912(8) 0.016(4) Uiso 1 1 d .
O100 O 0.0968(14) 0.1995(9) 0.3267(8) 0.020(5) Uiso 1 1 d .
O101 O 0.0849(14) 0.3218(9) 0.3037(8) 0.018(5) Uiso 1 1 d .
O102 O 0.3329(14) 0.4040(8) 0.2388(8) 0.016(4) Uiso 1 1 d .
O103 O 0.5483(15) 0.3113(9) 0.1100(8) 0.023(5) Uiso 1 1 d .
O104 O 0.3672(15) 0.3610(9) 0.1413(9) 0.024(5) Uiso 1 1 d .
O105 O 0.3563(13) 0.2507(8) 0.0821(7) 0.009(4) Uiso 1 1 d .
O106 O 0.3663(14) 0.1257(8) 0.1052(8) 0.015(4) Uiso 1 1 d .
O107 O 0.1832(13) 0.0712(8) 0.1549(7) 0.013(4) Uiso 1 1 d .
O108 O 0.1616(14) 0.0870(8) 0.0510(8) 0.017(4) Uiso 1 1 d .
O109 O -0.0736(15) 0.3423(9) 0.2289(8) 0.022(5) Uiso 1 1 d .
O110 O -0.0342(14) 0.2280(9) 0.2454(8) 0.017(5) Uiso 1 1 d .
O111 O 0.1399(14) 0.3525(9) 0.2176(8) 0.021(5) Uiso 1 1 d .
O112 O 0.1827(13) 0.1932(8) 0.1358(7) 0.009(4) Uiso 1 1 d .
O113 O 0.3056(13) 0.2772(8) 0.1906(8) 0.013(4) Uiso 1 1 d .
O114 O 0.0210(14) 0.1330(8) 0.1767(8) 0.016(4) Uiso 1 1 d .
O115 O 0.0129(14) 0.2631(9) 0.1546(8) 0.017(5) Uiso 1 1 d .
O116 O 0.0124(14) 0.1657(9) 0.0775(8) 0.021(5) Uiso 1 1 d .
O117 O -0.0100(15) 0.0435(9) 0.0837(8) 0.022(5) Uiso 1 1 d .
O118 O 0.1602(15) 0.3158(9) 0.1165(8) 0.021(5) Uiso 1 1 d .
O119 O 0.5145(15) 0.3321(9) 0.2147(8) 0.022(5) Uiso 1 1 d .
O120 O 0.1643(13) 0.1117(8) 0.2558(7) 0.011(4) Uiso 1 1 d .
O121 O 0.2063(14) 0.4368(9) 0.1571(8) 0.021(5) Uiso 1 1 d .
O122 O -0.0324(14) 0.2720(9) 0.0471(8) 0.020(5) Uiso 1 1 d .
O123 O 0.3077(15) 0.3096(9) -0.4073(9) 0.027(5) Uiso 1 1 d .
O124 O 0.4573(16) 0.4694(10) -0.0659(9) 0.030(6) Uiso 1 1 d .
O125 O 0.6763(19) 0.3350(12) -0.1274(11) 0.050(7) Uiso 1 1 d .
O126 O 0.7205(18) 0.3011(11) 0.0374(10) 0.040(6) Uiso 1 1 d .
O127 O 0.6393(18) 0.1582(12) -0.0908(10) 0.045(7) Uiso 1 1 d .
O128 O 0.5398(17) 0.0672(10) 0.0059(9) 0.034(6) Uiso 1 1 d .
O129 O 0.3137(16) -0.0429(10) 0.0826(9) 0.028(5) Uiso 1 1 d .
O130 O 0.2480(16) -0.0241(10) -0.0757(9) 0.031(6) Uiso 1 1 d .
O1W O 0.9219(16) 0.5251(10) 0.7351(9) 0.031(6) Uiso 1 1 d .
O2W O 0.459(3) 0.417(2) 0.6180(19) 0.037(12) Uiso 0.50 1 d P
O3W O 0.7309(17) 0.2465(10) 0.1762(9) 0.035(6) Uiso 1 1 d .
O4W O 0.7658(15) 0.1039(10) 0.1894(9) 0.028(5) Uiso 1 1 d .
O5W O 0.7356(17) 0.9647(11) 0.2203(10) 0.039(6) Uiso 1 1 d .
O6W O 0.0435(17) 0.5906(11) 0.8845(10) 0.040(6) Uiso 1 1 d .
O7W O 0.8233(16) 0.1500(10) 0.9907(9) 0.034(6) Uiso 1 1 d .
O8W O 0.6900(17) 0.3642(11) 0.5834(10) 0.037(6) Uiso 1 1 d .
O9W O 0.444(2) 0.9956(13) 0.7217(11) 0.060(8) Uiso 1 1 d .
O10W O 0.524(2) 0.2132(13) 0.6878(11) 0.059(8) Uiso 1 1 d .
O11W O 0.9067(18) 0.0596(11) 0.8598(10) 0.044(7) Uiso 1 1 d .
O12W O 0.4272(19) 0.0302(12) 0.8653(11) 0.049(7) Uiso 1 1 d .
O13W O 0.6925(19) 0.4275(12) 0.0688(10) 0.048(7) Uiso 1 1 d .
O14W O 0.1828(19) 0.3498(12) 0.5170(11) 0.052(7) Uiso 1 1 d .
O15W O 0.536(2) 0.0735(13) 0.4980(12) 0.064(8) Uiso 1 1 d .
O16W O 0.8596(19) 0.1690(12) 0.4054(11) 0.049(7) Uiso 1 1 d .
O17W O 0.472(2) 0.5333(13) 0.8173(12) 0.066(9) Uiso 1 1 d .
O18W O 0.218(2) 0.1171(13) 0.5111(11) 0.058(8) Uiso 1 1 d .
O19W O 0.740(3) 0.0486(17) 0.4200(15) 0.101(12) Uiso 1 1 d .
O20W O 0.844(2) 0.0443(14) 0.3333(13) 0.076(10) Uiso 1 1 d .
O21W O 0.680(2) 0.4974(13) 0.9130(11) 0.059(8) Uiso 1 1 d .
O22W O 0.310(3) 0.5124(16) 0.5816(14) 0.088(11) Uiso 1 1 d .
O23W O 0.866(2) 0.3944(13) 0.0018(12) 0.061(8) Uiso 1 1 d .
O24W O 0.452(2) 0.9194(14) 0.3301(13) 0.072(9) Uiso 1 1 d .
O25W O 0.711(3) 0.9927(16) 0.5213(14) 0.093(11) Uiso 1 1 d .
O26W O 0.882(3) 0.2989(16) 0.3549(14) 0.093(11) Uiso 1 1 d .
O27W O 0.298(4) 0.473(2) 0.677(2) 0.041(13) Uiso 0.50 1 d P
O28W O 0.779(3) 0.473(2) 0.5187(18) 0.032(11) Uiso 0.50 1 d P
P1 P 0.0142(5) 0.2370(3) -0.3067(3) 0.0099(15) Uiso 1 1 d .
P2 P 0.1774(6) 0.3067(3) -0.1592(3) 0.0134(16) Uiso 1 1 d .
P3 P 0.3953(5) 0.2826(3) 0.3435(3) 0.0095(15) Uiso 1 1 d .
P4 P 0.2438(5) 0.2180(3) 0.1923(3) 0.0106(15) Uiso 1 1 d .
Re1 Re 0.53915(9) 0.27809(5) -0.05782(5) 0.0177(3) Uani 1 1 d .
Re2 Re 0.31274(9) 0.06873(5) 0.02878(5) 0.0157(3) Uani 1 1 d .
W1 W -0.03407(9) 0.24891(6) -0.44608(6) 0.0209(3) Uani 1 1 d .
W2 W -0.04168(9) 0.10988(6) -0.41219(6) 0.0197(3) Uani 1 1 d .
W3 W -0.23535(9) 0.20353(6) -0.38551(6) 0.0199(3) Uani 1 1 d .
W4 W 0.23141(9) 0.28007(6) -0.36641(6) 0.0198(3) Uani 1 1 d .
W5 W 0.02668(9) 0.38464(6) -0.33477(6) 0.0184(3) Uani 1 1 d .
W6 W -0.17518(9) 0.34094(6) -0.27540(6) 0.0184(3) Uani 1 1 d .
W7 W -0.19275(9) 0.18944(6) -0.23994(6) 0.0188(3) Uani 1 1 d .
W8 W -0.00042(9) 0.09730(5) -0.26665(6) 0.0174(3) Uani 1 1 d .
W9 W 0.22521(9) 0.14477(6) -0.32967(6) 0.0183(3) Uani 1 1 d .
W10 W 0.38446(9) 0.34297(6) -0.22827(6) 0.0190(3) Uani 1 1 d .
W11 W 0.18419(9) 0.44718(5) -0.19557(5) 0.0172(3) Uani 1 1 d .
W12 W -0.01921(9) 0.40560(5) -0.13702(5) 0.0169(3) Uani 1 1 d .
W13 W -0.04201(9) 0.25683(6) -0.10299(5) 0.0175(3) Uani 1 1 d .
W14 W 0.14856(9) 0.16404(5) -0.12721(5) 0.0164(3) Uani 1 1 d .
W15 W 0.37402(9) 0.20974(5) -0.18814(5) 0.0168(3) Uani 1 1 d .
W16 W 0.37660(9) 0.40682(5) -0.08207(6) 0.0176(3) Uani 1 1 d .
W17 W 0.17332(9) 0.36669(5) -0.02346(5) 0.0170(3) Uani 1 1 d .
W18 W 0.63729(9) 0.32200(6) 0.42595(6) 0.0200(3) Uani 1 1 d .
W19 W 0.42873(9) 0.40321(6) 0.45490(6) 0.0207(3) Uani 1 1 d .
W20 W 0.43936(9) 0.26167(6) 0.48106(5) 0.0187(3) Uani 1 1 d .
W21 W 0.59162(9) 0.34948(6) 0.28443(6) 0.0180(3) Uani 1 1 d .
W22 W 0.60260(9) 0.19258(6) 0.30789(5) 0.0165(3) Uani 1 1 d .
W23 W 0.41079(9) 0.13327(5) 0.36554(5) 0.0164(3) Uani 1 1 d .
W24 W 0.17918(9) 0.21915(5) 0.39331(5) 0.0163(3) Uani 1 1 d .
W25 W 0.16927(9) 0.35903(5) 0.36815(6) 0.0179(3) Uani 1 1 d .
W26 W 0.38665(9) 0.42955(6) 0.31321(6) 0.0195(3) Uani 1 1 d .
W27 W 0.44773(9) 0.29067(5) 0.14273(5) 0.0155(3) Uani 1 1 d .
W28 W 0.45598(8) 0.13523(5) 0.16424(5) 0.0143(3) Uani 1 1 d .
W29 W 0.27307(8) 0.07449(5) 0.22461(5) 0.0140(3) Uani 1 1 d .
W30 W 0.04241(8) 0.15768(5) 0.25056(5) 0.0144(3) Uani 1 1 d .
W31 W 0.02997(9) 0.29795(5) 0.22597(5) 0.0161(3) Uani 1 1 d .
W32 W 0.24189(9) 0.36886(5) 0.17237(5) 0.0169(3) Uani 1 1 d .
W33 W 0.30336(9) 0.22925(5) 0.00463(5) 0.0160(3) Uani 1 1 d .
W34 W 0.08749(9) 0.10192(5) 0.10585(5) 0.0152(3) Uani 1 1 d .
W35 W 0.07157(9) 0.24306(6) 0.08121(5) 0.0168(3) Uani 1 1 d .

loop_
_atom_site_aniso_label
_atom_site_aniso_U_11
_atom_site_aniso_U_22
_atom_site_aniso_U_33
_atom_site_aniso_U_23
_atom_site_aniso_U_13
_atom_site_aniso_U_12
K1 0.055(6) 0.031(5) 0.080(8) 0.012(5) 0.032(5) 0.001(4)
K2 0.043(5) 0.035(5) 0.089(8) 0.023(5) 0.014(5) 0.014(4)
K3 0.026(5) 0.067(7) 0.081(8) -0.031(6) 0.019(5) -0.024(4)
K4 0.019(4) 0.026(4) 0.030(5) 0.007(3) 0.010(3) -0.002(3)
K5 0.032(4) 0.036(5) 0.031(5) 0.009(4) 0.007(3) 0.008(3)
K6 0.021(4) 0.031(4) 0.063(6) 0.020(4) 0.017(4) 0.013(3)
K7 0.037(4) 0.031(4) 0.037(5) 0.012(4) -0.010(4) -0.006(4)
K8 0.045(5) 0.024(4) 0.049(6) 0.014(4) 0.009(4) -0.005(4)
K9 0.023(4) 0.037(5) 0.069(7) 0.017(5) 0.002(4) 0.003(3)
K10 0.035(5) 0.061(6) 0.054(6) 0.019(5) 0.025(4) 0.022(4)
K11 0.044(7) 0.035(7) 0.049(9) 0.005(6) 0.009(6) 0.009(5)
K12 0.042(5) 0.037(5) 0.088(8) 0.032(5) 0.034(5) 0.017(4)
K13 0.046(5) 0.049(6) 0.060(7) -0.001(5) 0.007(5) 0.008(4)
K15 0.090(9) 0.068(8) 0.179(15) -0.070(9) 0.088(9) -0.043(7)
K16 0.047(11) 0.072(15) 0.068(15) 0.027(12) 0.003(10) 0.000(10)
Na1 0.024(8) 0.035(9) 0.110(15) 0.032(9) 0.035(8) 0.008(6)
Re1 0.0081(6) 0.0158(6) 0.0310(8) 0.0063(6) 0.0058(5) 0.0024(5)
Re2 0.0105(6) 0.0131(6) 0.0249(8) 0.0046(5) 0.0062(5) 0.0020(5)
W1 0.0162(6) 0.0215(7) 0.0281(8) 0.0082(6) 0.0079(6) 0.0041(5)
W2 0.0136(6) 0.0195(7) 0.0273(8) 0.0053(6) 0.0053(5) 0.0034(5)
W3 0.0106(6) 0.0216(7) 0.0292(8) 0.0068(6) 0.0050(5) 0.0031(5)
W4 0.0138(6) 0.0182(7) 0.0318(9) 0.0090(6) 0.0121(6) 0.0055(5)
W5 0.0134(6) 0.0163(7) 0.0290(8) 0.0087(6) 0.0086(5) 0.0054(5)
W6 0.0115(6) 0.0190(7) 0.0277(8) 0.0078(6) 0.0072(5) 0.0061(5)
W7 0.0086(6) 0.0206(7) 0.0303(8) 0.0095(6) 0.0076(5) 0.0027(5)
W8 0.0111(6) 0.0147(6) 0.0283(8) 0.0062(6) 0.0060(5) 0.0012(5)
W9 0.0111(6) 0.0158(6) 0.0300(8) 0.0053(6) 0.0078(5) 0.0047(5)
W10 0.0098(6) 0.0164(7) 0.0337(9) 0.0070(6) 0.0101(5) 0.0026(5)
W11 0.0118(6) 0.0148(6) 0.0274(8) 0.0075(6) 0.0060(5) 0.0028(5)
W12 0.0115(6) 0.0157(6) 0.0262(8) 0.0064(6) 0.0075(5) 0.0055(5)
W13 0.0087(6) 0.0182(7) 0.0287(8) 0.0084(6) 0.0082(5) 0.0029(5)
W14 0.0101(6) 0.0143(6) 0.0270(8) 0.0062(6) 0.0068(5) 0.0024(5)
W15 0.0093(6) 0.0143(6) 0.0282(8) 0.0055(6) 0.0052(5) 0.0028(5)
W16 0.0108(6) 0.0137(6) 0.0301(8) 0.0065(6) 0.0061(5) 0.0017(5)
W17 0.0118(6) 0.0157(6) 0.0260(8) 0.0060(6) 0.0070(5) 0.0056(5)
W18 0.0096(6) 0.0236(7) 0.0259(8) 0.0001(6) 0.0055(5) 0.0017(5)
W19 0.0121(6) 0.0189(7) 0.0297(8) -0.0020(6) 0.0064(6) 0.0010(5)
W20 0.0112(6) 0.0216(7) 0.0233(8) 0.0024(6) 0.0055(5) 0.0016(5)
W21 0.0082(6) 0.0162(6) 0.0303(8) 0.0034(6) 0.0070(5) -0.0001(5)
W22 0.0081(6) 0.0180(7) 0.0235(8) 0.0021(6) 0.0043(5) 0.0033(5)
W23 0.0097(6) 0.0164(6) 0.0248(8) 0.0048(6) 0.0061(5) 0.0031(5)
W24 0.0084(6) 0.0169(6) 0.0248(8) 0.0046(6) 0.0061(5) 0.0017(5)
W25 0.0087(6) 0.0149(6) 0.0312(8) 0.0031(6) 0.0079(5) 0.0032(5)
W26 0.0117(6) 0.0146(6) 0.0335(9) 0.0039(6) 0.0083(6) 0.0015(5)
W27 0.0084(6) 0.0140(6) 0.0266(8) 0.0061(6) 0.0080(5) 0.0010(5)
W28 0.0065(5) 0.0145(6) 0.0225(8) 0.0035(5) 0.0043(5) 0.0022(4)
W29 0.0081(6) 0.0123(6) 0.0228(8) 0.0032(5) 0.0055(5) 0.0018(4)
W30 0.0068(6) 0.0127(6) 0.0256(8) 0.0059(5) 0.0057(5) 0.0015(4)
W31 0.0075(6) 0.0162(6) 0.0269(8) 0.0062(6) 0.0058(5) 0.0047(5)
W32 0.0088(6) 0.0141(6) 0.0301(8) 0.0067(6) 0.0072(5) 0.0024(5)
W33 0.0086(6) 0.0117(6) 0.0302(8) 0.0069(6) 0.0077(5) 0.0020(4)
W34 0.0073(6) 0.0151(6) 0.0239(8) 0.0045(5) 0.0043(5) -0.0005(4)
W35 0.0076(6) 0.0187(7) 0.0260(8) 0.0063(6) 0.0052(5) 0.0033(5)

loop_
_atom_type_symbol
_atom_type_description
_atom_type_scat_dispersion_real
_atom_type_scat_dispersion_imag
_atom_type_scat_source
C C 0.0033 0.0016 'International Tables Vol C Tables 4.2.6.8 and 6.1.1.4'
O O 0.0106 0.0060 'International Tables Vol C Tables 4.2.6.8 and 6.1.1.4'
P P 0.1023 0.0942 'International Tables Vol C Tables 4.2.6.8 and 6.1.1.4'
K K 0.2009 0.2494 'International Tables Vol C Tables 4.2.6.8 and 6.1.1.4'
W W -0.8490 6.8722 'International Tables Vol C Tables 4.2.6.8 and 6.1.1.4'
Re Re -1.0185 7.2310 'International Tables Vol C Tables 4.2.6.8 and 6.1.1.4'
Na Na 0.0362 0.0249 'International Tables Vol C Tables 4.2.6.8 and 6.1.1.4'

loop_
_geom_angle_atom_site_label_1
_geom_angle_atom_site_label_2
_geom_angle_atom_site_label_3
_geom_angle
_geom_angle_site_symmetry_1
_geom_angle_site_symmetry_3
O125 C1 Re1 173(3) . .
O126 C2 Re1 169(3) . .
O127 C3 Re1 177(3) . .
O128 C4 Re2 172(3) . .
O129 C5 Re2 176(2) . .
O130 C6 Re2 176(3) . .
O75 K1 O2 130.1(6) 1_655 2_655
O75 K1 O11 73.8(6) 1_655 1_656
O2 K1 O11 114.8(7) 2_655 1_656
O75 K1 O16W 67.0(6) 1_655 .
O2 K1 O16W 161.8(7) 2_655 .
O11 K1 O16W 73.1(7) 1_656 .
O75 K1 K16 70.3(6) 1_655 1_655
O2 K1 K16 78.2(6) 2_655 1_655
O11 K1 K16 140.5(7) 1_656 1_655
O16W K1 K16 106.4(7) . 1_655
O75 K1 O20W 105.8(8) 1_655 .
O2 K1 O20W 102.8(8) 2_655 .
O11 K1 O20W 130.5(8) 1_656 .
O16W K1 O20W 62.5(8) . .
K16 K1 O20W 76.1(7) 1_655 .
O75 K1 O2 123.5(6) 1_655 1_656
O2 K1 O2 64.0(7) 2_655 1_656
O11 K1 O2 55.8(6) 1_656 1_656
O16W K1 O2 114.2(7) . 1_656
K16 K1 O2 139.3(6) 1_655 1_656
O20W K1 O2 125.1(7) . 1_656
O75 K1 O19W 129.5(8) 1_655 .
O2 K1 O19W 100.3(8) 2_655 .
O11 K1 O19W 89.0(8) 1_656 .
O16W K1 O19W 62.6(8) . .
K16 K1 O19W 126.9(8) 1_655 .
O20W K1 O19W 52.2(9) . .
O2 K1 O19W 76.9(8) 1_656 .
O75 K1 O18W 56.7(6) 1_655 1_655
O2 K1 O18W 80.0(7) 2_655 1_655
O11 K1 O18W 68.5(7) 1_656 1_655
O16W K1 O18W 118.0(7) . 1_655
K16 K1 O18W 78.2(6) 1_655 1_655
O20W K1 O18W 152.9(8) . 1_655
O2 K1 O18W 80.7(6) 1_656 1_655
O19W K1 O18W 154.6(9) . 1_655
O75 K1 W2 98.9(5) 1_655 1_656
O2 K1 W2 87.0(5) 2_655 1_656
O11 K1 W2 29.4(4) 1_656 1_656
O16W K1 W2 96.8(6) . 1_656
K16 K1 W2 147.0(5) 1_655 1_656
O20W K1 W2 136.4(6) . 1_656
O2 K1 W2 26.6(4) 1_656 1_656
O19W K1 W2 84.4(7) . 1_656
O18W K1 W2 70.2(5) 1_655 1_656
O75 K1 K13 97.3(5) 1_655 .
O2 K1 K13 130.2(5) 2_655 .
O11 K1 K13 58.7(4) 1_656 .
O16W K1 K13 38.2(5) . .
K16 K1 K13 141.5(5) 1_655 .
O20W K1 K13 72.6(6) . .
O2 K1 K13 78.4(4) 1_656 .
O19W K1 K13 37.0(7) . .
O18W K1 K13 126.2(6) 1_655 .
W2 K1 K13 69.03(19) 1_656 .
O75 K1 K1 134.7(6) 1_655 2_756
O2 K1 K1 32.9(4) 2_655 2_756
O11 K1 K1 84.3(5) 1_656 2_756
O16W K1 K1 142.5(6) . 2_756
K16 K1 K1 110.0(5) 1_655 2_756
O20W K1 K1 118.4(7) . 2_756
O2 K1 K1 31.1(4) 1_656 2_756
O19W K1 K1 88.0(7) . 2_756
O18W K1 K1 78.6(5) 1_655 2_756
W2 K1 K1 55.19(19) 1_656 2_756
K13 K1 K1 104.4(3) . 2_756
O28W K2 O10 128.8(11) . 1_656
O28W K2 O8W 77.1(11) . .
O10 K2 O8W 71.7(7) 1_656 .
O28W K2 O82 118.2(10) . 2_666
O10 K2 O82 96.7(7) 1_656 2_666
O8W K2 O82 82.1(7) . 2_666
O28W K2 O78 71.8(10) . 2_666
O10 K2 O78 129.1(7) 1_656 2_666
O8W K2 O78 148.9(8) . 2_666
O82 K2 O78 113.3(6) 2_666 2_666
O28W K2 O1W 147.9(11) . .
O10 K2 O1W 66.7(7) 1_656 .
O8W K2 O1W 133.1(7) . .
O82 K2 O1W 82.1(6) 2_666 .
O78 K2 O1W 77.4(6) 2_666 .
O28W K2 O80 100.9(11) . 2_666
O10 K2 O80 130.1(7) 1_656 2_666
O8W K2 O80 132.7(7) . 2_666
O82 K2 O80 56.8(6) 2_666 2_666
O78 K2 O80 56.6(6) 2_666 2_666
O1W K2 O80 68.2(6) . 2_666
O28W K2 O8 93.0(10) . 1_656
O10 K2 O8 58.2(6) 1_656 1_656
O8W K2 O8 104.2(7) . 1_656
O82 K2 O8 148.7(7) 2_666 1_656
O78 K2 O8 77.1(6) 2_666 1_656
O1W K2 O8 71.2(6) . 1_656
O80 K2 O8 123.1(6) 2_666 1_656
O28W K2 W26 107.9(10) . 2_666
O10 K2 W26 118.4(6) 1_656 2_666
O8W K2 W26 104.0(5) . 2_666
O82 K2 W26 27.0(4) 2_666 2_666
O78 K2 W26 86.4(5) 2_666 2_666
O1W K2 W26 78.5(5) . 2_666
O80 K2 W26 30.6(4) 2_666 2_666
O8 K2 W26 147.9(5) 1_656 2_666
O28W K2 W5 110.7(10) . 1_656
O10 K2 W5 30.2(4) 1_656 1_656
O8W K2 W5 86.9(5) . 1_656
O82 K2 W5 125.5(5) 2_666 1_656
O78 K2 W5 103.3(5) 2_666 1_656
O1W K2 W5 67.6(5) . 1_656
O80 K2 W5 134.5(5) 2_666 1_656
O8 K2 W5 28.1(4) 1_656 1_656
W26 K2 W5 141.3(3) 2_666 1_656
O28W K2 W25 81.4(10) . 2_666
O10 K2 W25 140.4(6) 1_656 2_666
O8W K2 W25 147.3(5) . 2_666
O82 K2 W25 86.8(5) 2_666 2_666
O78 K2 W25 26.6(4) 2_666 2_666
O1W K2 W25 74.9(5) . 2_666
O80 K2 W25 30.5(4) 2_666 2_666
O8 K2 W25 101.2(5) 1_656 2_666
W26 K2 W25 59.87(14) 2_666 2_666
W5 K2 W25 124.0(2) 1_656 2_666
O28W K2 K3 108.9(9) . 2_766
O10 K2 K3 78.4(5) 1_656 2_766
O8W K2 K3 144.5(5) . 2_766
O82 K2 K3 120.7(5) 2_666 2_766
O78 K2 K3 51.1(5) 2_666 2_766
O1W K2 K3 41.3(4) . 2_766
O80 K2 K3 81.7(4) 2_666 2_766
O8 K2 K3 41.9(4) 1_656 2_766
W26 K2 K3 106.8(3) 2_666 2_766
W5 K2 K3 57.96(19) 1_656 2_766
W25 K2 K3 66.3(2) 2_666 2_766
O83 K3 O1W 139.5(7) . 2_766
O83 K3 O109 70.4(6) . 1_655
O1W K3 O109 75.0(6) 2_766 1_655
O83 K3 O8 139.1(7) . 2_665
O1W K3 O8 76.2(6) 2_766 2_665
O109 K3 O8 150.2(7) 1_655 2_665
O83 K3 O34 69.8(6) . 2_665
O1W K3 O34 85.6(6) 2_766 2_665
O109 K3 O34 82.7(6) 1_655 2_665
O8 K3 O34 102.8(7) 2_665 2_665
O83 K3 O27W 70.8(9) . 2_666
O1W K3 O27W 127.0(10) 2_766 2_666
O109 K3 O27W 135.7(10) 1_655 2_666
O8 K3 O27W 70.1(10) 2_665 2_666
O34 K3 O27W 64.3(10) 2_665 2_666
O83 K3 O78 126.1(7) . 1_655
O1W K3 O78 73.8(6) 2_766 1_655
O109 K3 O78 90.5(6) 1_655 1_655
O8 K3 O78 74.1(6) 2_665 1_655
O34 K3 O78 159.3(6) 2_665 1_655
O27W K3 O78 130.2(10) 2_666 1_655
O83 K3 O28 116.8(6) . 2_665
O1W K3 O28 62.6(6) 2_766 2_665
O109 K3 O28 117.2(6) 1_655 2_665
O8 K3 O28 53.5(6) 2_665 2_665
O34 K3 O28 51.6(5) 2_665 2_665
O27W K3 O28 64.5(9) 2_666 2_665
O78 K3 O28 116.8(6) 1_655 2_665
O83 K3 W5 134.6(5) . 2_665
O1W K3 W5 66.2(5) 2_766 2_665
O109 K3 W5 138.2(5) 1_655 2_665
O8 K3 W5 24.7(4) 2_665 2_665
O34 K3 W5 79.4(4) 2_665 2_665
O27W K3 W5 66.0(9) 2_666 2_665
O78 K3 W5 93.2(4) 1_655 2_665
O28 K3 W5 28.8(4) 2_665 2_665
O83 K3 W11 90.8(5) . 2_665
O1W K3 W11 73.1(5) 2_766 2_665
O109 K3 W11 97.2(5) 1_655 2_665
O8 K3 W11 81.7(5) 2_665 2_665
O34 K3 W11 22.4(4) 2_665 2_665
O27W K3 W11 62.7(9) 2_666 2_665
O78 K3 W11 142.6(4) 1_655 2_665
O28 K3 W11 29.3(4) 2_665 2_665
W5 K3 W11 57.54(16) 2_665 2_665
O83 K3 W31 85.2(5) . 1_655
O1W K3 W31 66.2(5) 2_766 1_655
O109 K3 W31 18.1(4) 1_655 1_655
O8 K3 W31 135.3(5) 2_665 1_655
O34 K3 W31 97.6(4) 2_665 1_655
O27W K3 W31 153.6(9) 2_666 1_655
O78 K3 W31 73.0(4) 1_655 1_655
O28 K3 W31 120.6(4) 2_665 1_655
W5 K3 W31 132.4(2) 2_665 1_655
W11 K3 W31 108.1(2) 2_665 1_655
O83 K3 K7 51.0(4) . .
O1W K3 K7 89.0(5) 2_766 .
O109 K3 K7 41.8(4) 1_655 .
O8 K3 K7 145.0(6) 2_665 .
O34 K3 K7 43.7(4) 2_665 .
O27W K3 K7 95.9(9) 2_666 .
O78 K3 K7 132.3(5) 1_655 .
O28 K3 K7 91.5(4) 2_665 .
W5 K3 K7 120.3(3) 2_665 .
W11 K3 K7 63.6(2) 2_665 .
W31 K3 K7 59.35(17) 1_655 .
O4W K4 O25 118.9(7) . 2_655
O4W K4 O47 122.3(6) . 2_655
O25 K4 O47 100.4(7) 2_655 2_655
O4W K4 O5W 75.2(7) . 1_545
O25 K4 O5W 76.4(7) 2_655 1_545
O47 K4 O5W 75.3(7) 2_655 1_545
O4W K4 O117 99.9(6) . 1_655
O25 K4 O117 127.1(6) 2_655 1_655
O47 K4 O117 85.5(6) 2_655 1_655
O5W K4 O117 152.6(7) 1_545 1_655
O4W K4 O96 60.6(6) . 1_655
O25 K4 O96 67.2(6) 2_655 1_655
O47 K4 O96 163.8(6) 2_655 1_655
O5W K4 O96 91.2(6) 1_545 1_655
O117 K4 O96 110.2(6) 1_655 1_655
O4W K4 O130 65.2(6) . 2_655
O25 K4 O130 164.7(7) 2_655 2_655
O47 K4 O130 67.1(6) 2_655 2_655
O5W K4 O130 91.3(7) 1_545 2_655
O117 K4 O130 62.9(6) 1_655 2_655
O96 K4 O130 123.0(6) 1_655 2_655
O4W K4 O114 71.4(6) . 1_655
O25 K4 O114 102.0(6) 2_655 1_655
O47 K4 O114 141.5(6) 2_655 1_655
O5W K4 O114 140.5(7) 1_545 1_655
O117 K4 O114 56.1(5) 1_655 1_655
O96 K4 O114 54.1(5) 1_655 1_655
O130 K4 O114 93.4(6) 2_655 1_655
O4W K4 O11W 161.4(7) . 2_756
O25 K4 O11W 70.6(6) 2_655 2_756
O47 K4 O11W 67.4(6) 2_655 2_756
O5W K4 O11W 123.4(7) 1_545 2_756
O117 K4 O11W 63.6(6) 1_655 2_756
O96 K4 O11W 115.2(6) 1_655 2_756
O130 K4 O11W 110.3(7) 2_655 2_756
O114 K4 O11W 91.4(6) 1_655 2_756
O4W K4 O32 145.0(6) . 2_655
O25 K4 O32 50.7(6) 2_655 2_655
O47 K4 O32 49.8(6) 2_655 2_655
O5W K4 O32 69.9(6) 1_545 2_655
O117 K4 O32 111.9(6) 1_655 2_655
O96 K4 O32 117.5(6) 1_655 2_655
O130 K4 O32 116.7(6) 2_655 2_655
O114 K4 O32 139.0(5) 1_655 2_655
O11W K4 O32 53.6(6) 2_756 2_655
O4W K4 W30 68.5(5) . 1_655
O25 K4 W30 78.8(5) 2_655 1_655
O47 K4 W30 166.4(5) 2_655 1_655
O5W K4 W30 117.2(5) 1_545 1_655
O117 K4 W30 84.3(4) 1_655 1_655
O96 K4 W30 26.3(4) 1_655 1_655
O130 K4 W30 115.5(5) 2_655 1_655
O114 K4 W30 29.0(4) 1_655 1_655
O11W K4 W30 99.9(5) 2_756 1_655
O32 K4 W30 127.1(4) 2_655 1_655
O4W K4 W34 94.6(5) . 1_655
O25 K4 W34 111.8(5) 2_655 1_655
O47 K4 W34 108.8(5) 2_655 1_655
O5W K4 W34 169.4(5) 1_545 1_655
O117 K4 W34 25.2(4) 1_655 1_655
O96 K4 W34 86.1(4) 1_655 1_655
O130 K4 W34 81.7(4) 2_655 1_655
O114 K4 W34 33.3(4) 1_655 1_655
O11W K4 W34 66.8(5) 2_756 1_655
O32 K4 W34 120.4(4) 2_655 1_655
W30 K4 W34 59.86(10) 1_655 1_655
O11W K5 O7W 89.6(7) . .
O11W K5 O42 68.2(7) . 1_656
O7W K5 O42 81.4(6) . 1_656
O11W K5 O108 154.6(7) . 1_656
O7W K5 O108 115.7(7) . 1_656
O42 K5 O108 115.4(6) 1_656 1_656
O11W K5 O47 72.6(7) . 1_656
O7W K5 O47 138.0(7) . 1_656
O42 K5 O47 56.8(6) 1_656 1_656
O108 K5 O47 88.4(6) 1_656 1_656
O11W K5 O117 67.6(7) . 2_656
O7W K5 O117 128.3(6) . 2_656
O42 K5 O117 125.2(6) 1_656 2_656
O108 K5 O117 93.2(6) 1_656 2_656
O47 K5 O117 80.2(6) 1_656 2_656
O11W K5 O116 149.9(7) . 1_656
O7W K5 O116 61.5(6) . 1_656
O42 K5 O116 97.4(6) 1_656 1_656
O108 K5 O116 55.2(5) 1_656 1_656
O47 K5 O116 122.7(6) 1_656 1_656
O117 K5 O116 136.1(6) 2_656 1_656
O11W K5 O117 139.0(7) . 1_656
O7W K5 O117 83.0(6) . 1_656
O42 K5 O117 148.4(6) 1_656 1_656
O108 K5 O117 49.6(5) 1_656 1_656
O47 K5 O117 134.8(6) 1_656 1_656
O117 K5 O117 85.8(6) 2_656 1_656
O116 K5 O117 51.0(5) 1_656 1_656
O11W K5 W34 167.7(6) . 1_656
O7W K5 W34 88.1(5) . 1_656
O42 K5 W34 123.3(4) 1_656 1_656
O108 K5 W34 29.3(4) 1_656 1_656
O47 K5 W34 116.6(5) 1_656 1_656
O117 K5 W34 104.7(4) 2_656 1_656
O116 K5 W34 33.2(4) 1_656 1_656
O117 K5 W34 28.7(3) 1_656 1_656
O11W K5 W14 69.2(5) . 1_656
O7W K5 W14 112.5(5) . 1_656
O42 K5 W14 31.2(4) 1_656 1_656
O108 K5 W14 100.5(4) 1_656 1_656
O47 K5 W14 25.6(4) 1_656 1_656
O117 K5 W14 102.0(4) 2_656 1_656
O116 K5 W14 112.3(4) 1_656 1_656
O117 K5 W14 149.9(4) 1_656 1_656
W34 K5 W14 122.7(2) 1_656 1_656
O11W K5 W35 137.7(6) . 1_656
O7W K5 W35 66.0(5) . 1_656
O42 K5 W35 74.1(4) 1_656 1_656
O108 K5 W35 61.7(4) 1_656 1_656
O47 K5 W35 102.1(5) 1_656 1_656
O117 K5 W35 154.4(4) 2_656 1_656
O116 K5 W35 24.6(4) 1_656 1_656
O117 K5 W35 74.5(4) 1_656 1_656
W34 K5 W35 51.14(11) 1_656 1_656
W14 K5 W35 88.08(16) 1_656 1_656
O11W K5 K4 49.1(5) . 2_756
O7W K5 K4 138.7(5) . 2_756
O42 K5 K4 83.4(4) 1_656 2_756
O108 K5 K4 105.5(4) 1_656 2_756
O47 K5 K4 41.6(4) 1_656 2_756
O117 K5 K4 42.9(4) 2_656 2_756
O116 K5 K4 159.1(4) 1_656 2_756
O117 K5 K4 125.4(4) 1_656 2_756
W34 K5 K4 131.8(2) 1_656 2_756
W14 K5 K4 59.47(14) 1_656 2_756
W35 K5 K4 143.6(2) 1_656 2_756
O57 K6 O93 150.6(7) 1_556 2_656
O57 K6 O12W 77.8(7) 1_556 .
O93 K6 O12W 127.9(7) 2_656 .
O57 K6 O127 70.5(7) 1_556 1_556
O93 K6 O127 121.4(7) 2_656 1_556
O12W K6 O127 83.0(7) . 1_556
O57 K6 O129 120.7(7) 1_556 2_656
O93 K6 O129 84.6(6) 2_656 2_656
O12W K6 O129 72.0(7) . 2_656
O127 K6 O129 56.4(7) 1_556 2_656
O57 K6 O16 67.3(6) 1_556 1_656
O93 K6 O16 88.6(6) 2_656 1_656
O12W K6 O16 143.6(7) . 1_656
O127 K6 O16 76.1(7) 1_556 1_656
O129 K6 O16 117.3(6) 2_656 1_656
O57 K6 O9W 85.8(7) 1_556 1_545
O93 K6 O9W 86.9(7) 2_656 1_545
O12W K6 O9W 76.8(8) . 1_545
O127 K6 O9W 151.7(8) 1_556 1_545
O129 K6 O9W 132.1(7) 2_656 1_545
O16 K6 O9W 109.5(7) 1_656 1_545
O57 K6 O92 144.8(6) 1_556 2_656
O93 K6 O92 55.5(5) 2_656 2_656
O12W K6 O92 72.4(6) . 2_656
O127 K6 O92 122.6(7) 1_556 2_656
O129 K6 O92 66.8(6) 2_656 2_656
O16 K6 O92 144.0(6) 1_656 2_656
O9W K6 O92 69.6(7) 1_545 2_656
O57 K6 W29 161.5(5) 1_556 2_656
O93 K6 W29 25.1(4) 2_656 2_656
O12W K6 W29 102.9(6) . 2_656
O127 K6 W29 128.1(5) 1_556 2_656
O129 K6 W29 76.2(5) 2_656 2_656
O16 K6 W29 113.5(4) 1_656 2_656
O9W K6 W29 76.4(6) 1_545 2_656
O92 K6 W29 30.5(3) 2_656 2_656
O57 K6 K9 104.9(5) 1_556 2_666
O93 K6 K9 46.3(4) 2_656 2_666
O12W K6 K9 144.1(6) . 2_666
O127 K6 K9 132.3(5) 1_556 2_666
O129 K6 K9 129.1(5) 2_656 2_666
O16 K6 K9 59.8(4) 1_656 2_666
O9W K6 K9 67.8(6) 1_545 2_666
O92 K6 K9 89.2(4) 2_656 2_666
W29 K6 K9 63.52(15) 2_656 2_666
O109 K7 O3W 70.4(6) 1_655 .
O109 K7 O126 130.8(7) 1_655 .
O3W K7 O126 87.8(7) . .
O109 K7 O13W 148.5(7) 1_655 .
O3W K7 O13W 140.2(7) . .
O126 K7 O13W 60.9(7) . .
O109 K7 O34 85.3(6) 1_655 2_665
O3W K7 O34 134.2(7) . 2_665
O126 K7 O34 135.3(7) . 2_665
O13W K7 O34 74.8(7) . 2_665
O109 K7 O6W 76.8(6) 1_655 2_666
O3W K7 O6W 129.1(7) . 2_666
O126 K7 O6W 85.2(7) . 2_666
O13W K7 O6W 75.4(7) . 2_666
O34 K7 O6W 78.2(6) 2_665 2_666
O109 K7 O103 135.9(6) 1_655 .
O3W K7 O103 68.9(6) . .
O126 K7 O103 63.5(6) . .
O13W K7 O103 75.1(6) . .
O34 K7 O103 111.9(6) 2_665 .
O6W K7 O103 144.6(7) 2_666 .
O109 K7 O83 63.9(5) 1_655 .
O3W K7 O83 69.5(6) . .
O126 K7 O83 147.6(6) . .
O13W K7 O83 124.9(7) . .
O34 K7 O83 65.0(5) 2_665 .
O6W K7 O83 126.9(6) 2_666 .
O103 K7 O83 86.3(5) . .
O109 K7 W31 18.5(4) 1_655 1_655
O3W K7 W31 66.6(5) . 1_655
O126 K7 W31 112.4(5) . 1_655
O13W K7 W31 145.3(6) . 1_655
O34 K7 W31 100.4(4) 2_665 1_655
O6W K7 W31 70.0(5) 2_666 1_655
O103 K7 W31 135.4(4) . 1_655
O83 K7 W31 80.2(4) . 1_655
O109 K7 K3 42.2(5) 1_655 .
O3W K7 K3 94.8(5) . .
O126 K7 K3 169.8(5) . .
O13W K7 K3 120.5(6) . .
O34 K7 K3 46.1(4) 2_665 .
O6W K7 K3 85.5(5) 2_666 .
O103 K7 K3 126.6(5) . .
O83 K7 K3 41.4(3) . .
W31 K7 K3 60.14(18) 1_655 .
O109 K7 K8 161.0(5) 1_655 2_666
O3W K7 K8 108.8(5) . 2_666
O126 K7 K8 67.3(5) . 2_666
O13W K7 K8 38.9(5) . 2_666
O34 K7 K8 82.3(4) 2_665 2_666
O6W K7 K8 114.3(5) 2_666 2_666
O103 K7 K8 40.0(4) . 2_666
O83 K7 K8 97.7(4) . 2_666
W31 K7 K8 175.4(2) 1_655 2_666
K3 K7 K8 120.8(3) . 2_666
O109 K7 K10 77.8(5) 1_655 .
O3W K7 K10 35.2(5) . .
O126 K7 K10 61.1(5) . .
O13W K7 K10 122.0(6) . .
O34 K7 K10 162.7(4) 2_665 .
O6W K7 K10 101.1(5) 2_666 .
O103 K7 K10 78.9(4) . .
O83 K7 K10 103.6(4) . .
W31 K7 K10 63.72(16) 1_655 .
K3 K7 K10 116.7(3) . .
K8 K7 K10 113.1(2) 2_666 .
O124 K8 O21W 65.7(7) 1_556 .
O124 K8 O104 132.3(7) 1_556 2_666
O21W K8 O104 82.4(7) . 2_666
O124 K8 O56 102.5(6) 1_556 2_666
O21W K8 O56 115.5(7) . 2_666
O104 K8 O56 123.5(6) 2_666 2_666
O124 K8 O13W 66.0(7) 1_556 2_666
O21W K8 O13W 129.9(8) . 2_666
O104 K8 O13W 123.0(7) 2_666 2_666
O56 K8 O13W 87.2(7) 2_666 2_666
O124 K8 O103 134.6(6) 1_556 2_666
O21W K8 O103 138.7(7) . 2_666
O104 K8 O103 57.4(6) 2_666 2_666
O56 K8 O103 96.2(6) 2_666 2_666
O13W K8 O103 74.2(7) 2_666 2_666
O124 K8 O17W 75.6(7) 1_556 .
O21W K8 O17W 75.8(8) . .
O104 K8 O17W 62.3(7) 2_666 .
O56 K8 O17W 167.0(7) 2_666 .
O13W K8 O17W 80.3(8) 2_666 .
O103 K8 O17W 77.1(7) 2_666 .
O124 K8 O55 90.2(6) 1_556 2_666
O21W K8 O55 61.9(7) . 2_666
O104 K8 O55 105.4(6) 2_666 2_666
O56 K8 O55 54.8(5) 2_666 2_666
O13W K8 O55 130.4(7) 2_666 2_666
O103 K8 O55 133.4(6) 2_666 2_666
O17W K8 O55 137.4(7) . 2_666
O124 K8 O60 139.6(6) 1_556 2_666
O21W K8 O60 86.8(7) . 2_666
O104 K8 O60 66.5(6) 2_666 2_666
O56 K8 O60 62.1(5) 2_666 2_666
O13W K8 O60 141.2(7) 2_666 2_666
O103 K8 O60 85.6(5) 2_666 2_666
O17W K8 O60 127.5(7) . 2_666
O55 K8 O60 49.8(5) 2_666 2_666
O124 K8 W27 146.4(5) 1_556 2_666
O21W K8 W27 113.5(6) . 2_666
O104 K8 W27 31.1(4) 2_666 2_666
O56 K8 W27 107.0(4) 2_666 2_666
O13W K8 W27 99.4(5) 2_666 2_666
O103 K8 W27 27.0(4) 2_666 2_666
O17W K8 W27 72.0(6) . 2_666
O55 K8 W27 119.9(4) 2_666 2_666
O60 K8 W27 70.7(4) 2_666 2_666
O124 K8 W16 85.8(5) 1_556 2_666
O21W K8 W16 88.1(6) . 2_666
O104 K8 W16 129.3(5) 2_666 2_666
O56 K8 W16 28.1(4) 2_666 2_666
O13W K8 W16 101.0(5) 2_666 2_666
O103 K8 W16 123.4(5) 2_666 2_666
O17W K8 W16 159.2(6) . 2_666
O55 K8 W16 31.4(3) 2_666 2_666
O60 K8 W16 63.3(4) 2_666 2_666
W27 K8 W16 127.6(2) 2_666 2_666
O124 K8 W17 114.6(5) 1_556 2_666
O21W K8 W17 67.1(6) . 2_666
O104 K8 W17 80.5(4) 2_666 2_666
O56 K8 W17 62.5(4) 2_666 2_666
O13W K8 W17 149.5(6) 2_666 2_666
O103 K8 W17 110.7(4) 2_666 2_666
O17W K8 W17 130.2(6) . 2_666
O55 K8 W17 26.8(3) 2_666 2_666
O60 K8 W17 25.2(3) 2_666 2_666
W27 K8 W17 93.37(16) 2_666 2_666
W16 K8 W17 50.36(11) 2_666 2_666
O24W K9 K16 150.2(8) . 1_565
O24W K9 O76 79.8(8) . 1_565
K16 K9 O76 77.4(6) 1_565 1_565
O24W K9 O27 136.5(8) . 2_565
K16 K9 O27 68.3(6) 1_565 2_565
O76 K9 O27 143.7(6) 1_565 2_565
O24W K9 O4 104.6(8) . 2_565
K16 K9 O4 104.7(6) 1_565 2_565
O76 K9 O4 130.2(7) 1_565 2_565
O27 K9 O4 53.0(5) 2_565 2_565
O24W K9 O13 73.2(8) . 2_565
K16 K9 O13 130.8(6) 1_565 2_565
O76 K9 O13 151.7(6) 1_565 2_565
O27 K9 O13 63.7(5) 2_565 2_565
O4 K9 O13 52.3(6) 2_565 2_565
O24W K9 O24 95.2(8) . 2_565
K16 K9 O24 90.3(6) 1_565 2_565
O76 K9 O24 140.3(6) 1_565 2_565
O27 K9 O24 53.6(5) 2_565 2_565
O4 K9 O24 89.4(6) 2_565 2_565
O13 K9 O24 52.5(6) 2_565 2_565
O24W K9 O25W 109.3(10) . 2_676
K16 K9 O25W 78.7(8) 1_565 2_676
O76 K9 O25W 66.7(8) 1_565 2_676
O27 K9 O25W 94.6(8) 2_565 2_676
O4 K9 O25W 65.2(8) 2_565 2_676
O13 K9 O25W 114.6(8) 2_565 2_676
O24 K9 O25W 148.0(8) 2_565 2_676
O24W K9 O93 85.0(8) . 1_565
K16 K9 O93 74.3(6) 1_565 1_565
O76 K9 O93 85.0(6) 1_565 1_565
O27 K9 O93 96.4(5) 2_565 1_565
O4 K9 O93 144.4(6) 2_565 1_565
O13 K9 O93 100.6(6) 2_565 1_565
O24 K9 O93 55.3(5) 2_565 1_565
O25W K9 O93 144.4(8) 2_676 1_565
O24W K9 W2 132.6(7) . 2_565
K16 K9 W2 77.2(4) 1_565 2_565
O76 K9 W2 132.4(5) 1_565 2_565
O27 K9 W2 28.7(4) 2_565 2_565
O4 K9 W2 29.5(4) 2_565 2_565
O13 K9 W2 66.1(4) 2_565 2_565
O24 K9 W2 79.1(4) 2_565 2_565
O25W K9 W2 69.2(6) 2_676 2_565
O93 K9 W2 124.9(4) 1_565 2_565
O24W K9 W8 124.1(7) . 2_565
K16 K9 W8 67.7(4) 1_565 2_565
O76 K9 W8 140.5(5) 1_565 2_565
O27 K9 W8 28.6(4) 2_565 2_565
O4 K9 W8 78.1(4) 2_565 2_565
O13 K9 W8 65.3(4) 2_565 2_565
O24 K9 W8 29.4(4) 2_565 2_565
O25W K9 W8 121.0(6) 2_676 2_565
O93 K9 W8 68.5(3) 1_565 2_565
W2 K9 W8 57.24(11) 2_565 2_565
O24W K9 W3 81.0(7) . 2_565
K16 K9 W3 128.7(5) 1_565 2_565
O76 K9 W3 139.5(5) 1_565 2_565
O27 K9 W3 64.1(4) 2_565 2_565
O4 K9 W3 28.0(4) 2_565 2_565
O13 K9 W3 27.7(4) 2_565 2_565
O24 K9 W3 76.6(4) 2_565 2_565
O25W K9 W3 87.0(7) 2_676 2_565
O93 K9 W3 128.2(4) 1_565 2_565
W2 K9 W3 51.75(11) 2_565 2_565
W8 K9 W3 79.13(15) 2_565 2_565
O4W K10 O116 121.2(6) . 1_655
O4W K10 O3W 73.7(7) . .
O116 K10 O3W 122.6(7) 1_655 .
O4W K10 O7W 151.3(7) . 1_554
O116 K10 O7W 64.5(6) 1_655 1_554
O3W K10 O7W 129.5(7) . 1_554
O4W K10 O130 64.8(7) . 2_655
O116 K10 O130 102.8(6) 1_655 2_655
O3W K10 O130 130.0(7) . 2_655
O7W K10 O130 86.6(7) 1_554 2_655
O4W K10 O114 68.6(6) . 1_655
O116 K10 O114 53.6(5) 1_655 1_655
O3W K10 O114 100.3(6) . 1_655
O7W K10 O114 115.2(6) 1_554 1_655
O130 K10 O114 89.8(6) 2_655 1_655
O4W K10 O115 106.0(6) . 1_655
O116 K10 O115 49.5(5) 1_655 1_655
O3W K10 O115 73.2(6) . 1_655
O7W K10 O115 97.9(6) 1_554 1_655
O130 K10 O115 143.5(6) 2_655 1_655
O114 K10 O115 55.4(5) 1_655 1_655
O4W K10 W34 94.0(5) . 1_655
O116 K10 W34 29.3(4) 1_655 1_655
O3W K10 W34 129.6(5) . 1_655
O7W K10 W34 82.5(5) 1_554 1_655
O130 K10 W34 81.4(4) 2_655 1_655
O114 K10 W34 33.3(3) 1_655 1_655
O115 K10 W34 63.5(3) 1_655 1_655
O4W K10 W35 130.0(5) . 1_655
O116 K10 W35 24.7(4) 1_655 1_655
O3W K10 W35 100.5(5) . 1_655
O7W K10 W35 68.2(5) 1_554 1_655
O130 K10 W35 127.3(5) 2_655 1_655
O114 K10 W35 63.8(4) 1_655 1_655
O115 K10 W35 31.5(3) 1_655 1_655
W34 K10 W35 50.98(10) 1_655 1_655
O4W K10 K4 41.5(5) . .
O116 K10 K4 86.8(4) 1_655 .
O3W K10 K4 112.1(5) . .
O7W K10 K4 118.2(5) 1_554 .
O130 K10 K4 46.2(5) 2_655 .
O114 K10 K4 47.2(4) 1_655 .
O115 K10 K4 102.2(4) 1_655 .
W34 K10 K4 57.53(14) 1_655 .
W35 K10 K4 106.5(2) 1_655 .
O4W K10 K7 108.1(5) . .
O116 K10 K7 97.4(5) 1_655 .
O3W K10 K7 35.2(5) . .
O7W K10 K7 98.3(5) 1_554 .
O130 K10 K7 159.2(5) 2_655 .
O114 K10 K7 106.0(4) 1_655 .
O115 K10 K7 56.2(4) 1_655 .
W34 K10 K7 119.2(2) 1_655 .
W35 K10 K7 72.80(18) 1_655 .
K4 K10 K7 140.8(3) . .
O4W K10 K5 130.0(5) . 1_554
O116 K10 K5 39.6(4) 1_655 1_554
O3W K10 K5 153.6(5) . 1_554
O7W K10 K5 34.6(5) 1_554 1_554
O130 K10 K5 76.1(5) 2_655 1_554
O114 K10 K5 82.1(4) 1_655 1_554
O115 K10 K5 87.2(4) 1_655 1_554
W34 K10 K5 48.79(13) 1_655 1_554
W35 K10 K5 56.65(14) 1_655 1_554
K4 K10 K5 88.9(2) . 1_554
K7 K10 K5 118.7(2) . 1_554
O51 K11 O51 179.999(2) . 2_565
O51 K11 O23W 102.2(7) . 2_665
O51 K11 O23W 77.8(7) 2_565 2_665
O51 K11 O23W 77.8(7) . 1_455
O51 K11 O23W 102.2(7) 2_565 1_455
O23W K11 O23W 180.0(11) 2_665 1_455
O51 K11 O40 56.2(6) . .
O51 K11 O40 123.8(6) 2_565 .
O23W K11 O40 109.8(7) 2_665 .
O23W K11 O40 70.2(7) 1_455 .
O51 K11 O40 123.8(6) . 2_565
O51 K11 O40 56.2(6) 2_565 2_565
O23W K11 O40 70.2(7) 2_665 2_565
O23W K11 O40 109.8(7) 1_455 2_565
O40 K11 O40 180.0(5) . 2_565
O51 K11 O59 123.7(5) . 2_565
O51 K11 O59 56.3(5) 2_565 2_565
O23W K11 O59 70.4(7) 2_665 2_565
O23W K11 O59 109.6(7) 1_455 2_565
O40 K11 O59 73.6(6) . 2_565
O40 K11 O59 106.4(6) 2_565 2_565
O51 K11 O59 56.3(5) . .
O51 K11 O59 123.7(5) 2_565 .
O23W K11 O59 109.6(7) 2_665 .
O23W K11 O59 70.4(7) 1_455 .
O40 K11 O59 106.4(6) . .
O40 K11 O59 73.6(6) 2_565 .
O59 K11 O59 180.0(5) 2_565 .
O51 K11 W12 150.5(4) . 2_565
O51 K11 W12 29.5(4) 2_565 2_565
O23W K11 W12 74.2(6) 2_665 2_565
O23W K11 W12 105.8(6) 1_455 2_565
O40 K11 W12 153.1(4) . 2_565
O40 K11 W12 26.9(4) 2_565 2_565
O59 K11 W12 83.4(4) 2_565 2_565
O59 K11 W12 96.6(4) . 2_565
O51 K11 W12 29.5(4) . .
O51 K11 W12 150.5(4) 2_565 .
O23W K11 W12 105.8(6) 2_665 .
O23W K11 W12 74.2(6) 1_455 .
O40 K11 W12 26.9(4) . .
O40 K11 W12 153.1(4) 2_565 .
O59 K11 W12 96.6(4) 2_565 .
O59 K11 W12 83.4(4) . .
W12 K11 W12 180.0 2_565 .
O51 K11 W17 31.9(4) . .
O51 K11 W17 148.1(4) 2_565 .
O23W K11 W17 105.5(6) 2_665 .
O23W K11 W17 74.5(6) 1_455 .
O40 K11 W17 85.6(4) . .
O40 K11 W17 94.4(4) 2_565 .
O59 K11 W17 155.3(4) 2_565 .
O59 K11 W17 24.7(4) . .
W12 K11 W17 119.66(3) 2_565 .
W12 K11 W17 60.34(3) . .
O51 K11 W17 148.1(4) . 2_565
O51 K11 W17 31.9(4) 2_565 2_565
O23W K11 W17 74.5(6) 2_665 2_565
O23W K11 W17 105.5(6) 1_455 2_565
O40 K11 W17 94.4(4) . 2_565
O40 K11 W17 85.6(4) 2_565 2_565
O59 K11 W17 24.7(4) 2_565 2_565
O59 K11 W17 155.3(4) . 2_565
W12 K11 W17 60.34(3) 2_565 2_565
W12 K11 W17 119.66(3) . 2_565
W17 K11 W17 180.0 . 2_565
O3 K12 O65 62.9(6) 1_656 .
O3 K12 O15W 71.6(7) 1_656 .
O65 K12 O15W 90.3(8) . .
O3 K12 O21 120.9(7) 1_656 1_556
O65 K12 O21 78.0(6) . 1_556
O15W K12 O21 153.9(8) . 1_556
O3 K12 O24W 83.9(8) 1_656 2_666
O65 K12 O24W 141.8(8) . 2_666
O15W K12 O24W 97.0(9) . 2_666
O21 K12 O24W 106.7(8) 1_556 2_666
O3 K12 O10W 65.5(7) 1_656 .
O65 K12 O10W 86.4(7) . .
O15W K12 O10W 133.3(8) . .
O21 K12 O10W 69.8(7) 1_556 .
O24W K12 O10W 61.5(8) 2_666 .
O3 K12 O20 145.9(7) 1_656 1_556
O65 K12 O20 133.4(6) . 1_556
O15W K12 O20 127.9(8) . 1_556
O21 K12 O20 55.9(6) 1_556 1_556
O24W K12 O20 67.4(7) 2_666 1_556
O10W K12 O20 84.2(7) . 1_556
O3 K12 O18W 139.0(7) 1_656 .
O65 K12 O18W 80.6(7) . .
O15W K12 O18W 91.6(8) . .
O21 K12 O18W 63.7(7) 1_556 .
O24W K12 O18W 136.3(8) 2_666 .
O10W K12 O18W 133.4(8) . .
O20 K12 O18W 73.5(7) 1_556 .
O3 K12 W9 137.6(6) 1_656 1_556
O65 K12 W9 108.1(5) . 1_556
O15W K12 W9 150.1(7) . 1_556
O21 K12 W9 30.1(4) 1_556 1_556
O24W K12 W9 83.2(6) 2_666 1_556
O10W K12 W9 72.8(6) . 1_556
O20 K12 W9 26.2(4) 1_556 1_556
O18W K12 W9 69.2(5) . 1_556
O3 K12 K14A 52.7(5) 1_656 .
O65 K12 K14A 45.5(5) . .
O15W K12 K14A 118.9(6) . .
O21 K12 K14A 68.3(5) 1_556 .
O24W K12 K14A 99.8(7) 2_666 .
O10W K12 K14A 40.9(6) . .
O20 K12 K14A 112.8(5) 1_556 .
O18W K12 K14A 113.1(6) . .
W9 K12 K14A 90.3(3) 1_556 .
O3 K12 K9 62.9(5) 1_656 2_666
O65 K12 K9 125.6(5) . 2_666
O15W K12 K9 68.0(6) . 2_666
O21 K12 K9 137.4(5) 1_556 2_666
O24W K12 K9 31.9(6) 2_666 2_666
O10W K12 K9 76.4(6) . 2_666
O20 K12 K9 96.2(5) 1_556 2_666
O18W K12 K9 145.0(6) . 2_666
W9 K12 K9 115.0(2) 1_556 2_666
K14A K12 K9 101.7(3) . 2_666
O3 K12 K13 41.3(5) 1_656 .
O65 K12 K13 59.5(4) . .
O15W K12 K13 37.1(6) . .
O21 K12 K13 137.4(5) 1_556 .
O24W K12 K13 107.9(6) 2_666 .
O10W K12 K13 106.5(6) . .
O20 K12 K13 164.9(5) 1_556 .
O18W K12 K13 104.7(6) . .
W9 K12 K13 167.3(2) 1_556 .
K14A K12 K13 81.9(3) . .
K9 K12 K13 76.55(19) 2_666 .
O19W K13 O5 118.0(9) . 1_656
O19W K13 O16W 67.8(9) . .
O5 K13 O16W 85.5(7) 1_656 .
O19W K13 O73 116.8(9) . .
O5 K13 O73 123.2(6) 1_656 .
O16W K13 O73 129.2(7) . .
O19W K13 O64 164.7(9) . .
O5 K13 O64 76.0(6) 1_656 .
O16W K13 O64 109.7(7) . .
O73 K13 O64 52.1(5) . .
O19W K13 O15W 74.2(10) . .
O5 K13 O15W 111.4(8) 1_656 .
O16W K13 O15W 141.9(8) . .
O73 K13 O15W 70.7(7) . .
O64 K13 O15W 107.4(7) . .
O19W K13 O87 77.6(9) . .
O5 K13 O87 155.8(6) 1_656 .
O16W K13 O87 84.1(7) . .
O73 K13 O87 52.0(5) . .
O64 K13 O87 87.1(6) . .
O15W K13 O87 90.0(7) . .
O19W K13 O69 114.4(9) . .
O5 K13 O69 106.2(6) 1_656 .
O16W K13 O69 70.5(7) . .
O73 K13 O69 62.0(5) . .
O64 K13 O69 52.5(5) . .
O15W K13 O69 130.5(7) . .
O87 K13 O69 49.7(5) . .
O19W K13 O3 120.4(9) . 1_656
O5 K13 O3 53.2(6) 1_656 1_656
O16W K13 O3 137.7(7) . 1_656
O73 K13 O3 86.6(6) . 1_656
O64 K13 O3 72.1(6) . 1_656
O15W K13 O3 63.0(7) . 1_656
O87 K13 O3 137.2(6) . 1_656
O69 K13 O3 124.6(6) . 1_656
O19W K13 W3 112.1(8) . 1_656
O5 K13 W3 30.1(4) 1_656 1_656
O16W K13 W3 110.9(6) . 1_656
O73 K13 W3 112.3(5) . 1_656
O64 K13 W3 83.0(4) . 1_656
O15W K13 W3 81.3(6) . 1_656
O87 K13 W3 164.2(4) . 1_656
O69 K13 W3 129.1(5) . 1_656
O3 K13 W3 27.2(4) 1_656 1_656
O19W K13 W23 91.0(8) . .
O5 K13 W23 150.5(5) 1_656 .
O16W K13 W23 112.8(6) . .
O73 K13 W23 27.4(4) . .
O64 K13 W23 76.0(4) . .
O15W K13 W23 69.0(6) . .
O87 K13 W23 28.8(3) . .
O69 K13 W23 62.4(4) . .
O3 K13 W23 108.6(4) 1_656 .
W3 K13 W23 135.8(3) 1_656 .
O19W K13 W18 141.4(8) . .
O5 K13 W18 82.2(5) 1_656 .
O16W K13 W18 82.8(6) . .
O73 K13 W18 63.8(4) . .
O64 K13 W18 28.4(4) . .
O15W K13 W18 131.6(6) . .
O87 K13 W18 74.9(4) . .
O69 K13 W18 28.3(4) . .
O3 K13 W18 98.1(4) 1_656 .
W3 K13 W18 101.2(2) 1_656 .
W23 K13 W18 77.54(17) . .
K14A K14 O2W 156(4) . .
K14A K14 O35 94(2) . 1_556
O2W K14 O35 104(2) . 1_556
K14A K14 O8W 86(2) . .
O2W K14 O8W 92(2) . .
O35 K14 O8W 138.9(13) 1_556 .
K14A K14 O15 77(2) . 1_656
O2W K14 O15 126(2) . 1_656
O35 K14 O15 63.4(9) 1_556 1_656
O8W K14 O15 76.6(9) . 1_656
K14A K14 O123 88(2) . 1_556
O2W K14 O123 73.3(18) . 1_556
O35 K14 O123 99.7(11) 1_556 1_556
O8W K14 O123 121.3(13) . 1_556
O15 K14 O123 155.8(14) 1_656 1_556
K14A K14 O82 140(3) . 2_666
O2W K14 O82 61.1(18) . 2_666
O35 K14 O82 79.5(10) 1_556 2_666
O8W K14 O82 75.2(9) . 2_666
O15 K14 O82 64.6(8) 1_656 2_666
O123 K14 O82 132.4(12) 1_556 2_666
K14A K14 O29 77(2) . 1_556
O2W K14 O29 100.8(19) . 1_556
O35 K14 O29 52.0(7) 1_556 1_556
O8W K14 O29 160.6(14) . 1_556
O15 K14 O29 107.0(11) 1_656 1_556
O123 K14 O29 50.6(7) 1_556 1_556
O82 K14 O29 123.8(11) 2_666 1_556
K14A K14 O65 55(2) . .
O2W K14 O65 101(2) . .
O35 K14 O65 132.7(12) 1_556 .
O8W K14 O65 78.8(10) . .
O15 K14 O65 126.9(12) 1_656 .
O123 K14 O65 51.0(7) 1_556 .
O82 K14 O65 147.6(12) 2_666 .
O29 K14 O65 84.2(9) 1_556 .
K14A K14 W10 85(2) . 1_556
O2W K14 W10 106(2) . 1_556
O35 K14 W10 22.0(5) 1_556 1_556
O8W K14 W10 156.8(12) . 1_556
O15 K14 W10 80.7(8) 1_656 1_556
O123 K14 W10 79.3(8) 1_556 1_556
O82 K14 W10 99.4(9) 2_666 1_556
O29 K14 W10 30.1(4) 1_556 1_556
O65 K14 W10 111.9(9) . 1_556
K14A K14 W4 81(2) . 1_556
O2W K14 W4 86.9(18) . 1_556
O35 K14 W4 78.6(8) 1_556 1_556
O8W K14 W4 141.0(12) . 1_556
O15 K14 W4 133.7(11) 1_656 1_556
O123 K14 W4 22.9(5) 1_556 1_556
O82 K14 W4 135.0(10) 2_666 1_556
O29 K14 W4 27.8(4) 1_556 1_556
O65 K14 W4 63.3(6) . 1_556
W10 K14 W4 57.2(4) 1_556 1_556
K14A K14 K15 105(2) . .
O2W K14 K15 98(2) . .
O35 K14 K15 37.8(6) 1_556 .
O8W K14 K15 103.1(9) . .
O15 K14 K15 37.9(6) 1_656 .
O123 K14 K15 134.7(11) 1_556 .
O82 K14 K15 48.0(6) 2_666 .
O29 K14 K15 89.8(8) 1_556 .
O65 K14 K15 160.4(11) . .
W10 K14 K15 59.8(5) 1_556 .
W4 K14 K15 115.7(8) 1_556 .
K14 K14A O2W 16(2) . .
K14 K14A O10W 151(2) . .
O2W K14A O10W 153.0(12) . .
K14 K14A O15 84(2) . 1_656
O2W K14A O15 99.0(11) . 1_656
O10W K14A O15 93.6(8) . 1_656
K14 K14A O8W 76(2) . .
O2W K14A O8W 74.6(11) . .
O10W K14A O8W 131.9(9) . .
O15 K14A O8W 76.3(7) 1_656 .
K14 K14A O35 68(2) . 1_556
O2W K14A O35 79.3(11) . 1_556
O10W K14A O35 86.0(8) . 1_556
O15 K14A O35 61.6(6) 1_656 1_556
O8W K14A O35 125.4(8) . 1_556
K14 K14A O65 110(2) . .
O2W K14A O65 94.3(11) . .
O10W K14A O65 84.5(8) . .
O15 K14A O65 153.4(8) 1_656 .
O8W K14A O65 85.3(7) . .
O35 K14A O65 144.2(7) 1_556 .
K14 K14A O123 74(2) . 1_556
O2W K14A O123 61.8(11) . 1_556
O10W K14A O123 96.7(8) . 1_556
O15 K14A O123 151.3(8) 1_656 1_556
O8W K14A O123 114.7(7) . 1_556
O35 K14A O123 92.4(6) 1_556 1_556
O65 K14A O123 54.8(6) . 1_556
K14 K14A O14 121(2) . 1_656
O2W K14A O14 127.5(11) . 1_656
O10W K14A O14 79.0(7) . 1_656
O15 K14A O14 53.9(6) 1_656 1_656
O8W K14A O14 56.9(6) . 1_656
O35 K14A O14 112.0(6) 1_556 1_656
O65 K14A O14 99.9(7) . 1_656
O123 K14A O14 154.7(7) 1_556 1_656
K14 K14A O29 86(2) . 1_556
O2W K14A O29 85.7(11) . 1_556
O10W K14A O29 67.5(7) . 1_556
O15 K14A O29 110.7(7) 1_656 1_556
O8W K14A O29 160.0(8) . 1_556
O35 K14A O29 51.5(5) 1_556 1_556
O65 K14A O29 93.2(6) . 1_556
O123 K14A O29 50.6(6) 1_556 1_556
O14 K14A O29 142.6(7) 1_656 1_556
K14 K14A O3 149(2) . 1_656
O2W K14A O3 138.3(12) . 1_656
O10W K14A O3 59.4(7) . 1_656
O15 K14A O3 103.4(6) 1_656 1_656
O8W K14A O3 77.2(7) . 1_656
O35 K14A O3 142.4(7) 1_556 1_656
O65 K14A O3 53.1(6) . 1_656
O123 K14A O3 104.9(7) 1_556 1_656
O14 K14A O3 51.3(5) 1_656 1_656
O29 K14A O3 117.4(6) 1_556 1_656
K14 K14A W10 81(2) . 1_556
O2W K14A W10 88.5(11) . 1_556
O10W K14A W10 70.0(6) . 1_556
O15 K14A W10 81.0(5) 1_656 1_556
O8W K14A W10 148.9(7) . 1_556
O35 K14A W10 23.7(4) 1_556 1_556
O65 K14A W10 122.5(5) . 1_556
O123 K14A W10 77.5(5) 1_556 1_556
O14 K14A W10 122.8(5) 1_656 1_556
O29 K14A W10 29.7(4) 1_556 1_556
O3 K14A W10 129.3(5) 1_656 1_556
O21W K15 O15 139.9(10) . 1_656
O21W K15 O35 121.9(8) . 1_556
O15 K15 O35 66.4(6) 1_656 1_556
O21W K15 O121 65.6(8) . 2_666
O15 K15 O121 117.0(7) 1_656 2_666
O35 K15 O121 165.6(9) 1_556 2_666
O21W K15 O17W 79.9(9) . .
O15 K15 O17W 136.8(9) 1_656 .
O35 K15 O17W 78.5(8) 1_556 .
O121 K15 O17W 91.7(8) 2_666 .
O21W K15 O82 148.9(8) . 2_666
O15 K15 O82 66.7(6) 1_656 2_666
O35 K15 O82 79.5(7) 1_556 2_666
O121 K15 O82 89.0(7) 2_666 2_666
O17W K15 O82 83.4(8) . 2_666
O21W K15 O102 101.5(7) . 2_666
O15 K15 O102 108.8(7) 1_656 2_666
O35 K15 O102 116.0(8) 1_556 2_666
O121 K15 O102 49.7(5) 2_666 2_666
O17W K15 O102 64.6(7) . 2_666
O82 K15 O102 47.4(5) 2_666 2_666
O21W K15 W32 75.5(6) . 2_666
O15 K15 W32 123.4(6) 1_656 2_666
O35 K15 W32 143.3(7) 1_556 2_666
O121 K15 W32 22.6(4) 2_666 2_666
O17W K15 W32 73.0(6) . 2_666
O82 K15 W32 74.6(5) 2_666 2_666
O102 K15 W32 29.3(3) 2_666 2_666
O21W K15 W6 124.0(8) . 1_656
O15 K15 W6 19.1(4) 1_656 1_656
O35 K15 W6 83.2(5) 1_556 1_656
O121 K15 W6 102.9(5) 2_666 1_656
O17W K15 W6 155.5(8) . 1_656
O82 K15 W6 77.4(4) 2_666 1_656
O102 K15 W6 110.5(4) 2_666 1_656
W32 K15 W6 115.3(3) 2_666 1_656
O21W K15 W10 105.2(7) . 1_556
O15 K15 W10 78.7(5) 1_656 1_556
O35 K15 W10 16.7(4) 1_556 1_556
O121 K15 W10 163.9(5) 2_666 1_556
O17W K15 W10 73.2(6) . 1_556
O82 K15 W10 94.7(5) 2_666 1_556
O102 K15 W10 124.3(5) 2_666 1_556
W32 K15 W10 145.5(4) 2_666 1_556
W6 K15 W10 93.3(2) 1_656 1_556
O21W K15 K14 159.5(8) . .
O15 K15 K14 41.5(6) 1_656 .
O35 K15 K14 37.9(6) 1_556 .
O121 K15 K14 134.8(7) 2_666 .
O17W K15 K14 95.4(8) . .
O82 K15 K14 47.9(6) 2_666 .
O102 K15 K14 94.3(7) 2_666 .
W32 K15 K14 122.5(6) 2_666 .
W6 K15 K14 60.4(5) 1_656 .
W10 K15 K14 54.5(4) 1_556 .
O21W K15 K8 38.2(6) . .
O15 K15 K8 173.0(6) 1_656 .
O35 K15 K8 108.3(5) 1_556 .
O121 K15 K8 69.3(5) 2_666 .
O17W K15 K8 42.4(6) . .
O82 K15 K8 117.6(6) 2_666 .
O102 K15 K8 77.4(4) 2_666 .
W32 K15 K8 63.58(18) 2_666 .
W6 K15 K8 162.0(5) 1_656 .
W10 K15 K8 95.1(2) 1_556 .
K14 K15 K8 136.6(5) . .
K9 K16 O25 88.5(8) 1_545 2
K9 K16 K1 125.7(7) 1_545 1_455
O25 K16 K1 105.3(7) 2 1_455
K9 K16 O90 101.3(7) 1_545 .
O25 K16 O90 133.3(9) 2 .
K1 K16 O90 105.2(8) 1_455 .
K9 K16 O27 58.1(5) 1_545 2
O25 K16 O27 53.3(6) 2 2
K1 K16 O27 88.8(6) 1_455 2
O90 K16 O27 159.4(8) . 2
K9 K16 O120 104.3(7) 1_545 .
O25 K16 O120 74.2(7) 2 .
K1 K16 O120 130.0(8) 1_455 .
O90 K16 O120 59.1(6) . .
O27 K16 O120 122.6(8) 2 .
K9 K16 O75 137.4(8) 1_545 .
O25 K16 O75 134.1(8) 2 .
K1 K16 O75 53.3(5) 1_455 .
O90 K16 O75 52.7(6) . .
O27 K16 O75 141.7(8) 2 .
O120 K16 O75 90.4(7) . .
K9 K16 W24 130.0(6) 1_545 .
O25 K16 W24 129.2(7) 2 .
K1 K16 W24 79.9(5) 1_455 .
O90 K16 W24 29.8(4) . .
O27 K16 W24 168.7(7) 2 .
O120 K16 W24 65.7(5) . .
O75 K16 W24 27.2(4) . .
K9 K16 W8 70.3(5) 1_545 2
O25 K16 W8 23.7(5) 2 2
K1 K16 W8 103.1(5) 1_455 2
O90 K16 W8 149.5(8) . 2
O27 K16 W8 30.2(4) 2 2
O120 K16 W8 93.8(6) . 2
O75 K16 W8 149.6(6) . 2
W24 K16 W8 152.9(6) . 2
K9 K16 W23 74.4(4) 1_545 .
O25 K16 W23 128.4(8) 2 .
K1 K16 W23 124.4(7) 1_455 .
O90 K16 W23 27.1(4) . .
O27 K16 W23 132.4(7) 2 .
O120 K16 W23 64.2(4) . .
O75 K16 W23 76.8(5) . .
W24 K16 W23 56.8(3) . .
W8 K16 W23 131.6(6) 2 .
K9 K16 W30 131.1(7) 1_545 .
O25 K16 W30 72.4(6) 2 .
K1 K16 W30 102.9(6) 1_455 .
O90 K16 W30 66.8(5) . .
O27 K16 W30 125.5(7) 2 .
O120 K16 W30 27.7(3) . .
O75 K16 W30 74.5(5) . .
W24 K16 W30 57.5(3) . .
W8 K16 W30 96.0(4) 2 .
W23 K16 W30 83.1(4) . .
K9 K16 W29 78.9(5) 1_545 .
O25 K16 W29 74.5(6) 2 .
K1 K16 W29 155.3(7) 1_455 .
O90 K16 W29 63.2(5) . .
O27 K16 W29 109.0(7) 2 .
O120 K16 W29 25.5(3) . .
O75 K16 W29 108.6(6) . .
W24 K16 W29 81.6(4) . .
W8 K16 W29 86.3(4) 2 .
W23 K16 W29 54.8(2) . .
W30 K16 W29 52.9(2) . .
O1 Na1 O63 73.3(7) 1_656 .
O1 Na1 O78 130.5(9) 1_656 1_655
O63 Na1 O78 136.7(9) . 1_655
O1 Na1 O26W 81.9(9) 1_656 .
O63 Na1 O26W 69.0(9) . .
O78 Na1 O26W 78.6(9) 1_655 .
O1 Na1 O77 72.4(7) 1_656 1_655
O63 Na1 O77 126.7(8) . 1_655
O78 Na1 O77 58.1(7) 1_655 1_655
O26W Na1 O77 66.7(8) . 1_655
O1 Na1 W25 103.8(6) 1_656 1_655
O63 Na1 W25 139.6(8) . 1_655
O78 Na1 W25 26.7(5) 1_655 1_655
O26W Na1 W25 70.6(7) . 1_655
O77 Na1 W25 31.4(4) 1_655 1_655
O1 Na1 K3 137.6(7) 1_656 .
O63 Na1 K3 90.7(6) . .
O78 Na1 K3 46.5(5) 1_655 .
O26W Na1 K3 55.6(8) . .
O77 Na1 K3 88.1(6) 1_655 .
W25 Na1 K3 63.8(3) 1_655 .
W1 O1 Na1 130.2(11) . 1_454
W2 O2 K1 130.6(10) . 2_655
W2 O2 K1 101.8(8) . 1_454
K1 O2 K1 116.0(7) 2_655 1_454
W3 O3 K12 148.7(11) . 1_454
W3 O3 K13 94.5(8) . 1_454
K12 O3 K13 104.7(7) 1_454 1_454
W3 O3 K14A 101.6(9) . 1_454
K12 O3 K14A 86.9(6) 1_454 1_454
K13 O3 K14A 126.3(7) 1_454 1_454
W3 O4 W2 124.4(11) . .
W3 O4 K9 104.8(8) . 2_565
W2 O4 K9 101.3(8) . 2_565
W3 O5 W1 121.7(10) . .
W3 O5 K13 101.2(8) . 1_454
W1 O5 K13 121.8(9) . 1_454
W4 O6 W1 148.4(11) . .
W1 O7 W5 149.8(11) . .
W5 O8 K3 112.9(10) . 2_665
W5 O8 K2 98.1(8) . 1_454
K3 O8 K2 92.6(7) 2_665 1_454
W4 O9 W5 154.3(12) . .
W6 O10 W5 124.3(11) . .
W6 O10 K2 131.5(10) . 1_454
W5 O10 K2 104.1(9) . 1_454
W2 O11 W1 122.6(12) . .
W2 O11 K1 102.7(9) . 1_454
W1 O11 K1 134.7(10) . 1_454
P1 O12 W3 124.1(10) . .
P1 O12 W2 124.4(10) . .
W3 O12 W2 92.4(6) . .
P1 O12 W1 124.0(10) . .
W3 O12 W1 90.9(6) . .
W2 O12 W1 91.3(6) . .
W3 O13 W7 150.3(11) . .
W3 O13 K9 103.4(8) . 2_565
W7 O13 K9 103.6(8) . 2_565
W3 O14 W6 149.1(11) . .
W3 O14 K14A 102.6(8) . 1_454
W6 O14 K14A 94.7(7) . 1_454
W6 O15 K15 129.7(10) . 1_454
W6 O15 K14A 115.6(10) . 1_454
K15 O15 K14A 114.4(8) 1_454 1_454
W6 O15 K14 129.3(12) . 1_454
K15 O15 K14 100.6(9) 1_454 1_454
K14A O15 K14 19.0(6) 1_454 1_454
W7 O16 K6 133.7(10) . 1_454
P1 O17 W5 129.6(10) . .
P1 O17 W6 128.2(10) . .
W5 O17 W6 91.0(6) . .
W2 O18 W9 152.8(11) . .
P1 O19 W4 128.9(11) . .
P1 O19 W9 128.3(11) . .
W4 O19 W9 89.9(6) . .
W9 O20 K12 103.1(9) . 1_554
W9 O21 W4 120.8(11) . .
W9 O21 K12 102.1(8) . 1_554
W4 O21 K12 136.2(10) . 1_554
W8 O22 W9 154.1(12) . .
P1 O23 W8 127.9(11) . .
P1 O23 W7 128.9(11) . .
W8 O23 W7 89.6(6) . .
W7 O24 W8 124.1(11) . .
W7 O24 K9 104.4(8) . 2_565
W8 O24 K9 98.7(8) . 2_565
W8 O25 K4 120.0(10) . 2_655
W8 O25 K16 112.2(10) . 2
K4 O25 K16 127.7(9) 2_655 2
W7 O26 W6 157.0(12) . .
W2 O27 W8 150.1(10) . .
W2 O27 K9 104.4(7) . 2_565
W8 O27 K9 104.9(7) . 2_565
W2 O27 K16 109.1(8) . 2
W8 O27 K16 93.2(7) . 2
K9 O27 K16 53.6(5) 2_565 2
W5 O28 W11 163.6(12) . .
W5 O28 K3 91.4(7) . 2_665
W11 O28 K3 95.6(7) . 2_665
W4 O29 W10 162.2(11) . .
W4 O29 K14A 96.9(8) . 1_554
W10 O29 K14A 94.5(7) . 1_554
W4 O29 K14 95.9(9) . 1_554
W10 O29 K14 91.2(8) . 1_554
K14A O29 K14 16.7(6) 1_554 1_554
W9 O30 W15 164.2(11) . .
W6 O31 W12 161.9(12) . .
W8 O32 W14 160.8(11) . .
W8 O32 K4 90.1(7) . 2_655
W14 O32 K4 92.4(7) . 2_655
W7 O33 W13 162.4(11) . .
W11 O34 K7 139.1(10) . 2_665
W11 O34 K3 116.2(8) . 2_665
K7 O34 K3 90.2(6) 2_665 2_665
W10 O35 K15 135.4(10) . 1_554
W10 O35 K14 120.1(11) . 1_554
K15 O35 K14 104.3(9) 1_554 1_554
W10 O35 K14A 111.2(9) . 1_554
K15 O35 K14A 110.1(7) 1_554 1_554
K14 O35 K14A 18.7(7) 1_554 1_554
W10 O36 W15 121.1(11) . .
W11 O37 W10 146.8(11) . .
W12 O38 W11 120.2(11) . .
W12 O39 W13 147.8(11) . .
W12 O40 K11 103.2(9) . .
W13 O42 W14 119.7(9) . .
W13 O42 K5 139.3(8) . 1_454
W14 O42 K5 100.9(7) . 1_454
P2 O43 W14 129.7(11) . .
P2 O43 W13 127.2(11) . .
W14 O43 W13 91.5(7) . .
P2 O44 W11 125.0(9) . .
P2 O44 W12 123.5(10) . .
W11 O44 W12 91.9(6) . .
P2 O45 W15 127.8(10) . .
P2 O45 W10 128.7(10) . .
W15 O45 W10 90.9(6) . .
W15 O46 W14 147.2(12) . .
W14 O47 K4 122.4(10) . 2_655
W14 O47 K5 105.4(9) . 1_454
K4 O47 K5 94.3(6) 2_655 1_454
W10 O48 W16 155.6(11) . .
W11 O49 W16 149.4(10) . .
P2 O50 W17 128.7(11) . .
P2 O50 W16 128.6(11) . .
W17 O50 W16 94.2(7) . .
W12 O51 W17 150.2(11) . .
W12 O51 K11 101.0(7) . .
W17 O51 K11 100.9(7) . .
W14 O52 W33 149.8(10) . .
W13 O53 W17 158.8(11) . .
W15 O54 Re1 145.9(11) . .
W17 O55 W16 119.9(10) . .
W17 O55 K8 106.4(7) . 2_666
W16 O55 K8 91.5(6) . 2_666
W16 O56 Re1 145.1(11) . .
W16 O56 K8 102.7(8) . 2_666
Re1 O56 K8 112.3(7) . 2_666
W15 O57 K6 171.6(11) . 1_554
W33 O58 Re1 160.1(11) . .
W17 O59 K11 109.3(8) . .
W17 O60 W33 143.5(11) . .
W17 O60 K8 103.1(7) . 2_666
W33 O60 K8 109.3(7) . 2_666
W35 O61 W33 148.7(10) . .
W33 O62 Re2 163.1(11) . .
W18 O63 Na1 154.5(12) . .
W20 O64 W18 123.5(10) . .
W20 O64 K13 104.5(8) . .
W18 O64 K13 104.1(8) . .
W20 O65 K12 142.6(11) . .
W20 O65 K14A 122.2(10) . .
K12 O65 K14A 93.9(7) . .
W20 O65 K14 109.4(10) . .
K12 O65 K14 107.7(9) . .
K14A O65 K14 15.2(6) . .
W19 O67 W18 124.3(10) . .
W18 O68 W21 148.0(10) . .
W18 O69 W22 153.6(11) . .
W18 O69 K13 99.9(8) . .
W22 O69 K13 105.1(8) . .
W26 O70 W19 150.1(11) . .
P3 O71 W19 124.4(10) . .
P3 O71 W18 122.6(10) . .
W19 O71 W18 91.4(6) . .
P3 O71 W20 126.9(10) . .
W19 O71 W20 90.4(6) . .
W18 O71 W20 91.0(6) . .
W19 O72 W25 151.8(11) . .
W23 O73 W20 147.6(11) . .
W23 O73 K13 106.4(8) . .
W20 O73 K13 104.9(8) . .
W20 O74 W24 154.2(11) . .
W24 O75 K1 146.6(10) . 1_455
W24 O75 K16 92.5(8) . .
K1 O75 K16 56.4(5) 1_455 .
W23 O76 K9 131.0(10) . 1_545
W24 O77 W25 122.9(11) . .
W24 O77 Na1 143.8(10) . 1_455
W25 O77 Na1 93.1(8) . 1_455
W25 O78 Na1 108.4(10) . 1_455
W25 O78 K2 103.9(9) . 2_666
Na1 O78 K2 142.1(10) 1_455 2_666
W25 O78 K3 117.7(10) . 1_455
Na1 O78 K3 96.8(7) 1_455 1_455
K2 O78 K3 85.1(6) 2_666 1_455
P3 O79 W24 129.9(10) . .
P3 O79 W25 126.0(10) . .
W24 O79 W25 89.0(6) . .
W26 O80 W25 155.4(11) . .
W26 O80 K2 94.6(7) . 2_666
W25 O80 K2 96.6(7) . 2_666
P3 O81 W21 128.7(11) . .
P3 O81 W26 129.6(11) . .
W21 O81 W26 88.6(6) . .
W26 O82 K2 102.1(8) . 2_666
W26 O82 K14 148.0(11) . 2_666
K2 O82 K14 94.8(8) 2_666 2_666
W26 O82 K15 111.9(9) . 2_666
K2 O82 K15 115.4(7) 2_666 2_666
K14 O82 K15 84.1(8) 2_666 2_666
W21 O83 K3 147.6(10) . .
W21 O83 K7 124.5(9) . .
K3 O83 K7 87.6(5) . .
W21 O84 W22 154.2(12) . .
P3 O86 W22 129.1(10) . .
P3 O86 W23 124.3(10) . .
W22 O86 W23 90.8(6) . .
W22 O87 W23 123.5(10) . .
W22 O87 K13 107.6(8) . .
W23 O87 K13 100.2(8) . .
W20 O88 W19 125.7(12) . .
W26 O89 W21 120.2(9) . .
W23 O90 W24 152.1(11) . .
W23 O90 K16 107.1(8) . .
W24 O90 K16 99.7(8) . .
W29 O92 W28 120.6(10) . .
W29 O92 K6 95.3(7) . 2_656
W28 O92 K6 144.1(8) . 2_656
W29 O93 K6 110.3(8) . 2_656
W29 O93 K9 120.1(9) . 1_545
K6 O93 K9 97.4(6) 2_656 1_545
P4 O94 W28 127.0(10) . .
P4 O94 W29 125.6(9) . .
W28 O94 W29 90.9(6) . .
W27 O95 W28 149.2(10) . .
W30 O96 K4 105.1(8) . 1_455
P4 O97 W31 126.1(10) . .
P4 O97 W30 125.1(10) . .
W31 O97 W30 89.3(6) . .
W22 O98 W28 164.3(10) . .
W29 O99 W23 161.2(11) . .
W24 O100 W30 160.9(11) . .
W25 O101 W31 161.1(11) . .
W26 O102 W32 162.3(11) . .
W26 O102 K15 100.1(7) . 2_666
W32 O102 K15 90.1(7) . 2_666
W27 O103 K8 102.0(8) . 2_666
W27 O103 K7 133.3(10) . .
K8 O103 K7 99.7(6) 2_666 .
W32 O104 W27 121.7(10) . .
W32 O104 K8 136.9(10) . 2_666
W27 O104 K8 99.6(8) . 2_666
W27 O105 W33 154.7(10) . .
W28 O106 Re2 145.1(11) . .
W34 O107 W29 154.3(11) . .
W34 O108 Re2 145.3(10) . .
W34 O108 K5 99.2(7) . 1_454
Re2 O108 K5 115.5(8) . 1_454
W31 O109 K7 130.5(10) . 1_455
W31 O109 K3 131.3(10) . 1_455
K7 O109 K3 96.0(7) 1_455 1_455
W31 O110 W30 121.0(9) . .
W31 O111 W32 145.1(12) . .
P4 O112 W34 128.3(10) . .
P4 O112 W35 128.2(10) . .
W34 O112 W35 93.5(6) . .
P4 O113 W32 129.1(10) . .
P4 O113 W27 127.8(11) . .
W32 O113 W27 90.2(6) . .
W30 O114 W34 147.3(10) . .
W30 O114 K4 97.1(7) . 1_455
W34 O114 K4 94.4(7) . 1_455
W30 O114 K10 121.9(8) . 1_455
W34 O114 K10 90.0(6) . 1_455
K4 O114 K10 82.1(5) 1_455 1_455
W31 O115 W35 150.4(10) . .
W31 O115 K10 119.5(8) . 1_455
W35 O115 K10 89.0(6) . 1_455
W35 O116 W34 123.9(10) . .
W35 O116 K10 116.5(9) . 1_455
W34 O116 K10 106.7(8) . 1_455
W35 O116 K5 112.0(8) . 1_454
W34 O116 K5 88.0(7) . 1_454
K10 O116 K5 105.0(6) 1_455 1_454
W34 O117 K4 110.4(9) . 1_455
W34 O117 K5 131.8(9) . 2_656
K4 O117 K5 90.9(6) 1_455 2_656
W34 O117 K5 81.6(7) . 1_454
K4 O117 K5 158.0(7) 1_455 1_454
K5 O117 K5 94.2(6) 2_656 1_454
W32 O118 W35 157.4(12) . .
W21 O119 W27 163.3(12) . .
W29 O120 W30 150.3(10) . .
W29 O120 K16 106.4(8) . .
W30 O120 K16 101.1(7) . .
W32 O121 K15 118.2(9) . 2_666
W4 O123 K14 115.2(11) . 1_554
W4 O123 K14A 108.1(9) . 1_554
K14 O123 K14A 18.3(6) 1_554 1_554
W16 O124 K8 159.1(11) . 1_554
C2 O126 K7 139(2) . .
C3 O127 K6 130(2) . 1_554
C5 O129 K6 134.9(19) . 2_656
C6 O130 K4 126(2) . 2_655
C6 O130 K10 137(2) . 2_655
K4 O130 K10 87.3(6) 2_655 2_655
K3 O1W K2 94.6(7) 2_766 .
K14 O2W K14A 8.3(13) . .
K7 O3W K10 109.7(8) . .
K4 O4W K10 96.5(7) . .
K5 O7W K10 110.2(8) . 1_556
K2 O8W K14 106.5(10) . .
K2 O8W K14A 119.2(9) . .
K14 O8W K14A 18.9(7) . .
K14A O10W K12 95.1(9) . .
K5 O11W K4 91.3(7) . 2_756
K7 O13W K8 103.3(8) . 2_666
K12 O15W K13 108.2(10) . .
K13 O16W K1 103.5(8) . .
K15 O17W K8 97.0(9) . .
K12 O18W K1 170.9(10) . 1_455
K13 O19W K1 99.6(11) . .
K15 O21W K8 106.0(10) . .
K9 O24W K12 112.3(11) . 2_666
O23 P1 O19 112.9(11) . .
O23 P1 O17 112.0(11) . .
O19 P1 O17 110.8(10) . .
O23 P1 O12 107.2(11) . .
O19 P1 O12 106.7(11) . .
O17 P1 O12 106.8(10) . .
O45 P2 O43 110.6(11) . .
O45 P2 O50 108.1(11) . .
O43 P2 O50 107.9(11) . .
O45 P2 O44 110.7(10) . .
O43 P2 O44 112.0(10) . .
O50 P2 O44 107.2(11) . .
O81 P3 O79 111.9(11) . .
O81 P3 O86 110.5(11) . .
O79 P3 O86 109.7(10) . .
O81 P3 O71 108.6(11) . .
O79 P3 O71 107.4(11) . .
O86 P3 O71 108.6(10) . .
O97 P4 O112 108.1(10) . .
O97 P4 O113 108.8(11) . .
O112 P4 O113 108.9(10) . .
O97 P4 O94 111.6(10) . .
O112 P4 O94 110.0(10) . .
O113 P4 O94 109.3(10) . .
C3 Re1 C1 85.2(14) . .
C3 Re1 C2 87.3(13) . .
C1 Re1 C2 85.7(14) . .
C3 Re1 O54 90.4(11) . .
C1 Re1 O54 96.0(12) . .
C2 Re1 O54 177.0(10) . .
C3 Re1 O58 99.6(10) . .
C1 Re1 O58 173.7(12) . .
C2 Re1 O58 98.4(10) . .
O54 Re1 O58 80.1(7) . .
C3 Re1 O56 170.4(11) . .
C1 Re1 O56 91.4(12) . .
C2 Re1 O56 101.5(10) . .
O54 Re1 O56 81.0(7) . .
O58 Re1 O56 83.2(7) . .
C5 Re2 C6 83.8(13) . .
C5 Re2 C4 93.5(12) . .
C6 Re2 C4 87.0(13) . .
C5 Re2 O62 172.1(10) . .
C6 Re2 O62 103.7(11) . .
C4 Re2 O62 89.5(11) . .
C5 Re2 O106 91.5(10) . .
C6 Re2 O106 175.0(11) . .
C4 Re2 O106 91.4(11) . .
O62 Re2 O106 81.1(7) . .
C5 Re2 O108 91.8(9) . .
C6 Re2 O108 99.0(11) . .
C4 Re2 O108 172.4(11) . .
O62 Re2 O108 84.5(7) . .
O106 Re2 O108 83.0(7) . .
O1 W1 O7 104.4(9) . .
O1 W1 O5 99.7(9) . .
O7 W1 O5 89.8(8) . .
O1 W1 O6 102.4(9) . .
O7 W1 O6 88.2(8) . .
O5 W1 O6 157.5(8) . .
O1 W1 O11 99.9(10) . .
O7 W1 O11 155.7(9) . .
O5 W1 O11 85.7(9) . .
O6 W1 O11 86.9(8) . .
O1 W1 O12 169.2(8) . .
O7 W1 O12 83.7(7) . .
O5 W1 O12 73.0(7) . .
O6 W1 O12 84.6(7) . .
O11 W1 O12 72.1(8) . .
O2 W2 O18 104.6(9) . .
O2 W2 O11 98.9(9) . .
O18 W2 O11 90.5(8) . .
O2 W2 O27 104.6(9) . .
O18 W2 O27 86.4(8) . .
O11 W2 O27 156.3(9) . .
O2 W2 O4 100.0(9) . .
O18 W2 O4 155.4(9) . .
O11 W2 O4 87.0(9) . .
O27 W2 O4 86.2(8) . .
O2 W2 O12 168.7(8) . .
O18 W2 O12 84.5(7) . .
O11 W2 O12 73.9(8) . .
O27 W2 O12 82.4(7) . .
O4 W2 O12 71.3(7) . .
O2 W2 K1 51.5(7) . 1_454
O18 W2 K1 95.1(6) . 1_454
O11 W2 K1 47.9(7) . 1_454
O27 W2 K1 155.7(6) . 1_454
O4 W2 K1 101.1(6) . 1_454
O12 W2 K1 121.9(5) . 1_454
O2 W2 K9 83.3(7) . 2_565
O18 W2 K9 132.5(6) . 2_565
O11 W2 K9 135.4(6) . 2_565
O27 W2 K9 46.9(5) . 2_565
O4 W2 K9 49.2(6) . 2_565
O12 W2 K9 95.7(4) . 2_565
K1 W2 K9 123.17(19) 1_454 2_565
O3 W3 O14 103.9(9) . .
O3 W3 O13 102.3(9) . .
O14 W3 O13 87.5(9) . .
O3 W3 O4 99.3(9) . .
O14 W3 O4 156.7(8) . .
O13 W3 O4 89.3(9) . .
O3 W3 O5 97.4(9) . .
O14 W3 O5 89.5(9) . .
O13 W3 O5 160.2(8) . .
O4 W3 O5 85.7(9) . .
O3 W3 O12 168.1(8) . .
O14 W3 O12 84.9(7) . .
O13 W3 O12 85.9(7) . .
O4 W3 O12 71.9(7) . .
O5 W3 O12 74.4(7) . .
O3 W3 K13 58.3(7) . 1_454
O14 W3 K13 124.1(6) . 1_454
O13 W3 K13 144.6(6) . 1_454
O4 W3 K13 67.7(6) . 1_454
O5 W3 K13 48.7(6) . 1_454
O12 W3 K13 110.1(5) . 1_454
O3 W3 K9 85.2(7) . 2_565
O14 W3 K9 136.3(6) . 2_565
O13 W3 K9 48.9(6) . 2_565
O4 W3 K9 47.3(6) . 2_565
O5 W3 K9 132.3(6) . 2_565
O12 W3 K9 94.0(4) . 2_565
K13 W3 K9 97.3(2) 1_454 2_565
O3 W3 K14A 53.7(7) . 1_454
O14 W3 K14A 50.6(6) . 1_454
O13 W3 K14A 92.4(6) . 1_454
O4 W3 K14A 152.7(6) . 1_454
O5 W3 K14A 100.8(6) . 1_454
O12 W3 K14A 135.5(5) . 1_454
K13 W3 K14A 96.6(2) 1_454 1_454
K9 W3 K14A 117.8(2) 2_565 1_454
O123 W4 O29 97.9(9) . .
O123 W4 O9 99.6(10) . .
O29 W4 O9 90.1(9) . .
O123 W4 O6 95.9(9) . .
O29 W4 O6 166.0(8) . .
O9 W4 O6 85.9(9) . .
O123 W4 O21 101.4(9) . .
O29 W4 O21 88.7(8) . .
O9 W4 O21 159.0(9) . .
O6 W4 O21 90.3(8) . .
O123 W4 O19 176.0(9) . .
O29 W4 O19 82.6(7) . .
O9 W4 O19 84.4(8) . .
O6 W4 O19 83.7(7) . .
O21 W4 O19 74.7(8) . .
O123 W4 K14A 47.5(7) . 1_554
O29 W4 K14A 55.0(6) . 1_554
O9 W4 K14A 115.2(7) . 1_554
O6 W4 K14A 138.4(6) . 1_554
O21 W4 K14A 80.7(6) . 1_554
O19 W4 K14A 131.2(5) . 1_554
O123 W4 K14 41.9(8) . 1_554
O29 W4 K14 56.3(7) . 1_554
O9 W4 K14 102.1(8) . 1_554
O6 W4 K14 137.6(7) . 1_554
O21 W4 K14 94.6(8) . 1_554
O19 W4 K14 138.1(6) . 1_554
K14A W4 K14 13.9(5) 1_554 1_554
O8 W5 O28 102.0(9) . .
O8 W5 O9 103.0(9) . .
O28 W5 O9 91.0(9) . .
O8 W5 O10 99.3(9) . .
O28 W5 O10 94.2(9) . .
O9 W5 O10 155.5(9) . .
O8 W5 O7 93.9(9) . .
O28 W5 O7 164.0(9) . .
O9 W5 O7 83.8(8) . .
O10 W5 O7 84.7(8) . .
O8 W5 O17 169.5(8) . .
O28 W5 O17 84.5(8) . .
O9 W5 O17 85.0(8) . .
O10 W5 O17 71.7(7) . .
O7 W5 O17 80.1(7) . .
O8 W5 K2 53.9(7) . 1_454
O28 W5 K2 105.9(6) . 1_454
O9 W5 K2 153.3(7) . 1_454
O10 W5 K2 45.7(6) . 1_454
O7 W5 K2 84.7(6) . 1_454
O17 W5 K2 116.6(4) . 1_454
O8 W5 K3 42.3(7) . 2_665
O28 W5 K3 59.8(6) . 2_665
O9 W5 K3 105.3(7) . 2_665
O10 W5 K3 98.0(6) . 2_665
O7 W5 K3 136.2(6) . 2_665
O17 W5 K3 142.4(5) . 2_665
K2 W5 K3 67.9(2) 1_454 2_665
O15 W6 O31 100.3(9) . .
O15 W6 O10 99.9(9) . .
O31 W6 O10 92.1(9) . .
O15 W6 O26 102.8(9) . .
O31 W6 O26 93.2(9) . .
O10 W6 O26 155.4(9) . .
O15 W6 O14 95.5(8) . .
O31 W6 O14 164.3(8) . .
O10 W6 O14 85.4(9) . .
O26 W6 O14 83.1(8) . .
O15 W6 O17 170.9(8) . .
O31 W6 O17 84.1(8) . .
O10 W6 O17 71.8(7) . .
O26 W6 O17 84.8(7) . .
O14 W6 O17 80.3(7) . .
O15 W6 K14A 41.2(7) . 1_454
O31 W6 K14A 141.1(7) . 1_454
O10 W6 K14A 98.8(6) . 1_454
O26 W6 K14A 92.1(6) . 1_454
O14 W6 K14A 54.5(6) . 1_454
O17 W6 K14A 134.8(5) . 1_454
O15 W6 K15 31.2(7) . 1_454
O31 W6 K15 69.0(7) . 1_454
O10 W6 K15 100.9(7) . 1_454
O26 W6 K15 103.4(7) . 1_454
O14 W6 K15 126.7(6) . 1_454
O17 W6 K15 152.1(5) . 1_454
K14A W6 K15 72.3(3) 1_454 1_454
O16 W7 O33 101.1(9) . .
O16 W7 O26 104.1(9) . .
O33 W7 O26 89.6(9) . .
O16 W7 O24 100.4(9) . .
O33 W7 O24 90.3(9) . .
O26 W7 O24 155.1(8) . .
O16 W7 O13 95.9(9) . .
O33 W7 O13 162.8(8) . .
O26 W7 O13 83.5(9) . .
O24 W7 O13 89.4(9) . .
O16 W7 O23 172.4(9) . .
O33 W7 O23 82.3(7) . .
O26 W7 O23 82.6(7) . .
O24 W7 O23 72.7(7) . .
O13 W7 O23 81.1(7) . .
O16 W7 K9 81.5(7) . 2_565
O33 W7 K9 137.8(6) . 2_565
O26 W7 K9 131.1(6) . 2_565
O24 W7 K9 48.5(6) . 2_565
O13 W7 K9 47.7(6) . 2_565
O23 W7 K9 91.4(5) . 2_565
O25 W8 O22 101.8(9) . .
O25 W8 O32 97.7(10) . .
O22 W8 O32 92.8(8) . .
O25 W8 O27 98.9(9) . .
O22 W8 O27 84.5(8) . .
O32 W8 O27 163.4(8) . .
O25 W8 O24 98.4(9) . .
O22 W8 O24 159.5(9) . .
O32 W8 O24 87.5(8) . .
O27 W8 O24 89.4(8) . .
O25 W8 O23 171.9(9) . .
O22 W8 O23 86.2(8) . .
O32 W8 O23 82.3(8) . .
O27 W8 O23 81.2(7) . .
O24 W8 O23 73.5(8) . .
O25 W8 K16 44.0(8) . 2
O22 W8 K16 106.4(7) . 2
O32 W8 K16 139.3(7) . 2
O27 W8 K16 56.6(6) . 2
O24 W8 K16 86.2(7) . 2
O23 W8 K16 133.3(5) . 2
O25 W8 K4 38.2(7) . 2_655
O22 W8 K4 93.9(6) . 2_655
O32 W8 K4 60.5(6) . 2_655
O27 W8 K4 135.9(6) . 2_655
O24 W8 K4 104.0(6) . 2_655
O23 W8 K4 142.8(5) . 2_655
K16 W8 K4 82.2(3) 2 2_655
O25 W8 K9 79.3(7) . 2_565
O22 W8 K9 129.6(6) . 2_565
O32 W8 K9 137.5(6) . 2_565
O27 W8 K9 46.5(5) . 2_565
O24 W8 K9 51.9(6) . 2_565
O23 W8 K9 95.3(5) . 2_565
K16 W8 K9 42.1(3) 2 2_565
K4 W8 K9 112.45(16) 2_655 2_565
O20 W9 O30 103.0(9) . .
O20 W9 O22 101.7(9) . .
O30 W9 O22 91.3(9) . .
O20 W9 O21 97.9(9) . .
O30 W9 O21 93.0(9) . .
O22 W9 O21 158.4(8) . .
O20 W9 O18 95.4(9) . .
O30 W9 O18 161.3(8) . .
O22 W9 O18 81.6(8) . .
O21 W9 O18 87.7(8) . .
O20 W9 O19 170.9(9) . .
O30 W9 O19 82.5(8) . .
O22 W9 O19 85.4(7) . .
O21 W9 O19 74.3(8) . .
O18 W9 O19 79.7(7) . .
O20 W9 K12 50.8(7) . 1_554
O30 W9 K12 95.1(6) . 1_554
O22 W9 K12 152.5(6) . 1_554
O21 W9 K12 47.8(6) . 1_554
O18 W9 K12 99.1(6) . 1_554
O19 W9 K12 122.0(5) . 1_554
O35 W10 O48 98.7(9) . .
O35 W10 O36 100.4(9) . .
O48 W10 O36 90.9(9) . .
O35 W10 O37 101.2(8) . .
O48 W10 O37 87.7(8) . .
O36 W10 O37 158.3(8) . .
O35 W10 O29 96.4(8) . .
O48 W10 O29 164.8(8) . .
O36 W10 O29 88.2(9) . .
O37 W10 O29 87.4(8) . .
O35 W10 O45 173.7(7) . .
O48 W10 O45 78.8(7) . .
O36 W10 O45 73.9(7) . .
O37 W10 O45 84.6(7) . .
O29 W10 O45 86.4(7) . .
O35 W10 K14 37.8(8) . 1_554
O48 W10 K14 136.4(7) . 1_554
O36 W10 K14 94.2(8) . 1_554
O37 W10 K14 101.7(7) . 1_554
O29 W10 K14 58.7(7) . 1_554
O45 W10 K14 143.8(6) . 1_554
O35 W10 K14A 45.1(7) . 1_554
O48 W10 K14A 139.0(6) . 1_554
O36 W10 K14A 80.4(7) . 1_554
O37 W10 K14A 114.1(6) . 1_554
O29 W10 K14A 55.7(6) . 1_554
O45 W10 K14A 134.7(5) . 1_554
K14 W10 K14A 14.1(5) 1_554 1_554
O35 W10 K15 27.9(7) . 1_554
O48 W10 K15 70.8(6) . 1_554
O36 W10 K15 100.0(6) . 1_554
O37 W10 K15 100.0(6) . 1_554
O29 W10 K15 124.2(6) . 1_554
O45 W10 K15 149.0(5) . 1_554
K14 W10 K15 65.7(5) 1_554 1_554
K14A W10 K15 71.4(3) 1_554 1_554
O34 W11 O49 99.0(8) . .
O34 W11 O37 103.2(8) . .
O49 W11 O37 91.1(8) . .
O34 W11 O38 97.2(9) . .
O49 W11 O38 94.3(8) . .
O37 W11 O38 157.8(8) . .
O34 W11 O28 96.3(8) . .
O49 W11 O28 164.6(8) . .
O37 W11 O28 83.6(8) . .
O38 W11 O28 85.5(8) . .
O34 W11 O44 170.9(7) . .
O49 W11 O44 84.5(7) . .
O37 W11 O44 85.0(7) . .
O38 W11 O44 74.1(7) . .
O28 W11 O44 80.6(7) . .
O34 W11 K3 41.4(6) . 2_665
O49 W11 K3 140.3(5) . 2_665
O37 W11 K3 99.6(6) . 2_665
O38 W11 K3 89.9(6) . 2_665
O28 W11 K3 55.1(6) . 2_665
O44 W11 K3 134.2(4) . 2_665
O40 W12 O51 99.0(9) . .
O40 W12 O39 104.8(9) . .
O51 W12 O39 90.7(8) . .
O40 W12 O38 97.1(9) . .
O51 W12 O38 93.1(8) . .
O39 W12 O38 156.9(9) . .
O40 W12 O31 98.1(9) . .
O51 W12 O31 162.9(8) . .
O39 W12 O31 83.3(8) . .
O38 W12 O31 86.4(8) . .
O40 W12 O44 170.3(8) . .
O51 W12 O44 82.8(7) . .
O39 W12 O44 84.7(7) . .
O38 W12 O44 73.2(7) . .
O31 W12 O44 80.7(7) . .
O40 W12 K11 49.9(7) . .
O51 W12 K11 49.5(6) . .
O39 W12 K11 107.5(6) . .
O38 W12 K11 92.2(6) . .
O31 W12 K11 147.6(6) . .
O44 W12 K11 129.8(4) . .
O41 W13 O42 100.8(9) . .
O41 W13 O53 100.5(9) . .
O42 W13 O53 92.2(8) . .
O41 W13 O39 101.7(9) . .
O42 W13 O39 157.3(8) . .
O53 W13 O39 86.4(8) . .
O41 W13 O33 98.4(9) . .
O42 W13 O33 86.2(8) . .
O53 W13 O33 161.1(8) . .
O39 W13 O33 87.9(8) . .
O41 W13 O43 174.2(8) . .
O42 W13 O43 73.7(7) . .
O53 W13 O43 78.0(7) . .
O39 W13 O43 83.9(7) . .
O33 W13 O43 83.5(7) . .
O47 W14 O52 99.3(9) . .
O47 W14 O46 103.9(9) . .
O52 W14 O46 92.5(8) . .
O47 W14 O32 93.5(9) . .
O52 W14 O32 166.9(8) . .
O46 W14 O32 87.2(8) . .
O47 W14 O42 96.7(9) . .
O52 W14 O42 89.0(7) . .
O46 W14 O42 158.8(8) . .
O32 W14 O42 86.6(8) . .
O47 W14 O43 171.5(8) . .
O52 W14 O43 82.6(7) . .
O46 W14 O43 84.2(7) . .
O32 W14 O43 84.3(8) . .
O42 W14 O43 75.0(7) . .
O47 W14 K5 48.9(7) . 1_454
O52 W14 K5 93.2(6) . 1_454
O46 W14 K5 152.8(6) . 1_454
O32 W14 K5 93.1(6) . 1_454
O42 W14 K5 47.9(5) . 1_454
O43 W14 K5 122.9(5) . 1_454
O47 W14 K4 36.6(7) . 2_655
O52 W14 K4 134.9(6) . 2_655
O46 W14 K4 91.6(6) . 2_655
O32 W14 K4 58.3(6) . 2_655
O42 W14 K4 102.3(5) . 2_655
O43 W14 K4 142.5(5) . 2_655
K5 W14 K4 65.98(16) 1_454 2_655
O57 W15 O54 102.6(9) . .
O57 W15 O46 102.2(9) . .
O54 W15 O46 97.1(8) . .
O57 W15 O36 99.0(9) . .
O54 W15 O36 91.1(9) . .
O46 W15 O36 154.9(8) . .
O57 W15 O30 91.7(9) . .
O54 W15 O30 165.1(8) . .
O46 W15 O30 83.8(8) . .
O36 W15 O30 82.4(8) . .
O57 W15 O45 169.9(8) . .
O54 W15 O45 84.8(7) . .
O46 W15 O45 83.4(7) . .
O36 W15 O45 73.8(7) . .
O30 W15 O45 80.5(7) . .
O124 W16 O56 99.2(9) . .
O124 W16 O48 100.5(9) . .
O56 W16 O48 94.0(8) . .
O124 W16 O55 99.5(9) . .
O56 W16 O55 95.9(8) . .
O48 W16 O55 155.8(8) . .
O124 W16 O49 91.9(8) . .
O56 W16 O49 168.5(7) . .
O48 W16 O49 80.7(7) . .
O55 W16 O49 85.2(7) . .
O124 W16 O50 167.4(9) . .
O56 W16 O50 91.1(7) . .
O48 W16 O50 85.8(8) . .
O55 W16 O50 72.0(7) . .
O49 W16 O50 78.3(7) . .
O124 W16 K8 77.7(8) . 2_666
O56 W16 K8 49.3(6) . 2_666
O48 W16 K8 141.3(6) . 2_666
O55 W16 K8 57.1(5) . 2_666
O49 W16 K8 137.6(5) . 2_666
O50 W16 K8 104.2(5) . 2_666
O59 W17 O60 99.5(9) . .
O59 W17 O53 103.0(8) . .
O60 W17 O53 96.1(8) . .
O59 W17 O55 97.4(8) . .
O60 W17 O55 93.6(8) . .
O53 W17 O55 155.5(8) . .
O59 W17 O51 92.6(8) . .
O60 W17 O51 167.8(8) . .
O53 W17 O51 79.3(7) . .
O55 W17 O51 86.6(7) . .
O59 W17 O50 166.9(8) . .
O60 W17 O50 89.4(8) . .
O53 W17 O50 85.3(7) . .
O55 W17 O50 72.3(7) . .
O51 W17 O50 79.0(7) . .
O59 W17 K11 46.0(6) . .
O60 W17 K11 145.0(6) . .
O53 W17 K11 97.6(5) . .
O55 W17 K11 87.0(5) . .
O51 W17 K11 47.2(5) . .
O50 W17 K11 123.6(5) . .
O59 W17 K8 84.7(6) . 2_666
O60 W17 K8 51.8(6) . 2_666
O53 W17 K8 147.9(5) . 2_666
O55 W17 K8 46.8(5) . 2_666
O51 W17 K8 132.1(5) . 2_666
O50 W17 K8 93.6(5) . 2_666
K11 W17 K8 109.37(12) . 2_666
O63 W18 O69 106.0(9) . .
O63 W18 O68 102.6(9) . .
O69 W18 O68 86.5(8) . .
O63 W18 O64 98.9(9) . .
O69 W18 O64 90.3(8) . .
O68 W18 O64 158.3(7) . .
O63 W18 O67 98.4(9) . .
O69 W18 O67 155.6(8) . .
O68 W18 O67 88.0(8) . .
O64 W18 O67 86.1(8) . .
O63 W18 O71 167.3(9) . .
O69 W18 O71 84.1(7) . .
O68 W18 O71 85.5(7) . .
O64 W18 O71 72.9(7) . .
O67 W18 O71 71.8(7) . .
O63 W18 K13 84.5(7) . .
O69 W18 K13 51.7(6) . .
O68 W18 K13 137.5(6) . .
O64 W18 K13 47.4(6) . .
O67 W18 K13 133.0(6) . .
O71 W18 K13 96.2(5) . .
O66 W19 O67 105.7(9) . .
O66 W19 O72 99.7(10) . .
O67 W19 O72 154.3(9) . .
O66 W19 O88 95.9(10) . .
O67 W19 O88 85.6(8) . .
O72 W19 O88 88.3(8) . .
O66 W19 O70 107.0(10) . .
O67 W19 O70 89.1(8) . .
O72 W19 O70 86.9(8) . .
O88 W19 O70 157.0(9) . .
O66 W19 O71 167.8(9) . .
O67 W19 O71 72.5(7) . .
O72 W19 O71 81.9(7) . .
O88 W19 O71 71.9(8) . .
O70 W19 O71 85.1(7) . .
O65 W20 O88 103.0(9) . .
O65 W20 O74 104.5(9) . .
O88 W20 O74 91.0(8) . .
O65 W20 O64 99.9(8) . .
O88 W20 O64 88.1(8) . .
O74 W20 O64 155.1(8) . .
O65 W20 O73 101.7(9) . .
O88 W20 O73 155.1(9) . .
O74 W20 O73 85.9(8) . .
O64 W20 O73 84.6(8) . .
O65 W20 O71 170.9(8) . .
O88 W20 O71 72.0(8) . .
O74 W20 O71 83.5(7) . .
O64 W20 O71 72.6(7) . .
O73 W20 O71 83.1(7) . .
O65 W20 K13 82.2(7) . .
O88 W20 K13 134.8(6) . .
O74 W20 K13 131.7(6) . .
O64 W20 K13 47.2(6) . .
O73 W20 K13 46.5(6) . .
O71 W20 K13 95.9(5) . .
O65 W20 K14A 37.8(7) . .
O88 W20 K14A 70.1(7) . .
O74 W20 K14A 122.1(6) . .
O64 W20 K14A 80.8(6) . .
O73 W20 K14A 131.5(6) . .
O71 W20 K14A 133.9(5) . .
K13 W20 K14A 92.6(2) . .
O83 W21 O84 102.6(9) . .
O83 W21 O119 99.2(9) . .
O84 W21 O119 89.9(9) . .
O83 W21 O89 97.8(8) . .
O84 W21 O89 159.3(8) . .
O119 W21 O89 90.5(8) . .
O83 W21 O68 98.3(8) . .
O84 W21 O68 85.9(8) . .
O119 W21 O68 162.5(8) . .
O89 W21 O68 87.5(7) . .
O83 W21 O81 172.9(8) . .
O84 W21 O81 84.5(7) . .
O119 W21 O81 81.5(8) . .
O89 W21 O81 75.1(7) . .
O68 W21 O81 81.2(7) . .
O85 W22 O98 102.7(9) . .
O85 W22 O87 98.5(9) . .
O98 W22 O87 94.4(8) . .
O85 W22 O84 103.2(9) . .
O98 W22 O84 90.3(8) . .
O87 W22 O84 156.2(8) . .
O85 W22 O69 96.0(9) . .
O98 W22 O69 161.0(8) . .
O87 W22 O69 85.9(8) . .
O84 W22 O69 82.3(8) . .
O85 W22 O86 171.2(8) . .
O98 W22 O86 81.9(7) . .
O87 W22 O86 73.6(7) . .
O84 W22 O86 84.1(7) . .
O69 W22 O86 80.0(7) . .
O85 W22 K13 78.9(7) . .
O98 W22 K13 139.5(6) . .
O87 W22 K13 46.2(6) . .
O84 W22 K13 129.3(6) . .
O69 W22 K13 47.6(6) . .
O86 W22 K13 92.7(5) . .
O76 W23 O73 99.6(9) . .
O76 W23 O90 101.1(9) . .
O73 W23 O90 88.2(8) . .
O76 W23 O99 97.4(9) . .
O73 W23 O99 163.0(8) . .
O90 W23 O99 88.5(8) . .
O76 W23 O87 101.8(9) . .
O73 W23 O87 88.7(8) . .
O90 W23 O87 157.1(8) . .
O99 W23 O87 87.8(8) . .
O76 W23 O86 172.2(8) . .
O73 W23 O86 84.8(7) . .
O90 W23 O86 85.3(7) . .
O99 W23 O86 78.3(7) . .
O87 W23 O86 71.8(7) . .
O76 W23 K13 82.6(7) . .
O73 W23 K13 46.1(6) . .
O90 W23 K13 133.6(6) . .
O99 W23 K13 137.3(6) . .
O87 W23 K13 51.1(6) . .
O86 W23 K13 96.1(4) . .
O76 W23 K16 62.1(7) . .
O73 W23 K16 116.3(7) . .
O90 W23 K16 45.8(6) . .
O99 W23 K16 72.2(6) . .
O87 W23 K16 151.3(7) . .
O86 W23 K16 121.7(5) . .
K13 W23 K16 138.7(3) . .
O75 W24 O100 101.3(9) . .
O75 W24 O77 102.2(9) . .
O100 W24 O77 90.7(9) . .
O75 W24 O90 100.0(8) . .
O100 W24 O90 91.2(8) . .
O77 W24 O90 156.9(8) . .
O75 W24 O74 94.9(8) . .
O100 W24 O74 163.4(8) . .
O77 W24 O74 89.5(8) . .
O90 W24 O74 82.3(8) . .
O75 W24 O79 175.5(8) . .
O100 W24 O79 81.7(7) . .
O77 W24 O79 74.2(7) . .
O90 W24 O79 83.3(7) . .
O74 W24 O79 82.4(7) . .
O75 W24 K16 60.3(7) . .
O100 W24 K16 71.4(7) . .
O77 W24 K16 150.3(6) . .
O90 W24 K16 50.5(6) . .
O74 W24 K16 114.4(6) . .
O79 W24 K16 124.1(6) . .
O78 W25 O101 99.8(9) . .
O78 W25 O77 100.5(9) . .
O101 W25 O77 91.5(8) . .
O78 W25 O80 101.2(9) . .
O101 W25 O80 92.5(8) . .
O77 W25 O80 157.0(8) . .
O78 W25 O72 97.1(9) . .
O101 W25 O72 163.1(8) . .
O77 W25 O72 86.0(8) . .
O80 W25 O72 83.5(8) . .
O78 W25 O79 173.4(9) . .
O101 W25 O79 83.0(7) . .
O77 W25 O79 73.4(7) . .
O80 W25 O79 84.6(7) . .
O72 W25 O79 80.2(7) . .
O78 W25 Na1 44.9(7) . 1_455
O101 W25 Na1 99.0(6) . 1_455
O77 W25 Na1 55.5(6) . 1_455
O80 W25 Na1 145.4(6) . 1_455
O72 W25 Na1 93.4(6) . 1_455
O79 W25 Na1 128.9(5) . 1_455
O78 W25 K2 49.5(7) . 2_666
O101 W25 K2 109.3(6) . 2_666
O77 W25 K2 145.0(6) . 2_666
O80 W25 K2 52.9(6) . 2_666
O72 W25 K2 81.4(6) . 2_666
O79 W25 K2 135.2(4) . 2_666
Na1 W25 K2 92.6(3) 1_455 2_666
O82 W26 O80 103.7(9) . .
O82 W26 O102 97.0(9) . .
O80 W26 O102 88.7(8) . .
O82 W26 O89 98.2(8) . .
O80 W26 O89 157.8(8) . .
O102 W26 O89 92.3(8) . .
O82 W26 O70 98.5(9) . .
O80 W26 O70 84.7(8) . .
O102 W26 O70 164.2(8) . .
O89 W26 O70 88.5(7) . .
O82 W26 O81 173.8(8) . .
O80 W26 O81 82.5(7) . .
O102 W26 O81 83.8(7) . .
O89 W26 O81 75.6(7) . .
O70 W26 O81 81.1(7) . .
O82 W26 K2 50.9(7) . 2_666
O80 W26 K2 54.8(6) . 2_666
O102 W26 K2 106.6(6) . 2_666
O89 W26 K2 144.6(5) . 2_666
O70 W26 K2 81.2(6) . 2_666
O81 W26 K2 134.8(5) . 2_666
O103 W27 O105 98.4(9) . .
O103 W27 O95 103.0(9) . .
O105 W27 O95 92.7(8) . .
O103 W27 O104 98.8(9) . .
O105 W27 O104 88.5(8) . .
O95 W27 O104 157.8(8) . .
O103 W27 O119 94.5(9) . .
O105 W27 O119 166.6(8) . .
O95 W27 O119 87.8(8) . .
O104 W27 O119 86.1(8) . .
O103 W27 O113 171.7(8) . .
O105 W27 O113 84.7(7) . .
O95 W27 O113 84.5(7) . .
O104 W27 O113 73.5(7) . .
O119 W27 O113 82.0(7) . .
O103 W27 K8 51.1(7) . 2_666
O105 W27 K8 85.2(5) . 2_666
O95 W27 K8 153.0(6) . 2_666
O104 W27 K8 49.2(6) . 2_666
O119 W27 K8 100.4(6) . 2_666
O113 W27 K8 122.0(5) . 2_666
O106 W28 O91 100.5(9) . .
O106 W28 O95 92.8(8) . .
O91 W28 O95 101.9(8) . .
O106 W28 O92 92.7(8) . .
O91 W28 O92 98.3(8) . .
O95 W28 O92 157.7(8) . .
O106 W28 O98 165.8(8) . .
O91 W28 O98 93.7(8) . .
O95 W28 O98 85.4(7) . .
O92 W28 O98 84.0(7) . .
O106 W28 O94 86.3(7) . .
O91 W28 O94 170.8(8) . .
O95 W28 O94 83.9(7) . .
O92 W28 O94 74.9(7) . .
O98 W28 O94 79.5(6) . .
O93 W29 O120 103.1(8) . .
O93 W29 O99 98.5(8) . .
O120 W29 O99 89.3(8) . .
O93 W29 O92 98.6(8) . .
O120 W29 O92 158.1(8) . .
O99 W29 O92 89.8(8) . .
O93 W29 O107 96.7(8) . .
O120 W29 O107 85.6(7) . .
O99 W29 O107 164.7(8) . .
O92 W29 O107 89.6(8) . .
O93 W29 O94 171.9(8) . .
O120 W29 O94 84.6(7) . .
O99 W29 O94 84.0(7) . .
O92 W29 O94 73.6(7) . .
O107 W29 O94 81.2(7) . .
O93 W29 K6 44.6(6) . 2_656
O120 W29 K6 147.7(5) . 2_656
O99 W29 K6 93.7(6) . 2_656
O92 W29 K6 54.2(6) . 2_656
O107 W29 K6 98.2(5) . 2_656
O94 W29 K6 127.8(4) . 2_656
O93 W29 K16 65.5(7) . .
O120 W29 K16 48.1(6) . .
O99 W29 K16 67.7(6) . .
O92 W29 K16 148.7(6) . .
O107 W29 K16 118.0(6) . .
O94 W29 K16 122.4(5) . .
K6 W29 K16 104.0(3) 2_656 .
O96 W30 O114 99.7(8) . .
O96 W30 O110 101.2(8) . .
O114 W30 O110 91.7(8) . .
O96 W30 O120 101.5(8) . .
O114 W30 O120 90.2(8) . .
O110 W30 O120 156.5(7) . .
O96 W30 O100 96.0(8) . .
O114 W30 O100 164.3(8) . .
O110 W30 O100 85.7(8) . .
O120 W30 O100 86.2(8) . .
O96 W30 O97 174.7(8) . .
O114 W30 O97 83.6(7) . .
O110 W30 O97 74.5(7) . .
O120 W30 O97 82.5(7) . .
O100 W30 O97 80.7(7) . .
O96 W30 K4 48.6(7) . 1_455
O114 W30 K4 53.8(6) . 1_455
O110 W30 K4 114.1(6) . 1_455
O120 W30 K4 85.6(5) . 1_455
O100 W30 K4 140.8(6) . 1_455
O97 W30 K4 135.7(5) . 1_455
O96 W30 K16 60.3(7) . .
O114 W30 K16 123.9(7) . .
O110 W30 K16 140.7(7) . .
O120 W30 K16 51.1(6) . .
O100 W30 K16 64.4(6) . .
O97 W30 K16 121.2(5) . .
K4 W30 K16 80.9(3) 1_455 .
O109 W31 O115 102.2(9) . .
O109 W31 O111 102.2(9) . .
O115 W31 O111 92.2(8) . .
O109 W31 O110 98.4(8) . .
O115 W31 O110 92.2(8) . .
O111 W31 O110 157.5(8) . .
O109 W31 O101 94.7(9) . .
O115 W31 O101 163.2(8) . .
O111 W31 O101 83.7(8) . .
O110 W31 O101 85.7(8) . .
O109 W31 O97 172.3(8) . .
O115 W31 O97 82.5(7) . .
O111 W31 O97 83.6(7) . .
O110 W31 O97 75.1(7) . .
O101 W31 O97 80.8(7) . .
O109 W31 K7 31.1(7) . 1_455
O115 W31 K7 71.1(6) . 1_455
O111 W31 K7 103.2(6) . 1_455
O110 W31 K7 99.2(5) . 1_455
O101 W31 K7 125.7(6) . 1_455
O97 W31 K7 152.9(5) . 1_455
O109 W31 K3 30.6(7) . 1_455
O115 W31 K3 130.1(6) . 1_455
O111 W31 K3 87.6(6) . 1_455
O110 W31 K3 106.2(6) . 1_455
O101 W31 K3 66.2(6) . 1_455
O97 W31 K3 146.6(5) . 1_455
K7 W31 K3 60.51(18) 1_455 1_455
O121 W32 O118 100.8(9) . .
O121 W32 O104 100.4(9) . .
O118 W32 O104 95.1(9) . .
O121 W32 O111 101.6(9) . .
O118 W32 O111 87.0(8) . .
O104 W32 O111 157.1(9) . .
O121 W32 O102 94.9(9) . .
O118 W32 O102 163.9(8) . .
O104 W32 O102 85.2(8) . .
O111 W32 O102 86.6(8) . .
O121 W32 O113 174.8(8) . .
O118 W32 O113 80.7(7) . .
O104 W32 O113 74.4(7) . .
O111 W32 O113 83.5(7) . .
O102 W32 O113 84.0(7) . .
O121 W32 K15 39.3(7) . 2_666
O118 W32 K15 135.3(7) . 2_666
O104 W32 K15 79.0(6) . 2_666
O111 W32 K15 115.0(6) . 2_666
O102 W32 K15 60.6(6) . 2_666
O113 W32 K15 137.2(5) . 2_666
O58 W33 O62 101.5(8) . .
O58 W33 O52 94.3(8) . .
O62 W33 O52 92.4(8) . .
O58 W33 O105 93.0(8) . .
O62 W33 O105 92.5(8) . .
O52 W33 O105 170.2(7) . .
O58 W33 O61 170.1(8) . .
O62 W33 O61 88.3(7) . .
O52 W33 O61 86.2(7) . .
O105 W33 O61 85.5(7) . .
O58 W33 O60 92.4(8) . .
O62 W33 O60 166.0(7) . .
O52 W33 O60 85.5(7) . .
O105 W33 O60 87.6(7) . .
O61 W33 O60 77.7(7) . .
O117 W34 O108 98.5(9) . .
O117 W34 O107 103.6(8) . .
O108 W34 O107 95.0(8) . .
O117 W34 O116 98.1(8) . .
O108 W34 O116 94.4(8) . .
O107 W34 O116 154.8(8) . .
O117 W34 O114 92.2(8) . .
O108 W34 O114 169.3(8) . .
O107 W34 O114 82.3(7) . .
O116 W34 O114 84.2(8) . .
O117 W34 O112 166.3(8) . .
O108 W34 O112 89.5(7) . .
O107 W34 O112 86.7(7) . .
O116 W34 O112 70.0(7) . .
O114 W34 O112 80.0(7) . .
O117 W34 K5 69.7(7) . 1_454
O108 W34 K5 51.5(6) . 1_454
O107 W34 K5 141.8(6) . 1_454
O116 W34 K5 58.8(6) . 1_454
O114 W34 K5 134.1(5) . 1_454
O112 W34 K5 107.8(4) . 1_454
O117 W34 K4 44.5(7) . 1_455
O108 W34 K4 137.5(6) . 1_455
O107 W34 K4 79.1(5) . 1_455
O116 W34 K4 108.8(6) . 1_455
O114 W34 K4 52.3(5) . 1_455
O112 W34 K4 131.5(4) . 1_455
K5 W34 K4 111.88(16) 1_454 1_455
O117 W34 K10 67.2(7) . 1_455
O108 W34 K10 128.0(6) . 1_455
O107 W34 K10 136.4(6) . 1_455
O116 W34 K10 44.0(6) . 1_455
O114 W34 K10 56.7(5) . 1_455
O112 W34 K10 99.1(4) . 1_455
K5 W34 K10 77.41(18) 1_454 1_455
K4 W34 K10 64.76(17) 1_455 1_455
O122 W35 O61 101.7(9) . .
O122 W35 O116 98.9(9) . .
O61 W35 O116 97.2(8) . .
O122 W35 O118 102.3(9) . .
O61 W35 O118 93.1(8) . .
O116 W35 O118 154.0(8) . .
O122 W35 O115 92.3(8) . .
O61 W35 O115 165.2(7) . .
O116 W35 O115 85.1(8) . .
O118 W35 O115 79.2(8) . .
O122 W35 O112 166.9(8) . .
O61 W35 O112 88.2(7) . .
O116 W35 O112 71.1(7) . .
O118 W35 O112 85.5(7) . .
O115 W35 O112 78.6(7) . .
O122 W35 K10 72.2(6) . 1_455
O61 W35 K10 129.4(6) . 1_455
O116 W35 K10 38.8(6) . 1_455
O118 W35 K10 137.5(6) . 1_455
O115 W35 K10 59.5(5) . 1_455
O112 W35 K10 94.9(4) . 1_455
O122 W35 K5 85.9(7) . 1_454
O61 W35 K5 59.6(6) . 1_454
O116 W35 K5 43.5(6) . 1_454
O118 W35 K5 152.6(6) . 1_454
O115 W35 K5 127.0(5) . 1_454
O112 W35 K5 91.9(4) . 1_454
K10 W35 K5 69.85(17) 1_455 1_454

loop_
_geom_bond_atom_site_label_1
_geom_bond_atom_site_label_2
_geom_bond_distance
_geom_bond_site_symmetry_2
C1 O125 1.17(4) .
C1 Re1 1.87(4) .
C2 O126 1.18(3) .
C2 Re1 1.90(3) .
C3 O127 1.22(4) .
C3 Re1 1.85(3) .
C4 O128 1.12(3) .
C4 Re2 1.93(3) .
C5 O129 1.20(3) .
C5 Re2 1.87(3) .
C6 O130 1.12(4) .
C6 Re2 1.92(4) .
K1 O75 2.81(2) 1_655
K1 O2 2.87(2) 2_655
K1 O11 2.88(2) 1_656
K1 O16W 2.90(3) .
K1 K16 2.92(2) 1_655
K1 O20W 2.96(3) .
K1 O2 3.03(2) 1_656
K1 O19W 3.17(4) .
K1 O18W 3.26(3) 1_655
K1 W2 3.784(10) 1_656
K1 K13 4.540(12) .
K1 K1 5.004(18) 2_756
K2 O28W 2.70(5) .
K2 O10 2.71(2) 1_656
K2 O8W 2.79(2) .
K2 O82 2.90(2) 2_666
K2 O78 2.93(2) 2_666
K2 O1W 2.94(2) .
K2 O80 3.00(2) 2_666
K2 O8 3.00(2) 1_656
K2 W26 3.656(9) 2_666
K2 W5 3.678(8) 1_656
K2 W25 3.734(9) 2_666
K2 K3 4.208(12) 2_766
K3 O83 2.733(19) .
K3 O1W 2.79(2) 2_766
K3 O109 2.79(2) 1_655
K3 O8 2.81(2) 2_665
K3 O34 2.97(2) 2_665
K3 O27W 3.19(5) 2_666
K3 O78 3.29(2) 1_655
K3 O28 3.33(2) 2_665
K3 W5 3.849(10) 2_665
K3 W11 4.037(12) 2_665
K3 W31 4.114(10) 1_655
K3 K7 4.129(12) .
K4 O4W 2.73(2) .
K4 O25 2.76(2) 2_655
K4 O47 2.79(2) 2_655
K4 O5W 2.81(2) 1_545
K4 O117 2.85(2) 1_655
K4 O96 2.90(2) 1_655
K4 O130 2.96(2) 2_655
K4 O114 3.032(19) 1_655
K4 O11W 3.17(2) 2_756
K4 O32 3.36(2) 2_655
K4 W30 3.727(7) 1_655
K4 W34 3.820(6) 1_655
K5 O11W 2.67(3) .
K5 O7W 2.80(2) .
K5 O42 2.823(19) 1_656
K5 O108 2.83(2) 1_656
K5 O47 2.92(2) 1_656
K5 O117 3.02(2) 2_656
K5 O116 3.05(2) 1_656
K5 O117 3.38(2) 1_656
K5 W34 3.568(8) 1_656
K5 W14 3.736(8) 1_656
K5 W35 4.119(8) 1_656
K5 K4 4.189(10) 2_756
K6 O57 2.66(2) 1_556
K6 O93 2.79(2) 2_656
K6 O12W 2.84(3) .
K6 O127 2.86(3) 1_556
K6 O129 2.92(2) 2_656
K6 O16 2.95(2) 1_656
K6 O9W 2.95(3) 1_545
K6 O92 3.04(2) 2_656
K6 W29 3.733(7) 2_656
K6 K9 4.679(12) 2_666
K7 O109 2.77(2) 1_655
K7 O3W 2.79(2) .
K7 O126 2.83(3) .
K7 O13W 2.83(3) .
K7 O34 2.85(2) 2_665
K7 O6W 2.89(2) 2_666
K7 O103 2.94(2) .
K7 O83 3.21(2) .
K7 W31 4.081(7) 1_655
K7 K8 4.493(11) 2_666
K7 K10 4.567(12) .
K8 O124 2.76(2) 1_556
K8 O21W 2.83(3) .
K8 O104 2.83(2) 2_666
K8 O56 2.87(2) 2_666
K8 O13W 2.90(3) 2_666
K8 O103 2.93(2) 2_666
K8 O17W 2.98(3) .
K8 O55 3.103(19) 2_666
K8 O60 3.29(2) 2_666
K8 W27 3.688(7) 2_666
K8 W16 3.696(9) 2_666
K8 W17 4.081(8) 2_666
K9 O24W 2.63(3) .
K9 K16 2.75(2) 1_565
K9 O76 2.85(2) 1_565
K9 O27 2.903(19) 2_565
K9 O4 2.97(2) 2_565
K9 O13 3.03(2) 2_565
K9 O24 3.08(2) 2_565
K9 O25W 3.12(4) 2_676
K9 O93 3.41(2) 1_565
K9 W2 3.849(8) 2_565
K9 W8 3.870(8) 2_565
K9 W3 3.915(8) 2_565
K10 O4W 2.76(2) .
K10 O116 2.78(2) 1_655
K10 O3W 2.79(2) .
K10 O7W 2.84(2) 1_554
K10 O130 2.97(2) 2_655
K10 O114 3.20(2) 1_655
K10 O115 3.41(2) 1_655
K10 W34 3.827(8) 1_655
K10 W35 3.964(8) 1_655
K10 K5 4.629(11) 1_554
K11 O51 2.857(19) .
K11 O51 2.857(19) 2_565
K11 O23W 2.87(3) 2_665
K11 O23W 2.87(3) 1_455
K11 O40 2.90(2) .
K11 O40 2.90(2) 2_565
K11 O59 2.914(19) 2_565
K11 O59 2.914(19) .
K11 W12 3.6854(15) 2_565
K11 W12 3.6854(15) .
K11 W17 3.8243(13) .
K11 W17 3.8243(13) 2_565
K12 O3 2.71(2) 1_656
K12 O65 2.72(2) .
K12 O15W 2.81(3) .
K12 O21 2.83(2) 1_556
K12 O24W 2.91(3) 2_666
K12 O10W 2.91(3) .
K12 O20 2.96(2) 1_556
K12 O18W 3.15(3) .
K12 W9 3.728(8) 1_556
K12 K14A 4.175(17) .
K12 K9 4.600(11) 2_666
K12 K13 4.695(12) .
K13 O19W 2.77(4) .
K13 O5 2.88(2) 1_656
K13 O16W 2.89(3) .
K13 O73 2.95(2) .
K13 O64 2.98(2) .
K13 O15W 2.98(3) .
K13 O87 3.10(2) .
K13 O69 3.13(2) .
K13 O3 3.21(2) 1_656
K13 W3 3.754(10) 1_656
K13 W23 3.923(9) .
K13 W18 3.925(10) .
K14 K14A 0.96(3) .
K14 O2W 1.77(5) .
K14 O35 2.75(4) 1_556
K14 O8W 2.86(4) .
K14 O15 2.92(4) 1_656
K14 O123 2.93(4) 1_556
K14 O82 3.24(4) 2_666
K14 O29 3.32(4) 1_556
K14 O65 3.43(4) .
K14 W10 3.88(3) 1_556
K14 W4 3.96(3) 1_556
K14 K15 4.34(3) .
K14A O2W 2.67(5) .
K14A O10W 2.75(3) .
K14A O15 2.86(2) 1_656
K14A O8W 2.94(3) .
K14A O35 2.97(2) 1_556
K14A O65 2.99(2) .
K14A O123 3.04(2) 1_556
K14A O14 3.20(2) 1_656
K14A O29 3.24(2) 1_556
K14A O3 3.33(3) 1_656
K14A W10 3.908(14) 1_556
K15 O21W 2.67(3) .
K15 O15 2.71(2) 1_656
K15 O35 2.74(2) 1_556
K15 O121 2.82(2) 2_666
K15 O17W 2.88(3) .
K15 O82 3.24(3) 2_666
K15 O102 3.42(2) 2_666
K15 W32 3.929(11) 2_666
K15 W6 4.027(11) 1_656
K15 W10 4.116(10) 1_556
K16 K9 2.75(2) 1_545
K16 O25 2.86(3) 2
K16 K1 2.92(2) 1_455
K16 O90 2.97(3) .
K16 O27 3.18(3) 2
K16 O120 3.20(3) .
K16 O75 3.30(3) .
K16 W24 3.79(2) .
K16 W8 3.80(2) 2
K16 W23 3.961(18) .
K16 W30 4.039(19) .
K16 W29 4.13(2) .
Na1 O1 2.63(2) 1_656
Na1 O63 2.65(2) .
Na1 O78 2.71(3) 1_655
Na1 O26W 2.88(4) .
Na1 O77 3.00(2) 1_655
Na1 W25 3.637(14) 1_655
O1 W1 1.74(2) .
O1 Na1 2.63(2) 1_454
O2 W2 1.73(2) .
O2 K1 2.87(2) 2_655
O2 K1 3.03(2) 1_454
O3 W3 1.721(19) .
O3 K12 2.71(2) 1_454
O3 K13 3.21(2) 1_454
O3 K14A 3.33(3) 1_454
O4 W3 1.90(2) .
O4 W2 1.93(2) .
O4 K9 2.97(2) 2_565
O5 W3 1.92(2) .
O5 W1 1.94(2) .
O5 K13 2.87(2) 1_454
O6 W4 1.881(19) .
O6 W1 1.945(18) .
O7 W1 1.87(2) .
O7 W5 1.99(2) .
O8 W5 1.75(2) .
O8 K3 2.81(2) 2_665
O8 K2 3.00(2) 1_454
O9 W4 1.87(2) .
O9 W5 1.90(2) .
O10 W6 1.88(2) .
O10 W5 1.91(2) .
O10 K2 2.71(2) 1_454
O11 W2 1.90(2) .
O11 W1 1.96(2) .
O11 K1 2.88(2) 1_454
O12 P1 1.602(19) .
O12 W3 2.347(17) .
O12 W2 2.348(18) .
O12 W1 2.389(18) .
O13 W3 1.87(2) .
O13 W7 1.97(2) .
O13 K9 3.03(2) 2_565
O14 W3 1.87(2) .
O14 W6 2.01(2) .
O14 K14A 3.20(2) 1_454
O15 W6 1.711(19) .
O15 K15 2.71(2) 1_454
O15 K14A 2.86(2) 1_454
O15 K14 2.92(4) 1_454
O16 W7 1.670(19) .
O16 K6 2.95(2) 1_454
O17 P1 1.533(19) .
O17 W5 2.341(17) .
O17 W6 2.356(17) .
O18 W2 1.874(18) .
O18 W9 1.963(19) .
O19 P1 1.525(19) .
O19 W4 2.348(19) .
O19 W9 2.376(19) .
O20 W9 1.69(2) .
O20 K12 2.96(2) 1_554
O21 W9 1.91(2) .
O21 W4 1.93(2) .
O21 K12 2.83(2) 1_554
O22 W8 1.877(19) .
O22 W9 1.903(19) .
O23 P1 1.50(2) .
O23 W8 2.349(19) .
O23 W7 2.411(18) .
O24 W7 1.88(2) .
O24 W8 1.92(2) .
O24 K9 3.08(2) 2_565
O25 W8 1.65(2) .
O25 K4 2.76(2) 2_655
O25 K16 2.86(3) 2
O26 W7 1.87(2) .
O26 W6 1.89(2) .
O27 W2 1.908(19) .
O27 W8 1.918(19) .
O27 K9 2.903(19) 2_565
O27 K16 3.18(3) 2
O28 W5 1.85(2) .
O28 W11 1.98(2) .
O28 K3 3.33(2) 2_665
O29 W4 1.858(19) .
O29 W10 1.945(19) .
O29 K14A 3.24(2) 1_554
O29 K14 3.32(4) 1_554
O30 W9 1.785(19) .
O30 W15 2.07(2) .
O31 W6 1.80(2) .
O31 W12 2.03(2) .
O32 W8 1.89(2) .
O32 W14 1.94(2) .
O32 K4 3.36(2) 2_655
O33 W7 1.869(19) .
O33 W13 1.918(19) .
O34 W11 1.717(18) .
O34 K7 2.85(2) 2_665
O34 K3 2.97(2) 2_665
O35 W10 1.683(18) .
O35 K15 2.74(2) 1_554
O35 K14 2.75(4) 1_554
O35 K14A 2.97(2) 1_554
O36 W10 1.90(2) .
O36 W15 1.93(2) .
O37 W11 1.869(19) .
O37 W10 1.922(18) .
O38 W12 1.91(2) .
O38 W11 1.94(2) .
O39 W12 1.868(19) .
O39 W13 1.890(19) .
O40 W12 1.71(2) .
O41 W13 1.69(2) .
O42 W13 1.885(18) .
O42 W14 1.970(17) .
O42 K5 2.823(19) 1_454
O43 P2 1.54(2) .
O43 W14 2.269(19) .
O43 W13 2.384(19) .
O44 P2 1.572(18) .
O44 W11 2.295(17) .
O44 W12 2.349(18) .
O45 P2 1.519(18) .
O45 W15 2.331(17) .
O45 W10 2.346(16) .
O46 W15 1.867(18) .
O46 W14 1.926(19) .
O47 W14 1.68(2) .
O47 K4 2.79(2) 2_655
O47 K5 2.92(2) 1_454
O48 W10 1.89(2) .
O48 W16 1.92(2) .
O49 W11 1.784(17) .
O49 W16 2.141(16) .
O50 P2 1.55(2) .
O50 W17 2.27(2) .
O50 W16 2.273(19) .
O51 W12 1.847(18) .
O51 W17 2.060(18) .
O52 W14 1.845(18) .
O52 W33 1.939(18) .
O53 W13 1.886(18) .
O53 W17 1.902(17) .
O54 W15 1.765(19) .
O54 Re1 2.099(19) .
O55 W17 1.917(17) .
O55 W16 1.927(18) .
O55 K8 3.103(19) 2_666
O56 W16 1.782(18) .
O56 Re1 2.134(18) .
O56 K8 2.87(2) 2_666
O57 W15 1.707(19) .
O57 K6 2.66(2) 1_554
O58 W33 1.745(18) .
O58 Re1 2.106(18) .
O59 W17 1.69(2) .
O60 W17 1.782(18) .
O60 W33 2.128(19) .
O60 K8 3.29(2) 2_666
O61 W35 1.789(18) .
O61 W33 2.101(17) .
O62 W33 1.780(17) .
O62 Re2 2.037(17) .
O63 W18 1.74(2) .
O64 W20 1.924(18) .
O64 W18 1.927(19) .
O65 W20 1.67(2) .
O66 W19 1.68(2) .
O67 W19 1.899(18) .
O67 W18 1.94(2) .
O68 W18 1.901(18) .
O68 W21 1.950(18) .
O69 W18 1.89(2) .
O69 W22 1.95(2) .
O70 W26 1.912(19) .
O70 W19 1.913(19) .
O71 P3 1.57(2) .
O71 W19 2.368(19) .
O71 W18 2.372(17) .
O71 W20 2.385(18) .
O72 W19 1.901(18) .
O72 W25 1.929(19) .
O73 W23 1.88(2) .
O73 W20 1.95(2) .
O74 W20 1.882(18) .
O74 W24 1.944(18) .
O75 W24 1.735(19) .
O75 K1 2.81(2) 1_455
O76 W23 1.71(2) .
O76 K9 2.85(2) 1_545
O77 W24 1.89(2) .
O77 W25 1.90(2) .
O77 Na1 3.00(2) 1_455
O78 W25 1.72(2) .
O78 Na1 2.71(3) 1_455
O78 K2 2.93(2) 2_666
O78 K3 3.29(2) 1_455
O79 P3 1.522(18) .
O79 W24 2.359(18) .
O79 W25 2.388(18) .
O80 W26 1.867(18) .
O80 W25 1.908(19) .
O80 K2 3.00(2) 2_666
O81 P3 1.48(2) .
O81 W21 2.384(18) .
O81 W26 2.399(19) .
O82 W26 1.70(2) .
O82 K2 2.90(2) 2_666
O82 K14 3.24(4) 2_666
O82 K15 3.24(3) 2_666
O83 W21 1.689(18) .
O84 W21 1.86(2) .
O84 W22 1.93(2) .
O85 W22 1.73(2) .
O86 P3 1.565(19) .
O86 W22 2.328(17) .
O86 W23 2.388(17) .
O87 W22 1.894(19) .
O87 W23 1.918(18) .
O88 W20 1.88(2) .
O88 W19 1.91(2) .
O89 W26 1.903(16) .
O89 W21 1.950(17) .
O90 W23 1.890(18) .
O90 W24 1.916(18) .
O91 W28 1.742(19) .
O92 W29 1.903(18) .
O92 W28 1.929(18) .
O92 K6 3.04(2) 2_656
O93 W29 1.689(18) .
O93 K6 2.79(2) 2_656
O93 K9 3.41(2) 1_545
O94 P4 1.534(18) .
O94 W28 2.298(17) .
O94 W29 2.373(17) .
O95 W27 1.882(18) .
O95 W28 1.893(18) .
O96 W30 1.708(18) .
O96 K4 2.90(2) 1_455
O97 P4 1.504(19) .
O97 W31 2.358(17) .
O97 W30 2.383(17) .
O98 W22 1.775(18) .
O98 W28 2.079(18) .
O99 W29 1.882(18) .
O99 W23 1.897(19) .
O100 W24 1.829(19) .
O100 W30 2.00(2) .
O101 W25 1.862(19) .
O101 W31 1.958(19) .
O102 W26 1.884(19) .
O102 W32 1.926(19) .
O102 K15 3.42(2) 2_666
O103 W27 1.71(2) .
O103 K8 2.93(2) 2_666
O104 W32 1.88(2) .
O104 W27 1.93(2) .
O104 K8 2.83(2) 2_666
O105 W27 1.856(17) .
O105 W33 1.945(17) .
O106 W28 1.728(18) .
O106 Re2 2.121(19) .
O107 W34 1.869(17) .
O107 W29 1.954(18) .
O108 W34 1.771(19) .
O108 Re2 2.125(18) .
O108 K5 2.83(2) 1_454
O109 W31 1.699(19) .
O109 K7 2.77(2) 1_455
O109 K3 2.79(2) 1_455
O110 W31 1.913(18) .
O110 W30 1.916(19) .
O111 W31 1.884(19) .
O111 W32 1.909(19) .
O112 P4 1.524(19) .
O112 W34 2.290(17) .
O112 W35 2.317(17) .
O113 P4 1.529(19) .
O113 W32 2.351(18) .
O113 W27 2.351(18) .
O114 W30 1.823(19) .
O114 W34 2.101(19) .
O114 K4 3.032(19) 1_455
O114 K10 3.20(2) 1_455
O115 W31 1.807(19) .
O115 W35 2.072(19) .
O115 K10 3.41(2) 1_455
O116 W35 1.848(19) .
O116 W34 1.953(19) .
O116 K10 2.78(2) 1_455
O116 K5 3.05(2) 1_454
O117 W34 1.732(19) .
O117 K4 2.85(2) 1_455
O117 K5 3.02(2) 2_656
O117 K5 3.38(2) 1_454
O118 W32 1.84(2) .
O118 W35 1.948(19) .
O119 W21 1.86(2) .
O119 W27 1.95(2) .
O120 W29 1.851(17) .
O120 W30 1.917(17) .
O121 W32 1.71(2) .
O121 K15 2.82(2) 2_666
O122 W35 1.707(19) .
O123 W4 1.70(2) .
O123 K14 2.93(4) 1_554
O123 K14A 3.04(2) 1_554
O124 W16 1.66(2) .
O124 K8 2.76(2) 1_554
O127 K6 2.86(3) 1_554
O129 K6 2.92(2) 2_656
O130 K4 2.96(2) 2_655
O130 K10 2.97(2) 2_655
O1W K3 2.79(2) 2_766
O5W K4 2.81(2) 1_565
O6W K7 2.89(2) 2_666
O7W K10 2.84(2) 1_556
O9W K6 2.95(3) 1_565
O11W K4 3.17(2) 2_756
O13W K8 2.90(2) 2_666
O18W K1 3.26(3) 1_455
O23W K11 2.87(3) 1_655
O24W K12 2.91(3) 2_666
O25W K9 3.12(4) 2_676
O27W K3 3.19(5) 2_666
W2 K1 3.784(10) 1_454
W2 K9 3.849(8) 2_565
W3 K13 3.754(10) 1_454
W3 K9 3.915(8) 2_565
W3 K14A 4.041(14) 1_454
W4 K14A 3.924(13) 1_554
W4 K14 3.96(3) 1_554
W5 K2 3.678(8) 1_454
W5 K3 3.849(10) 2_665
W6 K14A 3.916(13) 1_454
W6 K15 4.028(11) 1_454
W7 K9 3.985(9) 2_565
W8 K16 3.80(2) 2
W8 K4 3.862(7) 2_655
W8 K9 3.870(8) 2_565
W9 K12 3.728(8) 1_554
W10 K14 3.88(3) 1_554
W10 K14A 3.908(14) 1_554
W10 K15 4.116(10) 1_554
W11 K3 4.037(12) 2_665
W14 K5 3.736(8) 1_454
W14 K4 3.951(7) 2_655
W16 K8 3.696(9) 2_666
W17 K8 4.081(8) 2_666
W25 Na1 3.637(14) 1_455
W25 K2 3.734(9) 2_666
W26 K2 3.656(9) 2_666
W27 K8 3.689(7) 2_666
W29 K6 3.733(7) 2_656
W30 K4 3.727(7) 1_455
W31 K7 4.081(7) 1_455
W31 K3 4.114(10) 1_455
W32 K15 3.929(11) 2_666
W34 K5 3.568(8) 1_454
W34 K4 3.820(6) 1_455
W34 K10 3.827(8) 1_455
W35 K10 3.964(8) 1_455
W35 K5 4.119(8) 1_454

loop_
_geom_torsion_atom_site_label_1
_geom_torsion_atom_site_label_2
_geom_torsion_atom_site_label_3
_geom_torsion_atom_site_label_4
_geom_torsion
_geom_torsion_site_symmetry_1
_geom_torsion_site_symmetry_4
O83 K3 K7 O109 -105.0(8) . 1_655
O1W K3 K7 O109 68.4(8) 2_766 1_655
O8 K3 K7 O109 132.3(11) 2_665 1_655
O34 K3 K7 O109 153.2(8) 2_665 1_655
O27W K3 K7 O109 -164.5(11) 2_666 1_655
O78 K3 K7 O109 1.7(8) 1_655 1_655
O28 K3 K7 O109 131.0(7) 2_665 1_655
W5 K3 K7 O109 129.9(7) 2_665 1_655
W11 K3 K7 O109 140.0(6) 2_665 1_655
W31 K3 K7 O109 5.8(6) 1_655 1_655
O83 K3 K7 O3W -51.3(7) . .
O1W K3 K7 O3W 122.1(7) 2_766 .
O109 K3 K7 O3W 53.7(8) 1_655 .
O8 K3 K7 O3W -174.0(10) 2_665 .
O34 K3 K7 O3W -153.1(7) 2_665 .
O27W K3 K7 O3W -110.8(10) 2_666 .
O78 K3 K7 O3W 55.4(8) 1_655 .
O28 K3 K7 O3W -175.3(6) 2_665 .
W5 K3 K7 O3W -176.4(5) 2_665 .
W11 K3 K7 O3W -166.3(5) 2_665 .
W31 K3 K7 O3W 59.5(5) 1_655 .
O83 K3 K7 O126 -155(3) . .
O1W K3 K7 O126 18(3) 2_766 .
O109 K3 K7 O126 -50(3) 1_655 .
O8 K3 K7 O126 82(3) 2_665 .
O34 K3 K7 O126 103(3) 2_665 .
O27W K3 K7 O126 145(3) 2_666 .
O78 K3 K7 O126 -49(3) 1_655 .
O28 K3 K7 O126 81(3) 2_665 .
W5 K3 K7 O126 80(3) 2_665 .
W11 K3 K7 O126 90(3) 2_665 .
W31 K3 K7 O126 -45(3) 1_655 .
O83 K3 K7 O13W 109.5(8) . .
O1W K3 K7 O13W -77.0(8) 2_766 .
O109 K3 K7 O13W -145.4(9) 1_655 .
O8 K3 K7 O13W -13.1(11) 2_665 .
O34 K3 K7 O13W 7.8(8) 2_665 .
O27W K3 K7 O13W 50.1(11) 2_666 .
O78 K3 K7 O13W -143.8(8) 1_655 .
O28 K3 K7 O13W -14.5(7) 2_665 .
W5 K3 K7 O13W -15.5(7) 2_665 .
W11 K3 K7 O13W -5.4(6) 2_665 .
W31 K3 K7 O13W -139.6(6) 1_655 .
O83 K3 K7 O34 101.8(7) . 2_665
O1W K3 K7 O34 -84.7(7) 2_766 2_665
O109 K3 K7 O34 -153.2(8) 1_655 2_665
O8 K3 K7 O34 -20.9(10) 2_665 2_665
O27W K3 K7 O34 42.3(10) 2_666 2_665
O78 K3 K7 O34 -151.5(8) 1_655 2_665
O28 K3 K7 O34 -22.2(6) 2_665 2_665
W5 K3 K7 O34 -23.2(5) 2_665 2_665
W11 K3 K7 O34 -13.2(5) 2_665 2_665
W31 K3 K7 O34 -147.4(6) 1_655 2_665
O83 K3 K7 O6W 179.7(7) . 2_666
O1W K3 K7 O6W -6.8(7) 2_766 2_666
O109 K3 K7 O6W -75.3(8) 1_655 2_666
O8 K3 K7 O6W 57.0(10) 2_665 2_666
O34 K3 K7 O6W 77.9(7) 2_665 2_666
O27W K3 K7 O6W 120.3(10) 2_666 2_666
O78 K3 K7 O6W -73.6(8) 1_655 2_666
O28 K3 K7 O6W 55.7(6) 2_665 2_666
W5 K3 K7 O6W 54.7(5) 2_665 2_666
W11 K3 K7 O6W 64.7(5) 2_665 2_666
W31 K3 K7 O6W -69.5(5) 1_655 2_666
O83 K3 K7 O103 15.8(8) . .
O1W K3 K7 O103 -170.7(7) 2_766 .
O109 K3 K7 O103 120.9(8) 1_655 .
O8 K3 K7 O103 -106.8(10) 2_665 .
O34 K3 K7 O103 -85.9(8) 2_665 .
O27W K3 K7 O103 -43.6(10) 2_666 .
O78 K3 K7 O103 122.5(8) 1_655 .
O28 K3 K7 O103 -108.2(7) 2_665 .
W5 K3 K7 O103 -109.2(6) 2_665 .
W11 K3 K7 O103 -99.1(6) 2_665 .
W31 K3 K7 O103 126.7(6) 1_655 .
O1W K3 K7 O83 173.5(8) 2_766 .
O109 K3 K7 O83 105.0(8) 1_655 .
O8 K3 K7 O83 -122.7(10) 2_665 .
O34 K3 K7 O83 -101.8(7) 2_665 .
O27W K3 K7 O83 -59.5(10) 2_666 .
O78 K3 K7 O83 106.7(8) 1_655 .
O28 K3 K7 O83 -124.0(7) 2_665 .
W5 K3 K7 O83 -125.0(6) 2_665 .
W11 K3 K7 O83 -115.0(5) 2_665 .
W31 K3 K7 O83 110.8(6) 1_655 .
O83 K3 K7 W31 -110.8(6) . 1_655
O1W K3 K7 W31 62.7(5) 2_766 1_655
O109 K3 K7 W31 -5.8(6) 1_655 1_655
O8 K3 K7 W31 126.5(9) 2_665 1_655
O34 K3 K7 W31 147.4(5) 2_665 1_655
O27W K3 K7 W31 -170.3(9) 2_666 1_655
O78 K3 K7 W31 -4.1(6) 1_655 1_655
O28 K3 K7 W31 125.2(4) 2_665 1_655
W5 K3 K7 W31 124.1(3) 2_665 1_655
W11 K3 K7 W31 134.20(17) 2_665 1_655
O83 K3 K7 K8 64.0(6) . 2_666
O1W K3 K7 K8 -122.6(5) 2_766 2_666
O109 K3 K7 K8 169.0(7) 1_655 2_666
O8 K3 K7 K8 -58.7(9) 2_665 2_666
O34 K3 K7 K8 -37.8(5) 2_665 2_666
O27W K3 K7 K8 4.5(9) 2_666 2_666
O78 K3 K7 K8 170.7(6) 1_655 2_666
O28 K3 K7 K8 -60.0(4) 2_665 2_666
W5 K3 K7 K8 -61.1(3) 2_665 2_666
W11 K3 K7 K8 -51.0(2) 2_665 2_666
W31 K3 K7 K8 174.8(3) 1_655 2_666
O83 K3 K7 K10 -80.1(6) . .
O1W K3 K7 K10 93.3(5) 2_766 .
O109 K3 K7 K10 24.9(6) 1_655 .
O8 K3 K7 K10 157.2(8) 2_665 .
O34 K3 K7 K10 178.1(6) 2_665 .
O27W K3 K7 K10 -139.6(9) 2_666 .
O78 K3 K7 K10 26.5(7) 1_655 .
O28 K3 K7 K10 155.8(4) 2_665 .
W5 K3 K7 K10 154.8(2) 2_665 .
W11 K3 K7 K10 164.9(2) 2_665 .
W31 K3 K7 K10 30.7(2) 1_655 .
O25 K4 K10 O4W -67.3(11) 2_655 .
O47 K4 K10 O4W 113.8(8) 2_655 .
O5W K4 K10 O4W 31.2(9) 1_545 .
O117 K4 K10 O4W -177.4(8) 1_655 .
O96 K4 K10 O4W -56.2(8) 1_655 .
O130 K4 K10 O4W 101.0(9) 2_655 .
O114 K4 K10 O4W -107.1(8) 1_655 .
O11W K4 K10 O4W -169.8(9) 2_756 .
O32 K4 K10 O4W 122.9(14) 2_655 .
W30 K4 K10 O4W -80.8(7) 1_655 .
W34 K4 K10 O4W -147.6(7) 1_655 .
O4W K4 K10 O116 147.7(8) . 1_655
O25 K4 K10 O116 80.5(10) 2_655 1_655
O47 K4 K10 O116 -98.5(7) 2_655 1_655
O5W K4 K10 O116 179.0(7) 1_545 1_655
O117 K4 K10 O116 -29.7(6) 1_655 1_655
O96 K4 K10 O116 91.6(6) 1_655 1_655
O130 K4 K10 O116 -111.2(8) 2_655 1_655
O114 K4 K10 O116 40.6(6) 1_655 1_655
O11W K4 K10 O116 -22.1(7) 2_756 1_655
O32 K4 K10 O116 -89.3(14) 2_655 1_655
W30 K4 K10 O116 67.0(5) 1_655 1_655
W34 K4 K10 O116 0.2(4) 1_655 1_655
O4W K4 K10 O3W 23.7(8) . .
O25 K4 K10 O3W -43.5(11) 2_655 .
O47 K4 K10 O3W 137.5(7) 2_655 .
O5W K4 K10 O3W 55.0(8) 1_545 .
O117 K4 K10 O3W -153.7(7) 1_655 .
O96 K4 K10 O3W -32.4(6) 1_655 .
O130 K4 K10 O3W 124.8(8) 2_655 .
O114 K4 K10 O3W -83.4(7) 1_655 .
O11W K4 K10 O3W -146.1(7) 2_756 .
O32 K4 K10 O3W 146.6(13) 2_655 .
W30 K4 K10 O3W -57.0(5) 1_655 .
W34 K4 K10 O3W -123.9(6) 1_655 .
O4W K4 K10 O7W -153.6(9) . 1_554
O25 K4 K10 O7W 139.2(10) 2_655 1_554
O47 K4 K10 O7W -39.8(7) 2_655 1_554
O5W K4 K10 O7W -122.3(8) 1_545 1_554
O117 K4 K10 O7W 29.1(7) 1_655 1_554
O96 K4 K10 O7W 150.3(7) 1_655 1_554
O130 K4 K10 O7W -52.5(8) 2_655 1_554
O114 K4 K10 O7W 99.3(7) 1_655 1_554
O11W K4 K10 O7W 36.6(8) 2_756 1_554
O32 K4 K10 O7W -30.6(14) 2_655 1_554
W30 K4 K10 O7W 125.7(6) 1_655 1_554
W34 K4 K10 O7W 58.9(5) 1_655 1_554
O4W K4 K10 O130 -101.0(9) . 2_655
O25 K4 K10 O130 -168.3(11) 2_655 2_655
O47 K4 K10 O130 12.7(8) 2_655 2_655
O5W K4 K10 O130 -69.8(8) 1_545 2_655
O117 K4 K10 O130 81.6(8) 1_655 2_655
O96 K4 K10 O130 -157.2(7) 1_655 2_655
O114 K4 K10 O130 151.8(8) 1_655 2_655
O11W K4 K10 O130 89.1(8) 2_756 2_655
O32 K4 K10 O130 21.9(14) 2_655 2_655
W30 K4 K10 O130 178.2(6) 1_655 2_655
W34 K4 K10 O130 111.4(6) 1_655 2_655
O4W K4 K10 O114 107.1(8) . 1_655
O25 K4 K10 O114 39.9(10) 2_655 1_655
O47 K4 K10 O114 -139.1(7) 2_655 1_655
O5W K4 K10 O114 138.4(8) 1_545 1_655
O117 K4 K10 O114 -70.2(7) 1_655 1_655
O96 K4 K10 O114 51.0(6) 1_655 1_655
O130 K4 K10 O114 -151.8(8) 2_655 1_655
O11W K4 K10 O114 -62.7(7) 2_756 1_655
O32 K4 K10 O114 -129.9(14) 2_655 1_655
W30 K4 K10 O114 26.4(5) 1_655 1_655
W34 K4 K10 O114 -40.4(5) 1_655 1_655
O4W K4 K10 O115 100.4(8) . 1_655
O25 K4 K10 O115 33.2(10) 2_655 1_655
O47 K4 K10 O115 -145.8(6) 2_655 1_655
O5W K4 K10 O115 131.7(7) 1_545 1_655
O117 K4 K10 O115 -77.0(6) 1_655 1_655
O96 K4 K10 O115 44.3(5) 1_655 1_655
O130 K4 K10 O115 -158.5(7) 2_655 1_655
O114 K4 K10 O115 -6.7(6) 1_655 1_655
O11W K4 K10 O115 -69.4(7) 2_756 1_655
O32 K4 K10 O115 -136.7(13) 2_655 1_655
W30 K4 K10 O115 19.6(4) 1_655 1_655
W34 K4 K10 O115 -47.2(4) 1_655 1_655
O4W K4 K10 W34 147.6(7) . 1_655
O25 K4 K10 W34 80.3(9) 2_655 1_655
O47 K4 K10 W34 -98.6(5) 2_655 1_655
O5W K4 K10 W34 178.8(6) 1_545 1_655
O117 K4 K10 W34 -29.8(5) 1_655 1_655
O96 K4 K10 W34 91.4(4) 1_655 1_655
O130 K4 K10 W34 -111.4(6) 2_655 1_655
O114 K4 K10 W34 40.4(5) 1_655 1_655
O11W K4 K10 W34 -22.3(6) 2_756 1_655
O32 K4 K10 W34 -89.5(13) 2_655 1_655
W30 K4 K10 W34 66.81(11) 1_655 1_655
O4W K4 K10 W35 132.7(7) . 1_655
O25 K4 K10 W35 65.4(9) 2_655 1_655
O47 K4 K10 W35 -113.5(5) 2_655 1_655
O5W K4 K10 W35 163.9(6) 1_545 1_655
O117 K4 K10 W35 -44.7(5) 1_655 1_655
O96 K4 K10 W35 76.5(4) 1_655 1_655
O130 K4 K10 W35 -126.3(6) 2_655 1_655
O114 K4 K10 W35 25.6(5) 1_655 1_655
O11W K4 K10 W35 -37.1(6) 2_756 1_655
O32 K4 K10 W35 -104.4(13) 2_655 1_655
W30 K4 K10 W35 51.92(19) 1_655 1_655
W34 K4 K10 W35 -14.89(14) 1_655 1_655
O4W K4 K10 K7 49.9(7) . .
O25 K4 K10 K7 -17.3(10) 2_655 .
O47 K4 K10 K7 163.7(5) 2_655 .
O5W K4 K10 K7 81.1(7) 1_545 .
O117 K4 K10 K7 -127.5(6) 1_655 .
O96 K4 K10 K7 -6.3(5) 1_655 .
O130 K4 K10 K7 150.9(7) 2_655 .
O114 K4 K10 K7 -57.2(6) 1_655 .
O11W K4 K10 K7 -119.9(6) 2_756 .
O32 K4 K10 K7 172.8(12) 2_655 .
W30 K4 K10 K7 -30.9(3) 1_655 .
W34 K4 K10 K7 -97.7(4) 1_655 .
O4W K4 K10 K5 -172.7(7) . 1_554
O25 K4 K10 K5 120.1(9) 2_655 1_554
O47 K4 K10 K5 -58.9(5) 2_655 1_554
O5W K4 K10 K5 -141.4(6) 1_545 1_554
O117 K4 K10 K5 9.9(5) 1_655 1_554
O96 K4 K10 K5 131.2(4) 1_655 1_554
O130 K4 K10 K5 -71.6(6) 2_655 1_554
O114 K4 K10 K5 80.2(5) 1_655 1_554
O11W K4 K10 K5 17.5(6) 2_756 1_554
O32 K4 K10 K5 -49.8(13) 2_655 1_554
W30 K4 K10 K5 106.55(17) 1_655 1_554
W34 K4 K10 K5 39.73(13) 1_655 1_554
O109 K7 K10 O4W 60.4(7) 1_655 .
O3W K7 K10 O4W -12.9(9) . .
O126 K7 K10 O4W -147.7(7) . .
O13W K7 K10 O4W -146.3(8) . .
O34 K7 K10 O4W 48.3(16) 2_665 .
O6W K7 K10 O4W 134.1(7) 2_666 .
O103 K7 K10 O4W -81.9(6) . .
O83 K7 K10 O4W 1.5(6) . .
W31 K7 K10 O4W 73.1(5) 1_655 .
K3 K7 K10 O4W 43.6(6) . .
K8 K7 K10 O4W -103.3(5) 2_666 .
O109 K7 K10 O116 -65.9(6) 1_655 1_655
O3W K7 K10 O116 -139.2(9) . 1_655
O126 K7 K10 O116 86.0(7) . 1_655
O13W K7 K10 O116 87.4(8) . 1_655
O34 K7 K10 O116 -78.0(16) 2_665 1_655
O6W K7 K10 O116 7.8(7) 2_666 1_655
O103 K7 K10 O116 151.8(6) . 1_655
O83 K7 K10 O116 -124.8(6) . 1_655
W31 K7 K10 O116 -53.2(5) 1_655 1_655
K3 K7 K10 O116 -82.7(5) . 1_655
K8 K7 K10 O116 130.4(5) 2_666 1_655
O109 K7 K10 O3W 73.3(9) 1_655 .
O126 K7 K10 O3W -134.8(10) . .
O13W K7 K10 O3W -133.3(10) . .
O34 K7 K10 O3W 61.2(17) 2_665 .
O6W K7 K10 O3W 147.1(10) 2_666 .
O103 K7 K10 O3W -69.0(9) . .
O83 K7 K10 O3W 14.4(9) . .
W31 K7 K10 O3W 86.1(8) 1_655 .
K3 K7 K10 O3W 56.5(8) . .
K8 K7 K10 O3W -90.3(8) 2_666 .
O109 K7 K10 O7W -131.1(6) 1_655 1_554
O3W K7 K10 O7W 155.6(9) . 1_554
O126 K7 K10 O7W 20.8(7) . 1_554
O13W K7 K10 O7W 22.2(8) . 1_554
O34 K7 K10 O7W -143.2(15) 2_665 1_554
O6W K7 K10 O7W -57.4(7) 2_666 1_554
O103 K7 K10 O7W 86.6(6) . 1_554
O83 K7 K10 O7W 170.0(6) . 1_554
W31 K7 K10 O7W -118.4(5) 1_655 1_554
K3 K7 K10 O7W -147.9(5) . 1_554
K8 K7 K10 O7W 65.3(5) 2_666 1_554
O109 K7 K10 O130 126.6(15) 1_655 2_655
O3W K7 K10 O130 53.2(16) . 2_655
O126 K7 K10 O130 -81.5(16) . 2_655
O13W K7 K10 O130 -80.1(16) . 2_655
O34 K7 K10 O130 114(2) 2_665 2_655
O6W K7 K10 O130 -159.7(15) 2_666 2_655
O103 K7 K10 O130 -15.8(16) . 2_655
O83 K7 K10 O130 67.6(15) . 2_655
W31 K7 K10 O130 139.3(15) 1_655 2_655
K3 K7 K10 O130 109.8(15) . 2_655
K8 K7 K10 O130 -37.1(15) 2_666 2_655
O109 K7 K10 O114 -11.8(6) 1_655 1_655
O3W K7 K10 O114 -85.1(9) . 1_655
O126 K7 K10 O114 140.1(7) . 1_655
O13W K7 K10 O114 141.6(7) . 1_655
O34 K7 K10 O114 -23.9(16) 2_665 1_655
O6W K7 K10 O114 62.0(6) 2_666 1_655
O103 K7 K10 O114 -154.1(6) . 1_655
O83 K7 K10 O114 -70.7(5) . 1_655
W31 K7 K10 O114 1.0(4) 1_655 1_655
K3 K7 K10 O114 -28.6(5) . 1_655
K8 K7 K10 O114 -175.4(4) 2_666 1_655
O109 K7 K10 O115 -37.1(6) 1_655 1_655
O3W K7 K10 O115 -110.5(9) . 1_655
O126 K7 K10 O115 114.8(7) . 1_655
O13W K7 K10 O115 116.2(8) . 1_655
O34 K7 K10 O115 -49.3(15) 2_665 1_655
O6W K7 K10 O115 36.6(6) 2_666 1_655
O103 K7 K10 O115 -179.5(6) . 1_655
O83 K7 K10 O115 -96.1(5) . 1_655
W31 K7 K10 O115 -24.4(4) 1_655 1_655
K3 K7 K10 O115 -53.9(5) . 1_655
K8 K7 K10 O115 159.2(5) 2_666 1_655
O109 K7 K10 W34 -45.1(5) 1_655 1_655
O3W K7 K10 W34 -118.4(8) . 1_655
O126 K7 K10 W34 106.8(6) . 1_655
O13W K7 K10 W34 108.3(7) . 1_655
O34 K7 K10 W34 -57.2(16) 2_665 1_655
O6W K7 K10 W34 28.6(6) 2_666 1_655
O103 K7 K10 W34 172.6(5) . 1_655
O83 K7 K10 W34 -104.0(4) . 1_655
W31 K7 K10 W34 -32.3(2) 1_655 1_655
K3 K7 K10 W34 -61.9(3) . 1_655
K8 K7 K10 W34 151.3(2) 2_666 1_655
O109 K7 K10 W35 -67.0(4) 1_655 1_655
O3W K7 K10 W35 -140.4(8) . 1_655
O126 K7 K10 W35 84.9(6) . 1_655
O13W K7 K10 W35 86.3(6) . 1_655
O34 K7 K10 W35 -79.2(15) 2_665 1_655
O6W K7 K10 W35 6.7(5) 2_666 1_655
O103 K7 K10 W35 150.6(5) . 1_655
O83 K7 K10 W35 -126.0(4) . 1_655
W31 K7 K10 W35 -54.29(11) 1_655 1_655
K3 K7 K10 W35 -83.8(2) . 1_655
K8 K7 K10 W35 129.3(2) 2_666 1_655
O109 K7 K10 K4 28.1(6) 1_655 .
O3W K7 K10 K4 -45.2(8) . .
O126 K7 K10 K4 -180.0(6) . .
O13W K7 K10 K4 -178.5(6) . .
O34 K7 K10 K4 16.0(17) 2_665 .
O6W K7 K10 K4 101.9(6) 2_666 .
O103 K7 K10 K4 -114.2(5) . .
O83 K7 K10 K4 -30.8(5) . .
W31 K7 K10 K4 40.9(3) 1_655 .
K3 K7 K10 K4 11.3(5) . .
K8 K7 K10 K4 -135.5(3) 2_666 .
O109 K7 K10 K5 -101.4(5) 1_655 1_554
O3W K7 K10 K5 -174.7(9) . 1_554
O126 K7 K10 K5 50.5(6) . 1_554
O13W K7 K10 K5 51.9(7) . 1_554
O34 K7 K10 K5 -113.5(15) 2_665 1_554
O6W K7 K10 K5 -27.7(6) 2_666 1_554
O103 K7 K10 K5 116.3(5) . 1_554
O83 K7 K10 K5 -160.3(4) . 1_554
W31 K7 K10 K5 -88.7(2) 1_655 1_554
K3 K7 K10 K5 -118.2(3) . 1_554
K8 K7 K10 K5 95.0(3) 2_666 1_554
O35 K14 K14A O2W 137(9) 1_556 .
O8W K14 K14A O2W -84(8) . .
O15 K14 K14A O2W -161(8) 1_656 .
O123 K14 K14A O2W 38(8) 1_556 .
O82 K14 K14A O2W -145(11) 2_666 .
O29 K14 K14A O2W 87(8) 1_556 .
O65 K14 K14A O2W -5(9) . .
W10 K14 K14A O2W 117(8) 1_556 .
W4 K14 K14A O2W 59(8) 1_556 .
K15 K14 K14A O2W 174(9) . .
O2W K14 K14A O10W -112(8) . .
O35 K14 K14A O10W 26(5) 1_556 .
O8W K14 K14A O10W 164(4) . .
O15 K14 K14A O10W 87(4) 1_656 .
O123 K14 K14A O10W -74(5) 1_556 .
O82 K14 K14A O10W 104(5) 2_666 .
O29 K14 K14A O10W -24(4) 1_556 .
O65 K14 K14A O10W -116(5) . .
W10 K14 K14A O10W 5(5) 1_556 .
W4 K14 K14A O10W -52(4) 1_556 .
K15 K14 K14A O10W 62(5) . .
O2W K14 K14A O15 161(8) . 1_656
O35 K14 K14A O15 -61.6(9) 1_556 1_656
O8W K14 K14A O15 77.3(8) . 1_656
O123 K14 K14A O15 -161.2(9) 1_556 1_656
O82 K14 K14A O15 16(3) 2_666 1_656
O29 K14 K14A O15 -111.2(6) 1_556 1_656
O65 K14 K14A O15 156.8(11) . 1_656
W10 K14 K14A O15 -81.7(5) 1_556 1_656
W4 K14 K14A O15 -139.3(6) 1_556 1_656
K15 K14 K14A O15 -25.1(10) . 1_656
O2W K14 K14A O8W 84(8) . .
O35 K14 K14A O8W -138.8(13) 1_556 .
O15 K14 K14A O8W -77.3(8) 1_656 .
O123 K14 K14A O8W 121.6(11) 1_556 .
O82 K14 K14A O8W -61(3) 2_666 .
O29 K14 K14A O8W 171.5(8) 1_556 .
O65 K14 K14A O8W 79.5(12) . .
W10 K14 K14A O8W -159.0(9) 1_556 .
W4 K14 K14A O8W 143.4(8) 1_556 .
K15 K14 K14A O8W -102.3(13) . .
O2W K14 K14A O35 -137(9) . 1_556
O8W K14 K14A O35 138.8(13) . 1_556
O15 K14 K14A O35 61.6(9) 1_656 1_556
O123 K14 K14A O35 -99.6(11) 1_556 1_556
O82 K14 K14A O35 78(3) 2_666 1_556
O29 K14 K14A O35 -49.6(9) 1_556 1_556
O65 K14 K14A O35 -141.7(9) . 1_556
W10 K14 K14A O35 -20.1(6) 1_556 1_556
W4 K14 K14A O35 -77.8(8) 1_556 1_556
K15 K14 K14A O35 36.5(7) . 1_556
O2W K14 K14A O65 5(9) . .
O35 K14 K14A O65 141.7(9) 1_556 .
O8W K14 K14A O65 -79.5(13) . .
O15 K14 K14A O65 -156.8(11) 1_656 .
O123 K14 K14A O65 42.1(15) 1_556 .
O82 K14 K14A O65 -140(3) 2_666 .
O29 K14 K14A O65 92.0(11) 1_556 .
W10 K14 K14A O65 121.5(10) 1_556 .
W4 K14 K14A O65 63.9(10) 1_556 .
K15 K14 K14A O65 178.2(6) . .
O2W K14 K14A O123 -38(8) . 1_556
O35 K14 K14A O123 99.6(11) 1_556 1_556
O8W K14 K14A O123 -121.6(11) . 1_556
O15 K14 K14A O123 161.2(9) 1_656 1_556
O82 K14 K14A O123 178(4) 2_666 1_556
O29 K14 K14A O123 49.9(7) 1_556 1_556
O65 K14 K14A O123 -42.1(15) . 1_556
W10 K14 K14A O123 79.4(7) 1_556 1_556
W4 K14 K14A O123 21.8(6) 1_556 1_556
K15 K14 K14A O123 136.1(15) . 1_556
O2W K14 K14A O14 120(8) . 1_656
O35 K14 K14A O14 -103.0(17) 1_556 1_656
O8W K14 K14A O14 36(2) . 1_656
O15 K14 K14A O14 -41.5(17) 1_656 1_656
O123 K14 K14A O14 157.4(13) 1_556 1_656
O82 K14 K14A O14 -25(5) 2_666 1_656
O29 K14 K14A O14 -152.7(16) 1_556 1_656
O65 K14 K14A O14 115(2) . 1_656
W10 K14 K14A O14 -123.2(15) 1_556 1_656
W4 K14 K14A O14 179.2(16) 1_556 1_656
K15 K14 K14A O14 -67(2) . 1_656
O2W K14 K14A O29 -87(8) . 1_556
O35 K14 K14A O29 49.6(9) 1_556 1_556
O8W K14 K14A O29 -171.5(8) . 1_556
O15 K14 K14A O29 111.2(6) 1_656 1_556
O123 K14 K14A O29 -49.9(7) 1_556 1_556
O82 K14 K14A O29 128(4) 2_666 1_556
O65 K14 K14A O29 -92.0(11) . 1_556
W10 K14 K14A O29 29.5(4) 1_556 1_556
W4 K14 K14A O29 -28.1(4) 1_556 1_556
K15 K14 K14A O29 86.2(11) . 1_556
O2W K14 K14A O3 55(10) . 1_656
O35 K14 K14A O3 -168(3) 1_556 1_656
O8W K14 K14A O3 -29(4) . 1_656
O15 K14 K14A O3 -107(4) 1_656 1_656
O123 K14 K14A O3 92(4) 1_556 1_656
O82 K14 K14A O3 -90(5) 2_666 1_656
O29 K14 K14A O3 142(4) 1_556 1_656
O65 K14 K14A O3 50(3) . 1_656
W10 K14 K14A O3 172(4) 1_556 1_656
W4 K14 K14A O3 114(4) 1_556 1_656
K15 K14 K14A O3 -132(3) . 1_656
O2W K14 K14A W10 -117(8) . 1_556
O35 K14 K14A W10 20.1(6) 1_556 1_556
O8W K14 K14A W10 159.0(9) . 1_556
O15 K14 K14A W10 81.7(5) 1_656 1_556
O123 K14 K14A W10 -79.4(7) 1_556 1_556
O82 K14 K14A W10 98(4) 2_666 1_556
O29 K14 K14A W10 -29.5(4) 1_556 1_556
O65 K14 K14A W10 -121.5(10) . 1_556
W4 K14 K14A W10 -57.6(3) 1_556 1_556
K15 K14 K14A W10 56.6(9) . 1_556
K14A K14 K15 O21W -64(4) . .
O2W K14 K15 O21W 114(3) . .
O35 K14 K15 O21W 12(3) 1_556 .
O8W K14 K15 O21W -153(2) . .
O15 K14 K15 O21W -106(3) 1_656 .
O123 K14 K15 O21W 39(3) 1_556 .
O82 K14 K15 O21W 152(2) 2_666 .
O29 K14 K15 O21W 13(3) 1_556 .
O65 K14 K15 O21W -59(4) . .
W10 K14 K15 O21W 11(3) 1_556 .
W4 K14 K15 O21W 23(3) 1_556 .
K14A K14 K15 O15 42(2) . 1_656
O2W K14 K15 O15 -140(2) . 1_656
O35 K14 K15 O15 117.9(14) 1_556 1_656
O8W K14 K15 O15 -46.7(10) . 1_656
O123 K14 K15 O15 145(2) 1_556 1_656
O82 K14 K15 O15 -102.6(10) 2_666 1_656
O29 K14 K15 O15 118.7(12) 1_556 1_656
O65 K14 K15 O15 47(3) . 1_656
W10 K14 K15 O15 116.4(10) 1_556 1_656
W4 K14 K15 O15 129.0(13) 1_556 1_656
K14A K14 K15 O35 -76(2) . 1_556
O2W K14 K15 O35 102(2) . 1_556
O8W K14 K15 O35 -164.6(16) . 1_556
O15 K14 K15 O35 -117.9(14) 1_656 1_556
O123 K14 K15 O35 26.9(13) 1_556 1_556
O82 K14 K15 O35 139.5(12) 2_666 1_556
O29 K14 K15 O35 0.8(8) 1_556 1_556
O65 K14 K15 O35 -71(3) . 1_556
W10 K14 K15 O35 -1.5(7) 1_556 1_556
W4 K14 K15 O35 11.1(8) 1_556 1_556
K14A K14 K15 O121 123(2) . 2_666
O2W K14 K15 O121 -60(2) . 2_666
O35 K14 K15 O121 -161.2(12) 1_556 2_666
O8W K14 K15 O121 34.2(15) . 2_666
O15 K14 K15 O121 80.9(12) 1_656 2_666
O123 K14 K15 O121 -134.3(14) 1_556 2_666
O82 K14 K15 O121 -21.6(12) 2_666 2_666
O29 K14 K15 O121 -160.4(9) 1_556 2_666
O65 K14 K15 O121 128(3) . 2_666
W10 K14 K15 O121 -162.7(9) 1_556 2_666
W4 K14 K15 O121 -150.1(9) 1_556 2_666
K14A K14 K15 O17W -139(2) . .
O2W K14 K15 O17W 38.2(19) . .
O35 K14 K15 O17W -63.4(10) 1_556 .
O8W K14 K15 O17W 132.0(11) . .
O15 K14 K15 O17W 178.7(11) 1_656 .
O123 K14 K15 O17W -36.5(17) 1_556 .
O82 K14 K15 O17W 76.1(9) 2_666 .
O29 K14 K15 O17W -62.7(9) 1_556 .
O65 K14 K15 O17W -135(3) . .
W10 K14 K15 O17W -65.0(7) 1_556 .
W4 K14 K15 O17W -52.3(10) 1_556 .
K14A K14 K15 O82 145(3) . 2_666
O2W K14 K15 O82 -37.9(18) . 2_666
O35 K14 K15 O82 -139.5(12) 1_556 2_666
O8W K14 K15 O82 55.9(9) . 2_666
O15 K14 K15 O82 102.6(10) 1_656 2_666
O123 K14 K15 O82 -112.6(17) 1_556 2_666
O29 K14 K15 O82 -138.8(11) 1_556 2_666
O65 K14 K15 O82 149(3) . 2_666
W10 K14 K15 O82 -141.1(8) 1_556 2_666
W4 K14 K15 O82 -128.4(11) 1_556 2_666
K14A K14 K15 O102 156(2) . 2_666
O2W K14 K15 O102 -26.6(19) . 2_666
O35 K14 K15 O102 -128.3(10) 1_556 2_666
O8W K14 K15 O102 67.1(10) . 2_666
O15 K14 K15 O102 113.8(9) 1_656 2_666
O123 K14 K15 O102 -101.4(15) 1_556 2_666
O82 K14 K15 O102 11.2(7) 2_666 2_666
O29 K14 K15 O102 -127.5(7) 1_556 2_666
O65 K14 K15 O102 160(3) . 2_666
W10 K14 K15 O102 -129.8(5) 1_556 2_666
W4 K14 K15 O102 -117.2(8) 1_556 2_666
K14A K14 K15 W32 148(2) . 2_666
O2W K14 K15 W32 -35(2) . 2_666
O35 K14 K15 W32 -136.7(9) 1_556 2_666
O8W K14 K15 W32 58.7(11) . 2_666
O15 K14 K15 W32 105.4(9) 1_656 2_666
O123 K14 K15 W32 -109.8(14) 1_556 2_666
O82 K14 K15 W32 2.8(8) 2_666 2_666
O29 K14 K15 W32 -136.0(6) 1_556 2_666
O65 K14 K15 W32 152(3) . 2_666
W10 K14 K15 W32 -138.2(5) 1_556 2_666
W4 K14 K15 W32 -125.6(7) 1_556 2_666
K14A K14 K15 W6 45(2) . 1_656
O2W K14 K15 W6 -137.8(19) . 1_656
O35 K14 K15 W6 120.5(10) 1_556 1_656
O8W K14 K15 W6 -44.1(8) . 1_656
O15 K14 K15 W6 2.6(7) 1_656 1_656
O123 K14 K15 W6 147.4(17) 1_556 1_656
O82 K14 K15 W6 -99.9(7) 2_666 1_656
O29 K14 K15 W6 121.3(8) 1_556 1_656
O65 K14 K15 W6 49(3) . 1_656
W10 K14 K15 W6 119.0(5) 1_556 1_656
W4 K14 K15 W6 131.6(10) 1_556 1_656
K14A K14 K15 W10 -74(2) . 1_556
O2W K14 K15 W10 103.2(19) . 1_556
O35 K14 K15 W10 1.5(7) 1_556 1_556
O8W K14 K15 W10 -163.1(12) . 1_556
O15 K14 K15 W10 -116.4(10) 1_656 1_556
O123 K14 K15 W10 28.4(13) 1_556 1_556
O82 K14 K15 W10 141.1(8) 2_666 1_556
O29 K14 K15 W10 2.3(4) 1_556 1_556
O65 K14 K15 W10 -70(3) . 1_556
W4 K14 K15 W10 12.6(5) 1_556 1_556
K14A K14 K15 K8 -128(2) . .
O2W K14 K15 K8 50(2) . .
O35 K14 K15 K8 -52.1(12) 1_556 .
O8W K14 K15 K8 143.3(8) . .
O15 K14 K15 K8 -170.0(10) 1_656 .
O123 K14 K15 K8 -25(2) 1_556 .
O82 K14 K15 K8 87.4(9) 2_666 .
O29 K14 K15 K8 -51.3(11) 1_556 .
O65 K14 K15 K8 -123(3) . .
W10 K14 K15 K8 -53.6(8) 1_556 .
W4 K14 K15 K8 -41.0(13) 1_556 .
O124 K8 K15 O21W -75.5(11) 1_556 .
O104 K8 K15 O21W 116.2(11) 2_666 .
O56 K8 K15 O21W 4.3(13) 2_666 .
O13W K8 K15 O21W -127.1(11) 2_666 .
O103 K8 K15 O21W 152.7(11) 2_666 .
O17W K8 K15 O21W -166.2(13) . .
O55 K8 K15 O21W 12.3(10) 2_666 .
O60 K8 K15 O21W 62.5(10) 2_666 .
W27 K8 K15 O21W 132.5(10) 2_666 .
W16 K8 K15 O21W -4.9(10) 2_666 .
W17 K8 K15 O21W 39.1(10) 2_666 .
O124 K8 K15 O15 3(6) 1_556 1_656
O21W K8 K15 O15 79(6) . 1_656
O104 K8 K15 O15 -165(6) 2_666 1_656
O56 K8 K15 O15 83(6) 2_666 1_656
O13W K8 K15 O15 -48(6) 2_666 1_656
O103 K8 K15 O15 -128(6) 2_666 1_656
O17W K8 K15 O15 -87(6) . 1_656
O55 K8 K15 O15 91(6) 2_666 1_656
O60 K8 K15 O15 141(6) 2_666 1_656
W27 K8 K15 O15 -149(6) 2_666 1_656
W16 K8 K15 O15 74(6) 2_666 1_656
W17 K8 K15 O15 118(6) 2_666 1_656
O124 K8 K15 O35 43.2(8) 1_556 1_556
O21W K8 K15 O35 118.6(12) . 1_556
O104 K8 K15 O35 -125.1(8) 2_666 1_556
O56 K8 K15 O35 123.0(10) 2_666 1_556
O13W K8 K15 O35 -8.5(9) 2_666 1_556
O103 K8 K15 O35 -88.7(8) 2_666 1_556
O17W K8 K15 O35 -47.6(10) . 1_556
O55 K8 K15 O35 131.0(7) 2_666 1_556
O60 K8 K15 O35 -178.9(7) 2_666 1_556
W27 K8 K15 O35 -108.8(6) 2_666 1_556
W16 K8 K15 O35 113.7(6) 2_666 1_556
W17 K8 K15 O35 157.8(6) 2_666 1_556
O124 K8 K15 O121 -151.9(8) 1_556 2_666
O21W K8 K15 O121 -76.4(11) . 2_666
O104 K8 K15 O121 39.8(7) 2_666 2_666
O56 K8 K15 O121 -72.1(11) 2_666 2_666
O13W K8 K15 O121 156.5(8) 2_666 2_666
O103 K8 K15 O121 76.3(7) 2_666 2_666
O17W K8 K15 O121 117.4(10) . 2_666
O55 K8 K15 O121 -64.1(6) 2_666 2_666
O60 K8 K15 O121 -14.0(7) 2_666 2_666
W27 K8 K15 O121 56.1(5) 2_666 2_666
W16 K8 K15 O121 -81.4(6) 2_666 2_666
W17 K8 K15 O121 -37.3(5) 2_666 2_666
O124 K8 K15 O17W 90.7(10) 1_556 .
O21W K8 K15 O17W 166.2(13) . .
O104 K8 K15 O17W -77.6(10) 2_666 .
O56 K8 K15 O17W 170.5(13) 2_666 .
O13W K8 K15 O17W 39.1(10) 2_666 .
O103 K8 K15 O17W -41.1(10) 2_666 .
O55 K8 K15 O17W 178.5(10) 2_666 .
O60 K8 K15 O17W -131.3(10) 2_666 .
W27 K8 K15 O17W -61.3(9) 2_666 .
W16 K8 K15 O17W 161.3(9) 2_666 .
W17 K8 K15 O17W -154.7(9) 2_666 .
O124 K8 K15 O82 130.7(7) 1_556 2_666
O21W K8 K15 O82 -153.8(11) . 2_666
O104 K8 K15 O82 -37.6(7) 2_666 2_666
O56 K8 K15 O82 -149.5(10) 2_666 2_666
O13W K8 K15 O82 79.1(8) 2_666 2_666
O103 K8 K15 O82 -1.1(7) 2_666 2_666
O17W K8 K15 O82 40.0(10) . 2_666
O55 K8 K15 O82 -141.5(6) 2_666 2_666
O60 K8 K15 O82 -91.3(6) 2_666 2_666
W27 K8 K15 O82 -21.3(5) 2_666 2_666
W16 K8 K15 O82 -158.8(5) 2_666 2_666
W17 K8 K15 O82 -114.7(5) 2_666 2_666
O124 K8 K15 O102 156.7(6) 1_556 2_666
O21W K8 K15 O102 -127.9(10) . 2_666
O104 K8 K15 O102 -11.6(6) 2_666 2_666
O56 K8 K15 O102 -123.5(10) 2_666 2_666
O13W K8 K15 O102 105.1(7) 2_666 2_666
O103 K8 K15 O102 24.9(6) 2_666 2_666
O17W K8 K15 O102 66.0(9) . 2_666
O55 K8 K15 O102 -115.5(5) 2_666 2_666
O60 K8 K15 O102 -65.4(5) 2_666 2_666
W27 K8 K15 O102 4.7(4) 2_666 2_666
W16 K8 K15 O102 -132.8(4) 2_666 2_666
W17 K8 K15 O102 -88.7(4) 2_666 2_666
O124 K8 K15 W32 -175.7(6) 1_556 2_666
O21W K8 K15 W32 -100.3(10) . 2_666
O104 K8 K15 W32 15.9(5) 2_666 2_666
O56 K8 K15 W32 -96.0(9) 2_666 2_666
O13W K8 K15 W32 132.6(6) 2_666 2_666
O103 K8 K15 W32 52.4(5) 2_666 2_666
O17W K8 K15 W32 93.5(9) . 2_666
O55 K8 K15 W32 -88.0(4) 2_666 2_666
O60 K8 K15 W32 -37.8(4) 2_666 2_666
W27 K8 K15 W32 32.25(19) 2_666 2_666
W16 K8 K15 W32 -105.2(3) 2_666 2_666
W17 K8 K15 W32 -61.1(2) 2_666 2_666
O124 K8 K15 W6 -84.9(12) 1_556 1_656
O21W K8 K15 W6 -9.5(13) . 1_656
O104 K8 K15 W6 106.7(11) 2_666 1_656
O56 K8 K15 W6 -5.1(16) 2_666 1_656
O13W K8 K15 W6 -136.6(11) 2_666 1_656
O103 K8 K15 W6 143.2(11) 2_666 1_656
O17W K8 K15 W6 -175.7(15) . 1_656
O55 K8 K15 W6 2.8(12) 2_666 1_656
O60 K8 K15 W6 53.0(12) 2_666 1_656
W27 K8 K15 W6 123.1(10) 2_666 1_656
W16 K8 K15 W6 -14.4(12) 2_666 1_656
W17 K8 K15 W6 29.7(11) 2_666 1_656
O124 K8 K15 W10 32.7(5) 1_556 1_556
O21W K8 K15 W10 108.1(10) . 1_556
O104 K8 K15 W10 -135.6(6) 2_666 1_556
O56 K8 K15 W10 112.5(9) 2_666 1_556
O13W K8 K15 W10 -18.9(7) 2_666 1_556
O103 K8 K15 W10 -99.1(5) 2_666 1_556
O17W K8 K15 W10 -58.0(9) . 1_556
O55 K8 K15 W10 120.5(4) 2_666 1_556
O60 K8 K15 W10 170.6(4) 2_666 1_556
W27 K8 K15 W10 -119.3(3) 2_666 1_556
W16 K8 K15 W10 103.2(3) 2_666 1_556
W17 K8 K15 W10 147.3(3) 2_666 1_556
O124 K8 K15 K14 73.9(9) 1_556 .
O21W K8 K15 K14 149.3(13) . .
O104 K8 K15 K14 -94.5(10) 2_666 .
O56 K8 K15 K14 153.7(11) 2_666 .
O13W K8 K15 K14 22.2(11) 2_666 .
O103 K8 K15 K14 -58.0(9) 2_666 .
O17W K8 K15 K14 -16.9(11) . .
O55 K8 K15 K14 161.6(9) 2_666 .
O60 K8 K15 K14 -148.2(8) 2_666 .
W27 K8 K15 K14 -78.1(8) 2_666 .
W16 K8 K15 K14 144.4(8) 2_666 .
W17 K8 K15 K14 -171.5(8) 2_666 .
O83 K3 Na1 O1 42.7(10) . 1_656
O1W K3 Na1 O1 -105.7(10) 2_766 1_656
O109 K3 Na1 O1 -28.4(10) 1_655 1_656
O8 K3 Na1 O1 -178.4(10) 2_665 1_656
O34 K3 Na1 O1 67(2) 2_665 1_656
O27W K3 Na1 O1 114.2(12) 2_666 1_656
O78 K3 Na1 O1 -106.8(12) 1_655 1_656
O28 K3 Na1 O1 -177.0(9) 2_665 1_656
W5 K3 Na1 O1 -176.5(8) 2_665 1_656
W11 K3 Na1 O1 154.7(9) 2_665 1_656
W31 K3 Na1 O1 -42.3(9) 1_655 1_656
K7 K3 Na1 O1 1.9(10) . 1_656
O83 K3 Na1 O63 -23.0(7) . .
O1W K3 Na1 O63 -171.4(8) 2_766 .
O109 K3 Na1 O63 -94.0(7) 1_655 .
O8 K3 Na1 O63 115.9(7) 2_665 .
O34 K3 Na1 O63 1(2) 2_665 .
O27W K3 Na1 O63 48.6(11) 2_666 .
O78 K3 Na1 O63 -172.4(10) 1_655 .
O28 K3 Na1 O63 117.4(8) 2_665 .
W5 K3 Na1 O63 117.9(6) 2_665 .
W11 K3 Na1 O63 89.1(11) 2_665 .
W31 K3 Na1 O63 -108.0(6) 1_655 .
K7 K3 Na1 O63 -63.8(7) . .
O83 K3 Na1 O78 149.4(9) . 1_655
O1W K3 Na1 O78 1.1(9) 2_766 1_655
O109 K3 Na1 O78 78.4(8) 1_655 1_655
O8 K3 Na1 O78 -71.7(8) 2_665 1_655
O34 K3 Na1 O78 173.6(19) 2_665 1_655
O27W K3 Na1 O78 -139.0(11) 2_666 1_655
O28 K3 Na1 O78 -70.2(9) 2_665 1_655
W5 K3 Na1 O78 -69.7(7) 2_665 1_655
W11 K3 Na1 O78 -98.5(11) 2_665 1_655
W31 K3 Na1 O78 64.5(7) 1_655 1_655
K7 K3 Na1 O78 108.7(8) . 1_655
O83 K3 Na1 O26W 40.8(9) . .
O1W K3 Na1 O26W -107.6(10) 2_766 .
O109 K3 Na1 O26W -30.2(9) 1_655 .
O8 K3 Na1 O26W 179.7(10) 2_665 .
O34 K3 Na1 O26W 65(2) 2_665 .
O27W K3 Na1 O26W 112.4(12) 2_666 .
O78 K3 Na1 O26W -108.6(11) 1_655 .
O28 K3 Na1 O26W -178.8(10) 2_665 .
W5 K3 Na1 O26W -178.3(9) 2_665 .
W11 K3 Na1 O26W 152.9(12) 2_665 .
W31 K3 Na1 O26W -44.1(8) 1_655 .
K7 K3 Na1 O26W 0.1(9) . .
O83 K3 Na1 O77 103.7(6) . 1_655
O1W K3 Na1 O77 -44.7(7) 2_766 1_655
O109 K3 Na1 O77 32.7(6) 1_655 1_655
O8 K3 Na1 O77 -117.4(6) 2_665 1_655
O34 K3 Na1 O77 127.9(18) 2_665 1_655
O27W K3 Na1 O77 175.3(10) 2_666 1_655
O78 K3 Na1 O77 -45.7(8) 1_655 1_655
O28 K3 Na1 O77 -115.9(7) 2_665 1_655
W5 K3 Na1 O77 -115.4(5) 2_665 1_655
W11 K3 Na1 O77 -144.2(9) 2_665 1_655
W31 K3 Na1 O77 18.7(5) 1_655 1_655
K7 K3 Na1 O77 62.9(6) . 1_655
O83 K3 Na1 W25 124.4(5) . 1_655
O1W K3 Na1 W25 -24.0(6) 2_766 1_655
O109 K3 Na1 W25 53.4(5) 1_655 1_655
O8 K3 Na1 W25 -96.7(5) 2_665 1_655
O34 K3 Na1 W25 148.6(18) 2_665 1_655
O27W K3 Na1 W25 -164.0(9) 2_666 1_655
O78 K3 Na1 W25 -25.0(7) 1_655 1_655
O28 K3 Na1 W25 -95.2(6) 2_665 1_655
W5 K3 Na1 W25 -94.7(3) 2_665 1_655
W11 K3 Na1 W25 -123.5(9) 2_665 1_655
W31 K3 Na1 W25 39.42(18) 1_655 1_655
K7 K3 Na1 W25 83.6(4) . 1_655
O51 K11 O40 W12 -5.7(7) . .
O51 K11 O40 W12 174.3(7) 2_565 .
O23W K11 O40 W12 85.9(10) 2_665 .
O23W K11 O40 W12 -94.1(10) 1_455 .
O40 K11 O40 W12 -26(12) 2_565 .
O59 K11 O40 W12 147.4(10) 2_565 .
O59 K11 O40 W12 -32.6(10) . .
W12 K11 O40 W12 179.996(1) 2_565 .
W17 K11 O40 W12 -19.0(8) . .
W17 K11 O40 W12 161.0(8) 2_565 .
O51 K11 O51 W12 5(15) 2_565 .
O23W K11 O51 W12 -100.6(8) 2_665 .
O23W K11 O51 W12 79.4(8) 1_455 .
O40 K11 O51 W12 5.2(6) . .
O40 K11 O51 W12 -174.8(6) 2_565 .
O59 K11 O51 W12 -26.2(10) 2_565 .
O59 K11 O51 W12 153.8(10) . .
W12 K11 O51 W12 180.0 2_565 .
W17 K11 O51 W12 159.6(12) . .
W17 K11 O51 W12 -20.4(12) 2_565 .
O51 K11 O51 W17 -155(15) 2_565 .
O23W K11 O51 W17 99.8(8) 2_665 .
O23W K11 O51 W17 -80.2(8) 1_455 .
O40 K11 O51 W17 -154.4(10) . .
O40 K11 O51 W17 25.6(10) 2_565 .
O59 K11 O51 W17 174.2(5) 2_565 .
O59 K11 O51 W17 -5.8(5) . .
W12 K11 O51 W17 20.4(12) 2_565 .
W12 K11 O51 W17 -159.6(12) . .
W17 K11 O51 W17 180.0 2_565 .
O51 K11 O59 W17 7.3(7) . .
O51 K11 O59 W17 -172.7(7) 2_565 .
O23W K11 O59 W17 -84.5(10) 2_665 .
O23W K11 O59 W17 95.5(10) 1_455 .
O40 K11 O59 W17 34.2(10) . .
O40 K11 O59 W17 -145.8(10) 2_565 .
O59 K11 O59 W17 -4(20) 2_565 .
W12 K11 O59 W17 -160.0(7) 2_565 .
W12 K11 O59 W17 20.0(7) . .
W17 K11 O59 W17 180.000(2) 2_565 .
O1 Na1 O63 W18 -121(3) 1_656 .
O78 Na1 O63 W18 11(4) 1_655 .
O26W Na1 O63 W18 -33(3) . .
O77 Na1 O63 W18 -69(3) 1_655 .
W25 Na1 O63 W18 -29(3) 1_655 .
K3 Na1 O63 W18 19(3) . .
O19W K13 O64 W20 73(3) . .
O5 K13 O64 W20 -129.6(9) 1_656 .
O16W K13 O64 W20 150.5(8) . .
O73 K13 O64 W20 25.7(7) . .
O15W K13 O64 W20 -21.2(10) . .
O87 K13 O64 W20 67.9(8) . .
O69 K13 O64 W20 106.8(9) . .
O3 K13 O64 W20 -74.2(8) 1_656 .
W3 K13 O64 W20 -99.8(7) 1_656 .
W23 K13 O64 W20 41.0(6) . .
W18 K13 O64 W20 130.7(12) . .
O19W K13 O64 W18 -58(4) . .
O5 K13 O64 W18 99.7(8) 1_656 .
O16W K13 O64 W18 19.8(10) . .
O73 K13 O64 W18 -105.0(9) . .
O15W K13 O64 W18 -152.0(8) . .
O87 K13 O64 W18 -62.9(8) . .
O69 K13 O64 W18 -23.9(6) . .
O3 K13 O64 W18 155.1(8) 1_656 .
W3 K13 O64 W18 129.5(7) 1_656 .
W23 K13 O64 W18 -89.7(7) . .
O3 K12 O65 W20 102.6(17) 1_656 .
O15W K12 O65 W20 33.4(17) . .
O21 K12 O65 W20 -123.1(17) 1_556 .
O24W K12 O65 W20 135.2(16) 2_666 .
O10W K12 O65 W20 166.8(17) . .
O20 K12 O65 W20 -114.6(16) 1_556 .
O18W K12 O65 W20 -58.1(16) . .
W9 K12 O65 W20 -122.5(15) 1_556 .
K14A K12 O65 W20 166(2) . .
K9 K12 O65 W20 96.3(16) 2_666 .
K13 K12 O65 W20 55.2(15) . .
O3 K12 O65 K14A -63.1(7) 1_656 .
O15W K12 O65 K14A -132.2(8) . .
O21 K12 O65 K14A 71.2(6) 1_556 .
O24W K12 O65 K14A -30.5(14) 2_666 .
O10W K12 O65 K14A 1.1(7) . .
O20 K12 O65 K14A 79.7(10) 1_556 .
O18W K12 O65 K14A 136.2(7) . .
W9 K12 O65 K14A 71.8(6) 1_556 .
K9 K12 O65 K14A -69.4(7) 2_666 .
K13 K12 O65 K14A -110.5(6) . .
O3 K12 O65 K14 -69.7(9) 1_656 .
O15W K12 O65 K14 -138.8(9) . .
O21 K12 O65 K14 64.7(8) 1_556 .
O24W K12 O65 K14 -37.1(15) 2_666 .
O10W K12 O65 K14 -5.5(9) . .
O20 K12 O65 K14 73.1(11) 1_556 .
O18W K12 O65 K14 129.6(9) . .
W9 K12 O65 K14 65.2(8) 1_556 .
K14A K12 O65 K14 -6.6(6) . .
K9 K12 O65 K14 -76.0(9) 2_666 .
K13 K12 O65 K14 -117.1(8) . .
K14 K14A O65 W20 35(3) . .
O2W K14A O65 W20 36.1(15) . .
O10W K14A O65 W20 -171.0(12) . .
O15 K14A O65 W20 -84(2) 1_656 .
O8W K14A O65 W20 -38.0(11) . .
O35 K14A O65 W20 113.6(13) 1_556 .
O123 K14A O65 W20 86.8(11) 1_556 .
O14 K14A O65 W20 -93.2(11) 1_656 .
O29 K14A O65 W20 122.0(11) 1_556 .
O3 K14A O65 W20 -115.6(12) 1_656 .
W10 K14A O65 W20 127.0(9) 1_556 .
K14 K14A O65 K12 -155(2) . .
O2W K14A O65 K12 -154.2(11) . .
O10W K14A O65 K12 -1.2(7) . .
O15 K14A O65 K12 85.8(17) 1_656 .
O8W K14A O65 K12 131.7(7) . .
O35 K14A O65 K12 -76.6(13) 1_556 .
O123 K14A O65 K12 -103.4(8) 1_556 .
O14 K14A O65 K12 76.6(7) 1_656 .
O29 K14A O65 K12 -68.2(6) 1_556 .
O3 K14A O65 K12 54.2(6) 1_656 .
W10 K14A O65 K12 -63.2(7) 1_556 .
O2W K14A O65 K14 1(2) . .
O10W K14A O65 K14 154(3) . .
O15 K14A O65 K14 -119(3) 1_656 .
O8W K14A O65 K14 -73(2) . .
O35 K14A O65 K14 79(3) 1_556 .
O123 K14A O65 K14 52(2) 1_556 .
O14 K14A O65 K14 -128(2) 1_656 .
O29 K14A O65 K14 87(2) 1_556 .
O3 K14A O65 K14 -150(2) 1_656 .
W10 K14A O65 K14 92(2) 1_556 .
K14A K14 O65 W20 -149(2) . .
O2W K14 O65 W20 33(2) . .
O35 K14 O65 W20 153.4(14) 1_556 .
O8W K14 O65 W20 -56.8(11) . .
O15 K14 O65 W20 -120.4(14) 1_656 .
O123 K14 O65 W20 90.3(11) 1_556 .
O82 K14 O65 W20 -20(2) 2_666 .
O29 K14 O65 W20 132.6(10) 1_556 .
W10 K14 O65 W20 144.7(9) 1_556 .
W4 K14 O65 W20 113.4(9) 1_556 .
K15 K14 O65 W20 -154(3) . .
K14A K14 O65 K12 26(2) . .
O2W K14 O65 K12 -152.2(18) . .
O35 K14 O65 K12 -31.5(18) 1_556 .
O8W K14 O65 K12 118.2(9) . .
O15 K14 O65 K12 54.6(15) 1_656 .
O123 K14 O65 K12 -94.7(9) 1_556 .
O82 K14 O65 K12 155.3(19) 2_666 .
O29 K14 O65 K12 -52.3(9) 1_556 .
W10 K14 O65 K12 -40.3(11) 1_556 .
W4 K14 O65 K12 -71.5(6) 1_556 .
K15 K14 O65 K12 21(3) . .
O2W K14 O65 K14A -178(4) . .
O35 K14 O65 K14A -57(2) 1_556 .
O8W K14 O65 K14A 92(2) . .
O15 K14 O65 K14A 28.7(17) 1_656 .
O123 K14 O65 K14A -121(3) 1_556 .
O82 K14 O65 K14A 129(4) 2_666 .
O29 K14 O65 K14A -78(2) 1_556 .
W10 K14 O65 K14A -66(2) 1_556 .
W4 K14 O65 K14A -97(2) 1_556 .
K15 K14 O65 K14A -5.2(16) . .
O19W K13 O69 W18 -165.3(10) . .
O5 K13 O69 W18 -33.3(9) 1_656 .
O16W K13 O69 W18 -112.3(9) . .
O73 K13 O69 W18 86.1(8) . .
O64 K13 O69 W18 24.0(6) . .
O15W K13 O69 W18 105.0(10) . .
O87 K13 O69 W18 148.6(10) . .
O3 K13 O69 W18 22.9(10) 1_656 .
W3 K13 O69 W18 -10.9(10) 1_656 .
W23 K13 O69 W18 117.2(7) . .
O19W K13 O69 W22 23.3(12) . .
O5 K13 O69 W22 155.3(7) 1_656 .
O16W K13 O69 W22 76.3(9) . .
O73 K13 O69 W22 -85.3(8) . .
O64 K13 O69 W22 -147.4(10) . .
O15W K13 O69 W22 -66.5(12) . .
O87 K13 O69 W22 -22.8(6) . .
O3 K13 O69 W22 -148.6(7) 1_656 .
W3 K13 O69 W22 177.7(5) 1_656 .
W23 K13 O69 W22 -54.2(6) . .
W18 K13 O69 W22 -171.4(13) . .
O19W K13 O73 W23 -21.4(13) . .
O5 K13 O73 W23 175.1(8) 1_656 .
O16W K13 O73 W23 60.8(12) . .
O64 K13 O73 W23 146.2(11) . .
O15W K13 O73 W23 -81.4(10) . .
O87 K13 O73 W23 24.4(7) . .
O69 K13 O73 W23 83.5(9) . .
O3 K13 O73 W23 -143.9(8) 1_656 .
W3 K13 O73 W23 -152.9(6) 1_656 .
W18 K13 O73 W23 115.3(8) . .
O19W K13 O73 W20 167.1(10) . .
O5 K13 O73 W20 3.6(11) 1_656 .
O16W K13 O73 W20 -110.7(10) . .
O64 K13 O73 W20 -25.4(7) . .
O15W K13 O73 W20 107.1(10) . .
O87 K13 O73 W20 -147.1(11) . .
O69 K13 O73 W20 -88.0(8) . .
O3 K13 O73 W20 44.6(8) 1_656 .
W3 K13 O73 W20 35.6(9) 1_656 .
W23 K13 O73 W20 -171.5(14) . .
W18 K13 O73 W20 -56.2(6) . .
K9 K16 O75 W24 87.8(12) 1_545 .
O25 K16 O75 W24 -92.2(12) 2 .
K1 K16 O75 W24 -166.8(9) 1_455 .
O90 K16 O75 W24 25.3(6) . .
O27 K16 O75 W24 -175.5(11) 2 .
O120 K16 O75 W24 -24.1(8) . .
W8 K16 O75 W24 -122.1(13) 2 .
W23 K16 O75 W24 39.3(6) . .
W30 K16 O75 W24 -47.1(6) . .
W29 K16 O75 W24 -6.0(8) . .
K9 K16 O75 K1 -105.4(12) 1_545 1_455
O25 K16 O75 K1 74.7(11) 2 1_455
O90 K16 O75 K1 -167.8(8) . 1_455
O27 K16 O75 K1 -8.7(11) 2 1_455
O120 K16 O75 K1 142.8(7) . 1_455
W24 K16 O75 K1 166.8(9) . 1_455
W8 K16 O75 K1 44.7(13) 2 1_455
W23 K16 O75 K1 -153.9(6) . 1_455
W30 K16 O75 K1 119.8(5) . 1_455
W29 K16 O75 K1 160.8(6) . 1_455
O1W K3 O83 W21 177.0(15) 2_766 .
O109 K3 O83 W21 144.0(19) 1_655 .
O8 K3 O83 W21 -41(2) 2_665 .
O34 K3 O83 W21 -126.8(19) 2_665 .
O27W K3 O83 W21 -58(2) 2_666 .
O78 K3 O83 W21 68(2) 1_655 .
O28 K3 O83 W21 -104.7(18) 2_665 .
W5 K3 O83 W21 -76(2) 2_665 .
W11 K3 O83 W21 -118.7(18) 2_665 .
W31 K3 O83 W21 133.3(18) 1_655 .
K7 K3 O83 W21 -173(2) . .
O1W K3 O83 K7 -10.1(12) 2_766 .
O109 K3 O83 K7 -43.1(5) 1_655 .
O8 K3 O83 K7 132.4(10) 2_665 .
O34 K3 O83 K7 46.1(5) 2_665 .
O27W K3 O83 K7 114.9(10) 2_666 .
O78 K3 O83 K7 -118.8(7) 1_655 .
O28 K3 O83 K7 68.2(7) 2_665 .
W5 K3 O83 K7 96.4(7) 2_665 .
W11 K3 O83 K7 54.3(4) 2_665 .
W31 K3 O83 K7 -53.8(3) 1_655 .
O109 K7 O83 W21 -138.3(12) 1_655 .
O3W K7 O83 W21 -60.7(10) . .
O126 K7 O83 W21 -12.5(18) . .
O13W K7 O83 W21 77.0(12) . .
O34 K7 O83 W21 124.3(11) 2_665 .
O6W K7 O83 W21 175.0(10) 2_666 .
O103 K7 O83 W21 8.1(10) . .
W31 K7 O83 W21 -129.3(10) 1_655 .
K3 K7 O83 W21 175.4(14) . .
K8 K7 O83 W21 46.6(10) 2_666 .
K10 K7 O83 W21 -69.5(10) . .
O109 K7 O83 K3 46.3(6) 1_655 .
O3W K7 O83 K3 123.9(7) . .
O126 K7 O83 K3 172.1(11) . .
O13W K7 O83 K3 -98.4(8) . .
O34 K7 O83 K3 -51.1(6) 2_665 .
O6W K7 O83 K3 -0.4(9) 2_666 .
O103 K7 O83 K3 -167.3(6) . .
W31 K7 O83 K3 55.3(4) 1_655 .
K8 K7 O83 K3 -128.8(4) 2_666 .
K10 K7 O83 K3 115.1(4) . .
O19W K13 O87 W22 -114.0(11) . .
O5 K13 O87 W22 19.3(19) 1_656 .
O16W K13 O87 W22 -45.5(9) . .
O73 K13 O87 W22 106.9(10) . .
O64 K13 O87 W22 64.6(8) . .
O15W K13 O87 W22 172.1(9) . .
O69 K13 O87 W22 23.8(7) . .
O3 K13 O87 W22 124.2(9) 1_656 .
W3 K13 O87 W22 116.0(16) 1_656 .
W23 K13 O87 W22 130.2(12) . .
W18 K13 O87 W22 38.6(7) . .
O19W K13 O87 W23 115.8(10) . .
O5 K13 O87 W23 -110.9(15) 1_656 .
O16W K13 O87 W23 -175.8(9) . .
O73 K13 O87 W23 -23.3(6) . .
O64 K13 O87 W23 -65.6(7) . .
O15W K13 O87 W23 41.9(9) . .
O69 K13 O87 W23 -106.4(9) . .
O3 K13 O87 W23 -6.1(12) 1_656 .
W3 K13 O87 W23 -14(2) 1_656 .
W18 K13 O87 W23 -91.6(7) . .
K9 K16 O90 W23 6.7(10) 1_545 .
O25 K16 O90 W23 -92.0(13) 2 .
K1 K16 O90 W23 138.9(8) 1_455 .
O27 K16 O90 W23 8(3) 2 .
O120 K16 O90 W23 -93.3(9) . .
O75 K16 O90 W23 149.0(10) . .
W24 K16 O90 W23 172.1(13) . .
W8 K16 O90 W23 -63.5(16) 2 .
W30 K16 O90 W23 -123.3(8) . .
W29 K16 O90 W23 -64.5(7) . .
K9 K16 O90 W24 -165.4(7) 1_545 .
O25 K16 O90 W24 95.9(13) 2 .
K1 K16 O90 W24 -33.2(9) 1_455 .
O27 K16 O90 W24 -164(2) 2 .
O120 K16 O90 W24 94.6(8) . .
O75 K16 O90 W24 -23.1(6) . .
W8 K16 O90 W24 124.4(13) 2 .
W23 K16 O90 W24 -172.1(13) . .
W30 K16 O90 W24 64.6(6) . .
W29 K16 O90 W24 123.4(7) . .
O109 K7 O103 W27 35.4(18) 1_655 .
O3W K7 O103 W27 59.3(13) . .
O126 K7 O103 W27 157.7(16) . .
O13W K7 O103 W27 -137.7(15) . .
O34 K7 O103 W27 -71.3(14) 2_665 .
O6W K7 O103 W27 -172.0(12) 2_666 .
O83 K7 O103 W27 -10.2(13) . .
W31 K7 O103 W27 61.9(16) 1_655 .
K3 K7 O103 W27 -20.6(16) . .
K8 K7 O103 W27 -116.8(16) 2_666 .
K10 K7 O103 W27 94.5(13) . .
O109 K7 O103 K8 152.2(8) 1_655 2_666
O3W K7 O103 K8 176.1(8) . 2_666
O126 K7 O103 K8 -85.5(8) . 2_666
O13W K7 O103 K8 -20.9(7) . 2_666
O34 K7 O103 K8 45.5(8) 2_665 2_666
O6W K7 O103 K8 -55.2(13) 2_666 2_666
O83 K7 O103 K8 106.6(6) . 2_666
W31 K7 O103 K8 178.7(4) 1_655 2_666
K3 K7 O103 K8 96.2(6) . 2_666
K10 K7 O103 K8 -148.7(6) . 2_666
K9 K16 O120 W29 -2.6(10) 1_545 .
O25 K16 O120 W29 -86.9(8) 2 .
K1 K16 O120 W29 176.2(8) 1_455 .
O90 K16 O120 W29 92.2(8) . .
O27 K16 O120 W29 -63.6(11) 2 .
O75 K16 O120 W29 136.9(8) . .
W24 K16 O120 W29 125.1(7) . .
W8 K16 O120 W29 -73.2(7) 2 .
W23 K16 O120 W29 61.8(6) . .
W30 K16 O120 W29 -169.0(12) . .
K9 K16 O120 W30 166.4(7) 1_545 .
O25 K16 O120 W30 82.1(8) 2 .
K1 K16 O120 W30 -14.8(12) 1_455 .
O90 K16 O120 W30 -98.8(8) . .
O27 K16 O120 W30 105.4(9) 2 .
O75 K16 O120 W30 -54.1(8) . .
W24 K16 O120 W30 -65.9(6) . .
W8 K16 O120 W30 95.8(7) 2 .
W23 K16 O120 W30 -129.2(7) . .
W29 K16 O120 W30 169.0(12) . .
Re1 C2 O126 K7 -113(13) . .
O109 K7 O126 C2 170(3) 1_655 .
O3W K7 O126 C2 109(3) . .
O13W K7 O126 C2 -46(3) . .
O34 K7 O126 C2 -54(4) 2_665 .
O6W K7 O126 C2 -122(3) 2_666 .
O103 K7 O126 C2 41(3) . .
O83 K7 O126 C2 64(4) . .
W31 K7 O126 C2 172(3) 1_655 .
K3 K7 O126 C2 -147(3) . .
K8 K7 O126 C2 -3(3) 2_666 .
K10 K7 O126 C2 133(3) . .
Re1 C3 O127 K6 100(50) . 1_554
Re2 C5 O129 K6 -85(33) . 2_656
Re2 C6 O130 K4 -173(46) . 2_655
Re2 C6 O130 K10 51(49) . 2_655
O28W K2 O1W K3 -27(2) . 2_766
O10 K2 O1W K3 99.2(8) 1_656 2_766
O8W K2 O1W K3 128.7(9) . 2_766
O82 K2 O1W K3 -160.0(7) 2_666 2_766
O78 K2 O1W K3 -43.9(7) 2_666 2_766
O80 K2 O1W K3 -102.6(7) 2_666 2_766
O8 K2 O1W K3 36.6(6) 1_656 2_766
W26 K2 O1W K3 -132.8(6) 2_666 2_766
W5 K2 O1W K3 66.4(5) 1_656 2_766
W25 K2 O1W K3 -71.2(5) 2_666 2_766
O35 K14 O2W K14A -136(9) 1_556 .
O8W K14 O2W K14A 83(8) . .
O15 K14 O2W K14A 157(10) 1_656 .
O123 K14 O2W K14A -39(8) 1_556 .
O82 K14 O2W K14A 155(8) 2_666 .
O29 K14 O2W K14A -82(8) 1_556 .
O65 K14 O2W K14A 4(8) . .
W10 K14 O2W K14A -113(9) 1_556 .
W4 K14 O2W K14A -58(8) 1_556 .
K15 K14 O2W K14A -174(9) . .
O10W K14A O2W K14 98(9) . .
O15 K14A O2W K14 -19(8) 1_656 .
O8W K14A O2W K14 -92(8) . .
O35 K14A O2W K14 40(8) 1_556 .
O65 K14A O2W K14 -176(9) . .
O123 K14A O2W K14 138(9) 1_556 .
O14 K14A O2W K14 -70(9) 1_656 .
O29 K14A O2W K14 91(8) 1_556 .
O3 K14A O2W K14 -141(8) 1_656 .
W10 K14A O2W K14 62(8) 1_556 .
O109 K7 O3W K10 -96.5(8) 1_655 .
O126 K7 O3W K10 38.5(8) . .
O13W K7 O3W K10 74.6(13) . .
O34 K7 O3W K10 -158.6(7) 2_665 .
O6W K7 O3W K10 -43.5(12) 2_666 .
O103 K7 O3W K10 100.9(9) . .
O83 K7 O3W K10 -165.0(9) . .
W31 K7 O3W K10 -77.1(6) 1_655 .
K3 K7 O3W K10 -131.6(7) . .
K8 K7 O3W K10 103.5(7) 2_666 .
O4W K10 O3W K7 167.2(9) . .
O116 K10 O3W K7 50.2(11) 1_655 .
O7W K10 O3W K7 -32.1(12) 1_554 .
O130 K10 O3W K7 -158.2(7) 2_655 .
O114 K10 O3W K7 103.3(7) 1_655 .
O115 K10 O3W K7 54.4(7) 1_655 .
W34 K10 O3W K7 85.6(9) 1_655 .
W35 K10 O3W K7 38.3(7) 1_655 .
K4 K10 O3W K7 151.0(5) . .
K5 K10 O3W K7 10.4(17) 1_554 .
O25 K4 O4W K10 145.0(6) 2_655 .
O47 K4 O4W K10 -88.6(8) 2_655 .
O5W K4 O4W K10 -150.1(8) 1_545 .
O117 K4 O4W K10 2.2(7) 1_655 .
O96 K4 O4W K10 109.9(8) 1_655 .
O130 K4 O4W K10 -51.6(6) 2_655 .
O114 K4 O4W K10 51.3(6) 1_655 .
O11W K4 O4W K10 28(2) 2_756 .
O32 K4 O4W K10 -153.3(8) 2_655 .
W30 K4 O4W K10 82.1(5) 1_655 .
W34 K4 O4W K10 27.0(6) 1_655 .
O116 K10 O4W K4 -38.5(9) 1_655 .
O3W K10 O4W K4 -157.1(8) . .
O7W K10 O4W K4 54.8(15) 1_554 .
O130 K10 O4W K4 51.6(6) 2_655 .
O114 K10 O4W K4 -48.8(6) 1_655 .
O115 K10 O4W K4 -90.5(6) 1_655 .
W34 K10 O4W K4 -27.0(6) 1_655 .
W35 K10 O4W K4 -67.0(8) 1_655 .
K7 K10 O4W K4 -149.4(4) . .
K5 K10 O4W K4 9.6(9) 1_554 .
O11W K5 O7W K10 155.6(8) . 1_556
O42 K5 O7W K10 -136.4(8) 1_656 1_556
O108 K5 O7W K10 -22.3(10) 1_656 1_556
O47 K5 O7W K10 -141.4(8) 1_656 1_556
O117 K5 O7W K10 95.0(9) 2_656 1_556
O116 K5 O7W K10 -33.0(7) 1_656 1_556
O117 K5 O7W K10 16.1(7) 1_656 1_556
W34 K5 O7W K10 -12.2(7) 1_656 1_556
W14 K5 O7W K10 -137.1(6) 1_656 1_556
W35 K5 O7W K10 -60.0(6) 1_656 1_556
K4 K5 O7W K10 154.1(5) 2_756 1_556
O28W K2 O8W K14 -131.4(13) . .
O10 K2 O8W K14 89.8(10) 1_656 .
O82 K2 O8W K14 -10.0(10) 2_666 .
O78 K2 O8W K14 -132.7(13) 2_666 .
O1W K2 O8W K14 61.4(13) . .
O80 K2 O8W K14 -38.4(14) 2_666 .
O8 K2 O8W K14 138.8(10) 1_656 .
W26 K2 O8W K14 -25.9(10) 2_666 .
W5 K2 O8W K14 116.5(9) 1_656 .
W25 K2 O8W K14 -81.2(14) 2_666 .
K3 K2 O8W K14 124.0(11) 2_766 .
O28W K2 O8W K14A -146.6(13) . .
O10 K2 O8W K14A 74.7(9) 1_656 .
O82 K2 O8W K14A -25.1(9) 2_666 .
O78 K2 O8W K14A -147.9(11) 2_666 .
O1W K2 O8W K14A 46.2(13) . .
O80 K2 O8W K14A -53.5(13) 2_666 .
O8 K2 O8W K14A 123.6(9) 1_656 .
W26 K2 O8W K14A -41.0(9) 2_666 .
W5 K2 O8W K14A 101.3(8) 1_656 .
W25 K2 O8W K14A -96.4(12) 2_666 .
K3 K2 O8W K14A 108.8(10) 2_766 .
K14A K14 O8W K2 -135(2) . .
O2W K14 O8W K2 69(2) . .
O35 K14 O8W K2 -45(2) 1_556 .
O15 K14 O8W K2 -57.7(10) 1_656 .
O123 K14 O8W K2 140.1(13) 1_556 .
O82 K14 O8W K2 9.1(9) 2_666 .
O29 K14 O8W K2 -161(3) 1_556 .
O65 K14 O8W K2 169.6(8) . .
W10 K14 O8W K2 -70(3) 1_556 .
W4 K14 O8W K2 155.8(15) 1_556 .
K15 K14 O8W K2 -30.4(11) . .
O2W K14 O8W K14A -156(3) . .
O35 K14 O8W K14A 90(3) 1_556 .
O15 K14 O8W K14A 77(2) 1_656 .
O123 K14 O8W K14A -85(2) 1_556 .
O82 K14 O8W K14A 144(2) 2_666 .
O29 K14 O8W K14A -26(3) 1_556 .
O65 K14 O8W K14A -55(2) . .
W10 K14 O8W K14A 65(3) 1_556 .
W4 K14 O8W K14A -69(2) 1_556 .
K15 K14 O8W K14A 105(2) . .
K14 K14A O8W K2 51(2) . .
O2W K14A O8W K2 66.9(13) . .
O10W K14A O8W K2 -119.1(12) . .
O15 K14A O8W K2 -36.7(9) 1_656 .
O35 K14A O8W K2 2.5(13) 1_556 .
O65 K14A O8W K2 162.6(9) . .
O123 K14A O8W K2 115.1(9) 1_556 .
O14 K14A O8W K2 -92.4(10) 1_656 .
O29 K14A O8W K2 76(2) 1_556 .
O3 K14A O8W K2 -144.2(9) 1_656 .
W10 K14A O8W K2 7.5(18) 1_556 .
O2W K14A O8W K14 16(2) . .
O10W K14A O8W K14 -170(3) . .
O15 K14A O8W K14 -88(2) 1_656 .
O35 K14A O8W K14 -48(2) 1_556 .
O65 K14A O8W K14 112(2) . .
O123 K14A O8W K14 64(2) 1_556 .
O14 K14A O8W K14 -143(2) 1_656 .
O29 K14A O8W K14 26(3) 1_556 .
O3 K14A O8W K14 165(2) 1_656 .
W10 K14A O8W K14 -43(2) 1_556 .
K14 K14A O10W K12 123(5) . .
O2W K14A O10W K12 90(3) . .
O15 K14A O10W K12 -152.2(7) 1_656 .
O8W K14A O10W K12 -77.5(12) . .
O35 K14A O10W K12 146.6(7) 1_556 .
O65 K14A O10W K12 1.1(7) . .
O123 K14A O10W K12 54.6(8) 1_556 .
O14 K14A O10W K12 -100.1(7) 1_656 .
O29 K14A O10W K12 96.9(8) 1_556 .
O3 K14A O10W K12 -48.7(6) 1_656 .
W10 K14A O10W K12 128.7(7) 1_556 .
O3 K12 O10W K14A 60.5(8) 1_656 .
O65 K12 O10W K14A -1.2(8) . .
O15W K12 O10W K14A 85.8(12) . .
O21 K12 O10W K14A -79.7(8) 1_556 .
O24W K12 O10W K14A 157.1(11) 2_666 .
O20 K12 O10W K14A -135.5(8) 1_556 .
O18W K12 O10W K14A -74.7(12) . .
W9 K12 O10W K14A -111.4(7) 1_556 .
K9 K12 O10W K14A 126.7(7) 2_666 .
K13 K12 O10W K14A 55.4(8) . .
O7W K5 O11W K4 -178.6(7) . 2_756
O42 K5 O11W K4 100.5(7) 1_656 2_756
O108 K5 O11W K4 -3.0(19) 1_656 2_756
O47 K5 O11W K4 40.1(6) 1_656 2_756
O117 K5 O11W K4 -46.3(5) 2_656 2_756
O116 K5 O11W K4 166.0(10) 1_656 2_756
O117 K5 O11W K4 -99.8(9) 1_656 2_756
W34 K5 O11W K4 -99(3) 1_656 2_756
W14 K5 O11W K4 67.0(4) 1_656 2_756
W35 K5 O11W K4 129.0(6) 1_656 2_756
O109 K7 O13W K8 -149.4(11) 1_655 2_666
O3W K7 O13W K8 46.8(15) . 2_666
O126 K7 O13W K8 89.2(9) . 2_666
O34 K7 O13W K8 -96.7(8) 2_665 2_666
O6W K7 O13W K8 -178.2(10) 2_666 2_666
O103 K7 O13W K8 21.5(7) . 2_666
O83 K7 O13W K8 -53.1(10) . 2_666
W31 K7 O13W K8 177.0(5) 1_655 2_666
K3 K7 O13W K8 -102.5(7) . 2_666
K10 K7 O13W K8 87.7(8) . 2_666
O3 K12 O15W K13 -29.3(8) 1_656 .
O65 K12 O15W K13 32.0(9) . .
O21 K12 O15W K13 94.3(18) 1_556 .
O24W K12 O15W K13 -110.4(10) 2_666 .
O10W K12 O15W K13 -53.4(15) . .
O20 K12 O15W K13 -177.2(7) 1_556 .
O18W K12 O15W K13 112.5(9) . .
W9 K12 O15W K13 161.0(7) 1_556 .
K14A K12 O15W K13 -5.1(11) . .
K9 K12 O15W K13 -96.7(8) 2_666 .
O19W K13 O15W K12 163.5(12) . .
O5 K13 O15W K12 49.0(11) 1_656 .
O16W K13 O15W K12 160.3(10) . .
O73 K13 O15W K12 -70.0(9) . .
O64 K13 O15W K12 -32.4(11) . .
O87 K13 O15W K12 -119.4(9) . .
O69 K13 O15W K12 -87.6(11) . .
O3 K13 O15W K12 26.2(7) 1_656 .
W3 K13 O15W K12 47.4(8) 1_656 .
W23 K13 O15W K12 -99.2(9) . .
W18 K13 O15W K12 -49.8(12) . .
O19W K13 O16W K1 -41.6(10) . .
O5 K13 O16W K1 81.2(8) 1_656 .
O73 K13 O16W K1 -148.7(7) . .
O64 K13 O16W K1 154.6(7) . .
O15W K13 O16W K1 -38.2(16) . .
O87 K13 O16W K1 -120.6(8) . .
O69 K13 O16W K1 -169.8(9) . .
O3 K13 O16W K1 69.8(12) 1_656 .
W3 K13 O16W K1 64.7(8) 1_656 .
W23 K13 O16W K1 -122.8(6) . .
W18 K13 O16W K1 163.9(7) . .
O75 K1 O16W K13 -139.6(10) 1_655 .
O2 K1 O16W K13 58(3) 2_655 .
O11 K1 O16W K13 -60.5(8) 1_656 .
K16 K1 O16W K13 160.8(7) 1_655 .
O20W K1 O16W K13 96.7(10) . .
O2 K1 O16W K13 -21.8(10) 1_656 .
O19W K1 O16W K13 37.3(9) . .
O18W K1 O16W K13 -114.0(9) 1_655 .
W2 K1 O16W K13 -42.8(7) 1_656 .
K1 K1 O16W K13 -5.0(15) 2_756 .
O21W K15 O17W K8 8.6(8) . .
O15 K15 O17W K8 169.7(9) 1_656 .
O35 K15 O17W K8 134.4(9) 1_556 .
O121 K15 O17W K8 -56.2(8) 2_666 .
O82 K15 O17W K8 -145.0(8) 2_666 .
O102 K15 O17W K8 -99.4(8) 2_666 .
W32 K15 O17W K8 -69.2(6) 2_666 .
W6 K15 O17W K8 176.8(12) 1_656 .
W10 K15 O17W K8 118.0(7) 1_556 .
K14 K15 O17W K8 168.4(7) . .
O124 K8 O17W K15 -76.3(8) 1_556 .
O21W K8 O17W K15 -8.3(8) . .
O104 K8 O17W K15 80.6(8) 2_666 .
O56 K8 O17W K15 -159(3) 2_666 .
O13W K8 O17W K15 -143.9(9) 2_666 .
O103 K8 O17W K15 140.3(9) 2_666 .
O55 K8 O17W K15 -2.2(14) 2_666 .
O60 K8 O17W K15 66.2(11) 2_666 .
W27 K8 O17W K15 112.8(8) 2_666 .
W16 K8 O17W K15 -49(2) 2_666 .
W17 K8 O17W K15 33.9(11) 2_666 .
O3 K12 O18W K1 137(6) 1_656 1_455
O65 K12 O18W K1 163(6) . 1_455
O15W K12 O18W K1 73(6) . 1_455
O21 K12 O18W K1 -115(6) 1_556 1_455
O24W K12 O18W K1 -28(7) 2_666 1_455
O10W K12 O18W K1 -121(6) . 1_455
O20 K12 O18W K1 -56(6) 1_556 1_455
W9 K12 O18W K1 -83(6) 1_556 1_455
K14A K12 O18W K1 -164(6) . 1_455
K9 K12 O18W K1 21(7) 2_666 1_455
K13 K12 O18W K1 109(6) . 1_455
O5 K13 O19W K1 -34.9(13) 1_656 .
O16W K13 O19W K1 36.8(8) . .
O73 K13 O19W K1 160.7(7) . .
O64 K13 O19W K1 120(3) . .
O15W K13 O19W K1 -141.1(12) . .
O87 K13 O19W K1 125.4(10) . .
O69 K13 O19W K1 91.2(10) . .
O3 K13 O19W K1 -96.6(10) 1_656 .
W3 K13 O19W K1 -67.6(10) 1_656 .
W23 K13 O19W K1 151.0(8) . .
W18 K13 O19W K1 80.0(14) . .
O75 K1 O19W K13 -34.8(15) 1_655 .
O2 K1 O19W K13 148.0(9) 2_655 .
O11 K1 O19W K13 33.0(10) 1_656 .
O16W K1 O19W K13 -38.5(9) . .
K16 K1 O19W K13 -129.0(9) 1_655 .
O20W K1 O19W K13 -113.7(14) . .
O2 K1 O19W K13 88.0(10) 1_656 .
O18W K1 O19W K13 60(2) 1_655 .
W2 K1 O19W K13 62.1(9) 1_656 .
K1 K1 O19W K13 117.3(9) 2_756 .
O15 K15 O21W K8 -169.3(8) 1_656 .
O35 K15 O21W K8 -78.9(12) 1_556 .
O121 K15 O21W K8 87.1(9) 2_666 .
O17W K15 O21W K8 -9.4(9) . .
O82 K15 O21W K8 49.2(19) 2_666 .
O102 K15 O21W K8 51.9(9) 2_666 .
W32 K15 O21W K8 65.5(7) 2_666 .
W6 K15 O21W K8 176.5(5) 1_656 .
W10 K15 O21W K8 -78.8(9) 1_556 .
K14 K15 O21W K8 -88(3) . .
O124 K8 O21W K15 89.6(10) 1_556 .
O104 K8 O21W K15 -54.0(9) 2_666 .
O56 K8 O21W K15 -177.7(7) 2_666 .
O13W K8 O21W K15 73.2(13) 2_666 .
O103 K8 O21W K15 -41.2(15) 2_666 .
O17W K8 O21W K15 9.2(9) . .
O55 K8 O21W K15 -166.1(11) 2_666 .
O60 K8 O21W K15 -120.8(9) 2_666 .
W27 K8 O21W K15 -53.5(10) 2_666 .
W16 K8 O21W K15 175.9(8) 2_666 .
W17 K8 O21W K15 -136.9(10) 2_666 .
K16 K9 O24W K12 135.5(14) 1_565 2_666
O76 K9 O24W K12 95.0(11) 1_565 2_666
O27 K9 O24W K12 -85.1(14) 2_565 2_666
O4 K9 O24W K12 -34.0(12) 2_565 2_666
O13 K9 O24W K12 -76.5(10) 2_565 2_666
O24 K9 O24W K12 -124.7(10) 2_565 2_666
O25W K9 O24W K12 34.3(14) 2_676 2_666
O93 K9 O24W K12 -179.1(10) 1_565 2_666
W2 K9 O24W K12 -44.8(15) 2_565 2_666
W8 K9 O24W K12 -119.4(9) 2_565 2_666
W3 K9 O24W K12 -49.2(9) 2_565 2_666
W8 O23 P1 O19 -53.2(17) . .
W7 O23 P1 O19 178.8(12) . .
W8 O23 P1 O17 -179.1(11) . .
W7 O23 P1 O17 52.9(17) . .
W8 O23 P1 O12 64.0(15) . .
W7 O23 P1 O12 -64.0(16) . .
W4 O19 P1 O23 -179.6(12) . .
W9 O19 P1 O23 50.9(17) . .
W4 O19 P1 O17 -53.0(17) . .
W9 O19 P1 O17 177.5(12) . .
W4 O19 P1 O12 62.9(16) . .
W9 O19 P1 O12 -66.6(15) . .
W5 O17 P1 O23 177.0(11) . .
W6 O17 P1 O23 -50.2(16) . .
W5 O17 P1 O19 50.0(16) . .
W6 O17 P1 O19 -177.3(11) . .
W5 O17 P1 O12 -65.9(14) . .
W6 O17 P1 O12 66.9(14) . .
W3 O12 P1 O23 60.0(14) . .
W2 O12 P1 O23 -61.7(14) . .
W1 O12 P1 O23 178.6(11) . .
W3 O12 P1 O19 -178.9(11) . .
W2 O12 P1 O19 59.5(14) . .
W1 O12 P1 O19 -60.2(14) . .
W3 O12 P1 O17 -60.3(13) . .
W2 O12 P1 O17 178.0(10) . .
W1 O12 P1 O17 58.3(13) . .
W15 O45 P2 O43 -53.2(15) . .
W10 O45 P2 O43 176.5(11) . .
W15 O45 P2 O50 64.8(14) . .
W10 O45 P2 O50 -65.5(15) . .
W15 O45 P2 O44 -178.0(10) . .
W10 O45 P2 O44 51.7(15) . .
W14 O43 P2 O45 51.6(17) . .
W13 O43 P2 O45 -176.2(11) . .
W14 O43 P2 O50 -66.6(16) . .
W13 O43 P2 O50 65.7(15) . .
W14 O43 P2 O44 175.7(12) . .
W13 O43 P2 O44 -52.1(16) . .
W17 O50 P2 O45 -171.0(12) . .
W16 O50 P2 O45 49.6(16) . .
W17 O50 P2 O43 -51.3(16) . .
W16 O50 P2 O43 169.2(12) . .
W17 O50 P2 O44 69.6(15) . .
W16 O50 P2 O44 -69.9(15) . .
W11 O44 P2 O45 -58.3(15) . .
W12 O44 P2 O45 -179.1(10) . .
W11 O44 P2 O43 177.7(11) . .
W12 O44 P2 O43 56.9(15) . .
W11 O44 P2 O50 59.5(15) . .
W12 O44 P2 O50 -61.3(13) . .
W21 O81 P3 O79 -175.8(12) . .
W26 O81 P3 O79 55.8(17) . .
W21 O81 P3 O86 -53.2(17) . .
W26 O81 P3 O86 178.4(11) . .
W21 O81 P3 O71 65.8(16) . .
W26 O81 P3 O71 -62.7(15) . .
W24 O79 P3 O81 -178.9(13) . .
W25 O79 P3 O81 -53.4(16) . .
W24 O79 P3 O86 58.1(16) . .
W25 O79 P3 O86 -176.5(11) . .
W24 O79 P3 O71 -59.8(16) . .
W25 O79 P3 O71 65.7(14) . .
W22 O86 P3 O81 54.2(16) . .
W23 O86 P3 O81 179.3(10) . .
W22 O86 P3 O79 178.0(11) . .
W23 O86 P3 O79 -56.8(14) . .
W22 O86 P3 O71 -64.8(15) . .
W23 O86 P3 O71 60.3(13) . .
W19 O71 P3 O81 57.6(14) . .
W18 O71 P3 O81 -60.6(14) . .
W20 O71 P3 O81 179.2(11) . .
W19 O71 P3 O79 -63.6(14) . .
W18 O71 P3 O79 178.2(10) . .
W20 O71 P3 O79 58.0(15) . .
W19 O71 P3 O86 177.8(10) . .
W18 O71 P3 O86 59.6(13) . .
W20 O71 P3 O86 -60.7(14) . .
W31 O97 P4 O112 -59.4(14) . .
W30 O97 P4 O112 60.2(14) . .
W31 O97 P4 O113 58.8(14) . .
W30 O97 P4 O113 178.4(10) . .
W31 O97 P4 O94 179.5(10) . .
W30 O97 P4 O94 -60.8(14) . .
W34 O112 P4 O97 -68.8(14) . .
W35 O112 P4 O97 67.1(14) . .
W34 O112 P4 O113 173.1(11) . .
W35 O112 P4 O113 -51.0(15) . .
W34 O112 P4 O94 53.3(15) . .
W35 O112 P4 O94 -170.8(10) . .
W32 O113 P4 O97 -54.8(16) . .
W27 O113 P4 O97 175.8(11) . .
W32 O113 P4 O112 62.9(15) . .
W27 O113 P4 O112 -66.6(14) . .
W32 O113 P4 O94 -176.9(12) . .
W27 O113 P4 O94 53.6(15) . .
W28 O94 P4 O97 179.5(11) . .
W29 O94 P4 O97 55.2(15) . .
W28 O94 P4 O112 59.5(14) . .
W29 O94 P4 O112 -64.7(14) . .
W28 O94 P4 O113 -60.1(15) . .
W29 O94 P4 O113 175.7(11) . .
O127 C3 Re1 C1 180(100) . .
O127 C3 Re1 C2 94(50) . .
O127 C3 Re1 O54 -84(50) . .
O127 C3 Re1 O58 -4(50) . .
O127 C3 Re1 O56 -110(49) . .
O125 C1 Re1 C3 141(30) . .
O125 C1 Re1 C2 -131(30) . .
O125 C1 Re1 O54 51(30) . .
O125 C1 Re1 O58 0(39) . .
O125 C1 Re1 O56 -30(30) . .
O126 C2 Re1 C3 -44(14) . .
O126 C2 Re1 C1 -130(14) . .
O126 C2 Re1 O54 -5(31) . .
O126 C2 Re1 O58 55(14) . .
O126 C2 Re1 O56 140(13) . .
W15 O54 Re1 C3 -31(2) . .
W15 O54 Re1 C1 54(2) . .
W15 O54 Re1 C2 -71(20) . .
W15 O54 Re1 O58 -131(2) . .
W15 O54 Re1 O56 144(2) . .
W33 O58 Re1 C3 -119(3) . .
W33 O58 Re1 C1 21(13) . .
W33 O58 Re1 C2 152(3) . .
W33 O58 Re1 O54 -31(3) . .
W33 O58 Re1 O56 51(3) . .
W16 O56 Re1 C3 -9(7) . .
K8 O56 Re1 C3 171(6) 2_666 .
W16 O56 Re1 C1 61(2) . .
K8 O56 Re1 C1 -119.9(12) 2_666 .
W16 O56 Re1 C2 146.8(18) . .
K8 O56 Re1 C2 -34.0(11) 2_666 .
W16 O56 Re1 O54 -35.0(17) . .
K8 O56 Re1 O54 144.2(8) 2_666 .
W16 O56 Re1 O58 -116.0(17) . .
K8 O56 Re1 O58 63.2(8) 2_666 .
O129 C5 Re2 C6 -115(33) . .
O129 C5 Re2 C4 158(33) . .
O129 C5 Re2 O62 46(36) . .
O129 C5 Re2 O106 67(33) . .
O129 C5 Re2 O108 -16(33) . .
O130 C6 Re2 C5 -41(48) . .
O130 C6 Re2 C4 53(48) . .
O130 C6 Re2 O62 141(47) . .
O130 C6 Re2 O106 -20(57) . .
O130 C6 Re2 O108 -132(47) . .
O128 C4 Re2 C5 -125(20) . .
O128 C4 Re2 C6 151(20) . .
O128 C4 Re2 O62 48(20) . .
O128 C4 Re2 O106 -33(20) . .
O128 C4 Re2 O108 9(27) . .
W33 O62 Re2 C5 1(9) . .
W33 O62 Re2 C6 162(3) . .
W33 O62 Re2 C4 -111(3) . .
W33 O62 Re2 O106 -20(3) . .
W33 O62 Re2 O108 64(3) . .
W28 O106 Re2 C5 44.7(19) . .
W28 O106 Re2 C6 23(13) . .
W28 O106 Re2 C4 -49(2) . .
W28 O106 Re2 O62 -138.2(18) . .
W28 O106 Re2 O108 136.3(18) . .
W34 O108 Re2 C5 59(2) . .
K5 O108 Re2 C5 -120.2(11) 1_454 .
W34 O108 Re2 C6 143(2) . .
K5 O108 Re2 C6 -36.2(12) 1_454 .
W34 O108 Re2 C4 -75(9) . .
K5 O108 Re2 C4 106(8) 1_454 .
W34 O108 Re2 O62 -114.3(19) . .
K5 O108 Re2 O62 66.9(8) 1_454 .
W34 O108 Re2 O106 -32.7(18) . .
K5 O108 Re2 O106 148.5(9) 1_454 .
Na1 O1 W1 O7 6.0(15) 1_454 .
Na1 O1 W1 O5 98.3(13) 1_454 .
Na1 O1 W1 O6 -85.3(13) 1_454 .
Na1 O1 W1 O11 -174.3(12) 1_454 .
Na1 O1 W1 O12 145(4) 1_454 .
W5 O7 W1 O1 -125(2) . .
W5 O7 W1 O5 135(2) . .
W5 O7 W1 O6 -23(2) . .
W5 O7 W1 O11 56(3) . .
W5 O7 W1 O12 62(2) . .
W3 O5 W1 O1 174.4(13) . .
K13 O5 W1 O1 43.9(12) 1_454 .
W3 O5 W1 O7 -81.0(13) . .
K13 O5 W1 O7 148.5(11) 1_454 .
W3 O5 W1 O6 4(3) . .
K13 O5 W1 O6 -127(2) 1_454 .
W3 O5 W1 O11 75.1(13) . .
K13 O5 W1 O11 -55.4(11) 1_454 .
W3 O5 W1 O12 2.5(10) . .
K13 O5 W1 O12 -127.9(11) 1_454 .
W4 O6 W1 O1 131(2) . .
W4 O6 W1 O7 27(2) . .
W4 O6 W1 O5 -58(3) . .
W4 O6 W1 O11 -129(2) . .
W4 O6 W1 O12 -57(2) . .
W2 O11 W1 O1 -172.1(12) . .
K1 O11 W1 O1 6.3(14) 1_454 .
W2 O11 W1 O7 7(3) . .
K1 O11 W1 O7 -174.5(14) 1_454 .
W2 O11 W1 O5 -73.0(13) . .
K1 O11 W1 O5 105.5(13) 1_454 .
W2 O11 W1 O6 85.8(12) . .
K1 O11 W1 O6 -95.8(13) 1_454 .
W2 O11 W1 O12 0.5(10) . .
K1 O11 W1 O12 179.0(14) 1_454 .
P1 O12 W1 O1 176(4) . .
W3 O12 W1 O1 -50(4) . .
W2 O12 W1 O1 42(4) . .
P1 O12 W1 O7 -43.4(12) . .
W3 O12 W1 O7 89.9(7) . .
W2 O12 W1 O7 -177.7(7) . .
P1 O12 W1 O5 -135.1(14) . .
W3 O12 W1 O5 -1.8(7) . .
W2 O12 W1 O5 90.6(8) . .
P1 O12 W1 O6 45.3(12) . .
W3 O12 W1 O6 178.7(8) . .
W2 O12 W1 O6 -88.9(7) . .
P1 O12 W1 O11 133.9(13) . .
W3 O12 W1 O11 -92.8(8) . .
W2 O12 W1 O11 -0.3(7) . .
K1 O2 W2 O18 55.4(13) 2_655 .
K1 O2 W2 O18 -84.9(8) 1_454 .
K1 O2 W2 O11 148.3(12) 2_655 .
K1 O2 W2 O11 7.9(9) 1_454 .
K1 O2 W2 O27 -34.6(13) 2_655 .
K1 O2 W2 O27 -175.0(7) 1_454 .
K1 O2 W2 O4 -123.3(12) 2_655 .
K1 O2 W2 O4 96.3(8) 1_454 .
K1 O2 W2 O12 -162(3) 2_655 .
K1 O2 W2 O12 57(4) 1_454 .
K1 O2 W2 K1 140.4(15) 2_655 1_454
K1 O2 W2 K9 -76.8(11) 2_655 2_565
K1 O2 W2 K9 142.9(6) 1_454 2_565
W9 O18 W2 O2 -129(2) . .
W9 O18 W2 O11 131(2) . .
W9 O18 W2 O27 -25(2) . .
W9 O18 W2 O4 47(4) . .
W9 O18 W2 O12 57(2) . .
W9 O18 W2 K1 179(2) . 1_454
W9 O18 W2 K9 -35(3) . 2_565
W1 O11 W2 O2 170.6(12) . .
K1 O11 W2 O2 -8.3(9) 1_454 .
W1 O11 W2 O18 -84.6(12) . .
K1 O11 W2 O18 96.5(8) 1_454 .
W1 O11 W2 O27 -3(3) . .
K1 O11 W2 O27 178.6(16) 1_454 .
W1 O11 W2 O4 70.9(13) . .
K1 O11 W2 O4 -108.0(9) 1_454 .
W1 O11 W2 O12 -0.5(10) . .
K1 O11 W2 O12 -179.4(9) 1_454 .
W1 O11 W2 K1 178.9(16) . 1_454
W1 O11 W2 K9 81.2(14) . 2_565
K1 O11 W2 K9 -97.7(9) 1_454 2_565
W8 O27 W2 O2 126(2) . .
K9 O27 W2 O2 -65.9(9) 2_565 .
K16 O27 W2 O2 -9.9(10) 2 .
W8 O27 W2 O18 22(2) . .
K9 O27 W2 O18 -170.0(8) 2_565 .
K16 O27 W2 O18 -114.0(9) 2 .
W8 O27 W2 O11 -61(3) . .
K9 O27 W2 O11 107.1(19) 2_565 .
K16 O27 W2 O11 163.1(17) 2 .
W8 O27 W2 O4 -135(2) . .
K9 O27 W2 O4 33.5(8) 2_565 .
K16 O27 W2 O4 89.5(9) 2 .
W8 O27 W2 O12 -63(2) . .
K9 O27 W2 O12 105.1(7) 2_565 .
K16 O27 W2 O12 161.1(8) 2 .
W8 O27 W2 K1 116.5(19) . 1_454
K9 O27 W2 K1 -75.5(14) 2_565 1_454
K16 O27 W2 K1 -19.5(17) 2 1_454
W8 O27 W2 K9 -168(3) . 2_565
K16 O27 W2 K9 56.0(6) 2 2_565
W3 O4 W2 O2 -171.1(12) . .
K9 O4 W2 O2 72.0(9) 2_565 .
W3 O4 W2 O18 12(3) . .
K9 O4 W2 O18 -105.0(19) 2_565 .
W3 O4 W2 O11 -72.6(13) . .
K9 O4 W2 O11 170.5(9) 2_565 .
W3 O4 W2 O27 84.7(13) . .
K9 O4 W2 O27 -32.2(8) 2_565 .
W3 O4 W2 O12 1.4(11) . .
K9 O4 W2 O12 -115.4(8) 2_565 .
W3 O4 W2 K1 -118.7(11) . 1_454
K9 O4 W2 K1 124.5(5) 2_565 1_454
W3 O4 W2 K9 116.8(15) . 2_565
P1 O12 W2 O2 175(3) . .
W3 O12 W2 O2 40(4) . .
W1 O12 W2 O2 -51(4) . .
P1 O12 W2 O18 -41.5(12) . .
W3 O12 W2 O18 -176.6(8) . .
W1 O12 W2 O18 92.4(7) . .
P1 O12 W2 O11 -133.6(13) . .
W3 O12 W2 O11 91.3(8) . .
W1 O12 W2 O11 0.3(7) . .
P1 O12 W2 O27 45.6(12) . .
W3 O12 W2 O27 -89.5(7) . .
W1 O12 W2 O27 179.5(7) . .
P1 O12 W2 O4 134.2(14) . .
W3 O12 W2 O4 -1.0(7) . .
W1 O12 W2 O4 -91.9(8) . .
P1 O12 W2 K1 -134.1(10) . 1_454
W3 O12 W2 K1 90.8(5) . 1_454
W1 O12 W2 K1 -0.2(7) . 1_454
P1 O12 W2 K9 90.7(11) . 2_565
W3 O12 W2 K9 -44.4(5) . 2_565
W1 O12 W2 K9 -135.3(4) . 2_565
K12 O3 W3 O14 -110(2) 1_454 .
K13 O3 W3 O14 121.7(7) 1_454 .
K14A O3 W3 O14 -6.7(9) 1_454 .
K12 O3 W3 O13 -20(2) 1_454 .
K13 O3 W3 O13 -147.8(7) 1_454 .
K14A O3 W3 O13 83.8(9) 1_454 .
K12 O3 W3 O4 72(2) 1_454 .
K13 O3 W3 O4 -56.4(8) 1_454 .
K14A O3 W3 O4 175.2(8) 1_454 .
K12 O3 W3 O5 159(2) 1_454 .
K13 O3 W3 O5 30.5(8) 1_454 .
K14A O3 W3 O5 -98.0(8) 1_454 .
K12 O3 W3 O12 113(4) 1_454 .
K13 O3 W3 O12 -15(4) 1_454 .
K14A O3 W3 O12 -143(4) 1_454 .
K12 O3 W3 K13 128(2) 1_454 1_454
K14A O3 W3 K13 -128.4(9) 1_454 1_454
K12 O3 W3 K9 27(2) 1_454 2_565
K13 O3 W3 K9 -101.6(5) 1_454 2_565
K14A O3 W3 K9 129.9(6) 1_454 2_565
K12 O3 W3 K14A -103(2) 1_454 1_454
K13 O3 W3 K14A 128.4(9) 1_454 1_454
W6 O14 W3 O3 129(2) . .
K14A O14 W3 O3 7.0(10) 1_454 .
W6 O14 W3 O13 27(2) . .
K14A O14 W3 O13 -95.1(8) 1_454 .
W6 O14 W3 O4 -55(3) . .
K14A O14 W3 O4 -177.7(18) 1_454 .
W6 O14 W3 O5 -133(2) . .
K14A O14 W3 O5 104.5(8) 1_454 .
W6 O14 W3 O12 -59(2) . .
K14A O14 W3 O12 178.8(7) 1_454 .
W6 O14 W3 K13 -169.8(16) . 1_454
K14A O14 W3 K13 67.9(8) 1_454 1_454
W6 O14 W3 K9 32(3) . 2_565
K14A O14 W3 K9 -90.7(8) 1_454 2_565
W6 O14 W3 K14A 122(2) . 1_454
W7 O13 W3 O3 -133(2) . .
K9 O13 W3 O3 72.3(9) 2_565 .
W7 O13 W3 O14 -29(2) . .
K9 O13 W3 O14 176.0(8) 2_565 .
W7 O13 W3 O4 128(2) . .
K9 O13 W3 O4 -27.1(8) 2_565 .
W7 O13 W3 O5 52(4) . .
K9 O13 W3 O5 -102(3) 2_565 .
W7 O13 W3 O12 56(2) . .
K9 O13 W3 O12 -99.0(7) 2_565 .
W7 O13 W3 K13 175.5(14) . 1_454
K9 O13 W3 K13 20.7(14) 2_565 1_454
W7 O13 W3 K9 155(3) . 2_565
W7 O13 W3 K14A -80(2) . 1_454
K9 O13 W3 K14A 125.6(5) 2_565 1_454
W2 O4 W3 O3 170.3(13) . .
K9 O4 W3 O3 -74.5(9) 2_565 .
W2 O4 W3 O14 -5(3) . .
K9 O4 W3 O14 110(2) 2_565 .
W2 O4 W3 O13 -87.3(13) . .
K9 O4 W3 O13 27.9(8) 2_565 .
W2 O4 W3 O5 73.5(13) . .
K9 O4 W3 O5 -171.3(9) 2_565 .
W2 O4 W3 O12 -1.4(11) . .
K9 O4 W3 O12 113.8(8) 2_565 .
W2 O4 W3 K13 120.3(13) . 1_454
K9 O4 W3 K13 -124.5(7) 2_565 1_454
W2 O4 W3 K9 -115.2(15) . 2_565
W2 O4 W3 K14A 178.8(4) . 1_454
K9 O4 W3 K14A -66.0(16) 2_565 1_454
W1 O5 W3 O3 -173.8(12) . .
K13 O5 W3 O3 -35.0(9) 1_454 .
W1 O5 W3 O14 82.2(13) . .
K13 O5 W3 O14 -139.0(8) 1_454 .
W1 O5 W3 O13 1(3) . .
K13 O5 W3 O13 140(2) 1_454 .
W1 O5 W3 O4 -74.9(13) . .
K13 O5 W3 O4 63.8(8) 1_454 .
W1 O5 W3 O12 -2.6(11) . .
K13 O5 W3 O12 136.2(8) 1_454 .
W1 O5 W3 K13 -138.8(16) . 1_454
W1 O5 W3 K9 -83.6(13) . 2_565
K13 O5 W3 K9 55.2(10) 1_454 2_565
W1 O5 W3 K14A 131.9(11) . 1_454
K13 O5 W3 K14A -89.4(6) 1_454 1_454
P1 O12 W3 O3 -178(3) . .
W2 O12 W3 O3 -42(4) . .
W1 O12 W3 O3 49(4) . .
P1 O12 W3 O14 44.2(12) . .
W2 O12 W3 O14 179.5(8) . .
W1 O12 W3 O14 -89.1(8) . .
P1 O12 W3 O13 -43.7(12) . .
W2 O12 W3 O13 91.6(8) . .
W1 O12 W3 O13 -177.0(8) . .
P1 O12 W3 O4 -134.4(14) . .
W2 O12 W3 O4 1.0(7) . .
W1 O12 W3 O4 92.3(8) . .
P1 O12 W3 O5 135.1(14) . .
W2 O12 W3 O5 -89.6(8) . .
W1 O12 W3 O5 1.8(7) . .
P1 O12 W3 K13 168.7(10) . 1_454
W2 O12 W3 K13 -56.0(6) . 1_454
W1 O12 W3 K13 35.4(6) . 1_454
P1 O12 W3 K9 -92.0(11) . 2_565
W2 O12 W3 K9 43.3(5) . 2_565
W1 O12 W3 K9 134.7(4) . 2_565
P1 O12 W3 K14A 45.5(15) . 1_454
W2 O12 W3 K14A -179.2(3) . 1_454
W1 O12 W3 K14A -87.8(7) . 1_454
K14 O123 W4 O29 6.1(13) 1_554 .
K14A O123 W4 O29 24.2(10) 1_554 .
K14 O123 W4 O9 97.5(13) 1_554 .
K14A O123 W4 O9 115.6(10) 1_554 .
K14 O123 W4 O6 -175.6(12) 1_554 .
K14A O123 W4 O6 -157.5(9) 1_554 .
K14 O123 W4 O21 -84.1(13) 1_554 .
K14A O123 W4 O21 -66.0(10) 1_554 .
K14 O123 W4 O19 -91(12) 1_554 .
K14A O123 W4 O19 -73(12) 1_554 .
K14 O123 W4 K14A -18.1(8) 1_554 1_554
K14A O123 W4 K14 18.1(8) 1_554 1_554
W10 O29 W4 O123 108(4) . .
K14A O29 W4 O123 -21.6(9) 1_554 .
K14 O29 W4 O123 -4.9(10) 1_554 .
W10 O29 W4 O9 8(4) . .
K14A O29 W4 O9 -121.3(8) 1_554 .
K14 O29 W4 O9 -104.5(10) 1_554 .
W10 O29 W4 O6 -65(6) . .
K14A O29 W4 O6 165(3) 1_554 .
K14 O29 W4 O6 -178(3) 1_554 .
W10 O29 W4 O21 -151(4) . .
K14A O29 W4 O21 79.6(8) 1_554 .
K14 O29 W4 O21 96.4(9) 1_554 .
W10 O29 W4 O19 -76(4) . .
K14A O29 W4 O19 154.4(7) 1_554 .
K14 O29 W4 O19 171.2(9) 1_554 .
W10 O29 W4 K14A 130(4) . 1_554
K14 O29 W4 K14A 16.8(6) 1_554 1_554
W10 O29 W4 K14 113(4) . 1_554
K14A O29 W4 K14 -16.8(6) 1_554 1_554
W5 O9 W4 O123 134(3) . .
W5 O9 W4 O29 -128(3) . .
W5 O9 W4 O6 38(3) . .
W5 O9 W4 O21 -42(5) . .
W5 O9 W4 O19 -46(3) . .
W5 O9 W4 K14A -179(3) . 1_554
W5 O9 W4 K14 176(3) . 1_554
W1 O6 W4 O123 -128(2) . .
W1 O6 W4 O29 45(5) . .
W1 O6 W4 O9 -29(2) . .
W1 O6 W4 O21 130(2) . .
W1 O6 W4 O19 56(2) . .
W1 O6 W4 K14A -153.2(15) . 1_554
W1 O6 W4 K14 -132.4(18) . 1_554
W9 O21 W4 O123 175.7(12) . .
K12 O21 W4 O123 8.9(16) 1_554 .
W9 O21 W4 O29 77.9(12) . .
K12 O21 W4 O29 -88.9(14) 1_554 .
W9 O21 W4 O9 -9(3) . .
K12 O21 W4 O9 -175.6(19) 1_554 .
W9 O21 W4 O6 -88.2(12) . .
K12 O21 W4 O6 105.0(14) 1_554 .
W9 O21 W4 O19 -4.8(10) . .
K12 O21 W4 O19 -171.6(15) 1_554 .
W9 O21 W4 K14A 132.7(12) . 1_554
K12 O21 W4 K14A -34.2(12) 1_554 1_554
W9 O21 W4 K14 134.0(11) . 1_554
K12 O21 W4 K14 -32.9(14) 1_554 1_554
P1 O19 W4 O123 -132(12) . .
W9 O19 W4 O123 11(12) . .
P1 O19 W4 O29 129.9(15) . .
W9 O19 W4 O29 -87.3(8) . .
P1 O19 W4 O9 39.1(15) . .
W9 O19 W4 O9 -178.1(8) . .
P1 O19 W4 O6 -47.4(15) . .
W9 O19 W4 O6 95.3(8) . .
P1 O19 W4 O21 -139.4(16) . .
W9 O19 W4 O21 3.3(7) . .
P1 O19 W4 K14A 158.0(11) . 1_554
W9 O19 W4 K14A -59.2(8) . 1_554
P1 O19 W4 K14 141.0(13) . 1_554
W9 O19 W4 K14 -76.3(11) . 1_554
K3 O8 W5 O28 -4.7(11) 2_665 .
K2 O8 W5 O28 -101.1(8) 1_454 .
K3 O8 W5 O9 -98.6(10) 2_665 .
K2 O8 W5 O9 165.1(8) 1_454 .
K3 O8 W5 O10 91.6(10) 2_665 .
K2 O8 W5 O10 -4.7(9) 1_454 .
K3 O8 W5 O7 176.9(9) 2_665 .
K2 O8 W5 O7 80.6(8) 1_454 .
K3 O8 W5 O17 123(4) 2_665 .
K2 O8 W5 O17 26(5) 1_454 .
K3 O8 W5 K2 96.3(10) 2_665 1_454
K2 O8 W5 K3 -96.3(10) 1_454 2_665
W11 O28 W5 O8 -112(4) . .
K3 O28 W5 O8 3.7(8) 2_665 .
W11 O28 W5 O9 -8(4) . .
K3 O28 W5 O9 107.2(7) 2_665 .
W11 O28 W5 O10 148(4) . .
K3 O28 W5 O10 -96.8(7) 2_665 .
W11 O28 W5 O7 62(6) . .
K3 O28 W5 O7 178(3) 2_665 .
W11 O28 W5 O17 77(4) . .
K3 O28 W5 O17 -168.0(6) 2_665 .
W11 O28 W5 K2 -167(4) . 1_454
K3 O28 W5 K2 -51.8(5) 2_665 1_454
W11 O28 W5 K3 -116(4) . 2_665
W4 O9 W5 O8 -129(3) . .
W4 O9 W5 O28 128(3) . .
W4 O9 W5 O10 26(5) . .
W4 O9 W5 O7 -36(3) . .
W4 O9 W5 O17 44(3) . .
W4 O9 W5 K2 -102(3) . 1_454
W4 O9 W5 K3 -173(3) . 2_665
W6 O10 W5 O8 -175.6(13) . .
K2 O10 W5 O8 5.3(11) 1_454 .
W6 O10 W5 O28 -72.7(14) . .
K2 O10 W5 O28 108.2(9) 1_454 .
W6 O10 W5 O9 29(3) . .
K2 O10 W5 O9 -150.1(19) 1_454 .
W6 O10 W5 O7 91.3(14) . .
K2 O10 W5 O7 -87.8(9) 1_454 .
W6 O10 W5 O17 10.1(11) . .
K2 O10 W5 O17 -169.0(10) 1_454 .
W6 O10 W5 K2 179.1(19) . 1_454
W6 O10 W5 K3 -132.7(12) . 2_665
K2 O10 W5 K3 48.2(7) 1_454 2_665
W1 O7 W5 O8 126(2) . .
W1 O7 W5 O28 -48(4) . .
W1 O7 W5 O9 24(2) . .
W1 O7 W5 O10 -135(2) . .
W1 O7 W5 O17 -62(2) . .
W1 O7 W5 K2 180(2) . 1_454
W1 O7 W5 K3 129.4(18) . 2_665
P1 O17 W5 O8 106(5) . .
W6 O17 W5 O8 -39(5) . .
P1 O17 W5 O28 -125.6(14) . .
W6 O17 W5 O28 89.7(8) . .
P1 O17 W5 O9 -34.1(13) . .
W6 O17 W5 O9 -178.9(8) . .
P1 O17 W5 O10 138.1(15) . .
W6 O17 W5 O10 -6.6(7) . .
P1 O17 W5 O7 50.4(13) . .
W6 O17 W5 O7 -94.3(7) . .
P1 O17 W5 K2 129.4(11) . 1_454
W6 O17 W5 K2 -15.4(7) . 1_454
P1 O17 W5 K3 -142.8(9) . 2_665
W6 O17 W5 K3 72.5(8) . 2_665
K15 O15 W6 O31 -0.7(14) 1_454 .
K14A O15 W6 O31 -174.0(9) 1_454 .
K14 O15 W6 O31 170.3(14) 1_454 .
K15 O15 W6 O10 -94.7(13) 1_454 .
K14A O15 W6 O10 92.1(10) 1_454 .
K14 O15 W6 O10 76.4(15) 1_454 .
K15 O15 W6 O26 94.9(13) 1_454 .
K14A O15 W6 O26 -78.3(11) 1_454 .
K14 O15 W6 O26 -94.0(15) 1_454 .
K15 O15 W6 O14 179.1(12) 1_454 .
K14A O15 W6 O14 5.9(10) 1_454 .
K14 O15 W6 O14 -9.8(14) 1_454 .
K15 O15 W6 O17 -119(5) 1_454 .
K14A O15 W6 O17 68(5) 1_454 .
K14 O15 W6 O17 52(6) 1_454 .
K15 O15 W6 K14A 173.2(19) 1_454 1_454
K14 O15 W6 K14A -15.7(9) 1_454 1_454
K14A O15 W6 K15 -173.2(19) 1_454 1_454
K14 O15 W6 K15 171(2) 1_454 1_454
W12 O31 W6 O15 107(4) . .
W12 O31 W6 O10 -152(4) . .
W12 O31 W6 O26 4(4) . .
W12 O31 W6 O14 -72(5) . .
W12 O31 W6 O17 -81(4) . .
W12 O31 W6 K14A 101(4) . 1_454
W12 O31 W6 K15 107(4) . 1_454
W5 O10 W6 O15 173.9(13) . .
K2 O10 W6 O15 -7.3(15) 1_454 .
W5 O10 W6 O31 73.1(14) . .
K2 O10 W6 O31 -108.1(14) 1_454 .
W5 O10 W6 O26 -29(3) . .
K2 O10 W6 O26 149.8(16) 1_454 .
W5 O10 W6 O14 -91.3(13) . .
K2 O10 W6 O14 87.5(13) 1_454 .
W5 O10 W6 O17 -10.0(11) . .
K2 O10 W6 O17 168.8(15) 1_454 .
W5 O10 W6 K14A -144.4(12) . 1_454
K2 O10 W6 K14A 34.5(13) 1_454 1_454
W5 O10 W6 K15 142.2(12) . 1_454
K2 O10 W6 K15 -39.0(13) 1_454 1_454
W7 O26 W6 O15 129(3) . .
W7 O26 W6 O31 -129(3) . .
W7 O26 W6 O10 -27(4) . .
W7 O26 W6 O14 35(3) . .
W7 O26 W6 O17 -46(3) . .
W7 O26 W6 K14A 89(3) . 1_454
W7 O26 W6 K15 161(3) . 1_454
W3 O14 W6 O15 -129(2) . .
K14A O14 W6 O15 -4.7(8) 1_454 .
W3 O14 W6 O31 51(4) . .
K14A O14 W6 O31 175(3) 1_454 .
W3 O14 W6 O10 132(2) . .
K14A O14 W6 O10 -104.3(8) 1_454 .
W3 O14 W6 O26 -27(2) . .
K14A O14 W6 O26 97.5(7) 1_454 .
W3 O14 W6 O17 59(2) . .
K14A O14 W6 O17 -176.6(7) 1_454 .
W3 O14 W6 K14A -124(2) . 1_454
W3 O14 W6 K15 -128.3(18) . 1_454
K14A O14 W6 K15 -4.2(9) 1_454 1_454
P1 O17 W6 O15 -114(5) . .
W5 O17 W6 O15 32(5) . .
P1 O17 W6 O31 127.1(14) . .
W5 O17 W6 O31 -87.4(8) . .
P1 O17 W6 O10 -138.8(15) . .
W5 O17 W6 O10 6.7(7) . .
P1 O17 W6 O26 33.4(14) . .
W5 O17 W6 O26 178.9(8) . .
P1 O17 W6 O14 -50.5(13) . .
W5 O17 W6 O14 95.0(7) . .
P1 O17 W6 K14A -54.4(15) . 1_454
W5 O17 W6 K14A 91.1(7) . 1_454
P1 O17 W6 K15 142.5(10) . 1_454
W5 O17 W6 K15 -72.0(12) . 1_454
K6 O16 W7 O33 -75.3(14) 1_454 .
K6 O16 W7 O26 -167.6(13) 1_454 .
K6 O16 W7 O24 17.1(15) 1_454 .
K6 O16 W7 O13 107.6(14) 1_454 .
K6 O16 W7 O23 41(7) 1_454 .
K6 O16 W7 K9 62.0(12) 1_454 2_565
W13 O33 W7 O16 -100(4) . .
W13 O33 W7 O26 4(4) . .
W13 O33 W7 O24 159(4) . .
W13 O33 W7 O13 70(5) . .
W13 O33 W7 O23 87(4) . .
W13 O33 W7 K9 170(3) . 2_565
W6 O26 W7 O16 -130(3) . .
W6 O26 W7 O33 129(3) . .
W6 O26 W7 O24 39(4) . .
W6 O26 W7 O13 -36(3) . .
W6 O26 W7 O23 46(3) . .
W6 O26 W7 K9 -39(3) . 2_565
W8 O24 W7 O16 180.0(13) . .
K9 O24 W7 O16 68.7(9) 2_565 .
W8 O24 W7 O33 -78.7(13) . .
K9 O24 W7 O33 170.1(8) 2_565 .
W8 O24 W7 O26 11(3) . .
K9 O24 W7 O26 -100(2) 2_565 .
W8 O24 W7 O13 84.1(13) . .
K9 O24 W7 O13 -27.2(8) 2_565 .
W8 O24 W7 O23 3.2(11) . .
K9 O24 W7 O23 -108.1(8) 2_565 .
W8 O24 W7 K9 111.3(15) . 2_565
W3 O13 W7 O16 132(2) . .
K9 O13 W7 O16 -72.9(9) 2_565 .
W3 O13 W7 O33 -38(4) . .
K9 O13 W7 O33 117(3) 2_565 .
W3 O13 W7 O26 29(2) . .
K9 O13 W7 O26 -176.4(8) 2_565 .
W3 O13 W7 O24 -127(2) . .
K9 O13 W7 O24 27.5(8) 2_565 .
W3 O13 W7 O23 -55(2) . .
K9 O13 W7 O23 100.1(7) 2_565 .
W3 O13 W7 K9 -155(3) . 2_565
P1 O23 W7 O16 114(6) . .
W8 O23 W7 O16 -27(7) . .
P1 O23 W7 O33 -127.9(15) . .
W8 O23 W7 O33 90.6(8) . .
P1 O23 W7 O26 -37.3(15) . .
W8 O23 W7 O26 -178.9(8) . .
P1 O23 W7 O24 139.4(17) . .
W8 O23 W7 O24 -2.2(7) . .
P1 O23 W7 O13 47.2(15) . .
W8 O23 W7 O13 -94.4(8) . .
P1 O23 W7 K9 94.0(14) . 2_565
W8 O23 W7 K9 -47.6(5) . 2_565
K4 O25 W8 O22 81.1(12) 2_655 .
K16 O25 W8 O22 -101.5(10) 2 .
K4 O25 W8 O32 -13.3(12) 2_655 .
K16 O25 W8 O32 164.0(10) 2 .
K4 O25 W8 O27 167.4(10) 2_655 .
K16 O25 W8 O27 -15.3(11) 2 .
K4 O25 W8 O24 -101.9(11) 2_655 .
K16 O25 W8 O24 75.5(11) 2 .
K4 O25 W8 O23 -102(6) 2_655 .
K16 O25 W8 O23 75(7) 2 .
K4 O25 W8 K16 -177.3(17) 2_655 2
K16 O25 W8 K4 177.3(17) 2 2_655
K4 O25 W8 K9 -150.3(11) 2_655 2_565
K16 O25 W8 K9 27.0(8) 2 2_565
W9 O22 W8 O25 140(3) . .
W9 O22 W8 O32 -121(3) . .
W9 O22 W8 O27 42(3) . .
W9 O22 W8 O24 -31(5) . .
W9 O22 W8 O23 -39(3) . .
W9 O22 W8 K16 95(3) . 2
W9 O22 W8 K4 178(3) . 2_655
W9 O22 W8 K9 55(3) . 2_565
W14 O32 W8 O25 107(4) . .
K4 O32 W8 O25 9.4(8) 2_655 .
W14 O32 W8 O22 5(4) . .
K4 O32 W8 O22 -92.9(7) 2_655 .
W14 O32 W8 O27 -76(5) . .
K4 O32 W8 O27 -173(2) 2_655 .
W14 O32 W8 O24 -155(4) . .
K4 O32 W8 O24 107.6(7) 2_655 .
W14 O32 W8 O23 -81(4) . .
K4 O32 W8 O23 -178.7(6) 2_655 .
W14 O32 W8 K16 124(3) . 2
K4 O32 W8 K16 26.5(11) 2_655 2
W14 O32 W8 K4 97(4) . 2_655
W14 O32 W8 K9 -171(3) . 2_565
K4 O32 W8 K9 91.9(8) 2_655 2_565
W2 O27 W8 O25 -126(2) . .
K9 O27 W8 O25 65.8(9) 2_565 .
K16 O27 W8 O25 12.7(9) 2 .
W2 O27 W8 O22 -25(2) . .
K9 O27 W8 O22 167.0(8) 2_565 .
K16 O27 W8 O22 113.8(8) 2 .
W2 O27 W8 O32 56(4) . .
K9 O27 W8 O32 -112(3) 2_565 .
K16 O27 W8 O32 -165(3) 2 .
W2 O27 W8 O24 135(2) . .
K9 O27 W8 O24 -32.6(8) 2_565 .
K16 O27 W8 O24 -85.8(8) 2 .
W2 O27 W8 O23 62(2) . .
K9 O27 W8 O23 -106.0(7) 2_565 .
K16 O27 W8 O23 -159.1(7) 2 .
W2 O27 W8 K16 -139(2) . 2
K9 O27 W8 K16 53.1(6) 2_565 2
W2 O27 W8 K4 -115.0(19) . 2_655
K9 O27 W8 K4 77.1(9) 2_565 2_655
K16 O27 W8 K4 23.9(10) 2 2_655
W2 O27 W8 K9 168(3) . 2_565
K16 O27 W8 K9 -53.1(6) 2 2_565
W7 O24 W8 O25 176.8(13) . .
K9 O24 W8 O25 -69.2(9) 2_565 .
W7 O24 W8 O22 -12(3) . .
K9 O24 W8 O22 102(2) 2_565 .
W7 O24 W8 O32 79.4(13) . .
K9 O24 W8 O32 -166.5(8) 2_565 .
W7 O24 W8 O27 -84.3(13) . .
K9 O24 W8 O27 29.8(7) 2_565 .
W7 O24 W8 O23 -3.3(11) . .
K9 O24 W8 O23 110.8(8) 2_565 .
W7 O24 W8 K16 -140.8(12) . 2
K9 O24 W8 K16 -26.7(5) 2_565 2
W7 O24 W8 K4 138.2(11) . 2_655
K9 O24 W8 K4 -107.8(5) 2_565 2_655
W7 O24 W8 K9 -114.0(14) . 2_565
P1 O23 W8 O25 -139(6) . .
W7 O23 W8 O25 3(7) . .
P1 O23 W8 O22 37.0(14) . .
W7 O23 W8 O22 179.2(8) . .
P1 O23 W8 O32 130.3(15) . .
W7 O23 W8 O32 -87.5(7) . .
P1 O23 W8 O27 -48.0(14) . .
W7 O23 W8 O27 94.2(7) . .
P1 O23 W8 O24 -140.1(15) . .
W7 O23 W8 O24 2.1(7) . .
P1 O23 W8 K16 -72.2(15) . 2
W7 O23 W8 K16 70.0(9) . 2
P1 O23 W8 K4 128.5(11) . 2_655
W7 O23 W8 K4 -89.3(7) . 2_655
P1 O23 W8 K9 -92.4(13) . 2_565
W7 O23 W8 K9 49.8(5) . 2_565
K12 O20 W9 O30 -86.0(9) 1_554 .
K12 O20 W9 O22 179.9(8) 1_554 .
K12 O20 W9 O21 9.0(9) 1_554 .
K12 O20 W9 O18 97.3(8) 1_554 .
K12 O20 W9 O19 40(5) 1_554 .
W15 O30 W9 O20 -97(4) . .
W15 O30 W9 O22 6(4) . .
W15 O30 W9 O21 165(4) . .
W15 O30 W9 O18 73(5) . .
W15 O30 W9 O19 91(4) . .
W15 O30 W9 K12 -147(4) . 1_554
W8 O22 W9 O20 -136(3) . .
W8 O22 W9 O30 120(3) . .
W8 O22 W9 O21 19(5) . .
W8 O22 W9 O18 -42(3) . .
W8 O22 W9 O19 38(3) . .
W8 O22 W9 K12 -136(2) . 1_554
W4 O21 W9 O20 179.9(12) . .
K12 O21 W9 O20 -9.4(10) 1_554 .
W4 O21 W9 O30 -76.6(12) . .
K12 O21 W9 O30 94.2(9) 1_554 .
W4 O21 W9 O22 25(3) . .
K12 O21 W9 O22 -165(2) 1_554 .
W4 O21 W9 O18 84.7(12) . .
K12 O21 W9 O18 -104.6(8) 1_554 .
W4 O21 W9 O19 4.7(10) . .
K12 O21 W9 O19 175.5(9) 1_554 .
W4 O21 W9 K12 -170.8(16) . 1_554
W2 O18 W9 O20 130(2) . .
W2 O18 W9 O30 -40(4) . .
W2 O18 W9 O22 29(2) . .
W2 O18 W9 O21 -133(2) . .
W2 O18 W9 O19 -58(2) . .
W2 O18 W9 K12 -179(2) . 1_554
P1 O19 W9 O20 108(5) . .
W4 O19 W9 O20 -35(5) . .
P1 O19 W9 O30 -124.9(15) . .
W4 O19 W9 O30 92.0(8) . .
P1 O19 W9 O22 -33.0(14) . .
W4 O19 W9 O22 -176.1(8) . .
P1 O19 W9 O21 139.8(16) . .
W4 O19 W9 O21 -3.3(7) . .
P1 O19 W9 O18 49.3(14) . .
W4 O19 W9 O18 -93.8(7) . .
P1 O19 W9 K12 143.7(11) . 1_554
W4 O19 W9 K12 0.6(8) . 1_554
K15 O35 W10 O48 0.7(15) 1_554 .
K14 O35 W10 O48 175.9(12) 1_554 .
K14A O35 W10 O48 157.5(8) 1_554 .
K15 O35 W10 O36 -91.8(14) 1_554 .
K14 O35 W10 O36 83.3(13) 1_554 .
K14A O35 W10 O36 65.0(10) 1_554 .
K15 O35 W10 O37 90.2(14) 1_554 .
K14 O35 W10 O37 -94.7(13) 1_554 .
K14A O35 W10 O37 -113.0(9) 1_554 .
K15 O35 W10 O29 178.8(13) 1_554 .
K14 O35 W10 O29 -6.1(13) 1_554 .
K14A O35 W10 O29 -24.4(9) 1_554 .
K15 O35 W10 O45 -66(8) 1_554 .
K14 O35 W10 O45 110(7) 1_554 .
K14A O35 W10 O45 91(7) 1_554 .
K15 O35 W10 K14 -175(2) 1_554 1_554
K14A O35 W10 K14 -18.3(8) 1_554 1_554
K15 O35 W10 K14A -156.8(18) 1_554 1_554
K14 O35 W10 K14A 18.3(8) 1_554 1_554
K14 O35 W10 K15 175(2) 1_554 1_554
K14A O35 W10 K15 156.8(18) 1_554 1_554
W16 O48 W10 O35 135(3) . .
W16 O48 W10 O36 -124(3) . .
W16 O48 W10 O37 34(3) . .
W16 O48 W10 O29 -37(5) . .
W16 O48 W10 O45 -51(3) . .
W16 O48 W10 K14 139(2) . 1_554
W16 O48 W10 K14A 160(2) . 1_554
W16 O48 W10 K15 136(3) . 1_554
W15 O36 W10 O35 173.3(12) . .
W15 O36 W10 O48 74.2(13) . .
W15 O36 W10 O37 -12(3) . .
W15 O36 W10 O29 -90.6(13) . .
W15 O36 W10 O45 -3.9(10) . .
W15 O36 W10 K14 -149.1(12) . 1_554
W15 O36 W10 K14A -146.1(12) . 1_554
W15 O36 W10 K15 144.9(11) . 1_554
W11 O37 W10 O35 -121.5(19) . .
W11 O37 W10 O48 -23.0(19) . .
W11 O37 W10 O36 64(3) . .
W11 O37 W10 O29 142.6(19) . .
W11 O37 W10 O45 56.0(18) . .
W11 O37 W10 K14 -160.1(18) . 1_554
W11 O37 W10 K14A -167.1(16) . 1_554
W11 O37 W10 K15 -93.1(18) . 1_554
W4 O29 W10 O35 -109(4) . .
K14A O29 W10 O35 20.7(8) 1_554 .
K14 O29 W10 O35 4.3(9) 1_554 .
W4 O29 W10 O48 63(5) . .
K14A O29 W10 O48 -167(3) 1_554 .
K14 O29 W10 O48 177(3) 1_554 .
W4 O29 W10 O36 150(4) . .
K14A O29 W10 O36 -79.6(8) 1_554 .
K14 O29 W10 O36 -95.9(9) 1_554 .
W4 O29 W10 O37 -8(4) . .
K14A O29 W10 O37 121.7(7) 1_554 .
K14 O29 W10 O37 105.3(9) 1_554 .
W4 O29 W10 O45 76(4) . .
K14A O29 W10 O45 -153.6(6) 1_554 .
K14 O29 W10 O45 -170.0(8) 1_554 .
W4 O29 W10 K14 -114(4) . 1_554
K14A O29 W10 K14 16.4(6) 1_554 1_554
W4 O29 W10 K14A -130(4) . 1_554
K14 O29 W10 K14A -16.4(6) 1_554 1_554
W4 O29 W10 K15 -109(4) . 1_554
K14A O29 W10 K15 21.4(8) 1_554 1_554
K14 O29 W10 K15 5.0(10) 1_554 1_554
P2 O45 W10 O35 119(7) . .
W15 O45 W10 O35 -24(7) . .
P2 O45 W10 O48 51.4(13) . .
W15 O45 W10 O48 -91.5(7) . .
P2 O45 W10 O36 145.6(15) . .
W15 O45 W10 O36 2.7(7) . .
P2 O45 W10 O37 -37.4(13) . .
W15 O45 W10 O37 179.7(7) . .
P2 O45 W10 O29 -125.2(13) . .
W15 O45 W10 O29 91.9(7) . .
P2 O45 W10 K14 -139.8(12) . 1_554
W15 O45 W10 K14 77.3(11) . 1_554
P2 O45 W10 K14A -156.3(9) . 1_554
W15 O45 W10 K14A 60.8(8) . 1_554
P2 O45 W10 K15 62.9(16) . 1_554
W15 O45 W10 K15 -80.0(10) . 1_554
K7 O34 W11 O49 -52.0(14) 2_665 .
K3 O34 W11 O49 -177.1(8) 2_665 .
K7 O34 W11 O37 -145.3(13) 2_665 .
K3 O34 W11 O37 89.6(9) 2_665 .
K7 O34 W11 O38 43.6(14) 2_665 .
K3 O34 W11 O38 -81.5(10) 2_665 .
K7 O34 W11 O28 129.8(13) 2_665 .
K3 O34 W11 O28 4.7(10) 2_665 .
K7 O34 W11 O44 61(6) 2_665 .
K3 O34 W11 O44 -65(5) 2_665 .
K7 O34 W11 K3 125.1(17) 2_665 2_665
W16 O49 W11 O34 -131.0(18) . .
W16 O49 W11 O37 -27.5(18) . .
W16 O49 W11 O38 131.0(18) . .
W16 O49 W11 O28 42(4) . .
W16 O49 W11 O44 57.4(18) . .
W16 O49 W11 K3 -134.0(14) . 2_665
W10 O37 W11 O34 123.2(19) . .
W10 O37 W11 O49 23.6(19) . .
W10 O37 W11 O38 -81(3) . .
W10 O37 W11 O28 -142(2) . .
W10 O37 W11 O44 -60.8(18) . .
W10 O37 W11 K3 165.2(17) . 2_665
W12 O38 W11 O34 -176.0(12) . .
W12 O38 W11 O49 -76.3(12) . .
W12 O38 W11 O37 27(3) . .
W12 O38 W11 O28 88.2(12) . .
W12 O38 W11 O44 6.8(10) . .
W12 O38 W11 K3 143.2(11) . 2_665
W5 O28 W11 O34 111(4) . .
K3 O28 W11 O34 -3.8(8) 2_665 .
W5 O28 W11 O49 -62(6) . .
K3 O28 W11 O49 -177(3) 2_665 .
W5 O28 W11 O37 9(4) . .
K3 O28 W11 O37 -106.4(7) 2_665 .
W5 O28 W11 O38 -152(4) . .
K3 O28 W11 O38 93.0(7) 2_665 .
W5 O28 W11 O44 -77(4) . .
K3 O28 W11 O44 167.6(7) 2_665 .
W5 O28 W11 K3 115(4) . 2_665
P2 O44 W11 O34 -157(4) . .
W12 O44 W11 O34 -22(5) . .
P2 O44 W11 O49 -42.9(13) . .
W12 O44 W11 O49 91.3(7) . .
P2 O44 W11 O37 48.7(13) . .
W12 O44 W11 O37 -177.1(7) . .
P2 O44 W11 O38 -139.0(14) . .
W12 O44 W11 O38 -4.7(7) . .
P2 O44 W11 O28 133.1(14) . .
W12 O44 W11 O28 -92.7(7) . .
P2 O44 W11 K3 147.2(9) . 2_665
W12 O44 W11 K3 -78.6(7) . 2_665
K11 O40 W12 O51 7.4(9) . .
K11 O40 W12 O39 100.6(8) . .
K11 O40 W12 O38 -86.9(9) . .
K11 O40 W12 O31 -174.2(8) . .
K11 O40 W12 O44 -92(5) . .
W17 O51 W12 O40 129(2) . .
K11 O51 W12 O40 -7.5(9) . .
W17 O51 W12 O39 24(2) . .
K11 O51 W12 O39 -112.6(7) . .
W17 O51 W12 O38 -133(2) . .
K11 O51 W12 O38 90.2(8) . .
W17 O51 W12 O31 -45(4) . .
K11 O51 W12 O31 178(2) . .
W17 O51 W12 O44 -61(2) . .
K11 O51 W12 O44 162.9(7) . .
W17 O51 W12 K11 136(2) . .
W13 O39 W12 O40 -116(2) . .
W13 O39 W12 O51 -17(2) . .
W13 O39 W12 O38 83(3) . .
W13 O39 W12 O31 147(2) . .
W13 O39 W12 O44 66(2) . .
W13 O39 W12 K11 -64(2) . .
W11 O38 W12 O40 174.3(12) . .
W11 O38 W12 O51 74.8(12) . .
W11 O38 W12 O39 -24(3) . .
W11 O38 W12 O31 -88.0(12) . .
W11 O38 W12 O44 -6.6(10) . .
W11 O38 W12 K11 124.4(10) . .
W6 O31 W12 O40 -109(4) . .
W6 O31 W12 O51 66(5) . .
W6 O31 W12 O39 -4(4) . .
W6 O31 W12 O38 155(4) . .
W6 O31 W12 O44 81(4) . .
W6 O31 W12 K11 -117(4) . .
P2 O44 W12 O40 145(5) . .
W11 O44 W12 O40 10(5) . .
P2 O44 W12 O51 44.5(12) . .
W11 O44 W12 O51 -90.7(7) . .
P2 O44 W12 O39 -46.9(12) . .
W11 O44 W12 O39 177.9(8) . .
P2 O44 W12 O38 140.0(13) . .
W11 O44 W12 O38 4.8(7) . .
P2 O44 W12 O31 -131.0(13) . .
W11 O44 W12 O31 93.8(7) . .
P2 O44 W12 K11 61.5(13) . .
W11 O44 W12 K11 -73.7(7) . .
O51 K11 W12 O40 170.3(12) . .
O51 K11 W12 O40 -9.7(12) 2_565 .
O23W K11 W12 O40 -102.8(11) 2_665 .
O23W K11 W12 O40 77.2(11) 1_455 .
O40 K11 W12 O40 180.000(1) 2_565 .
O59 K11 W12 O40 -31.4(10) 2_565 .
O59 K11 W12 O40 148.6(10) . .
W12 K11 W12 O40 -81(3) 2_565 .
W17 K11 W12 O40 158.1(9) . .
W17 K11 W12 O40 -21.9(9) 2_565 .
O51 K11 W12 O51 180.000(1) 2_565 .
O23W K11 W12 O51 86.9(9) 2_665 .
O23W K11 W12 O51 -93.1(9) 1_455 .
O40 K11 W12 O51 -170.3(12) . .
O40 K11 W12 O51 9.7(12) 2_565 .
O59 K11 W12 O51 158.3(8) 2_565 .
O59 K11 W12 O51 -21.7(8) . .
W12 K11 W12 O51 108(3) 2_565 .
W17 K11 W12 O51 -12.2(7) . .
W17 K11 W12 O51 167.8(7) 2_565 .
O51 K11 W12 O39 75.4(9) . .
O51 K11 W12 O39 -104.6(9) 2_565 .
O23W K11 W12 O39 162.3(8) 2_665 .
O23W K11 W12 O39 -17.7(8) 1_455 .
O40 K11 W12 O39 -94.9(11) . .
O40 K11 W12 O39 85.1(11) 2_565 .
O59 K11 W12 O39 -126.3(7) 2_565 .
O59 K11 W12 O39 53.8(7) . .
W12 K11 W12 O39 -176(3) 2_565 .
W17 K11 W12 O39 63.2(6) . .
W17 K11 W12 O39 -116.8(6) 2_565 .
O51 K11 W12 O38 -92.3(9) . .
O51 K11 W12 O38 87.7(9) 2_565 .
O23W K11 W12 O38 -5.4(8) 2_665 .
O23W K11 W12 O38 174.6(8) 1_455 .
O40 K11 W12 O38 97.4(11) . .
O40 K11 W12 O38 -82.6(11) 2_565 .
O59 K11 W12 O38 66.0(7) 2_565 .
O59 K11 W12 O38 -114.0(7) . .
W12 K11 W12 O38 16(3) 2_565 .
W17 K11 W12 O38 -104.5(6) . .
W17 K11 W12 O38 75.5(6) 2_565 .
O51 K11 W12 O31 -178.9(13) . .
O51 K11 W12 O31 1.1(13) 2_565 .
O23W K11 W12 O31 -92.1(12) 2_665 .
O23W K11 W12 O31 87.9(12) 1_455 .
O40 K11 W12 O31 10.7(14) . .
O40 K11 W12 O31 -169.3(14) 2_565 .
O59 K11 W12 O31 -20.6(11) 2_565 .
O59 K11 W12 O31 159.4(11) . .
W12 K11 W12 O31 -71(3) 2_565 .
W17 K11 W12 O31 168.8(10) . .
W17 K11 W12 O31 -11.2(10) 2_565 .
O51 K11 W12 O44 -22.4(9) . .
O51 K11 W12 O44 157.6(9) 2_565 .
O23W K11 W12 O44 64.5(8) 2_665 .
O23W K11 W12 O44 -115.5(8) 1_455 .
O40 K11 W12 O44 167.3(11) . .
O40 K11 W12 O44 -12.7(11) 2_565 .
O59 K11 W12 O44 136.0(7) 2_565 .
O59 K11 W12 O44 -44.0(7) . .
W12 K11 W12 O44 86(3) 2_565 .
W17 K11 W12 O44 -34.6(6) . .
W17 K11 W12 O44 145.4(6) 2_565 .
W14 O42 W13 O41 -177.7(11) . .
K5 O42 W13 O41 -1.4(15) 1_454 .
W14 O42 W13 O53 -76.6(11) . .
K5 O42 W13 O53 99.7(13) 1_454 .
W14 O42 W13 O39 9(3) . .
K5 O42 W13 O39 -174.5(15) 1_454 .
W14 O42 W13 O33 84.5(11) . .
K5 O42 W13 O33 -99.2(13) 1_454 .
W14 O42 W13 O43 0.2(9) . .
K5 O42 W13 O43 176.5(14) 1_454 .
W17 O53 W13 O41 -136(3) . .
W17 O53 W13 O42 123(3) . .
W17 O53 W13 O39 -34(3) . .
W17 O53 W13 O33 38(5) . .
W17 O53 W13 O43 50(3) . .
W12 O39 W13 O41 117(2) . .
W12 O39 W13 O42 -70(3) . .
W12 O39 W13 O53 17(2) . .
W12 O39 W13 O33 -145(2) . .
W12 O39 W13 O43 -62(2) . .
W7 O33 W13 O41 96(4) . .
W7 O33 W13 O42 -163(4) . .
W7 O33 W13 O53 -78(5) . .
W7 O33 W13 O39 -5(4) . .
W7 O33 W13 O43 -89(4) . .
P2 O43 W13 O41 -125(8) . .
W14 O43 W13 O41 21(8) . .
P2 O43 W13 O42 -145.4(15) . .
W14 O43 W13 O42 -0.2(7) . .
P2 O43 W13 O53 -49.5(13) . .
W14 O43 W13 O53 95.7(7) . .
P2 O43 W13 O39 38.1(14) . .
W14 O43 W13 O39 -176.7(8) . .
P2 O43 W13 O33 126.7(14) . .
W14 O43 W13 O33 -88.1(8) . .
K4 O47 W14 O52 -168.3(10) 2_655 .
K5 O47 W14 O52 86.1(9) 1_454 .
K4 O47 W14 O46 -73.4(12) 2_655 .
K5 O47 W14 O46 -179.0(8) 1_454 .
K4 O47 W14 O32 14.5(12) 2_655 .
K5 O47 W14 O32 -91.0(9) 1_454 .
K4 O47 W14 O42 101.6(11) 2_655 .
K5 O47 W14 O42 -4.0(9) 1_454 .
K4 O47 W14 O43 90(6) 2_655 .
K5 O47 W14 O43 -16(7) 1_454 .
K4 O47 W14 K5 105.6(12) 2_655 1_454
K5 O47 W14 K4 -105.6(12) 1_454 2_655
W33 O52 W14 O47 -14(2) . .
W33 O52 W14 O46 -118(2) . .
W33 O52 W14 O32 153(3) . .
W33 O52 W14 O42 83(2) . .
W33 O52 W14 O43 158(2) . .
W33 O52 W14 K5 35(2) . 1_454
W33 O52 W14 K4 -24(2) . 2_655
W15 O46 W14 O47 -123(2) . .
W15 O46 W14 O52 -23(2) . .
W15 O46 W14 O32 144(2) . .
W15 O46 W14 O42 71(3) . .
W15 O46 W14 O43 60(2) . .
W15 O46 W14 K5 -124.5(16) . 1_454
W15 O46 W14 K4 -157.6(19) . 2_655
W8 O32 W14 O47 -107(4) . .
K4 O32 W14 O47 -10.1(8) 2_655 .
W8 O32 W14 O52 85(5) . .
K4 O32 W14 O52 -178(3) 2_655 .
W8 O32 W14 O46 -3(4) . .
K4 O32 W14 O46 93.6(7) 2_655 .
W8 O32 W14 O42 156(4) . .
K4 O32 W14 O42 -106.6(6) 2_655 .
W8 O32 W14 O43 81(4) . .
K4 O32 W14 O43 178.1(6) 2_655 .
W8 O32 W14 K5 -156(3) . 1_454
K4 O32 W14 K5 -59.2(4) 2_655 1_454
W8 O32 W14 K4 -97(4) . 2_655
W13 O42 W14 O47 -178.5(11) . .
K5 O42 W14 O47 4.0(9) 1_454 .
W13 O42 W14 O52 82.3(11) . .
K5 O42 W14 O52 -95.2(7) 1_454 .
W13 O42 W14 O46 -12(3) . .
K5 O42 W14 O46 170.5(18) 1_454 .
W13 O42 W14 O32 -85.3(11) . .
K5 O42 W14 O32 97.2(8) 1_454 .
W13 O42 W14 O43 -0.2(9) . .
K5 O42 W14 O43 -177.7(8) 1_454 .
W13 O42 W14 K5 177.5(14) . 1_454
W13 O42 W14 K4 -141.8(8) . 2_655
K5 O42 W14 K4 40.7(6) 1_454 2_655
P2 O43 W14 O47 156(6) . .
W13 O43 W14 O47 12(6) . .
P2 O43 W14 O52 53.0(15) . .
W13 O43 W14 O52 -90.8(7) . .
P2 O43 W14 O46 -40.3(15) . .
W13 O43 W14 O46 175.9(8) . .
P2 O43 W14 O32 -128.0(16) . .
W13 O43 W14 O32 88.2(8) . .
P2 O43 W14 O42 144.0(16) . .
W13 O43 W14 O42 0.2(6) . .
P2 O43 W14 K5 142.0(12) . 1_454
W13 O43 W14 K5 -1.8(8) . 1_454
P2 O43 W14 K4 -125.3(12) . 2_655
W13 O43 W14 K4 90.9(8) . 2_655
K6 O57 W15 O54 52(7) 1_554 .
K6 O57 W15 O46 -48(8) 1_554 .
K6 O57 W15 O36 145(7) 1_554 .
K6 O57 W15 O30 -132(7) 1_554 .
K6 O57 W15 O45 -171(5) 1_554 .
Re1 O54 W15 O57 27(2) . .
Re1 O54 W15 O46 131.6(19) . .
Re1 O54 W15 O36 -72.1(19) . .
Re1 O54 W15 O30 -136(3) . .
Re1 O54 W15 O45 -145.7(19) . .
W14 O46 W15 O57 128(2) . .
W14 O46 W15 O54 23(2) . .
W14 O46 W15 O36 -85(3) . .
W14 O46 W15 O30 -142(2) . .
W14 O46 W15 O45 -60.7(19) . .
W10 O36 W15 O57 176.7(12) . .
W10 O36 W15 O54 -80.4(13) . .
W10 O36 W15 O46 29(3) . .
W10 O36 W15 O30 86.2(13) . .
W10 O36 W15 O45 3.9(11) . .
W9 O30 W15 O57 95(4) . .
W9 O30 W15 O54 -102(5) . .
W9 O30 W15 O46 -7(4) . .
W9 O30 W15 O36 -166(4) . .
W9 O30 W15 O45 -92(4) . .
P2 O45 W15 O57 169(4) . .
W10 O45 W15 O57 -48(5) . .
P2 O45 W15 O54 -53.5(13) . .
W10 O45 W15 O54 90.0(7) . .
P2 O45 W15 O46 44.3(13) . .
W10 O45 W15 O46 -172.2(8) . .
P2 O45 W15 O36 -146.1(14) . .
W10 O45 W15 O36 -2.7(7) . .
P2 O45 W15 O30 129.1(13) . .
W10 O45 W15 O30 -87.4(7) . .
K8 O124 W16 O56 174(3) 1_554 .
K8 O124 W16 O48 78(3) 1_554 .
K8 O124 W16 O55 -88(3) 1_554 .
K8 O124 W16 O49 -3(3) 1_554 .
K8 O124 W16 O50 -41(7) 1_554 .
K8 O124 W16 K8 -141(3) 1_554 2_666
Re1 O56 W16 O124 -115.9(17) . .
K8 O56 W16 O124 64.9(9) 2_666 .
Re1 O56 W16 O48 -14.5(17) . .
K8 O56 W16 O48 166.2(7) 2_666 .
Re1 O56 W16 O55 143.4(17) . .
K8 O56 W16 O55 -35.8(8) 2_666 .
Re1 O56 W16 O49 48(5) . .
K8 O56 W16 O49 -131(3) 2_666 .
Re1 O56 W16 O50 71.4(17) . .
K8 O56 W16 O50 -107.9(7) 2_666 .
Re1 O56 W16 K8 179(2) . 2_666
W10 O48 W16 O124 -124(3) . .
W10 O48 W16 O56 136(3) . .
W10 O48 W16 O55 21(4) . .
W10 O48 W16 O49 -34(3) . .
W10 O48 W16 O50 45(3) . .
W10 O48 W16 K8 152(2) . 2_666
W17 O55 W16 O124 -178.4(11) . .
K8 O55 W16 O124 -68.5(8) 2_666 .
W17 O55 W16 O56 -78.0(11) . .
K8 O55 W16 O56 31.9(7) 2_666 .
W17 O55 W16 O48 36(2) . .
K8 O55 W16 O48 145.8(17) 2_666 .
W17 O55 W16 O49 90.5(10) . .
K8 O55 W16 O49 -159.6(6) 2_666 .
W17 O55 W16 O50 11.3(9) . .
K8 O55 W16 O50 121.2(7) 2_666 .
W17 O55 W16 K8 -109.9(11) . 2_666
W11 O49 W16 O124 128.1(19) . .
W11 O49 W16 O56 -36(5) . .
W11 O49 W16 O48 27.8(18) . .
W11 O49 W16 O55 -132.5(19) . .
W11 O49 W16 O50 -59.9(18) . .
W11 O49 W16 K8 -158.2(13) . 2_666
P2 O50 W16 O124 92(4) . .
W17 O50 W16 O124 -58(4) . .
P2 O50 W16 O56 -123.0(15) . .
W17 O50 W16 O56 87.6(8) . .
P2 O50 W16 O48 -29.0(14) . .
W17 O50 W16 O48 -178.4(8) . .
P2 O50 W16 O55 141.2(16) . .
W17 O50 W16 O55 -8.3(7) . .
P2 O50 W16 O49 52.4(14) . .
W17 O50 W16 O49 -97.0(7) . .
P2 O50 W16 K8 -171.0(12) . 2_666
W17 O50 W16 K8 39.5(6) . 2_666
K11 O59 W17 O60 173.4(8) . .
K11 O59 W17 O53 -88.1(8) . .
K11 O59 W17 O55 78.4(8) . .
K11 O59 W17 O51 -8.5(8) . .
K11 O59 W17 O50 41(4) . .
K11 O59 W17 K8 123.6(6) . 2_666
W33 O60 W17 O59 132.6(17) . .
K8 O60 W17 O59 -75.4(8) 2_666 .
W33 O60 W17 O53 28.2(18) . .
K8 O60 W17 O53 -179.8(7) 2_666 .
W33 O60 W17 O55 -129.2(17) . .
K8 O60 W17 O55 22.8(8) 2_666 .
W33 O60 W17 O51 -39(5) . .
K8 O60 W17 O51 113(3) 2_666 .
W33 O60 W17 O50 -57.0(17) . .
K8 O60 W17 O50 95.0(7) 2_666 .
W33 O60 W17 K11 140.9(12) . .
K8 O60 W17 K11 -67.1(11) 2_666 .
W33 O60 W17 K8 -152(2) . 2_666
W13 O53 W17 O59 126(3) . .
W13 O53 W17 O60 -133(3) . .
W13 O53 W17 O55 -20(4) . .
W13 O53 W17 O51 36(3) . .
W13 O53 W17 O50 -44(3) . .
W13 O53 W17 K11 79(3) . .
W13 O53 W17 K8 -133(2) . 2_666
W16 O55 W17 O59 177.0(11) . .
K8 O55 W17 O59 75.5(9) 2_666 .
W16 O55 W17 O60 77.0(11) . .
K8 O55 W17 O60 -24.6(8) 2_666 .
W16 O55 W17 O53 -36(2) . .
K8 O55 W17 O53 -137.9(16) 2_666 .
W16 O55 W17 O51 -90.8(11) . .
K8 O55 W17 O51 167.6(8) 2_666 .
W16 O55 W17 O50 -11.3(9) . .
K8 O55 W17 O50 -112.9(8) 2_666 .
W16 O55 W17 K11 -138.1(9) . .
K8 O55 W17 K11 120.3(6) 2_666 .
W16 O55 W17 K8 101.6(11) . 2_666
W12 O51 W17 O59 -128(2) . .
K11 O51 W17 O59 8.3(8) . .
W12 O51 W17 O60 43(5) . .
K11 O51 W17 O60 180(3) . .
W12 O51 W17 O53 -25(2) . .
K11 O51 W17 O53 111.1(8) . .
W12 O51 W17 O55 134(2) . .
K11 O51 W17 O55 -89.0(7) . .
W12 O51 W17 O50 62(2) . .
K11 O51 W17 O50 -161.6(7) . .
W12 O51 W17 K11 -137(2) . .
W12 O51 W17 K8 146.7(17) . 2_666
K11 O51 W17 K8 -76.8(7) . 2_666
P2 O50 W17 O59 -102(4) . .
W16 O50 W17 O59 48(4) . .
P2 O50 W17 O60 125.0(15) . .
W16 O50 W17 O60 -85.7(8) . .
P2 O50 W17 O53 28.8(14) . .
W16 O50 W17 O53 178.2(8) . .
P2 O50 W17 O55 -141.1(16) . .
W16 O50 W17 O55 8.3(7) . .
P2 O50 W17 O51 -51.2(14) . .
W16 O50 W17 O51 98.2(7) . .
P2 O50 W17 K11 -67.3(15) . .
W16 O50 W17 K11 82.1(6) . .
P2 O50 W17 K8 176.6(13) . 2_666
W16 O50 W17 K8 -34.0(6) . 2_666
O51 K11 W17 O59 -168.4(11) . .
O51 K11 W17 O59 11.6(11) 2_565 .
O23W K11 W17 O59 103.3(10) 2_665 .
O23W K11 W17 O59 -76.7(10) 1_455 .
O40 K11 W17 O59 -147.3(10) . .
O40 K11 W17 O59 32.7(10) 2_565 .
O59 K11 W17 O59 180.000(3) 2_565 .
W12 K11 W17 O59 23.0(9) 2_565 .
W12 K11 W17 O59 -157.0(9) . .
W17 K11 W17 O59 14(100) 2_565 .
O51 K11 W17 O60 -179.9(12) . .
O51 K11 W17 O60 0.1(12) 2_565 .
O23W K11 W17 O60 91.9(12) 2_665 .
O23W K11 W17 O60 -88.1(12) 1_455 .
O40 K11 W17 O60 -158.8(11) . .
O40 K11 W17 O60 21.2(11) 2_565 .
O59 K11 W17 O60 168.5(13) 2_565 .
O59 K11 W17 O60 -11.5(13) . .
W12 K11 W17 O60 11.5(10) 2_565 .
W12 K11 W17 O60 -168.5(10) . .
W17 K11 W17 O60 2(100) 2_565 .
O51 K11 W17 O53 -67.7(9) . .
O51 K11 W17 O53 112.3(9) 2_565 .
O23W K11 W17 O53 -155.9(8) 2_665 .
O23W K11 W17 O53 24.1(8) 1_455 .
O40 K11 W17 O53 -46.5(7) . .
O40 K11 W17 O53 133.5(7) 2_565 .
O59 K11 W17 O53 -79.2(10) 2_565 .
O59 K11 W17 O53 100.8(10) . .
W12 K11 W17 O53 123.7(6) 2_565 .
W12 K11 W17 O53 -56.3(6) . .
W17 K11 W17 O53 115(100) 2_565 .
O51 K11 W17 O55 88.2(9) . .
O51 K11 W17 O55 -91.8(9) 2_565 .
O23W K11 W17 O55 -0.1(8) 2_665 .
O23W K11 W17 O55 179.9(8) 1_455 .
O40 K11 W17 O55 109.3(7) . .
O40 K11 W17 O55 -70.7(7) 2_565 .
O59 K11 W17 O55 76.6(10) 2_565 .
O59 K11 W17 O55 -103.4(10) . .
W12 K11 W17 O55 -80.4(6) 2_565 .
W12 K11 W17 O55 99.6(6) . .
W17 K11 W17 O55 -89(100) 2_565 .
O51 K11 W17 O51 179.999(2) 2_565 .
O23W K11 W17 O51 -88.3(9) 2_665 .
O23W K11 W17 O51 91.7(9) 1_455 .
O40 K11 W17 O51 21.1(8) . .
O40 K11 W17 O51 -158.9(8) 2_565 .
O59 K11 W17 O51 -11.6(11) 2_565 .
O59 K11 W17 O51 168.4(11) . .
W12 K11 W17 O51 -168.6(7) 2_565 .
W12 K11 W17 O51 11.4(7) . .
W17 K11 W17 O51 -178(100) 2_565 .
O51 K11 W17 O50 21.8(9) . .
O51 K11 W17 O50 -158.2(9) 2_565 .
O23W K11 W17 O50 -66.4(8) 2_665 .
O23W K11 W17 O50 113.6(8) 1_455 .
O40 K11 W17 O50 42.9(7) . .
O40 K11 W17 O50 -137.1(7) 2_565 .
O59 K11 W17 O50 10.2(10) 2_565 .
O59 K11 W17 O50 -169.8(10) . .
W12 K11 W17 O50 -146.8(6) 2_565 .
W12 K11 W17 O50 33.2(6) . .
W17 K11 W17 O50 -156(100) 2_565 .
O51 K11 W17 K8 130.1(7) . 2_666
O51 K11 W17 K8 -49.9(7) 2_565 2_666
O23W K11 W17 K8 41.8(6) 2_665 2_666
O23W K11 W17 K8 -138.2(6) 1_455 2_666
O40 K11 W17 K8 151.2(4) . 2_666
O40 K11 W17 K8 -28.8(4) 2_565 2_666
O59 K11 W17 K8 118.5(9) 2_565 2_666
O59 K11 W17 K8 -61.5(9) . 2_666
W12 K11 W17 K8 -38.57(12) 2_565 2_666
W12 K11 W17 K8 141.43(12) . 2_666
W17 K11 W17 K8 -48(100) 2_565 2_666
Na1 O63 W18 O69 69(3) . .
Na1 O63 W18 O68 -21(3) . .
Na1 O63 W18 O64 162(3) . .
Na1 O63 W18 O67 -110(3) . .
Na1 O63 W18 O71 -149(3) . .
Na1 O63 W18 K13 117(3) . .
W22 O69 W18 O63 -129(2) . .
K13 O69 W18 O63 69.4(9) . .
W22 O69 W18 O68 -27(2) . .
K13 O69 W18 O68 171.4(7) . .
W22 O69 W18 O64 131(2) . .
K13 O69 W18 O64 -30.0(7) . .
W22 O69 W18 O67 50(4) . .
K13 O69 W18 O67 -111.3(19) . .
W22 O69 W18 O71 58(2) . .
K13 O69 W18 O71 -102.7(7) . .
W22 O69 W18 K13 161(3) . .
W21 O68 W18 O63 131.9(18) . .
W21 O68 W18 O69 26.3(18) . .
W21 O68 W18 O64 -56(3) . .
W21 O68 W18 O67 -130.0(19) . .
W21 O68 W18 O71 -58.1(18) . .
W21 O68 W18 K13 36(2) . .
W20 O64 W18 O63 167.6(12) . .
K13 O64 W18 O63 -74.0(9) . .
W20 O64 W18 O69 -86.2(12) . .
K13 O64 W18 O69 32.2(8) . .
W20 O64 W18 O68 -5(3) . .
K13 O64 W18 O68 114(2) . .
W20 O64 W18 O67 69.7(12) . .
K13 O64 W18 O67 -171.9(8) . .
W20 O64 W18 O71 -2.4(10) . .
K13 O64 W18 O71 115.9(8) . .
W20 O64 W18 K13 -118.4(14) . .
W19 O67 W18 O63 -172.5(12) . .
W19 O67 W18 O69 8(3) . .
W19 O67 W18 O68 85.1(12) . .
W19 O67 W18 O64 -74.1(12) . .
W19 O67 W18 O71 -0.8(10) . .
W19 O67 W18 K13 -82.2(13) . .
P3 O71 W18 O63 174(3) . .
W19 O71 W18 O63 41(4) . .
W20 O71 W18 O63 -49(4) . .
P3 O71 W18 O69 -42.5(12) . .
W19 O71 W18 O69 -175.8(8) . .
W20 O71 W18 O69 93.8(8) . .
P3 O71 W18 O68 44.5(12) . .
W19 O71 W18 O68 -88.8(7) . .
W20 O71 W18 O68 -179.3(7) . .
P3 O71 W18 O64 -134.6(14) . .
W19 O71 W18 O64 92.1(8) . .
W20 O71 W18 O64 1.6(7) . .
P3 O71 W18 O67 133.8(14) . .
W19 O71 W18 O67 0.5(7) . .
W20 O71 W18 O67 -89.9(8) . .
P3 O71 W18 K13 -92.9(11) . .
W19 O71 W18 K13 133.8(4) . .
W20 O71 W18 K13 43.4(5) . .
O19W K13 W18 O63 -93.5(14) . .
O5 K13 W18 O63 32.6(8) 1_656 .
O16W K13 W18 O63 -53.8(9) . .
O73 K13 W18 O63 165.7(9) . .
O64 K13 W18 O63 107.4(11) . .
O15W K13 W18 O63 144.3(11) . .
O87 K13 W18 O63 -139.6(8) . .
O69 K13 W18 O63 -115.3(10) . .
O3 K13 W18 O63 83.5(8) 1_656 .
W3 K13 W18 O63 56.1(7) 1_656 .
W23 K13 W18 O63 -169.1(7) . .
O19W K13 W18 O69 21.8(14) . .
O5 K13 W18 O69 147.9(9) 1_656 .
O16W K13 W18 O69 61.5(9) . .
O73 K13 W18 O69 -79.0(9) . .
O64 K13 W18 O69 -137.3(11) . .
O15W K13 W18 O69 -100.4(11) . .
O87 K13 W18 O69 -24.3(8) . .
O3 K13 W18 O69 -161.2(8) 1_656 .
W3 K13 W18 O69 171.4(8) 1_656 .
W23 K13 W18 O69 -53.8(7) . .
O19W K13 W18 O68 9.1(15) . .
O5 K13 W18 O68 135.2(9) 1_656 .
O16W K13 W18 O68 48.8(9) . .
O73 K13 W18 O68 -91.7(9) . .
O64 K13 W18 O68 -149.9(11) . .
O15W K13 W18 O68 -113.1(11) . .
O87 K13 W18 O68 -37.0(9) . .
O69 K13 W18 O68 -12.7(11) . .
O3 K13 W18 O68 -173.8(8) 1_656 .
W3 K13 W18 O68 158.7(7) 1_656 .
W23 K13 W18 O68 -66.5(8) . .
O19W K13 W18 O64 159.0(15) . .
O5 K13 W18 O64 -74.9(9) 1_656 .
O16W K13 W18 O64 -161.3(10) . .
O73 K13 W18 O64 58.2(9) . .
O15W K13 W18 O64 36.9(11) . .
O87 K13 W18 O64 113.0(9) . .
O69 K13 W18 O64 137.3(11) . .
O3 K13 W18 O64 -23.9(8) 1_656 .
W3 K13 W18 O64 -51.3(8) 1_656 .
W23 K13 W18 O64 83.5(8) . .
O19W K13 W18 O67 170.1(14) . .
O5 K13 W18 O67 -63.8(9) 1_656 .
O16W K13 W18 O67 -150.2(9) . .
O73 K13 W18 O67 69.3(9) . .
O64 K13 W18 O67 11.0(11) . .
O15W K13 W18 O67 47.9(12) . .
O87 K13 W18 O67 124.0(8) . .
O69 K13 W18 O67 148.3(10) . .
O3 K13 W18 O67 -12.9(9) 1_656 .
W3 K13 W18 O67 -40.3(8) 1_656 .
W23 K13 W18 O67 94.5(8) . .
O19W K13 W18 O71 99.2(13) . .
O5 K13 W18 O71 -134.7(6) 1_656 .
O16W K13 W18 O71 138.9(7) . .
O73 K13 W18 O71 -1.6(7) . .
O64 K13 W18 O71 -59.8(9) . .
O15W K13 W18 O71 -23.0(10) . .
O87 K13 W18 O71 53.1(6) . .
O69 K13 W18 O71 77.4(9) . .
O3 K13 W18 O71 -83.7(6) 1_656 .
W3 K13 W18 O71 -111.2(5) 1_656 .
W23 K13 W18 O71 23.6(5) . .
W18 O67 W19 O66 168.2(12) . .
W18 O67 W19 O72 -4(3) . .
W18 O67 W19 O88 73.2(13) . .
W18 O67 W19 O70 -84.4(12) . .
W18 O67 W19 O71 0.8(10) . .
W25 O72 W19 O66 128(2) . .
W25 O72 W19 O67 -60(3) . .
W25 O72 W19 O88 -136(2) . .
W25 O72 W19 O70 22(2) . .
W25 O72 W19 O71 -64(2) . .
W20 O88 W19 O66 -177.4(13) . .
W20 O88 W19 O67 -72.0(13) . .
W20 O88 W19 O72 83.0(13) . .
W20 O88 W19 O70 5(3) . .
W20 O88 W19 O71 1.0(11) . .
W26 O70 W19 O66 -124(2) . .
W26 O70 W19 O67 130(2) . .
W26 O70 W19 O72 -25(2) . .
W26 O70 W19 O88 53(3) . .
W26 O70 W19 O71 57(2) . .
P3 O71 W19 O66 144(4) . .
W18 O71 W19 O66 -84(4) . .
W20 O71 W19 O66 7(4) . .
P3 O71 W19 O67 -132.6(14) . .
W18 O71 W19 O67 -0.5(7) . .
W20 O71 W19 O67 90.4(8) . .
P3 O71 W19 O72 45.5(12) . .
W18 O71 W19 O72 177.5(8) . .
W20 O71 W19 O72 -91.5(7) . .
P3 O71 W19 O88 136.4(14) . .
W18 O71 W19 O88 -91.6(8) . .
W20 O71 W19 O88 -0.6(7) . .
P3 O71 W19 O70 -42.0(12) . .
W18 O71 W19 O70 90.0(7) . .
W20 O71 W19 O70 -179.0(7) . .
K12 O65 W20 O88 167.2(15) . .
K14A O65 W20 O88 -29.8(12) . .
K14 O65 W20 O88 -20.6(11) . .
K12 O65 W20 O74 72.7(17) . .
K14A O65 W20 O74 -124.2(10) . .
K14 O65 W20 O74 -115.1(10) . .
K12 O65 W20 O64 -102.5(16) . .
K14A O65 W20 O64 60.6(11) . .
K14 O65 W20 O64 69.7(10) . .
K12 O65 W20 O73 -16.0(17) . .
K14A O65 W20 O73 147.0(10) . .
K14 O65 W20 O73 156.2(9) . .
K12 O65 W20 O71 -137(4) . .
K14A O65 W20 O71 26(6) . .
K14 O65 W20 O71 35(5) . .
K12 O65 W20 K13 -58.5(15) . .
K14A O65 W20 K13 104.6(9) . .
K14 O65 W20 K13 113.7(8) . .
K12 O65 W20 K14A -163(2) . .
K14 O65 W20 K14A 9.1(7) . .
W19 O88 W20 O65 171.1(12) . .
W19 O88 W20 O74 -83.8(13) . .
W19 O88 W20 O64 71.3(13) . .
W19 O88 W20 O73 -1(3) . .
W19 O88 W20 O71 -1.0(11) . .
W19 O88 W20 K13 79.1(15) . .
W19 O88 W20 K14A 152.2(14) . .
W24 O74 W20 O65 -134(2) . .
W24 O74 W20 O88 122(3) . .
W24 O74 W20 O64 35(4) . .
W24 O74 W20 O73 -33(2) . .
W24 O74 W20 O71 51(2) . .
W24 O74 W20 K13 -41(3) . .
W24 O74 W20 K14A -171(2) . .
W18 O64 W20 O65 -172.2(12) . .
K13 O64 W20 O65 69.6(9) . .
W18 O64 W20 O88 -69.3(13) . .
K13 O64 W20 O88 172.5(9) . .
W18 O64 W20 O74 19(3) . .
K13 O64 W20 O74 -99.3(19) . .
W18 O64 W20 O73 86.9(12) . .
K13 O64 W20 O73 -31.3(8) . .
W18 O64 W20 O71 2.4(10) . .
K13 O64 W20 O71 -115.8(8) . .
W18 O64 W20 K13 118.2(14) . .
W18 O64 W20 K14A -139.4(12) . .
K13 O64 W20 K14A 102.3(6) . .
W23 O73 W20 O65 128(2) . .
K13 O73 W20 O65 -67.3(9) . .
W23 O73 W20 O88 -59(3) . .
K13 O73 W20 O88 105.3(19) . .
W23 O73 W20 O74 24(2) . .
K13 O73 W20 O74 -171.2(8) . .
W23 O73 W20 O64 -133(2) . .
K13 O73 W20 O64 31.8(8) . .
W23 O73 W20 O71 -60(2) . .
K13 O73 W20 O71 104.9(7) . .
W23 O73 W20 K13 -165(3) . .
W23 O73 W20 K14A 154.5(16) . .
K13 O73 W20 K14A -40.8(10) . .
P3 O71 W20 O65 167(5) . .
W19 O71 W20 O65 -57(5) . .
W18 O71 W20 O65 34(5) . .
P3 O71 W20 O88 -134.6(14) . .
W19 O71 W20 O88 0.6(7) . .
W18 O71 W20 O88 92.1(8) . .
P3 O71 W20 O74 -41.5(13) . .
W19 O71 W20 O74 93.8(7) . .
W18 O71 W20 O74 -174.7(8) . .
P3 O71 W20 O64 131.6(14) . .
W19 O71 W20 O64 -93.1(8) . .
W18 O71 W20 O64 -1.6(7) . .
P3 O71 W20 O73 45.2(13) . .
W19 O71 W20 O73 -179.5(7) . .
W18 O71 W20 O73 -88.1(7) . .
P3 O71 W20 K13 90.0(12) . .
W19 O71 W20 K13 -134.8(4) . .
W18 O71 W20 K13 -43.3(5) . .
P3 O71 W20 K14A -170.7(9) . .
W19 O71 W20 K14A -35.4(8) . .
W18 O71 W20 K14A 56.1(8) . .
O19W K13 W20 O65 94.3(15) . .
O5 K13 W20 O65 -62.7(8) 1_656 .
O16W K13 W20 O65 -150.8(11) . .
O73 K13 W20 O65 114.2(11) . .
O64 K13 W20 O65 -111.3(10) . .
O15W K13 W20 O65 48.2(9) . .
O87 K13 W20 O65 140.3(8) . .
O69 K13 W20 O65 -168.5(8) . .
O3 K13 W20 O65 -16.1(8) 1_656 .
W3 K13 W20 O65 -33.2(7) 1_656 .
W23 K13 W20 O65 119.0(7) . .
W18 K13 W20 O65 -138.9(7) . .
O19W K13 W20 O88 -165.0(16) . .
O5 K13 W20 O88 38.0(11) 1_656 .
O16W K13 W20 O88 -50.1(13) . .
O73 K13 W20 O88 -145.1(12) . .
O64 K13 W20 O88 -10.6(12) . .
O15W K13 W20 O88 148.9(11) . .
O87 K13 W20 O88 -119.0(10) . .
O69 K13 W20 O88 -67.8(10) . .
O3 K13 W20 O88 84.6(10) 1_656 .
W3 K13 W20 O88 67.5(10) 1_656 .
W23 K13 W20 O88 -140.4(9) . .
W18 K13 W20 O88 -38.2(9) . .
O19W K13 W20 O74 -8.2(16) . .
O5 K13 W20 O74 -165.2(9) 1_656 .
O16W K13 W20 O74 106.7(11) . .
O73 K13 W20 O74 11.7(11) . .
O64 K13 W20 O74 146.2(11) . .
O15W K13 W20 O74 -54.3(10) . .
O87 K13 W20 O74 37.8(9) . .
O69 K13 W20 O74 89.0(9) . .
O3 K13 W20 O74 -118.6(9) 1_656 .
W3 K13 W20 O74 -135.7(8) 1_656 .
W23 K13 W20 O74 16.4(8) . .
W18 K13 W20 O74 118.6(8) . .
O19W K13 W20 O64 -154.4(16) . .
O5 K13 W20 O64 48.6(9) 1_656 .
O16W K13 W20 O64 -39.5(11) . .
O73 K13 W20 O64 -134.5(11) . .
O15W K13 W20 O64 159.5(10) . .
O87 K13 W20 O64 -108.4(9) . .
O69 K13 W20 O64 -57.2(9) . .
O3 K13 W20 O64 95.1(9) 1_656 .
W3 K13 W20 O64 78.1(8) 1_656 .
W23 K13 W20 O64 -129.8(8) . .
W18 K13 W20 O64 -27.6(8) . .
O19W K13 W20 O73 -20.0(16) . .
O5 K13 W20 O73 -177.0(10) 1_656 .
O16W K13 W20 O73 95.0(12) . .
O64 K13 W20 O73 134.5(11) . .
O15W K13 W20 O73 -66.0(10) . .
O87 K13 W20 O73 26.1(9) . .
O69 K13 W20 O73 77.3(9) . .
O3 K13 W20 O73 -130.4(9) 1_656 .
W3 K13 W20 O73 -147.4(8) 1_656 .
W23 K13 W20 O73 4.7(8) . .
W18 K13 W20 O73 106.9(8) . .
O19W K13 W20 O71 -94.7(15) . .
O5 K13 W20 O71 108.3(6) 1_656 .
O16W K13 W20 O71 20.2(9) . .
O73 K13 W20 O71 -74.7(9) . .
O64 K13 W20 O71 59.7(9) . .
O15W K13 W20 O71 -140.7(7) . .
O87 K13 W20 O71 -48.7(6) . .
O69 K13 W20 O71 2.6(6) . .
O3 K13 W20 O71 154.9(6) 1_656 .
W3 K13 W20 O71 137.9(5) 1_656 .
W23 K13 W20 O71 -70.0(4) . .
W18 K13 W20 O71 32.1(4) . .
O19W K13 W20 K14A 130.7(14) . .
O5 K13 W20 K14A -26.3(5) 1_656 .
O16W K13 W20 K14A -114.4(8) . .
O73 K13 W20 K14A 150.7(8) . .
O64 K13 W20 K14A -74.9(8) . .
O15W K13 W20 K14A 84.7(6) . .
O87 K13 W20 K14A 176.7(4) . .
O69 K13 W20 K14A -132.0(5) . .
O3 K13 W20 K14A 20.3(4) 1_656 .
W3 K13 W20 K14A 3.3(2) 1_656 .
W23 K13 W20 K14A 155.4(2) . .
W18 K13 W20 K14A -102.5(2) . .
K14 K14A W20 O65 -147(2) . .
O2W K14A W20 O65 -143.1(15) . .
O10W K14A W20 O65 9.3(12) . .
O15 K14A W20 O65 128.2(16) 1_656 .
O8W K14A W20 O65 139.1(12) . .
O35 K14A W20 O65 -96.1(15) 1_556 .
O123 K14A W20 O65 -79.3(12) 1_556 .
O14 K14A W20 O65 90.4(12) 1_656 .
O29 K14A W20 O65 -60.5(11) 1_556 .
O3 K14A W20 O65 53.7(11) 1_656 .
W10 K14A W20 O65 -66.5(11) 1_556 .
K14 K14A W20 O88 2(2) . .
O2W K14A W20 O88 5.9(12) . .
O10W K14A W20 O88 158.3(9) . .
O15 K14A W20 O88 -82.8(12) 1_656 .
O8W K14A W20 O88 -71.8(8) . .
O35 K14A W20 O88 52.9(12) 1_556 .
O65 K14A W20 O88 149.0(13) . .
O123 K14A W20 O88 69.8(8) 1_556 .
O14 K14A W20 O88 -120.5(8) 1_656 .
O29 K14A W20 O88 88.5(8) 1_556 .
O3 K14A W20 O88 -157.3(8) 1_656 .
W10 K14A W20 O88 82.5(8) 1_556 .
K14 K14A W20 O74 -77(2) . .
O2W K14A W20 O74 -72.2(12) . .
O10W K14A W20 O74 80.2(10) . .
O15 K14A W20 O74 -160.9(12) 1_656 .
O8W K14A W20 O74 -150.0(8) . .
O35 K14A W20 O74 -25.2(13) 1_556 .
O65 K14A W20 O74 70.9(13) . .
O123 K14A W20 O74 -8.3(9) 1_556 .
O14 K14A W20 O74 161.3(8) 1_656 .
O29 K14A W20 O74 10.4(9) 1_556 .
O3 K14A W20 O74 124.6(8) 1_656 .
W10 K14A W20 O74 4.4(9) 1_556 .
K14 K14A W20 O64 93(2) . .
O2W K14A W20 O64 97.2(11) . .
O10W K14A W20 O64 -110.4(9) . .
O15 K14A W20 O64 8.5(12) 1_656 .
O8W K14A W20 O64 19.5(8) . .
O35 K14A W20 O64 144.2(12) 1_556 .
O65 K14A W20 O64 -119.6(12) . .
O123 K14A W20 O64 161.1(8) 1_556 .
O14 K14A W20 O64 -29.2(7) 1_656 .
O29 K14A W20 O64 179.8(7) 1_556 .
O3 K14A W20 O64 -66.0(7) 1_656 .
W10 K14A W20 O64 173.9(8) 1_556 .
K14 K14A W20 O73 167(2) . .
O2W K14A W20 O73 171.5(12) . .
O10W K14A W20 O73 -36.1(11) . .
O15 K14A W20 O73 82.8(13) 1_656 .
O8W K14A W20 O73 93.7(9) . .
O35 K14A W20 O73 -141.5(12) 1_556 .
O65 K14A W20 O73 -45.4(13) . .
O123 K14A W20 O73 -124.7(9) 1_556 .
O14 K14A W20 O73 45.0(9) 1_656 .
O29 K14A W20 O73 -106.0(9) 1_556 .
O3 K14A W20 O73 8.2(9) 1_656 .
W10 K14A W20 O73 -111.9(9) 1_556 .
K14 K14A W20 O71 38(2) . .
O2W K14A W20 O71 42.4(12) . .
O10W K14A W20 O71 -165.2(8) . .
O15 K14A W20 O71 -46.3(13) 1_656 .
O8W K14A W20 O71 -35.3(9) . .
O35 K14A W20 O71 89.4(12) 1_556 .
O65 K14A W20 O71 -174.5(12) . .
O123 K14A W20 O71 106.3(8) 1_556 .
O14 K14A W20 O71 -84.1(8) 1_656 .
O29 K14A W20 O71 125.0(7) 1_556 .
O3 K14A W20 O71 -120.8(7) 1_656 .
W10 K14A W20 O71 119.0(7) 1_556 .
K14 K14A W20 K13 139(2) . .
O2W K14A W20 K13 143.1(10) . .
O10W K14A W20 K13 -64.5(7) . .
O15 K14A W20 K13 54.4(11) 1_656 .
O8W K14A W20 K13 65.4(5) . .
O35 K14A W20 K13 -169.9(10) 1_556 .
O65 K14A W20 K13 -73.7(11) . .
O123 K14A W20 K13 -153.0(5) 1_556 .
O14 K14A W20 K13 16.7(5) 1_656 .
O29 K14A W20 K13 -134.3(5) 1_556 .
O3 K14A W20 K13 -20.1(4) 1_656 .
W10 K14A W20 K13 -140.2(5) 1_556 .
K3 O83 W21 O84 -110.7(18) . .
K7 O83 W21 O84 77.9(11) . .
K3 O83 W21 O119 157.4(18) . .
K7 O83 W21 O119 -14.0(11) . .
K3 O83 W21 O89 65.6(18) . .
K7 O83 W21 O89 -105.8(10) . .
K3 O83 W21 O68 -23.1(19) . .
K7 O83 W21 O68 165.5(9) . .
K3 O83 W21 O81 62(7) . .
K7 O83 W21 O81 -109(6) . .
W22 O84 W21 O83 134(3) . .
W22 O84 W21 O119 -127(3) . .
W22 O84 W21 O89 -36(4) . .
W22 O84 W21 O68 36(3) . .
W22 O84 W21 O81 -45(3) . .
W27 O119 W21 O83 95(4) . .
W27 O119 W21 O84 -8(4) . .
W27 O119 W21 O89 -167(4) . .
W27 O119 W21 O68 -84(5) . .
W27 O119 W21 O81 -92(4) . .
W26 O89 W21 O83 174.2(10) . .
W26 O89 W21 O84 -16(3) . .
W26 O89 W21 O119 74.8(11) . .
W26 O89 W21 O68 -87.8(10) . .
W26 O89 W21 O81 -6.3(9) . .
W18 O68 W21 O83 -130.2(18) . .
W18 O68 W21 O84 -28.1(18) . .
W18 O68 W21 O119 48(4) . .
W18 O68 W21 O89 132.3(18) . .
W18 O68 W21 O81 56.9(18) . .
P3 O81 W21 O83 -135(6) . .
W26 O81 W21 O83 8(7) . .
P3 O81 W21 O84 37.9(15) . .
W26 O81 W21 O84 -179.2(8) . .
P3 O81 W21 O119 128.6(16) . .
W26 O81 W21 O119 -88.5(8) . .
P3 O81 W21 O89 -138.6(16) . .
W26 O81 W21 O89 4.3(6) . .
P3 O81 W21 O68 -48.8(15) . .
W26 O81 W21 O68 94.1(7) . .
W28 O98 W22 O85 -103(4) . .
W28 O98 W22 O87 158(4) . .
W28 O98 W22 O84 1(4) . .
W28 O98 W22 O69 67(5) . .
W28 O98 W22 O86 85(4) . .
W28 O98 W22 K13 170(3) . .
W23 O87 W22 O85 -178.7(12) . .
K13 O87 W22 O85 65.7(9) . .
W23 O87 W22 O98 -75.1(12) . .
K13 O87 W22 O98 169.3(8) . .
W23 O87 W22 O84 26(3) . .
K13 O87 W22 O84 -90(2) . .
W23 O87 W22 O69 85.9(12) . .
K13 O87 W22 O69 -29.7(8) . .
W23 O87 W22 O86 5.1(10) . .
K13 O87 W22 O86 -110.5(8) . .
W23 O87 W22 K13 115.6(14) . .
W21 O84 W22 O85 -129(3) . .
W21 O84 W22 O98 128(3) . .
W21 O84 W22 O87 26(4) . .
W21 O84 W22 O69 -35(3) . .
W21 O84 W22 O86 46(3) . .
W21 O84 W22 K13 -43(3) . .
W18 O69 W22 O85 130(2) . .
K13 O69 W22 O85 -69.1(9) . .
W18 O69 W22 O98 -40(4) . .
K13 O69 W22 O98 121(2) . .
W18 O69 W22 O87 -132(2) . .
K13 O69 W22 O87 29.0(7) . .
W18 O69 W22 O84 28(2) . .
K13 O69 W22 O84 -171.6(8) . .
W18 O69 W22 O86 -58(2) . .
K13 O69 W22 O86 103.1(7) . .
W18 O69 W22 K13 -161(3) . .
P3 O86 W22 O85 109(5) . .
W23 O86 W22 O85 -29(6) . .
P3 O86 W22 O98 -128.9(14) . .
W23 O86 W22 O98 93.7(7) . .
P3 O86 W22 O87 134.1(15) . .
W23 O86 W22 O87 -3.4(7) . .
P3 O86 W22 O84 -37.8(14) . .
W23 O86 W22 O84 -175.2(8) . .
P3 O86 W22 O69 45.4(13) . .
W23 O86 W22 O69 -92.0(7) . .
P3 O86 W22 K13 91.5(12) . .
W23 O86 W22 K13 -46.0(5) . .
O19W K13 W22 O85 -50.1(10) . .
O5 K13 W22 O85 77.0(9) 1_656 .
O16W K13 W22 O85 16.0(9) . .
O73 K13 W22 O85 -171.0(8) . .
O64 K13 W22 O85 134.9(8) . .
O15W K13 W22 O85 -122.0(10) . .
O87 K13 W22 O85 -113.3(11) . .
O69 K13 W22 O85 108.8(10) . .
O3 K13 W22 O85 158.6(11) 1_656 .
W3 K13 W22 O85 104.3(9) 1_656 .
W23 K13 W22 O85 -142.2(7) . .
W18 K13 W22 O85 113.7(7) . .
O19W K13 W22 O98 46.6(12) . .
O5 K13 W22 O98 173.7(10) 1_656 .
O16W K13 W22 O98 112.6(11) . .
O73 K13 W22 O98 -74.3(10) . .
O64 K13 W22 O98 -128.4(10) . .
O15W K13 W22 O98 -25.4(11) . .
O87 K13 W22 O98 -16.6(12) . .
O69 K13 W22 O98 -154.5(12) . .
O3 K13 W22 O98 -104.7(12) 1_656 .
W3 K13 W22 O98 -159.0(10) 1_656 .
W23 K13 W22 O98 -45.5(9) . .
W18 K13 W22 O98 -149.6(9) . .
O19W K13 W22 O87 63.2(11) . .
O5 K13 W22 O87 -169.7(10) 1_656 .
O16W K13 W22 O87 129.2(10) . .
O73 K13 W22 O87 -57.7(9) . .
O64 K13 W22 O87 -111.8(9) . .
O15W K13 W22 O87 -8.8(10) . .
O69 K13 W22 O87 -137.9(11) . .
O3 K13 W22 O87 -88.1(11) 1_656 .
W3 K13 W22 O87 -142.4(11) 1_656 .
W23 K13 W22 O87 -28.9(8) . .
W18 K13 W22 O87 -133.0(8) . .
O19W K13 W22 O84 -148.2(10) . .
O5 K13 W22 O84 -21.1(10) 1_656 .
O16W K13 W22 O84 -82.1(9) . .
O73 K13 W22 O84 91.0(9) . .
O64 K13 W22 O84 36.8(9) . .
O15W K13 W22 O84 139.9(10) . .
O87 K13 W22 O84 148.7(11) . .
O69 K13 W22 O84 10.7(11) . .
O3 K13 W22 O84 60.5(11) 1_656 .
W3 K13 W22 O84 6.3(10) 1_656 .
W23 K13 W22 O84 119.7(7) . .
W18 K13 W22 O84 15.7(8) . .
O19W K13 W22 O69 -158.9(11) . .
O5 K13 W22 O69 -31.8(9) 1_656 .
O16W K13 W22 O69 -92.8(10) . .
O73 K13 W22 O69 80.2(9) . .
O64 K13 W22 O69 26.1(8) . .
O15W K13 W22 O69 129.1(10) . .
O87 K13 W22 O69 137.9(11) . .
O3 K13 W22 O69 49.8(11) 1_656 .
W3 K13 W22 O69 -4.5(9) 1_656 .
W23 K13 W22 O69 109.0(8) . .
W18 K13 W22 O69 4.9(7) . .
O19W K13 W22 O86 127.2(9) . .
O5 K13 W22 O86 -105.7(8) 1_656 .
O16W K13 W22 O86 -166.7(7) . .
O73 K13 W22 O86 6.4(6) . .
O64 K13 W22 O86 -47.8(6) . .
O15W K13 W22 O86 55.3(8) . .
O87 K13 W22 O86 64.1(9) . .
O69 K13 W22 O86 -73.8(9) . .
O3 K13 W22 O86 -24.1(9) 1_656 .
W3 K13 W22 O86 -78.3(8) 1_656 .
W23 K13 W22 O86 35.2(4) . .
W18 K13 W22 O86 -68.9(4) . .
K9 O76 W23 O73 150.2(12) 1_545 .
K9 O76 W23 O90 60.1(14) 1_545 .
K9 O76 W23 O99 -29.8(14) 1_545 .
K9 O76 W23 O87 -119.1(13) 1_545 .
K9 O76 W23 O86 -86(6) 1_545 .
K9 O76 W23 K13 -166.7(13) 1_545 .
K9 O76 W23 K16 35.5(10) 1_545 .
W20 O73 W23 O76 -126(2) . .
K13 O73 W23 O76 69.9(9) . .
W20 O73 W23 O90 -25(2) . .
K13 O73 W23 O90 170.9(8) . .
W20 O73 W23 O99 54(4) . .
K13 O73 W23 O99 -110(3) . .
W20 O73 W23 O87 133(2) . .
K13 O73 W23 O87 -31.8(8) . .
W20 O73 W23 O86 61(2) . .
K13 O73 W23 O86 -103.6(7) . .
W20 O73 W23 K13 165(3) . .
W20 O73 W23 K16 -62(2) . .
K13 O73 W23 K16 133.4(6) . .
W24 O90 W23 O76 132(2) . .
K16 O90 W23 O76 -31.0(11) . .
W24 O90 W23 O73 33(2) . .
K16 O90 W23 O73 -130.5(9) . .
W24 O90 W23 O99 -131(2) . .
K16 O90 W23 O99 66.3(9) . .
W24 O90 W23 O87 -50(4) . .
K16 O90 W23 O87 147.1(18) . .
W24 O90 W23 O86 -52(2) . .
K16 O90 W23 O86 144.6(8) . .
W24 O90 W23 K13 42(3) . .
K16 O90 W23 K13 -121.4(7) . .
W24 O90 W23 K16 163(3) . .
W29 O99 W23 O76 96(3) . .
W29 O99 W23 O73 -85(4) . .
W29 O99 W23 O90 -6(3) . .
W29 O99 W23 O87 -163(3) . .
W29 O99 W23 O86 -91(3) . .
W29 O99 W23 K13 -177(3) . .
W29 O99 W23 K16 38(3) . .
W22 O87 W23 O76 170.5(12) . .
K13 O87 W23 O76 -70.3(9) . .
W22 O87 W23 O73 -89.9(13) . .
K13 O87 W23 O73 29.3(8) . .
W22 O87 W23 O90 -8(3) . .
K13 O87 W23 O90 112(2) . .
W22 O87 W23 O99 73.4(12) . .
K13 O87 W23 O99 -167.4(7) . .
W22 O87 W23 O86 -5.0(10) . .
K13 O87 W23 O86 114.2(7) . .
W22 O87 W23 K13 -119.2(14) . .
W22 O87 W23 K16 118.4(12) . .
K13 O87 W23 K16 -122.4(11) . .
P3 O86 W23 O76 -172(5) . .
W22 O86 W23 O76 -31(6) . .
P3 O86 W23 O73 -46.8(12) . .
W22 O86 W23 O73 93.7(7) . .
P3 O86 W23 O90 41.8(12) . .
W22 O86 W23 O90 -177.6(8) . .
P3 O86 W23 O99 131.2(12) . .
W22 O86 W23 O99 -88.2(7) . .
P3 O86 W23 O87 -137.2(13) . .
W22 O86 W23 O87 3.4(7) . .
P3 O86 W23 K13 -91.6(11) . .
W22 O86 W23 K13 48.9(5) . .
P3 O86 W23 K16 71.0(13) . .
W22 O86 W23 K16 -148.5(5) . .
O19W K13 W23 O76 50.0(10) . .
O5 K13 W23 O76 -119.3(13) 1_656 .
O16W K13 W23 O76 116.2(9) . .
O73 K13 W23 O76 -111.0(11) . .
O64 K13 W23 O76 -137.9(8) . .
O15W K13 W23 O76 -22.7(9) . .
O87 K13 W23 O76 111.7(10) . .
O69 K13 W23 O76 167.3(8) . .
O3 K13 W23 O76 -72.7(8) 1_656 .
W3 K13 W23 O76 -73.8(8) 1_656 .
W18 K13 W23 O76 -167.1(7) . .
O19W K13 W23 O73 161.0(12) . .
O5 K13 W23 O73 -8.3(13) 1_656 .
O16W K13 W23 O73 -132.8(11) . .
O64 K13 W23 O73 -27.0(9) . .
O15W K13 W23 O73 88.3(10) . .
O87 K13 W23 O73 -137.3(11) . .
O69 K13 W23 O73 -81.7(9) . .
O3 K13 W23 O73 38.3(9) 1_656 .
W3 K13 W23 O73 37.2(9) 1_656 .
W18 K13 W23 O73 -56.1(8) . .
O19W K13 W23 O90 148.4(11) . .
O5 K13 W23 O90 -20.9(14) 1_656 .
O16W K13 W23 O90 -145.4(10) . .
O73 K13 W23 O90 -12.7(12) . .
O64 K13 W23 O90 -39.6(9) . .
O15W K13 W23 O90 75.7(10) . .
O87 K13 W23 O90 -150.0(11) . .
O69 K13 W23 O90 -94.4(9) . .
O3 K13 W23 O90 25.7(9) 1_656 .
W3 K13 W23 O90 24.5(9) 1_656 .
W18 K13 W23 O90 -68.8(8) . .
O19W K13 W23 O99 -42.9(12) . .
O5 K13 W23 O99 147.8(13) 1_656 .
O16W K13 W23 O99 23.3(11) . .
O73 K13 W23 O99 156.0(12) . .
O64 K13 W23 O99 129.1(9) . .
O15W K13 W23 O99 -115.6(10) . .
O87 K13 W23 O99 18.7(11) . .
O69 K13 W23 O99 74.3(9) . .
O3 K13 W23 O99 -165.6(9) 1_656 .
W3 K13 W23 O99 -166.8(8) 1_656 .
W18 K13 W23 O99 99.9(8) . .
O19W K13 W23 O87 -61.6(11) . .
O5 K13 W23 O87 129.1(13) 1_656 .
O16W K13 W23 O87 4.6(9) . .
O73 K13 W23 O87 137.3(11) . .
O64 K13 W23 O87 110.4(8) . .
O15W K13 W23 O87 -134.3(10) . .
O69 K13 W23 O87 55.6(8) . .
O3 K13 W23 O87 175.7(9) 1_656 .
W3 K13 W23 O87 174.5(9) 1_656 .
W18 K13 W23 O87 81.2(7) . .
O19W K13 W23 O86 -122.3(9) . .
O5 K13 W23 O86 68.4(11) 1_656 .
O16W K13 W23 O86 -56.1(8) . .
O73 K13 W23 O86 76.7(9) . .
O64 K13 W23 O86 49.8(6) . .
O15W K13 W23 O86 165.0(8) . .
O87 K13 W23 O86 -60.6(8) . .
O69 K13 W23 O86 -5.0(6) . .
O3 K13 W23 O86 115.0(6) 1_656 .
W3 K13 W23 O86 113.9(6) 1_656 .
W18 K13 W23 O86 20.6(5) . .
O19W K13 W23 K16 80.4(9) . .
O5 K13 W23 K16 -88.9(12) 1_656 .
O16W K13 W23 K16 146.6(8) . .
O73 K13 W23 K16 -80.6(10) . .
O64 K13 W23 K16 -107.6(6) . .
O15W K13 W23 K16 7.7(8) . .
O87 K13 W23 K16 142.0(9) . .
O69 K13 W23 K16 -162.3(6) . .
O3 K13 W23 K16 -42.3(7) 1_656 .
W3 K13 W23 K16 -43.5(7) 1_656 .
W18 K13 W23 K16 -136.7(5) . .
K9 K16 W23 O76 -28.0(9) 1_545 .
O25 K16 W23 O76 -103.2(13) 2 .
K1 K16 W23 O76 94.9(11) 1_455 .
O90 K16 W23 O76 145.1(12) . .
O27 K16 W23 O76 -31.2(11) 2 .
O120 K16 W23 O76 -142.9(10) . .
O75 K16 W23 O76 120.2(10) . .
W24 K16 W23 O76 140.4(9) . .
W8 K16 W23 O76 -72.3(10) 2 .
W30 K16 W23 O76 -164.2(9) . .
W29 K16 W23 O76 -115.3(9) . .
K9 K16 W23 O73 -115.1(8) 1_545 .
O25 K16 W23 O73 169.8(11) 2 .
K1 K16 W23 O73 7.8(11) 1_455 .
O90 K16 W23 O73 58.0(11) . .
O27 K16 W23 O73 -118.3(11) 2 .
O120 K16 W23 O73 130.0(8) . .
O75 K16 W23 O73 33.1(8) . .
W24 K16 W23 O73 53.3(7) . .
W8 K16 W23 O73 -159.3(8) 2 .
W30 K16 W23 O73 108.7(7) . .
W29 K16 W23 O73 157.6(7) . .
K9 K16 W23 O90 -173.1(10) 1_545 .
O25 K16 W23 O90 111.7(13) 2 .
K1 K16 W23 O90 -50.2(10) 1_455 .
O27 K16 W23 O90 -176.3(14) 2 .
O120 K16 W23 O90 72.0(9) . .
O75 K16 W23 O90 -24.9(9) . .
W24 K16 W23 O90 -4.7(8) . .
W8 K16 W23 O90 142.6(12) 2 .
W30 K16 W23 O90 50.7(8) . .
W29 K16 W23 O90 99.6(9) . .
K9 K16 W23 O99 80.9(7) 1_545 .
O25 K16 W23 O99 5.8(10) 2 .
K1 K16 W23 O99 -156.2(10) 1_455 .
O90 K16 W23 O99 -106.0(10) . .
O27 K16 W23 O99 77.7(11) 2 .
O120 K16 W23 O99 -34.0(7) . .
O75 K16 W23 O99 -130.9(8) . .
W24 K16 W23 O99 -110.7(6) . .
W8 K16 W23 O99 36.7(8) 2 .
W30 K16 W23 O99 -55.3(6) . .
W29 K16 W23 O99 -6.4(6) . .
K9 K16 W23 O87 32.9(15) 1_545 .
O25 K16 W23 O87 -42.2(17) 2 .
K1 K16 W23 O87 155.8(12) 1_455 .
O90 K16 W23 O87 -153.9(15) . .
O27 K16 W23 O87 29.8(18) 2 .
O120 K16 W23 O87 -81.9(14) . .
O75 K16 W23 O87 -178.8(12) . .
W24 K16 W23 O87 -158.6(12) . .
W8 K16 W23 O87 -11.3(16) 2 .
W30 K16 W23 O87 -103.2(13) . .
W29 K16 W23 O87 -54.3(13) . .
K9 K16 W23 O86 144.2(6) 1_545 .
O25 K16 W23 O86 69.1(11) 2 .
K1 K16 W23 O86 -92.9(9) 1_455 .
O90 K16 W23 O86 -42.7(11) . .
O27 K16 W23 O86 141.0(9) 2 .
O120 K16 W23 O86 29.3(8) . .
O75 K16 W23 O86 -67.6(7) . .
W24 K16 W23 O86 -47.4(6) . .
W8 K16 W23 O86 100.0(8) 2 .
W30 K16 W23 O86 8.0(7) . .
W29 K16 W23 O86 56.9(6) . .
K9 K16 W23 K13 -62.6(7) 1_545 .
O25 K16 W23 K13 -137.7(8) 2 .
K1 K16 W23 K13 60.3(9) 1_455 .
O90 K16 W23 K13 110.5(9) . .
O27 K16 W23 K13 -65.8(11) 2 .
O120 K16 W23 K13 -177.5(4) . .
O75 K16 W23 K13 85.6(6) . .
W24 K16 W23 K13 105.9(4) . .
W8 K16 W23 K13 -106.8(7) 2 .
W30 K16 W23 K13 161.2(2) . .
W29 K16 W23 K13 -149.8(3) . .
K1 O75 W24 O100 40.7(18) 1_455 .
K16 O75 W24 O100 60.8(8) . .
K1 O75 W24 O77 133.9(16) 1_455 .
K16 O75 W24 O77 154.1(7) . .
K1 O75 W24 O90 -52.5(18) 1_455 .
K16 O75 W24 O90 -32.4(8) . .
K1 O75 W24 O74 -135.5(17) 1_455 .
K16 O75 W24 O74 -115.4(7) . .
K1 O75 W24 O79 171(8) 1_455 .
K16 O75 W24 O79 -169(9) . .
K1 O75 W24 K16 -20.1(13) 1_455 .
W30 O100 W24 O75 -98(3) . .
W30 O100 W24 O77 159(3) . .
W30 O100 W24 O90 2(3) . .
W30 O100 W24 O74 69(5) . .
W30 O100 W24 O79 85(3) . .
W30 O100 W24 K16 -45(3) . .
W25 O77 W24 O75 -175.7(11) . .
Na1 O77 W24 O75 -3.9(18) 1_455 .
W25 O77 W24 O100 -74.0(12) . .
Na1 O77 W24 O100 97.8(17) 1_455 .
W25 O77 W24 O90 21(3) . .
Na1 O77 W24 O90 -167.5(16) 1_455 .
W25 O77 W24 O74 89.4(12) . .
Na1 O77 W24 O74 -98.8(17) 1_455 .
W25 O77 W24 O79 7.1(10) . .
Na1 O77 W24 O79 178.9(18) 1_455 .
W25 O77 W24 K16 -125.7(11) . .
Na1 O77 W24 K16 46(3) 1_455 .
W23 O90 W24 O75 -127(2) . .
K16 O90 W24 O75 37.1(9) . .
W23 O90 W24 O100 132(2) . .
K16 O90 W24 O100 -64.5(8) . .
W23 O90 W24 O77 37(4) . .
K16 O90 W24 O77 -159.1(18) . .
W23 O90 W24 O74 -33(2) . .
K16 O90 W24 O74 130.8(9) . .
W23 O90 W24 O79 50(2) . .
K16 O90 W24 O79 -146.0(8) . .
W23 O90 W24 K16 -164(3) . .
W20 O74 W24 O75 133(2) . .
W20 O74 W24 O100 -33(5) . .
W20 O74 W24 O77 -124(3) . .
W20 O74 W24 O90 34(2) . .
W20 O74 W24 O79 -50(2) . .
W20 O74 W24 K16 74(3) . .
P3 O79 W24 O75 96(10) . .
W25 O79 W24 O75 -43(10) . .
P3 O79 W24 O100 -132.9(15) . .
W25 O79 W24 O100 88.4(8) . .
P3 O79 W24 O77 134.0(16) . .
W25 O79 W24 O77 -4.8(7) . .
P3 O79 W24 O90 -40.7(14) . .
W25 O79 W24 O90 -179.4(7) . .
P3 O79 W24 O74 42.4(14) . .
W25 O79 W24 O74 -96.4(7) . .
P3 O79 W24 K16 -72.0(15) . .
W25 O79 W24 K16 149.2(4) . .
K9 K16 W24 O75 -118.0(12) 1_545 .
O25 K16 W24 O75 112.3(12) 2 .
K1 K16 W24 O75 10.7(7) 1_455 .
O90 K16 W24 O75 -136.8(11) . .
O27 K16 W24 O75 14(4) 2 .
O120 K16 W24 O75 153.4(8) . .
W8 K16 W24 O75 109.9(15) 2 .
W23 K16 W24 O75 -132.5(7) . .
W30 K16 W24 O75 123.2(7) . .
W29 K16 W24 O75 174.3(8) . .
K9 K16 W24 O100 126.6(11) 1_545 .
O25 K16 W24 O100 -3.1(11) 2 .
K1 K16 W24 O100 -104.7(7) 1_455 .
O90 K16 W24 O100 107.8(10) . .
O27 K16 W24 O100 -101(4) 2 .
O120 K16 W24 O100 38.0(7) . .
O75 K16 W24 O100 -115.4(10) . .
W8 K16 W24 O100 -5.5(13) 2 .
W23 K16 W24 O100 112.1(7) . .
W30 K16 W24 O100 7.8(6) . .
W29 K16 W24 O100 58.9(7) . .
K9 K16 W24 O77 -177.5(13) 1_545 .
O25 K16 W24 O77 52.7(18) 2 .
K1 K16 W24 O77 -48.9(15) 1_455 .
O90 K16 W24 O77 163.6(15) . .
O27 K16 W24 O77 -45(4) 2 .
O120 K16 W24 O77 93.9(14) . .
O75 K16 W24 O77 -59.6(16) . .
W8 K16 W24 O77 50(2) 2 .
W23 K16 W24 O77 167.9(13) . .
W30 K16 W24 O77 63.6(14) . .
W29 K16 W24 O77 114.7(13) . .
K9 K16 W24 O90 18.9(10) 1_545 .
O25 K16 W24 O90 -110.9(13) 2 .
K1 K16 W24 O90 147.5(9) 1_455 .
O27 K16 W24 O90 151(4) 2 .
O120 K16 W24 O90 -69.7(8) . .
O75 K16 W24 O90 136.8(11) . .
W8 K16 W24 O90 -113.3(16) 2 .
W23 K16 W24 O90 4.3(7) . .
W30 K16 W24 O90 -100.0(8) . .
W29 K16 W24 O90 -48.9(8) . .
K9 K16 W24 O74 -36.7(11) 1_545 .
O25 K16 W24 O74 -166.4(10) 2 .
K1 K16 W24 O74 92.0(7) 1_455 .
O90 K16 W24 O74 -55.5(10) . .
O27 K16 W24 O74 96(4) 2 .
O120 K16 W24 O74 -125.2(7) . .
O75 K16 W24 O74 81.3(9) . .
W8 K16 W24 O74 -168.8(13) 2 .
W23 K16 W24 O74 -51.2(7) . .
W30 K16 W24 O74 -155.5(6) . .
W29 K16 W24 O74 -104.4(7) . .
K9 K16 W24 O79 61.0(11) 1_545 .
O25 K16 W24 O79 -68.8(11) 2 .
K1 K16 W24 O79 -170.4(6) 1_455 .
O90 K16 W24 O79 42.1(10) . .
O27 K16 W24 O79 -167(3) 2 .
O120 K16 W24 O79 -27.6(7) . .
O75 K16 W24 O79 178.9(9) . .
W8 K16 W24 O79 -71.2(14) 2 .
W23 K16 W24 O79 46.4(6) . .
W30 K16 W24 O79 -57.9(6) . .
W29 K16 W24 O79 -6.8(7) . .
Na1 O78 W25 O101 93.0(10) 1_455 .
K2 O78 W25 O101 -107.1(9) 2_666 .
K3 O78 W25 O101 -15.4(11) 1_455 .
Na1 O78 W25 O77 -0.3(11) 1_455 .
K2 O78 W25 O77 159.5(8) 2_666 .
K3 O78 W25 O77 -108.8(10) 1_455 .
Na1 O78 W25 O80 -172.4(9) 1_455 .
K2 O78 W25 O80 -12.5(10) 2_666 .
K3 O78 W25 O80 79.2(10) 1_455 .
Na1 O78 W25 O72 -87.6(10) 1_455 .
K2 O78 W25 O72 72.3(9) 2_666 .
K3 O78 W25 O72 164.0(9) 1_455 .
Na1 O78 W25 O79 -22(8) 1_455 .
K2 O78 W25 O79 138(7) 2_666 .
K3 O78 W25 O79 -130(7) 1_455 .
K2 O78 W25 Na1 159.9(14) 2_666 1_455
K3 O78 W25 Na1 -108.4(13) 1_455 1_455
Na1 O78 W25 K2 -159.9(14) 1_455 2_666
K3 O78 W25 K2 91.7(11) 1_455 2_666
W31 O101 W25 O78 103(3) . .
W31 O101 W25 O77 -156(3) . .
W31 O101 W25 O80 1(3) . .
W31 O101 W25 O72 -75(5) . .
W31 O101 W25 O79 -83(3) . .
W31 O101 W25 Na1 149(3) . 1_455
W31 O101 W25 K2 53(4) . 2_666
W24 O77 W25 O78 175.4(12) . .
Na1 O77 W25 O78 0.3(9) 1_455 .
W24 O77 W25 O101 75.2(12) . .
Na1 O77 W25 O101 -99.9(8) 1_455 .
W24 O77 W25 O80 -25(3) . .
Na1 O77 W25 O80 160.0(19) 1_455 .
W24 O77 W25 O72 -88.0(12) . .
Na1 O77 W25 O72 96.8(8) 1_455 .
W24 O77 W25 O79 -7.1(10) . .
Na1 O77 W25 O79 177.8(8) 1_455 .
W24 O77 W25 Na1 175.1(15) . 1_455
W24 O77 W25 K2 -157.0(5) . 2_666
Na1 O77 W25 K2 27.9(13) 1_455 2_666
W26 O80 W25 O78 128(3) . .
K2 O80 W25 O78 11.9(9) 2_666 .
W26 O80 W25 O101 -131(3) . .
K2 O80 W25 O101 112.4(7) 2_666 .
W26 O80 W25 O77 -31(4) . .
K2 O80 W25 O77 -147.7(19) 2_666 .
W26 O80 W25 O72 32(3) . .
K2 O80 W25 O72 -84.1(8) 2_666 .
W26 O80 W25 O79 -48(3) . .
K2 O80 W25 O79 -164.8(7) 2_666 .
W26 O80 W25 Na1 119(3) . 1_455
K2 O80 W25 Na1 2.5(14) 2_666 1_455
W26 O80 W25 K2 116(3) . 2_666
W19 O72 W25 O78 -122(2) . .
W19 O72 W25 O101 55(4) . .
W19 O72 W25 O77 137(2) . .
W19 O72 W25 O80 -22(2) . .
W19 O72 W25 O79 64(2) . .
W19 O72 W25 Na1 -167(2) . 1_455
W19 O72 W25 K2 -75(2) . 2_666
P3 O79 W25 O78 -115(7) . .
W24 O79 W25 O78 27(7) . .
P3 O79 W25 O101 129.8(14) . .
W24 O79 W25 O101 -88.9(7) . .
P3 O79 W25 O77 -136.6(15) . .
W24 O79 W25 O77 4.8(7) . .
P3 O79 W25 O80 36.6(13) . .
W24 O79 W25 O80 177.9(8) . .
P3 O79 W25 O72 -47.8(13) . .
W24 O79 W25 O72 93.5(7) . .
P3 O79 W25 Na1 -134.2(11) . 1_455
W24 O79 W25 Na1 7.1(9) . 1_455
P3 O79 W25 K2 19.3(17) . 2_666
W24 O79 W25 K2 160.6(3) . 2_666
K2 O82 W26 O80 15.4(10) 2_666 .
K14 O82 W26 O80 136(2) 2_666 .
K15 O82 W26 O80 -108.6(9) 2_666 .
K2 O82 W26 O102 105.8(8) 2_666 .
K14 O82 W26 O102 -134(2) 2_666 .
K15 O82 W26 O102 -18.2(9) 2_666 .
K2 O82 W26 O89 -160.9(7) 2_666 .
K14 O82 W26 O89 -41(2) 2_666 .
K15 O82 W26 O89 75.1(9) 2_666 .
K2 O82 W26 O70 -71.2(8) 2_666 .
K14 O82 W26 O70 49(2) 2_666 .
K15 O82 W26 O70 164.8(8) 2_666 .
K2 O82 W26 O81 -157(7) 2_666 .
K14 O82 W26 O81 -37(9) 2_666 .
K15 O82 W26 O81 79(8) 2_666 .
K14 O82 W26 K2 120(2) 2_666 2_666
K15 O82 W26 K2 -124.0(11) 2_666 2_666
W25 O80 W26 O82 -131(3) . .
K2 O80 W26 O82 -14.6(9) 2_666 .
W25 O80 W26 O102 132(3) . .
K2 O80 W26 O102 -111.5(7) 2_666 .
W25 O80 W26 O89 39(4) . .
K2 O80 W26 O89 155.6(18) 2_666 .
W25 O80 W26 O70 -34(3) . .
K2 O80 W26 O70 82.9(7) 2_666 .
W25 O80 W26 O81 48(3) . .
K2 O80 W26 O81 164.6(7) 2_666 .
W25 O80 W26 K2 -117(3) . 2_666
W32 O102 W26 O82 -108(4) . .
K15 O102 W26 O82 16.2(8) 2_666 .
W32 O102 W26 O80 -4(4) . .
K15 O102 W26 O80 119.9(7) 2_666 .
W32 O102 W26 O89 154(4) . .
K15 O102 W26 O89 -82.4(7) 2_666 .
W32 O102 W26 O70 61(5) . .
K15 O102 W26 O70 -175(3) 2_666 .
W32 O102 W26 O81 78(4) . .
K15 O102 W26 O81 -157.6(7) 2_666 .
W32 O102 W26 K2 -57(4) . 2_666
K15 O102 W26 K2 67.3(5) 2_666 2_666
W21 O89 W26 O82 -174.2(11) . .
W21 O89 W26 O80 15(3) . .
W21 O89 W26 O102 -76.8(11) . .
W21 O89 W26 O70 87.4(11) . .
W21 O89 W26 O81 6.2(9) . .
W21 O89 W26 K2 159.8(4) . 2_666
W19 O70 W26 O82 130(2) . .
W19 O70 W26 O80 27(2) . .
W19 O70 W26 O102 -39(4) . .
W19 O70 W26 O89 -132(2) . .
W19 O70 W26 O81 -56(2) . .
W19 O70 W26 K2 82(2) . 2_666
P3 O81 W26 O82 134(7) . .
W21 O81 W26 O82 -8(8) . .
P3 O81 W26 O80 -38.6(14) . .
W21 O81 W26 O80 179.1(8) . .
P3 O81 W26 O102 -128.2(15) . .
W21 O81 W26 O102 89.6(7) . .
P3 O81 W26 O89 137.9(15) . .
W21 O81 W26 O89 -4.4(6) . .
P3 O81 W26 O70 47.2(14) . .
W21 O81 W26 O70 -95.1(7) . .
P3 O81 W26 K2 -20.8(18) . 2_666
W21 O81 W26 K2 -163.1(3) . 2_666
K8 O103 W27 O105 76.8(8) 2_666 .
K7 O103 W27 O105 -167.3(12) . .
K8 O103 W27 O95 171.5(7) 2_666 .
K7 O103 W27 O95 -72.5(14) . .
K8 O103 W27 O104 -13.0(9) 2_666 .
K7 O103 W27 O104 103.0(13) . .
K8 O103 W27 O119 -99.7(8) 2_666 .
K7 O103 W27 O119 16.2(14) . .
K8 O103 W27 O113 -35(6) 2_666 .
K7 O103 W27 O113 81(6) . .
K7 O103 W27 K8 115.9(15) . 2_666
W33 O105 W27 O103 -17(2) . .
W33 O105 W27 O95 -120(2) . .
W33 O105 W27 O104 82(2) . .
W33 O105 W27 O119 148(3) . .
W33 O105 W27 O113 156(2) . .
W33 O105 W27 K8 33(2) . 2_666
W28 O95 W27 O103 -129(2) . .
W28 O95 W27 O105 -30(2) . .
W28 O95 W27 O104 62(3) . .
W28 O95 W27 O119 136(2) . .
W28 O95 W27 O113 54(2) . .
W28 O95 W27 K8 -114.8(18) . 2_666
W32 O104 W27 O103 -179.3(12) . .
K8 O104 W27 O103 13.3(9) 2_666 .
W32 O104 W27 O105 82.4(12) . .
K8 O104 W27 O105 -85.0(8) 2_666 .
W32 O104 W27 O95 -11(3) . .
K8 O104 W27 O95 -178.3(17) 2_666 .
W32 O104 W27 O119 -85.3(13) . .
K8 O104 W27 O119 107.3(8) 2_666 .
W32 O104 W27 O113 -2.5(10) . .
K8 O104 W27 O113 -169.8(8) 2_666 .
W32 O104 W27 K8 167.4(16) . 2_666
W21 O119 W27 O103 -95(4) . .
W21 O119 W27 O105 100(5) . .
W21 O119 W27 O95 8(4) . .
W21 O119 W27 O104 167(4) . .
W21 O119 W27 O113 93(4) . .
W21 O119 W27 K8 -146(4) . 2_666
P4 O113 W27 O103 167(5) . .
W32 O113 W27 O103 24(6) . .
P4 O113 W27 O105 54.9(13) . .
W32 O113 W27 O105 -88.3(7) . .
P4 O113 W27 O95 -38.4(13) . .
W32 O113 W27 O95 178.5(7) . .
P4 O113 W27 O104 144.9(15) . .
W32 O113 W27 O104 1.7(7) . .
P4 O113 W27 O119 -126.9(14) . .
W32 O113 W27 O119 90.0(7) . .
P4 O113 W27 K8 135.8(11) . 2_666
W32 O113 W27 K8 -7.4(7) . 2_666
Re2 O106 W28 O91 32.3(19) . .
Re2 O106 W28 O95 134.9(18) . .
Re2 O106 W28 O92 -66.7(18) . .
Re2 O106 W28 O98 -143(2) . .
Re2 O106 W28 O94 -141.4(18) . .
W27 O95 W28 O106 28(2) . .
W27 O95 W28 O91 130(2) . .
W27 O95 W28 O92 -76(3) . .
W27 O95 W28 O98 -137(2) . .
W27 O95 W28 O94 -58(2) . .
W29 O92 W28 O106 -83.3(11) . .
K6 O92 W28 O106 95.6(15) 2_656 .
W29 O92 W28 O91 175.7(11) . .
K6 O92 W28 O91 -5.5(16) 2_656 .
W29 O92 W28 O95 21(3) . .
K6 O92 W28 O95 -160.3(15) 2_656 .
W29 O92 W28 O98 82.8(11) . .
K6 O92 W28 O98 -98.3(15) 2_656 .
W29 O92 W28 O94 2.2(9) . .
K6 O92 W28 O94 -179.0(16) 2_656 .
W22 O98 W28 O106 -83(5) . .
W22 O98 W28 O91 101(4) . .
W22 O98 W28 O95 0(4) . .
W22 O98 W28 O92 -161(4) . .
W22 O98 W28 O94 -85(4) . .
P4 O94 W28 O106 -45.4(13) . .
W29 O94 W28 O106 92.3(7) . .
P4 O94 W28 O91 177(4) . .
W29 O94 W28 O91 -46(5) . .
P4 O94 W28 O95 47.8(13) . .
W29 O94 W28 O95 -174.5(7) . .
P4 O94 W28 O92 -139.2(14) . .
W29 O94 W28 O92 -1.5(6) . .
P4 O94 W28 O98 134.2(13) . .
W29 O94 W28 O98 -88.1(7) . .
K6 O93 W29 O120 -178.0(8) 2_656 .
K9 O93 W29 O120 -66.1(10) 1_545 .
K6 O93 W29 O99 -86.7(9) 2_656 .
K9 O93 W29 O99 25.2(10) 1_545 .
K6 O93 W29 O92 4.3(9) 2_656 .
K9 O93 W29 O92 116.3(9) 1_545 .
K6 O93 W29 O107 94.9(8) 2_656 .
K9 O93 W29 O107 -153.1(8) 1_545 .
K6 O93 W29 O94 20(6) 2_656 .
K9 O93 W29 O94 132(5) 1_545 .
K9 O93 W29 K6 112.0(11) 1_545 2_656
K6 O93 W29 K16 -147.4(10) 2_656 .
K9 O93 W29 K16 -35.4(6) 1_545 .
W30 O120 W29 O93 -119(2) . .
K16 O120 W29 O93 38.5(9) . .
W30 O120 W29 O99 142(2) . .
K16 O120 W29 O99 -60.0(8) . .
W30 O120 W29 O92 54(3) . .
K16 O120 W29 O92 -147.7(18) . .
W30 O120 W29 O107 -23(2) . .
K16 O120 W29 O107 134.5(8) . .
W30 O120 W29 O94 58(2) . .
K16 O120 W29 O94 -144.0(8) . .
W30 O120 W29 K6 -121.9(17) . 2_656
K16 O120 W29 K6 35.9(13) . 2_656
W30 O120 W29 K16 -158(2) . .
W23 O99 W29 O93 -96(3) . .
W23 O99 W29 O120 7(3) . .
W23 O99 W29 O92 165(3) . .
W23 O99 W29 O107 77(5) . .
W23 O99 W29 O94 91(3) . .
W23 O99 W29 K6 -141(3) . 2_656
W23 O99 W29 K16 -37(3) . .
W28 O92 W29 O93 175.6(11) . .
K6 O92 W29 O93 -3.8(8) 2_656 .
W28 O92 W29 O120 2(3) . .
K6 O92 W29 O120 -177.6(17) 2_656 .
W28 O92 W29 O99 -85.9(11) . .
K6 O92 W29 O99 94.8(7) 2_656 .
W28 O92 W29 O107 78.8(11) . .
K6 O92 W29 O107 -100.5(7) 2_656 .
W28 O92 W29 O94 -2.1(9) . .
K6 O92 W29 O94 178.6(7) 2_656 .
W28 O92 W29 K6 179.3(14) . 2_656
W28 O92 W29 K16 -128.4(10) . .
K6 O92 W29 K16 52.3(13) 2_656 .
W34 O107 W29 O93 142(2) . .
W34 O107 W29 O120 39(2) . .
W34 O107 W29 O99 -32(4) . .
W34 O107 W29 O92 -120(2) . .
W34 O107 W29 O94 -46(2) . .
W34 O107 W29 K6 -173(2) . 2_656
W34 O107 W29 K16 76(2) . .
P4 O94 W29 O93 124(5) . .
W28 O94 W29 O93 -15(6) . .
P4 O94 W29 O120 -38.4(13) . .
W28 O94 W29 O120 -177.0(7) . .
P4 O94 W29 O99 -128.3(13) . .
W28 O94 W29 O99 93.1(7) . .
P4 O94 W29 O92 140.2(14) . .
W28 O94 W29 O92 1.5(7) . .
P4 O94 W29 O107 48.0(13) . .
W28 O94 W29 O107 -90.6(7) . .
P4 O94 W29 K6 141.7(10) . 2_656
W28 O94 W29 K6 3.0(8) . 2_656
P4 O94 W29 K16 -69.6(13) . .
W28 O94 W29 K16 151.8(4) . .
K9 K16 W29 O93 39.2(7) 1_545 .
O25 K16 W29 O93 -52.3(8) 2 .
K1 K16 W29 O93 -145.2(18) 1_455 .
O90 K16 W29 O93 148.1(9) . .
O27 K16 W29 O93 -11.1(8) 2 .
O120 K16 W29 O93 -138.2(10) . .
O75 K16 W29 O93 175.7(9) . .
W24 K16 W29 O93 172.9(8) . .
W8 K16 W29 O93 -31.4(7) 2 .
W23 K16 W29 O93 117.9(7) . .
W30 K16 W29 O93 -131.8(7) . .
K9 K16 W29 O120 177.4(10) 1_545 .
O25 K16 W29 O120 85.9(9) 2 .
K1 K16 W29 O120 -7.1(15) 1_455 .
O90 K16 W29 O120 -73.7(9) . .
O27 K16 W29 O120 127.0(10) 2 .
O75 K16 W29 O120 -46.1(9) . .
W24 K16 W29 O120 -48.9(7) . .
W8 K16 W29 O120 106.8(8) 2 .
W23 K16 W29 O120 -104.0(8) . .
W30 K16 W29 O120 6.4(7) . .
K9 K16 W29 O99 -72.0(7) 1_545 .
O25 K16 W29 O99 -163.6(9) 2 .
K1 K16 W29 O99 103.5(17) 1_455 .
O90 K16 W29 O99 36.9(7) . .
O27 K16 W29 O99 -122.4(9) 2 .
O120 K16 W29 O99 110.6(10) . .
O75 K16 W29 O99 64.5(8) . .
W24 K16 W29 O99 61.7(6) . .
W8 K16 W29 O99 -142.6(7) 2 .
W23 K16 W29 O99 6.6(6) . .
W30 K16 W29 O99 117.0(7) . .
K9 K16 W29 O92 -25.1(14) 1_545 .
O25 K16 W29 O92 -116.6(12) 2 .
K1 K16 W29 O92 150.4(16) 1_455 .
O90 K16 W29 O92 83.8(13) . .
O27 K16 W29 O92 -75.5(13) 2 .
O120 K16 W29 O92 157.5(13) . .
O75 K16 W29 O92 111.4(12) . .
W24 K16 W29 O92 108.6(12) . .
W8 K16 W29 O92 -95.7(12) 2 .
W23 K16 W29 O92 53.5(12) . .
W30 K16 W29 O92 163.9(11) . .
K9 K16 W29 O107 123.7(7) 1_545 .
O25 K16 W29 O107 32.2(9) 2 .
K1 K16 W29 O107 -60.7(18) 1_455 .
O90 K16 W29 O107 -127.4(7) . .
O27 K16 W29 O107 73.4(9) 2 .
O120 K16 W29 O107 -53.7(10) . .
O75 K16 W29 O107 -99.8(8) . .
W24 K16 W29 O107 -102.6(7) . .
W8 K16 W29 O107 53.1(7) 2 .
W23 K16 W29 O107 -157.7(6) . .
W30 K16 W29 O107 -47.3(7) . .
K9 K16 W29 O94 -138.7(6) 1_545 .
O25 K16 W29 O94 129.7(7) 2 .
K1 K16 W29 O94 36.8(18) 1_455 .
O90 K16 W29 O94 -29.9(7) . .
O27 K16 W29 O94 170.9(6) 2 .
O120 K16 W29 O94 43.9(9) . .
O75 K16 W29 O94 -2.3(8) . .
W24 K16 W29 O94 -5.0(6) . .
W8 K16 W29 O94 150.7(5) 2 .
W23 K16 W29 O94 -60.1(6) . .
W30 K16 W29 O94 50.2(6) . .
K9 K16 W29 K6 16.3(5) 1_545 2_656
O25 K16 W29 K6 -75.3(6) 2 2_656
K1 K16 W29 K6 -168.2(15) 1_455 2_656
O90 K16 W29 K6 125.1(5) . 2_656
O27 K16 W29 K6 -34.1(6) 2 2_656
O120 K16 W29 K6 -161.1(8) . 2_656
O75 K16 W29 K6 152.7(5) . 2_656
W24 K16 W29 K6 150.0(2) . 2_656
W8 K16 W29 K6 -54.3(3) 2 2_656
W23 K16 W29 K6 94.9(2) . 2_656
W30 K16 W29 K6 -154.75(16) . 2_656
K4 O96 W30 O114 18.6(9) 1_455 .
K4 O96 W30 O110 112.4(8) 1_455 .
K4 O96 W30 O120 -73.6(8) 1_455 .
K4 O96 W30 O100 -160.9(7) 1_455 .
K4 O96 W30 O97 147(8) 1_455 .
K4 O96 W30 K16 -105.0(8) 1_455 .
W34 O114 W30 O96 -127.0(19) . .
K4 O114 W30 O96 -17.3(8) 1_455 .
K10 O114 W30 O96 67.8(10) 1_455 .
W34 O114 W30 O110 131.3(19) . .
K4 O114 W30 O110 -119.0(7) 1_455 .
K10 O114 W30 O110 -33.9(9) 1_455 .
W34 O114 W30 O120 -25.3(19) . .
K4 O114 W30 O120 84.4(7) 1_455 .
K10 O114 W30 O120 169.5(9) 1_455 .
W34 O114 W30 O100 51(4) . .
K4 O114 W30 O100 161(3) 1_455 .
K10 O114 W30 O100 -114(3) 1_455 .
W34 O114 W30 O97 57.1(18) . .
K4 O114 W30 O97 166.9(6) 1_455 .
K10 O114 W30 O97 -108.0(9) 1_455 .
W34 O114 W30 K4 -110(2) . 1_455
K10 O114 W30 K4 85.1(8) 1_455 1_455
W34 O114 W30 K16 -66(2) . .
K4 O114 W30 K16 43.3(8) 1_455 .
K10 O114 W30 K16 128.4(7) 1_455 .
W31 O110 W30 O96 -179.2(11) . .
W31 O110 W30 O114 -79.0(12) . .
W31 O110 W30 O120 16(3) . .
W31 O110 W30 O100 85.5(12) . .
W31 O110 W30 O97 3.9(10) . .
W31 O110 W30 K4 -129.7(9) . 1_455
W31 O110 W30 K16 124.5(9) . .
W29 O120 W30 O96 123(2) . .
K16 O120 W30 O96 -35.6(9) . .
W29 O120 W30 O114 23(2) . .
K16 O120 W30 O114 -135.5(8) . .
W29 O120 W30 O110 -72(3) . .
K16 O120 W30 O110 129.7(18) . .
W29 O120 W30 O100 -142(2) . .
K16 O120 W30 O100 59.8(8) . .
W29 O120 W30 O97 -61(2) . .
K16 O120 W30 O97 141.0(7) . .
W29 O120 W30 K4 77(2) . 1_455
K16 O120 W30 K4 -81.8(6) . 1_455
W29 O120 W30 K16 158(2) . .
W24 O100 W30 O96 97(3) . .
W24 O100 W30 O114 -81(5) . .
W24 O100 W30 O110 -162(3) . .
W24 O100 W30 O120 -4(3) . .
W24 O100 W30 O97 -87(3) . .
W24 O100 W30 K4 74(4) . 1_455
W24 O100 W30 K16 44(3) . .
P4 O97 W30 O96 -174(8) . .
W31 O97 W30 O96 -38(8) . .
P4 O97 W30 O114 -44.5(13) . .
W31 O97 W30 O114 90.9(7) . .
P4 O97 W30 O110 -138.1(14) . .
W31 O97 W30 O110 -2.7(7) . .
P4 O97 W30 O120 46.6(12) . .
W31 O97 W30 O120 -178.1(7) . .
P4 O97 W30 O100 133.9(13) . .
W31 O97 W30 O100 -90.7(7) . .
P4 O97 W30 K4 -29.2(15) . 1_455
W31 O97 W30 K4 106.1(5) . 1_455
P4 O97 W30 K16 81.5(13) . .
W31 O97 W30 K16 -143.1(5) . .
K9 K16 W30 O96 121.4(12) 1_545 .
O25 K16 W30 O96 49.6(9) 2 .
K1 K16 W30 O96 -52.6(9) 1_455 .
O90 K16 W30 O96 -153.8(10) . .
O27 K16 W30 O96 45.3(10) 2 .
O120 K16 W30 O96 139.0(11) . .
O75 K16 W30 O96 -98.2(9) . .
W24 K16 W30 O96 -121.5(8) . .
W8 K16 W30 O96 52.4(8) 2 .
W23 K16 W30 O96 -176.3(9) . .
W29 K16 W30 O96 133.1(8) . .
K9 K16 W30 O114 40.0(11) 1_545 .
O25 K16 W30 O114 -31.8(9) 2 .
K1 K16 W30 O114 -134.0(8) 1_455 .
O90 K16 W30 O114 124.8(8) . .
O27 K16 W30 O114 -36.1(11) 2 .
O120 K16 W30 O114 57.6(10) . .
O75 K16 W30 O114 -179.6(7) . .
W24 K16 W30 O114 157.1(7) . .
W8 K16 W30 O114 -29.0(8) 2 .
W23 K16 W30 O114 102.3(7) . .
W29 K16 W30 O114 51.7(7) . .
K9 K16 W30 O110 -168.6(10) 1_545 .
O25 K16 W30 O110 119.6(10) 2 .
K1 K16 W30 O110 17.4(12) 1_455 .
O90 K16 W30 O110 -83.8(10) . .
O27 K16 W30 O110 115.2(11) 2 .
O120 K16 W30 O110 -151.0(11) . .
O75 K16 W30 O110 -28.2(11) . .
W24 K16 W30 O110 -51.6(10) . .
W8 K16 W30 O110 122.4(9) 2 .
W23 K16 W30 O110 -106.4(9) . .
W29 K16 W30 O110 -156.9(9) . .
K9 K16 W30 O120 -17.6(9) 1_545 .
O25 K16 W30 O120 -89.4(9) 2 .
K1 K16 W30 O120 168.4(10) 1_455 .
O90 K16 W30 O120 67.2(8) . .
O27 K16 W30 O120 -93.8(11) 2 .
O75 K16 W30 O120 122.8(9) . .
W24 K16 W30 O120 99.4(7) . .
W8 K16 W30 O120 -86.6(8) 2 .
W23 K16 W30 O120 44.6(7) . .
W29 K16 W30 O120 -5.9(7) . .
K9 K16 W30 O100 -124.6(11) 1_545 .
O25 K16 W30 O100 163.7(9) 2 .
K1 K16 W30 O100 61.5(8) 1_455 .
O90 K16 W30 O100 -39.7(8) . .
O27 K16 W30 O100 159.3(10) 2 .
O120 K16 W30 O100 -106.9(9) . .
O75 K16 W30 O100 15.9(7) . .
W24 K16 W30 O100 -7.5(6) . .
W8 K16 W30 O100 166.4(7) 2 .
W23 K16 W30 O100 -62.3(6) . .
W29 K16 W30 O100 -112.8(6) . .
K9 K16 W30 O97 -64.5(11) 1_545 .
O25 K16 W30 O97 -136.3(7) 2 .
K1 K16 W30 O97 121.5(7) 1_455 .
O90 K16 W30 O97 20.4(8) . .
O27 K16 W30 O97 -140.6(8) 2 .
O120 K16 W30 O97 -46.9(9) . .
O75 K16 W30 O97 76.0(7) . .
W24 K16 W30 O97 52.6(6) . .
W8 K16 W30 O97 -133.5(6) 2 .
W23 K16 W30 O97 -2.2(7) . .
W29 K16 W30 O97 -52.7(6) . .
K9 K16 W30 K4 74.1(8) 1_545 1_455
O25 K16 W30 K4 2.4(5) 2 1_455
K1 K16 W30 K4 -99.8(5) 1_455 1_455
O90 K16 W30 K4 159.0(5) . 1_455
O27 K16 W30 K4 -2.0(7) 2 1_455
O120 K16 W30 K4 91.8(7) . 1_455
O75 K16 W30 K4 -145.4(4) . 1_455
W24 K16 W30 K4 -168.8(2) . 1_455
W8 K16 W30 K4 5.1(3) 2 1_455
W23 K16 W30 K4 136.4(3) . 1_455
W29 K16 W30 K4 85.87(18) . 1_455
K7 O109 W31 O115 0.3(14) 1_455 .
K3 O109 W31 O115 -158.2(12) 1_455 .
K7 O109 W31 O111 95.3(13) 1_455 .
K3 O109 W31 O111 -63.2(14) 1_455 .
K7 O109 W31 O110 -93.8(12) 1_455 .
K3 O109 W31 O110 107.7(13) 1_455 .
K7 O109 W31 O101 179.9(12) 1_455 .
K3 O109 W31 O101 21.3(13) 1_455 .
K7 O109 W31 O97 -127(6) 1_455 .
K3 O109 W31 O97 75(6) 1_455 .
K3 O109 W31 K7 -159(2) 1_455 1_455
K7 O109 W31 K3 159(2) 1_455 1_455
W35 O115 W31 O109 126(2) . .
K10 O115 W31 O109 -70.9(10) 1_455 .
W35 O115 W31 O111 23(2) . .
K10 O115 W31 O111 -173.9(9) 1_455 .
W35 O115 W31 O110 -135(2) . .
K10 O115 W31 O110 28.2(9) 1_455 .
W35 O115 W31 O101 -52(4) . .
K10 O115 W31 O101 111(3) 1_455 .
W35 O115 W31 O97 -60(2) . .
K10 O115 W31 O97 102.9(8) 1_455 .
W35 O115 W31 K7 126(2) . 1_455
K10 O115 W31 K7 -70.7(7) 1_455 1_455
W35 O115 W31 K3 111.7(19) . 1_455
K10 O115 W31 K3 -85.2(9) 1_455 1_455
W32 O111 W31 O109 -121.4(19) . .
W32 O111 W31 O115 -18.4(19) . .
W32 O111 W31 O110 83(3) . .
W32 O111 W31 O101 145(2) . .
W32 O111 W31 O97 63.8(19) . .
W32 O111 W31 K7 -89.5(18) . 1_455
W32 O111 W31 K3 -148.5(19) . 1_455
W30 O110 W31 O109 -179.6(12) . .
W30 O110 W31 O115 77.7(12) . .
W30 O110 W31 O111 -23(3) . .
W30 O110 W31 O101 -85.5(12) . .
W30 O110 W31 O97 -3.9(10) . .
W30 O110 W31 K7 149.0(9) . 1_455
W30 O110 W31 K3 -149.2(9) . 1_455
W25 O101 W31 O109 -105(3) . .
W25 O101 W31 O115 74(5) . .
W25 O101 W31 O111 -3(3) . .
W25 O101 W31 O110 157(4) . .
W25 O101 W31 O97 82(3) . .
W25 O101 W31 K7 -105(3) . 1_455
W25 O101 W31 K3 -93(3) . 1_455
P4 O97 W31 O109 171(5) . .
W30 O97 W31 O109 36(6) . .
P4 O97 W31 O115 43.1(13) . .
W30 O97 W31 O115 -91.6(7) . .
P4 O97 W31 O111 -50.0(13) . .
W30 O97 W31 O111 175.3(8) . .
P4 O97 W31 O110 137.4(14) . .
W30 O97 W31 O110 2.7(7) . .
P4 O97 W31 O101 -134.6(13) . .
W30 O97 W31 O101 90.7(7) . .
P4 O97 W31 K7 56.5(17) . 1_455
W30 O97 W31 K7 -78.2(10) . 1_455
P4 O97 W31 K3 -125.7(10) . 1_455
W30 O97 W31 K3 99.7(7) . 1_455
K15 O121 W32 O118 -155.3(10) 2_666 .
K15 O121 W32 O104 -58.0(11) 2_666 .
K15 O121 W32 O111 115.5(10) 2_666 .
K15 O121 W32 O102 28.0(11) 2_666 .
K15 O121 W32 O113 -49(9) 2_666 .
W35 O118 W32 O121 -143(3) . .
W35 O118 W32 O104 116(3) . .
W35 O118 W32 O111 -41(3) . .
W35 O118 W32 O102 25(5) . .
W35 O118 W32 O113 43(3) . .
W35 O118 W32 K15 -165(2) . 2_666
W27 O104 W32 O121 -178.4(12) . .
K8 O104 W32 O121 -16.8(16) 2_666 .
W27 O104 W32 O118 -76.3(13) . .
K8 O104 W32 O118 85.3(14) 2_666 .
W27 O104 W32 O111 18(3) . .
K8 O104 W32 O111 179.8(16) 2_666 .
W27 O104 W32 O102 87.6(12) . .
K8 O104 W32 O102 -110.8(14) 2_666 .
W27 O104 W32 O113 2.5(10) . .
K8 O104 W32 O113 164.1(15) 2_666 .
W27 O104 W32 K15 148.5(12) . 2_666
K8 O104 W32 K15 -49.9(13) 2_666 2_666
W31 O111 W32 O121 120.5(19) . .
W31 O111 W32 O118 20.0(19) . .
W31 O111 W32 O104 -76(3) . .
W31 O111 W32 O102 -145.2(19) . .
W31 O111 W32 O113 -60.9(19) . .
W31 O111 W32 K15 159.5(16) . 2_666
W26 O102 W32 O121 105(4) . .
K15 O102 W32 O121 -20.0(8) 2_666 .
W26 O102 W32 O118 -63(5) . .
K15 O102 W32 O118 172(3) 2_666 .
W26 O102 W32 O104 -155(4) . .
K15 O102 W32 O104 80.1(7) 2_666 .
W26 O102 W32 O111 4(4) . .
K15 O102 W32 O111 -121.3(7) 2_666 .
W26 O102 W32 O113 -80(4) . .
K15 O102 W32 O113 154.9(6) 2_666 .
W26 O102 W32 K15 125(4) . 2_666
P4 O113 W32 O121 -153(8) . .
W27 O113 W32 O121 -11(9) . .
P4 O113 W32 O118 -46.1(14) . .
W27 O113 W32 O118 96.3(8) . .
P4 O113 W32 O104 -144.1(16) . .
W27 O113 W32 O104 -1.7(7) . .
P4 O113 W32 O111 42.0(14) . .
W27 O113 W32 O111 -175.6(8) . .
P4 O113 W32 O102 129.2(15) . .
W27 O113 W32 O102 -88.4(7) . .
P4 O113 W32 K15 162.1(9) . 2_666
W27 O113 W32 K15 -55.5(9) . 2_666
Re1 O58 W33 O62 124(3) . .
Re1 O58 W33 O52 31(3) . .
Re1 O58 W33 O105 -143(3) . .
Re1 O58 W33 O61 -62(7) . .
Re1 O58 W33 O60 -55(3) . .
Re2 O62 W33 O58 114(3) . .
Re2 O62 W33 O52 -151(3) . .
Re2 O62 W33 O105 20(3) . .
Re2 O62 W33 O61 -65(3) . .
Re2 O62 W33 O60 -70(5) . .
W14 O52 W33 O58 121(2) . .
W14 O52 W33 O62 19(2) . .
W14 O52 W33 O105 -101(4) . .
W14 O52 W33 O61 -69(2) . .
W14 O52 W33 O60 -147(2) . .
W27 O105 W33 O58 24(2) . .
W27 O105 W33 O62 126(2) . .
W27 O105 W33 O52 -114(4) . .
W27 O105 W33 O61 -146(2) . .
W27 O105 W33 O60 -68(2) . .
W35 O61 W33 O58 -64(5) . .
W35 O61 W33 O62 109.6(19) . .
W35 O61 W33 O52 -157.9(19) . .
W35 O61 W33 O105 16.9(19) . .
W35 O61 W33 O60 -71.6(19) . .
W17 O60 W33 O58 110.6(18) . .
K8 O60 W33 O58 -40.4(8) 2_666 .
W17 O60 W33 O62 -66(4) . .
K8 O60 W33 O62 143(3) 2_666 .
W17 O60 W33 O52 16.5(17) . .
K8 O60 W33 O52 -134.6(8) 2_666 .
W17 O60 W33 O105 -156.5(17) . .
K8 O60 W33 O105 52.5(7) 2_666 .
W17 O60 W33 O61 -70.6(17) . .
K8 O60 W33 O61 138.4(8) 2_666 .
K4 O117 W34 O108 155.7(8) 1_455 .
K5 O117 W34 O108 44.9(13) 2_656 .
K5 O117 W34 O108 -43.3(7) 1_454 .
K4 O117 W34 O107 58.4(10) 1_455 .
K5 O117 W34 O107 -52.4(13) 2_656 .
K5 O117 W34 O107 -140.6(6) 1_454 .
K4 O117 W34 O116 -108.6(9) 1_455 .
K5 O117 W34 O116 140.6(12) 2_656 .
K5 O117 W34 O116 52.4(7) 1_454 .
K4 O117 W34 O114 -24.2(9) 1_455 .
K5 O117 W34 O114 -135.0(12) 2_656 .
K5 O117 W34 O114 136.8(6) 1_454 .
K4 O117 W34 O112 -79(3) 1_455 .
K5 O117 W34 O112 170(2) 2_656 .
K5 O117 W34 O112 82(3) 1_454 .
K4 O117 W34 K5 -161.0(9) 1_455 1_454
K5 O117 W34 K5 88.2(11) 2_656 1_454
K5 O117 W34 K4 -110.8(15) 2_656 1_455
K5 O117 W34 K4 161.0(9) 1_454 1_455
K4 O117 W34 K10 -76.5(7) 1_455 1_455
K5 O117 W34 K10 172.6(14) 2_656 1_455
K5 O117 W34 K10 84.5(4) 1_454 1_455
Re2 O108 W34 O117 -123.6(18) . .
K5 O108 W34 O117 55.3(9) 1_454 .
Re2 O108 W34 O107 -19.0(19) . .
K5 O108 W34 O107 159.9(7) 1_454 .
Re2 O108 W34 O116 137.5(18) . .
K5 O108 W34 O116 -43.6(8) 1_454 .
Re2 O108 W34 O114 56(5) . .
K5 O108 W34 O114 -125(4) 1_454 .
Re2 O108 W34 O112 67.6(18) . .
K5 O108 W34 O112 -113.5(7) 1_454 .
Re2 O108 W34 K5 -179(2) . 1_454
Re2 O108 W34 K4 -98.3(18) . 1_455
K5 O108 W34 K4 80.6(9) 1_454 1_455
Re2 O108 W34 K10 168.7(13) . 1_455
K5 O108 W34 K10 -12.4(10) 1_454 1_455
W29 O107 W34 O117 -130(2) . .
W29 O107 W34 O108 130(2) . .
W29 O107 W34 O116 18(4) . .
W29 O107 W34 O114 -40(2) . .
W29 O107 W34 O112 40(2) . .
W29 O107 W34 K5 155.4(17) . 1_454
W29 O107 W34 K4 -93(2) . 1_455
W29 O107 W34 K10 -59(3) . 1_455
W35 O116 W34 O117 -175.5(13) . .
K10 O116 W34 O117 44.8(10) 1_455 .
K5 O116 W34 O117 -60.2(8) 1_454 .
W35 O116 W34 O108 -76.2(13) . .
K10 O116 W34 O108 144.1(8) 1_455 .
K5 O116 W34 O108 39.1(7) 1_454 .
W35 O116 W34 O107 35(3) . .
K10 O116 W34 O107 -104.4(17) 1_455 .
K5 O116 W34 O107 150.5(16) 1_454 .
W35 O116 W34 O114 93.1(13) . .
K10 O116 W34 O114 -46.6(8) 1_455 .
K5 O116 W34 O114 -151.6(6) 1_454 .
W35 O116 W34 O112 11.6(10) . .
K10 O116 W34 O112 -128.1(9) 1_455 .
K5 O116 W34 O112 126.9(7) 1_454 .
W35 O116 W34 K5 -115.3(13) . 1_454
K10 O116 W34 K5 105.0(8) 1_455 1_454
W35 O116 W34 K4 140.0(10) . 1_455
K10 O116 W34 K4 0.3(8) 1_455 1_455
K5 O116 W34 K4 -104.7(4) 1_454 1_455
W35 O116 W34 K10 139.7(17) . 1_455
K5 O116 W34 K10 -105.0(8) 1_454 1_455
W30 O114 W34 O117 131.8(19) . .
K4 O114 W34 O117 21.3(8) 1_455 .
K10 O114 W34 O117 -60.8(7) 1_455 .
W30 O114 W34 O108 -48(5) . .
K4 O114 W34 O108 -158(4) 1_455 .
K10 O114 W34 O108 120(4) 1_455 .
W30 O114 W34 O107 28.3(19) . .
K4 O114 W34 O107 -82.1(7) 1_455 .
K10 O114 W34 O107 -164.2(7) 1_455 .
W30 O114 W34 O116 -130(2) . .
K4 O114 W34 O116 119.2(7) 1_455 .
K10 O114 W34 O116 37.1(6) 1_455 .
W30 O114 W34 O112 -59.6(18) . .
K4 O114 W34 O112 -170.1(6) 1_455 .
K10 O114 W34 O112 107.8(6) 1_455 .
W30 O114 W34 K5 -164.8(14) . 1_454
K4 O114 W34 K5 84.7(7) 1_455 1_454
K10 O114 W34 K5 2.6(8) 1_455 1_454
W30 O114 W34 K4 110(2) . 1_455
K10 O114 W34 K4 -82.1(5) 1_455 1_455
W30 O114 W34 K10 -167(2) . 1_455
K4 O114 W34 K10 82.1(5) 1_455 1_455
P4 O112 W34 O117 108(3) . .
W35 O112 W34 O117 -39(4) . .
P4 O112 W34 O108 -126.1(13) . .
W35 O112 W34 O108 87.2(7) . .
P4 O112 W34 O107 -31.0(13) . .
W35 O112 W34 O107 -177.8(7) . .
P4 O112 W34 O116 139.1(14) . .
W35 O112 W34 O116 -7.7(7) . .
P4 O112 W34 O114 51.8(12) . .
W35 O112 W34 O114 -95.0(7) . .
P4 O112 W34 K5 -175.0(11) . 1_454
W35 O112 W34 K5 38.3(6) . 1_454
P4 O112 W34 K4 41.3(15) . 1_455
W35 O112 W34 K4 -105.5(5) . 1_455
P4 O112 W34 K10 105.4(12) . 1_455
W35 O112 W34 K10 -41.3(5) . 1_455
W33 O61 W35 O122 131.1(19) . .
W33 O61 W35 O116 -128.2(19) . .
W33 O61 W35 O118 27.9(19) . .
W33 O61 W35 O115 -30(4) . .
W33 O61 W35 O112 -57.6(19) . .
W33 O61 W35 K10 -152.5(14) . 1_455
W33 O61 W35 K5 -151(2) . 1_454
W34 O116 W35 O122 177.3(12) . .
K10 O116 W35 O122 -46.5(11) 1_455 .
K5 O116 W35 O122 74.3(9) 1_454 .
W34 O116 W35 O61 74.2(13) . .
K10 O116 W35 O61 -149.6(9) 1_455 .
K5 O116 W35 O61 -28.8(9) 1_454 .
W34 O116 W35 O118 -38(3) . .
K10 O116 W35 O118 97.8(19) 1_455 .
K5 O116 W35 O118 -141.4(16) 1_454 .
W34 O116 W35 O115 -91.1(12) . .
K10 O116 W35 O115 45.1(9) 1_455 .
K5 O116 W35 O115 165.9(8) 1_454 .
W34 O116 W35 O112 -11.4(10) . .
K10 O116 W35 O112 124.8(10) 1_455 .
K5 O116 W35 O112 -114.4(9) 1_454 .
W34 O116 W35 K10 -136.2(18) . 1_455
K5 O116 W35 K10 120.8(12) 1_454 1_455
W34 O116 W35 K5 103.0(14) . 1_454
K10 O116 W35 K5 -120.8(12) 1_455 1_454
W32 O118 W35 O122 131(3) . .
W32 O118 W35 O61 -126(3) . .
W32 O118 W35 O116 -13(4) . .
W32 O118 W35 O115 41(3) . .
W32 O118 W35 O112 -38(3) . .
W32 O118 W35 K10 54(3) . 1_455
W32 O118 W35 K5 -124(3) . 1_454
W31 O115 W35 O122 -127(2) . .
K10 O115 W35 O122 67.7(7) 1_455 .
W31 O115 W35 O61 35(4) . .
K10 O115 W35 O61 -131(3) 1_455 .
W31 O115 W35 O116 134(2) . .
K10 O115 W35 O116 -31.1(7) 1_455 .
W31 O115 W35 O118 -25(2) . .
K10 O115 W35 O118 169.7(7) 1_455 .
W31 O115 W35 O112 63(2) . .
K10 O115 W35 O112 -102.7(6) 1_455 .
W31 O115 W35 K10 165(2) . 1_455
W31 O115 W35 K5 146.4(18) . 1_454
K10 O115 W35 K5 -18.9(7) 1_455 1_454
P4 O112 W35 O122 -97(4) . .
W34 O112 W35 O122 49(4) . .
P4 O112 W35 O61 123.0(13) . .
W34 O112 W35 O61 -90.2(7) . .
P4 O112 W35 O116 -138.8(14) . .
W34 O112 W35 O116 8.1(7) . .
P4 O112 W35 O118 29.7(13) . .
W34 O112 W35 O118 176.5(8) . .
P4 O112 W35 O115 -50.1(12) . .
W34 O112 W35 O115 96.7(7) . .
P4 O112 W35 K10 -107.6(12) . 1_455
W34 O112 W35 K10 39.2(5) . 1_455
P4 O112 W35 K5 -177.6(12) . 1_454
W34 O112 W35 K5 -30.7(5) . 1_454
